data_1574755
loop_
_publ_author_name
'Brown, Stephen E.'
'Pike, Sebastian D.'

_publ_section_title
;
 Photoabsorption of 1--2 nm molecular Ce-oxo nanoclusters versus ceria:
 intervalence charge transfer but no size effects
;
_journal_issue 25
_journal_name_full 'Chemical Science'
_journal_page_first 11659
_journal_page_last 11668
_journal_paper_doi 10.1039/D5SC00905G
_journal_volume 16
_journal_year 2025
_chemical_formula_moiety 'C400 H464 Ce24 N14 O96'
_chemical_formula_sum 'C400 H464 Ce24 N14 O96'
_chemical_formula_weight 10366.98
_chemical_melting_point ?
_chemical_name_systematic '[Ce24O28(OH)8(OOCPhtBu)30(Py)4](py)10'
_chemical_properties_physical Efflorescent
_space_group_IT_number 13
_space_group_name_Hall '-P 2yc'
_space_group_name_H-M_alt 'P 1 2/c 1'
_symmetry_cell_setting monoclinic
_symmetry_space_group_name_H-M 'P 1 2/c 1'
_atom_sites_solution_hydrogens difmap
_atom_sites_solution_primary other
_audit_creation_date 2025-01-20
_audit_creation_method CRYSTALS_ver_14.61_build_6999
_audit_update_record
;
2025-01-22 deposited with the CCDC.	2025-05-28 downloaded from the CCDC.
;
_cell_angle_alpha 90
_cell_angle_beta 103.9853(8)
_cell_angle_gamma 90
_cell_formula_units_Z 4
_cell_length_a 43.6537(3)
_cell_length_b 27.5054(2)
_cell_length_c 40.9209(3)
_cell_measurement_reflns_used 123336
_cell_measurement_temperature 100
_cell_measurement_theta_max 28
_cell_measurement_theta_min 3
_cell_volume 47677.8(6)
_computing_cell_refinement
; 
 CrysAlisPro (Rigaku Oxford Diffraction, 2017) 
;
_computing_data_collection 'SuperNova, (Oxford Diffraction, 2010)'
_computing_data_reduction
; 
 CrysAlisPro (Rigaku Oxford Diffraction, 2017) 
;
_computing_molecular_graphics 'CAMERON (Watkin et al., 1996)'
_computing_publication_material 'CRYSTALS (Betteridge et al., 2003)'
_computing_structure_refinement 'CRYSTALS (Betteridge et al., 2003)'
_computing_structure_solution 'Superflip (Palatinus & Chapuis, 2007)'
_diffrn_ambient_temperature 100
_diffrn_measured_fraction_theta_full 0.972
_diffrn_measured_fraction_theta_max 0.894
_diffrn_measurement_device Area
_diffrn_measurement_device_type 'Oxford Diffraction SuperNova'
_diffrn_measurement_method \w
_diffrn_radiation_monochromator 'focussing mirrors'
_diffrn_radiation_type 'Mo K\a'
_diffrn_radiation_wavelength 0.71073
_diffrn_reflns_av_R_equivalents 0.060
_diffrn_reflns_av_unetI/netI 0.063
_diffrn_reflns_limit_h_max 58
_diffrn_reflns_limit_h_min -54
_diffrn_reflns_limit_k_max 36
_diffrn_reflns_limit_k_min -36
_diffrn_reflns_limit_l_max 51
_diffrn_reflns_limit_l_min -52
_diffrn_reflns_number 522444
_diffrn_reflns_theta_full 25.164
_diffrn_reflns_theta_max 28.595
_diffrn_reflns_theta_min 3.194
_diffrn_standards_number 0
_exptl_absorpt_coefficient_mu 2.305
_exptl_absorpt_correction_T_max 0.56
_exptl_absorpt_correction_T_min 0.16
_exptl_absorpt_correction_type multi-scan
_exptl_absorpt_process_details
; 
 CrysAlisPro (Rigaku Oxford Diffraction, 2017) 
;
_exptl_crystal_colour brown
_exptl_crystal_density_diffrn 1.444
_exptl_crystal_density_meas ?
_exptl_crystal_density_method 'not measured'
_exptl_crystal_description block
_exptl_crystal_F_000 20488
_exptl_crystal_size_max 0.393
_exptl_crystal_size_mid 0.324
_exptl_crystal_size_min 0.251
_platon_squeeze_details
;
large void containing solvent likely pyridines
electron content implies 81 pyridines which is approximately
in agreement with pore volume suggeting around 90 x 6 18A3 atoms
;
_refine_diff_density_max 10.28
_refine_diff_density_min -2.83
_refine_ls_extinction_method None
_refine_ls_goodness_of_fit_ref 1.8700
_refine_ls_hydrogen_treatment constr
_refine_ls_matrix_type full
_refine_ls_number_parameters 4807
_refine_ls_number_reflns 63648
_refine_ls_number_restraints 4926
_refine_ls_R_factor_all 0.1140
_refine_ls_R_factor_gt 0.1140
_refine_ls_shift/su_max 0.0437639
_refine_ls_shift/su_mean 0.0021629
_refine_ls_structure_factor_coef Fsqd
_refine_ls_weighting_details
;
 Method= Modified Sheldrick 
 w=1/[\s^2^(F^2^) + ( 0.20P)^2^ + 0.00P] 
 ,where P=(max(Fo^2^,0) + 2Fc^2^)/3 
;
_refine_ls_weighting_scheme calc
_refine_ls_wR_factor_all 0.3748
_refine_ls_wR_factor_gt 0.3748
_refine_ls_wR_factor_ref 0.3748
_reflns_limit_h_max 56
_reflns_limit_h_min -58
_reflns_limit_k_max 36
_reflns_limit_k_min 0
_reflns_limit_l_max 52
_reflns_limit_l_min 0
_reflns_number_gt 63648
_reflns_number_total 109064
_reflns_threshold_expression I>2.0\s(I)
_oxford_diffrn_Wilson_B_factor 2.30
_oxford_diffrn_Wilson_scale 3.58
_oxford_refine_ls_r_factor_ref 0.1140
_oxford_refine_ls_scale 0.09939(4)
_oxford_reflns_number_all 63648
_oxford_structure_analysis_title 'e\sb3.40 moly Ptbba.cif_od At 10:38 on 17/ 4'
_cod_data_source_file d5sc00905g2.cif
_cod_data_source_block ce24PhtBu
_cod_depositor_comments
;
The following automatic conversions were performed:

data item '_chemical_melting_point' value 'not measured' was changed
to '?' -- the value is undefined or not given.

data item '_exptl_crystal_density_meas' value 'not measured' was
changed to '?' -- the value is perceived as not measured.

Automatic conversion script
Id: cif_fix_values 8170 2020-07-09 18:12:32Z antanas 

 Adding full bibliography for 1574748--1574755.cif.
;
_cod_original_sg_symbol_H-M 'P 2/c '
_cod_database_code 1574755
_oxford_refine_reflns_threshold_expression_ref I>3.0\s(I)
_platon_squeeze_void_probe_radius 1.20

loop_
_symmetry_equiv_pos_as_xyz
x,y,z
-x,-y,-z
x,-y,z+1/2
-x,y,-z+1/2

loop_
_atom_site_label
_atom_site_type_symbol
_atom_site_fract_x
_atom_site_fract_y
_atom_site_fract_z
_atom_site_U_iso_or_equiv
_atom_site_occupancy
_atom_site_adp_type
_atom_site_refinement_flags_posn
_atom_site_refinement_flags_adp
_atom_site_refinement_flags_occupancy
_atom_site_disorder_assembly
_atom_site_disorder_group
_atom_site_attached_hydrogens
C511 C 0.4549(6) 0.7677(9) 0.6942(5) 0.3693 1.0000 Uani D . . . . .
C512 C 0.4694(5) 0.8026(9) 0.6822(7) 0.3707 1.0000 Uani D . . . . .
C513 C 0.4512(6) 0.8157(6) 0.6444(7) 0.3707 1.0000 Uani D . . . . .
N514 N 0.4232(6) 0.7875(8) 0.6310(5) 0.3701 1.0000 Uani D . . . . .
C515 C 0.4107(5) 0.7497(8) 0.6483(8) 0.3692 1.0000 Uani D . . . . .
C516 C 0.4304(7) 0.7390(7) 0.6859(7) 0.3681 1.0000 Uani D . . . . .
Ce1 Ce 0.22777(2) 0.92076(3) 0.48156(2) 0.0254 1.0000 Uani . . . . . .
Ce2 Ce 0.26382(2) 0.92551(3) 0.57478(2) 0.0270 1.0000 Uani . . . . . .
Ce3 Ce 0.28414(2) 0.90266(3) 0.42522(2) 0.0315 1.0000 Uani . . . . . .
Ce4 Ce 0.31613(2) 0.89642(3) 0.51860(2) 0.0258 1.0000 Uani . . . . . .
Ce5 Ce 0.17451(2) 0.81862(3) 0.44429(2) 0.0262 1.0000 Uani . . . . . .
Ce6 Ce 0.22750(2) 0.80253(3) 0.38542(2) 0.0294 1.0000 Uani . . . . . .
Ce7 Ce 0.208359(19) 0.82250(3) 0.53803(2) 0.0233 1.0000 Uani . . . . . .
Ce8 Ce 0.261595(18) 0.79771(3) 0.47779(2) 0.0213 1.0000 Uani . . . . . .
Ce9 Ce 0.31597(2) 0.77695(3) 0.42168(2) 0.0253 1.0000 Uani . . . . . .
Ce10 Ce 0.23958(2) 0.81108(3) 0.63208(2) 0.0281 1.0000 Uani . . . . . .
Ce11 Ce 0.294740(19) 0.79723(3) 0.57395(2) 0.0241 1.0000 Uani . . . . . .
Ce12 Ce 0.346808(19) 0.77056(3) 0.51469(2) 0.0246 1.0000 Uani . . . . . .
Ce13 Ce 0.26271(2) 0.68078(3) 0.37561(2) 0.0293 1.0000 Uani . . . . . .
Ce14 Ce 0.20763(2) 0.69454(3) 0.43367(2) 0.0258 1.0000 Uani . . . . . .
Ce15 Ce 0.15555(2) 0.72166(3) 0.49270(2) 0.0255 1.0000 Uani . . . . . .
Ce16 Ce 0.293846(19) 0.66940(3) 0.46949(2) 0.0230 1.0000 Uani . . . . . .
Ce17 Ce 0.240811(18) 0.69414(3) 0.52990(2) 0.0213 1.0000 Uani . . . . . .
Ce18 Ce 0.32801(2) 0.67350(3) 0.56319(2) 0.0255 1.0000 Uani . . . . . .
Ce19 Ce 0.27476(2) 0.68920(3) 0.62215(2) 0.0276 1.0000 Uani . . . . . .
Ce20 Ce 0.18622(2) 0.71541(3) 0.58568(2) 0.0255 1.0000 Uani . . . . . .
Ce21 Ce 0.23877(2) 0.56596(3) 0.43313(2) 0.0298 1.0000 Uani . . . . . .
Ce22 Ce 0.18601(2) 0.59582(3) 0.48877(2) 0.0286 1.0000 Uani . . . . . .
Ce23 Ce 0.27437(2) 0.57118(3) 0.52622(2) 0.0269 1.0000 Uani . . . . . .
Ce24 Ce 0.21758(2) 0.59000(3) 0.58211(2) 0.0324 1.0000 Uani . . . . . .
O25 O 0.2098(3) 0.9924(4) 0.5017(3) 0.0356 1.0000 Uani . . . . . .
C27 C 0.2164(2) 1.0168(3) 0.5306(3) 0.0300 1.0000 Uani D . . . . .
O26 O 0.2353(3) 1.0058(3) 0.5568(3) 0.0309 1.0000 Uani . . . . . .
C28 C 0.19696(18) 1.0621(3) 0.5282(2) 0.0286 1.0000 Uani D . . . . .
C29 C 0.1697(2) 1.0673(3) 0.5034(2) 0.0421 1.0000 Uani D . . . . .
C30 C 0.15123(19) 1.1101(4) 0.5010(2) 0.0466 1.0000 Uani D . . . . .
C31 C 0.1604(2) 1.1480(3) 0.5235(3) 0.0382 1.0000 Uani D . . . . .
C32 C 0.1880(2) 1.1428(3) 0.5483(2) 0.0381 1.0000 Uani D . . . . .
C33 C 0.20620(18) 1.0997(3) 0.5507(2) 0.0375 1.0000 Uani D . . . . .
C34 C 0.1409(3) 1.1951(4) 0.5214(3) 0.0637 1.0000 Uani D . . . . .
C35 C 0.1235(4) 1.2058(6) 0.4852(3) 0.0709 1.0000 Uani D . . . . .
C36 C 0.1608(4) 1.2393(6) 0.5353(5) 0.0723 1.0000 Uani D . . . . .
C37 C 0.1166(4) 1.1875(6) 0.5421(4) 0.0648 1.0000 Uani D . . . . .
O38 O 0.2302(3) 0.9420(4) 0.6090(3) 0.0369 1.0000 Uani . . . . . .
O39 O 0.2055(3) 0.8826(4) 0.6281(3) 0.0373 1.0000 Uani . . . . . .
C40 C 0.2078(2) 0.9254(4) 0.6194(2) 0.0398 1.0000 Uani D . . . . .
C41 C 0.17939(19) 0.9589(3) 0.6176(2) 0.0332 1.0000 Uani D . . . . .
C42 C 0.1795(2) 1.0036(3) 0.6033(2) 0.0419 1.0000 Uani D . . . . .
C43 C 0.1529(3) 1.0345(3) 0.6011(2) 0.0438 1.0000 Uani D . . . . .
C44 C 0.1280(2) 1.0188(4) 0.6136(2) 0.0481 1.0000 Uani D . . . . .
C45 C 0.1284(2) 0.9736(4) 0.6280(2) 0.0356 1.0000 Uani D . . . . .
C46 C 0.1548(2) 0.9424(3) 0.6298(2) 0.0484 1.0000 Uani D . . . . .
C47 C 0.0995(2) 1.0553(4) 0.6100(2) 0.0605 1.0000 Uani D . . . . .
C48 C 0.0842(4) 1.0628(6) 0.5716(2) 0.0625 1.0000 Uani D . . . . .
C49 C 0.1127(4) 1.1049(5) 0.6263(4) 0.0615 1.0000 Uani D . . . . .
C50 C 0.0744(4) 1.0349(6) 0.6280(4) 0.0616 1.0000 Uani D . . . . .
O51 O 0.1613(3) 0.7541(4) 0.6234(3) 0.0365 1.0000 Uani . . . . . .
O52 O 0.1965(3) 0.8001(4) 0.6606(3) 0.0412 1.0000 Uani . . . . . .
C53 C 0.1685(3) 0.7846(3) 0.6463(3) 0.0322 1.0000 Uani D . . . . .
C54 C 0.1420(2) 0.8062(3) 0.6599(2) 0.0394 1.0000 Uani D . . . . .
C55 C 0.1100(2) 0.7943(3) 0.6443(2) 0.0484 1.0000 Uani D . . . . .
C56 C 0.0861(2) 0.8145(4) 0.6567(3) 0.0564 1.0000 Uani D . . . . .
C57 C 0.0922(3) 0.8475(4) 0.6852(3) 0.0814 1.0000 Uani D . . . . .
C58 C 0.1250(3) 0.8581(3) 0.7001(2) 0.0780 1.0000 Uani D . . . . .
C59 C 0.1493(2) 0.8385(3) 0.6879(2) 0.0625 1.0000 Uani D . . . . .
C60 C 0.0672(4) 0.8683(5) 0.6980(4) 0.1368 1.0000 Uani D . . . . .
C61 C 0.0350(5) 0.8479(8) 0.6810(6) 0.1366 1.0000 Uani D . . . . .
C62 C 0.0651(6) 0.9228(5) 0.6925(7) 0.1417 1.0000 Uani D . . . . .
C63 C 0.0713(6) 0.8603(9) 0.7355(4) 0.1424 1.0000 Uani D . . . . .
O64 O 0.1842(3) 0.6410(3) 0.6156(3) 0.0322 1.0000 Uani . . . . . .
O65 O 0.1682(4) 0.5661(4) 0.6020(4) 0.0622 1.0000 Uani . . . . . .
C66 C 0.1650(2) 0.6044(4) 0.6171(2) 0.0364 1.0000 Uani D . . . . .
C67 C 0.13555(19) 0.6136(3) 0.6303(2) 0.0330 1.0000 Uani D . . . . .
C68 C 0.1347(2) 0.6540(3) 0.6499(2) 0.0330 1.0000 Uani D . . . . .
C69 C 0.1077(3) 0.6629(3) 0.6612(2) 0.0467 1.0000 Uani D . . . . .
C70 C 0.0813(2) 0.6315(4) 0.6531(2) 0.0543 1.0000 Uani D . . . . .
C71 C 0.0837(2) 0.5905(4) 0.6331(3) 0.0614 1.0000 Uani D . . . . .
C72 C 0.1107(2) 0.5817(3) 0.6215(2) 0.0607 1.0000 Uani D . . . . .
C73 C 0.0513(3) 0.6386(5) 0.6640(3) 0.0893 1.0000 Uani D . . . . .
C74 C 0.0529(5) 0.6899(6) 0.6805(5) 0.0931 1.0000 Uani D . . . . .
C75 C 0.0467(5) 0.5992(6) 0.6898(4) 0.0871 1.0000 Uani D . . . . .
C76 C 0.0231(4) 0.6367(8) 0.6322(4) 0.0977 1.0000 Uani D . . . . .
O77 O 0.2482(3) 0.6092(4) 0.6395(3) 0.0410 1.0000 Uani . . . . . .
O78 O 0.2997(3) 0.6156(4) 0.6564(3) 0.0414 1.0000 Uani . . . . . .
C79 C 0.2750(3) 0.5951(4) 0.6586(3) 0.0385 1.0000 Uani D . . . . .
C80 C 0.2765(2) 0.5626(3) 0.6861(2) 0.0530 1.0000 Uani D . . . . .
C81 C 0.2501(2) 0.5327(4) 0.6872(2) 0.0552 1.0000 Uani D . . . . .
C82 C 0.2536(3) 0.4997(3) 0.7169(3) 0.0831 1.0000 Uani D . . . . .
C83 C 0.2796(4) 0.4958(4) 0.7424(3) 0.0610 1.0000 Uani D . . . . .
C84 C 0.3041(3) 0.5247(4) 0.7405(2) 0.0669 1.0000 Uani D . . . . .
C85 C 0.3045(2) 0.5595(4) 0.7126(3) 0.0644 1.0000 Uani D . . . . .
C86 C 0.2792(3) 0.4611(3) 0.7703(3) 0.0817 1.0000 Uani D . . . . .
C87 C 0.2590(4) 0.4831(6) 0.7919(4) 0.0804 1.0000 Uani D . . . . .
C88 C 0.3126(3) 0.4550(6) 0.7916(5) 0.0876 1.0000 Uani D . . . . .
C89 C 0.2661(5) 0.4114(5) 0.7583(4) 0.0810 1.0000 Uani D . . . . .
O90 O 0.2667(3) 0.7809(4) 0.6880(3) 0.0382 1.0000 Uani . . . . . .
O91 O 0.2888(3) 0.7090(4) 0.6801(3) 0.0368 1.0000 Uani . . . . . .
C92 C 0.2824(2) 0.7435(5) 0.6974(2) 0.0421 1.0000 Uani D . . . . .
C93 C 0.2927(2) 0.7361(4) 0.7368(2) 0.0531 1.0000 Uani D . . . . .
C94 C 0.2888(2) 0.7730(4) 0.7569(3) 0.0614 1.0000 Uani D . . . . .
C95 C 0.2981(2) 0.7644(5) 0.7925(3) 0.0768 1.0000 Uani D . . . . .
C96 C 0.3107(2) 0.7229(6) 0.8066(2) 0.0889 1.0000 Uani D . . . . .
C97 C 0.3138(2) 0.6880(5) 0.7848(3) 0.0801 1.0000 Uani D . . . . .
C98 C 0.3049(2) 0.6931(4) 0.7490(3) 0.0541 1.0000 Uani D . . . . .
C99 C 0.3185(2) 0.7226(8) 0.8436(3) 0.1474 1.0000 Uani D . . . . .
C100 C 0.3528(3) 0.7283(11) 0.8575(5) 0.1459 1.0000 Uani D . . . . .
C101 C 0.3021(5) 0.7561(9) 0.8620(6) 0.1518 1.0000 Uani D . . . . .
C102 C 0.3099(6) 0.6723(8) 0.8506(6) 0.1539 1.0000 Uani D . . . . .
O103 O 0.2964(3) 0.9207(4) 0.6317(3) 0.0484 1.0000 Uani . . . . . .
O104 O 0.2729(3) 0.8712(4) 0.6606(3) 0.0392 1.0000 Uani . . . . . .
C105 C 0.2936(2) 0.9043(4) 0.6581(3) 0.0445 1.0000 Uani D . . . . .
C106 C 0.3101(2) 0.9262(3) 0.6925(3) 0.0601 1.0000 Uani D . . . . .
C107 C 0.3045(2) 0.9046(4) 0.7211(3) 0.0866 1.0000 Uani D . . . . .
C108 C 0.3215(3) 0.9295(5) 0.7516(3) 0.1026 1.0000 Uani D . . . . .
C109 C 0.3388(3) 0.9649(5) 0.7526(4) 0.0996 1.0000 Uani D . . . . .
C110 C 0.3432(2) 0.9832(4) 0.7268(4) 0.1135 1.0000 Uani D . . . . .
C111 C 0.3296(2) 0.9664(4) 0.6926(4) 0.0904 1.0000 Uani D . . . . .
C112 C 0.3566(3) 0.9897(5) 0.7895(4) 0.1116 1.0000 Uani D . . . . .
C113 C 0.3396(5) 1.0385(7) 0.7850(6) 0.1120 1.0000 Uani D . . . . .
C114 C 0.3919(3) 0.9956(9) 0.7923(6) 0.1131 1.0000 Uani D . . . . .
C115 C 0.3502(5) 0.9611(8) 0.8190(6) 0.1142 1.0000 Uani D . . . . .
O116 O 0.3520(3) 0.6206(4) 0.6111(3) 0.0357 1.0000 Uani . . . . . .
O117 O 0.3323(3) 0.6870(4) 0.6277(3) 0.0349 1.0000 Uani . . . . . .
C118 C 0.3512(3) 0.6499(3) 0.6346(3) 0.0313 1.0000 Uani D . . . . .
C119 C 0.3720(2) 0.6378(3) 0.6681(2) 0.0517 1.0000 Uani D . . . . .
C120 C 0.3982(2) 0.6050(4) 0.6686(4) 0.0854 1.0000 Uani D . . . . .
C121 C 0.4168(3) 0.5943(4) 0.7001(4) 0.1645 1.0000 Uani D . . . . .
C122 C 0.4109(4) 0.6142(5) 0.7312(4) 0.1734 1.0000 Uani D . . . . .
C123 C 0.3838(4) 0.6470(5) 0.7280(3) 0.1422 1.0000 Uani D . . . . .
C124 C 0.3641(3) 0.6594(4) 0.6974(3) 0.0739 1.0000 Uani D . . . . .
C125 C 0.4323(6) 0.6024(8) 0.7686(6) 0.3364 1.0000 Uani D . . . . .
C126 C 0.4391(11) 0.5514(9) 0.7658(11) 0.3374 1.0000 Uani D . . . . .
C127 C 0.4589(8) 0.6352(13) 0.7731(12) 0.3344 1.0000 Uani D . . . . .
C128 C 0.4091(9) 0.6140(16) 0.7874(11) 0.3373 1.0000 Uani D . . . . .
O129 O 0.3943(2) 0.7350(4) 0.5433(3) 0.0350 1.0000 Uani . . . . . .
O130 O 0.3863(3) 0.6770(4) 0.5788(3) 0.0399 1.0000 Uani . . . . . .
C131 C 0.4040(2) 0.7035(4) 0.5652(3) 0.0354 1.0000 Uani D . . . . .
C132 C 0.43922(19) 0.7080(3) 0.5797(2) 0.0402 1.0000 Uani D . . . . .
C133 C 0.4537(2) 0.6809(3) 0.6079(2) 0.0478 1.0000 Uani D . . . . .
C134 C 0.4850(3) 0.6858(3) 0.6211(2) 0.0525 1.0000 Uani D . . . . .
C135 C 0.5038(2) 0.7182(4) 0.6075(3) 0.0488 1.0000 Uani D . . . . .
C136 C 0.4879(2) 0.7455(3) 0.5792(3) 0.0435 1.0000 Uani D . . . . .
C137 C 0.4568(2) 0.7406(3) 0.5655(2) 0.0470 1.0000 Uani D . . . . .
C138 C 0.5390(3) 0.7278(4) 0.6208(3) 0.0706 1.0000 Uani D . . . . .
C139 C 0.5537(5) 0.6946(5) 0.6505(4) 0.0734 1.0000 Uani D . . . . .
C140 C 0.5568(4) 0.7206(6) 0.5930(4) 0.0715 1.0000 Uani D . . . . .
C141 C 0.5431(5) 0.7809(4) 0.6328(4) 0.0716 1.0000 Uani D . . . . .
O142 O 0.1380(3) 0.6405(4) 0.4633(3) 0.0386 1.0000 Uani . . . . . .
O143 O 0.1061(3) 0.6678(4) 0.4922(3) 0.0404 1.0000 Uani . . . . . .
C144 C 0.1108(3) 0.6409(4) 0.4713(2) 0.0331 1.0000 Uani D . . . . .
C145 C 0.0839(2) 0.6129(3) 0.4473(2) 0.0531 1.0000 Uani D . . . . .
C146 C 0.0529(3) 0.6244(4) 0.4450(3) 0.1086 1.0000 Uani D . . . . .
C147 C 0.0278(2) 0.6005(5) 0.4238(3) 0.1105 1.0000 Uani D . . . . .
C148 C 0.0356(3) 0.5629(4) 0.4040(3) 0.1404 1.0000 Uani D . . . . .
C149 C 0.0669(3) 0.5499(3) 0.4052(2) 0.0911 1.0000 Uani D . . . . .
C150 C 0.0902(2) 0.5761(3) 0.4273(3) 0.0726 1.0000 Uani D . . . . .
C151 C 0.0075(7) 0.5379(10) 0.3812(5) 0.2827 1.0000 Uani D . . . . .
C152 C -0.0112(11) 0.5103(15) 0.3970(9) 0.2819 1.0000 Uani D . . . . .
C153 C 0.0086(10) 0.5051(15) 0.3559(10) 0.2844 1.0000 Uani D . . . . .
C154 C -0.0164(10) 0.5668(13) 0.3626(10) 0.2832 1.0000 Uani D . . . . .
O155 O 0.1689(3) 0.8046(4) 0.3793(3) 0.0378 1.0000 Uani . . . . . .
O156 O 0.1496(2) 0.8723(4) 0.3965(2) 0.0285 1.0000 Uani . . . . . .
C157 C 0.1499(2) 0.8412(4) 0.3741(2) 0.0417 1.0000 Uani D . . . . .
C158 C 0.1312(2) 0.8541(3) 0.3384(2) 0.0493 1.0000 Uani D . . . . .
C159 C 0.1381(2) 0.8305(3) 0.3118(3) 0.0613 1.0000 Uani D . . . . .
C160 C 0.1219(3) 0.8420(4) 0.2800(2) 0.1059 1.0000 Uani D . . . . .
C161 C 0.0988(3) 0.8775(5) 0.2755(3) 0.0866 1.0000 Uani D . . . . .
C162 C 0.0920(2) 0.9010(4) 0.3027(3) 0.1513 1.0000 Uani D . . . . .
C163 C 0.1085(2) 0.8889(3) 0.3343(3) 0.1056 1.0000 Uani D . . . . .
C164 C 0.0785(4) 0.8942(5) 0.2395(4) 0.1501 1.0000 Uani D . . . . .
C165 C 0.0951(6) 0.8800(9) 0.2126(6) 0.1489 1.0000 Uani D . . . . .
C166 C 0.0747(7) 0.9488(5) 0.2382(6) 0.1523 1.0000 Uani D . . . . .
C167 C 0.0458(4) 0.8723(9) 0.2300(7) 0.1519 1.0000 Uani D . . . . .
O168 O 0.2536(3) 0.8849(4) 0.3668(3) 0.0428 1.0000 Uani . . . . . .
O169 O 0.2025(3) 0.8735(4) 0.3519(3) 0.0495 1.0000 Uani . . . . . .
C170 C 0.2264(4) 0.8974(4) 0.3486(3) 0.0477 1.0000 Uani D . . . . .
C171 C 0.2226(3) 0.9266(3) 0.3196(2) 0.0551 1.0000 Uani D . . . . .
C172 C 0.1945(3) 0.9268(4) 0.2952(3) 0.0843 1.0000 Uani D . . . . .
C173 C 0.1917(4) 0.9566(5) 0.2650(3) 0.1181 1.0000 Uani D . . . . .
C174 C 0.2155(4) 0.9830(4) 0.2611(3) 0.1052 1.0000 Uani D . . . . .
C175 C 0.2425(4) 0.9841(4) 0.2836(3) 0.0893 1.0000 Uani D . . . . .
C176 C 0.2471(3) 0.9553(4) 0.3145(3) 0.0586 1.0000 Uani D . . . . .
C177 C 0.2061(5) 1.0069(5) 0.2294(4) 0.1566 1.0000 Uani D . . . . .
C178 C 0.1967(7) 0.9657(7) 0.2015(6) 0.1638 1.0000 Uani D . . . . .
C179 C 0.2366(5) 1.0311(8) 0.2218(7) 0.1549 1.0000 Uani D . . . . .
C180 C 0.1796(6) 1.0467(7) 0.2183(7) 0.1507 1.0000 Uani D . . . . .
O181 O 0.2497(3) 0.9712(3) 0.4446(3) 0.0316 1.0000 Uani . . . . . .
O182 O 0.2693(4) 0.9883(4) 0.4015(3) 0.0615 1.0000 Uani . . . . . .
C183 C 0.2539(2) 1.0010(3) 0.4219(3) 0.0401 1.0000 Uani D . . . . .
C184 C 0.2472(2) 1.0544(3) 0.4257(2) 0.0486 1.0000 Uani D . . . . .
C185 C 0.2607(2) 1.0885(4) 0.4089(2) 0.0490 1.0000 Uani D . . . . .
C186 C 0.2542(2) 1.1372(3) 0.4134(2) 0.0565 1.0000 Uani D . . . . .
C187 C 0.2348(2) 1.1532(3) 0.4330(3) 0.0494 1.0000 Uani D . . . . .
C188 C 0.2221(2) 1.1175(3) 0.4489(2) 0.0421 1.0000 Uani D . . . . .
C189 C 0.2275(2) 1.0680(3) 0.4458(2) 0.0374 1.0000 Uani D . . . . .
C190 C 0.2279(3) 1.2070(4) 0.4383(3) 0.0964 1.0000 Uani D . . . . .
C191 C 0.2342(5) 1.2154(7) 0.4738(3) 0.1080 1.0000 Uani D . . . . .
C192 C 0.1956(3) 1.2182(7) 0.4241(5) 0.1027 1.0000 Uani D . . . . .
C193 C 0.2467(4) 1.2401(7) 0.4246(5) 0.0941 1.0000 Uani D . . . . .
O194 O 0.3064(3) 0.9868(4) 0.5865(3) 0.0365 1.0000 Uani . . . . . .
O195 O 0.3382(3) 0.9611(4) 0.5540(3) 0.0392 1.0000 Uani . . . . . .
C196 C 0.3315(2) 0.9881(3) 0.5769(3) 0.0375 1.0000 Uani D . . . . .
C197 C 0.35179(19) 1.0328(3) 0.5865(2) 0.0343 1.0000 Uani D . . . . .
C198 C 0.3482(2) 1.0618(3) 0.6128(2) 0.0434 1.0000 Uani D . . . . .
C199 C 0.3664(2) 1.1032(3) 0.6217(2) 0.0453 1.0000 Uani D . . . . .
C200 C 0.3887(2) 1.1173(3) 0.6036(3) 0.0502 1.0000 Uani D . . . . .
C201 C 0.3920(2) 1.0867(4) 0.5768(3) 0.0472 1.0000 Uani D . . . . .
C202 C 0.3736(2) 1.0456(3) 0.5686(2) 0.0544 1.0000 Uani D . . . . .
C203 C 0.4091(2) 1.1644(3) 0.6123(3) 0.0674 1.0000 Uani D . . . . .
C204 C 0.3850(3) 1.2039(5) 0.6101(5) 0.0708 1.0000 Uani D . . . . .
C205 C 0.4294(4) 1.1605(6) 0.6475(3) 0.0711 1.0000 Uani D . . . . .
C206 C 0.4291(4) 1.1734(7) 0.5877(4) 0.0698 1.0000 Uani D . . . . .
O207 O 0.3641(3) 0.8512(3) 0.5443(3) 0.0321 1.0000 Uani . . . . . .
O208 O 0.3955(3) 0.8254(4) 0.5134(3) 0.0339 1.0000 Uani . . . . . .
C209 C 0.3911(3) 0.8518(3) 0.5354(2) 0.0295 1.0000 Uani D . . . . .
C210 C 0.41840(19) 0.8819(3) 0.5579(2) 0.0399 1.0000 Uani D . . . . .
C211 C 0.4123(2) 0.9184(3) 0.5785(2) 0.0523 1.0000 Uani D . . . . .
C212 C 0.4353(3) 0.9443(3) 0.5977(2) 0.0779 1.0000 Uani D . . . . .
C213 C 0.4671(3) 0.9353(4) 0.5982(2) 0.0969 1.0000 Uani D . . . . .
C214 C 0.4729(2) 0.8978(4) 0.5771(3) 0.0712 1.0000 Uani D . . . . .
C215 C 0.4495(2) 0.8727(3) 0.5580(2) 0.0622 1.0000 Uani D . . . . .
C216 C 0.4893(6) 0.9608(8) 0.6168(4) 0.2435 1.0000 Uani D . . . . .
C217 C 0.4901(8) 0.9992(11) 0.6432(9) 0.2437 1.0000 Uani D . . . . .
C218 C 0.5122(10) 0.9879(13) 0.6014(8) 0.2443 1.0000 Uani D . . . . .
C219 C 0.5151(8) 0.9316(10) 0.6394(8) 0.2425 1.0000 Uani D . . . . .
O220 O 0.3175(3) 0.9543(4) 0.4707(3) 0.0395 1.0000 Uani . . . . . .
O221 O 0.3639(3) 0.9304(4) 0.5010(3) 0.0350 1.0000 Uani . . . . . .
C222 C 0.3486(3) 0.9600(3) 0.4781(3) 0.0427 1.0000 Uani D . . . . .
C223 C 0.3634(2) 1.0016(3) 0.4688(2) 0.0458 1.0000 Uani D . . . . .
C224 C 0.3479(2) 1.0296(4) 0.4418(3) 0.0738 1.0000 Uani D . . . . .
C225 C 0.3633(3) 1.0726(4) 0.4327(3) 0.0755 1.0000 Uani D . . . . .
C226 C 0.3928(3) 1.0861(3) 0.4507(4) 0.0910 1.0000 Uani D . . . . .
C227 C 0.4079(2) 1.0582(4) 0.4776(3) 0.0916 1.0000 Uani D . . . . .
C228 C 0.3932(2) 1.0149(4) 0.4871(3) 0.0603 1.0000 Uani D . . . . .
C229 C 0.4087(4) 1.1309(4) 0.4418(4) 0.1547 1.0000 Uani D . . . . .
C230 C 0.4178(6) 1.1613(7) 0.4738(5) 0.1566 1.0000 Uani D . . . . .
C231 C 0.3876(5) 1.1610(8) 0.4141(5) 0.1549 1.0000 Uani D . . . . .
C232 C 0.4384(5) 1.1170(8) 0.4309(6) 0.1559 1.0000 Uani D . . . . .
O233 O 0.3328(4) 0.9273(4) 0.4045(4) 0.0567 1.0000 Uani . . . . . .
O234 O 0.3182(2) 0.8503(3) 0.3908(3) 0.0315 1.0000 Uani . . . . . .
C235 C 0.3352(2) 0.8879(4) 0.3899(2) 0.0442 1.0000 Uani D . . . . .
C236 C 0.36455(19) 0.8804(3) 0.3765(2) 0.0360 1.0000 Uani D . . . . .
C237 C 0.3895(2) 0.9127(3) 0.3834(2) 0.0463 1.0000 Uani D . . . . .
C238 C 0.4159(2) 0.9052(3) 0.3723(2) 0.0486 1.0000 Uani D . . . . .
C239 C 0.4189(2) 0.8654(4) 0.3533(2) 0.0403 1.0000 Uani D . . . . .
C240 C 0.3942(2) 0.8332(3) 0.3460(2) 0.0455 1.0000 Uani D . . . . .
C241 C 0.3678(2) 0.8405(3) 0.3570(2) 0.0326 1.0000 Uani D . . . . .
C242 C 0.4497(3) 0.8579(4) 0.3410(3) 0.0709 1.0000 Uani D . . . . .
C243 C 0.4781(4) 0.8617(7) 0.3705(4) 0.0790 1.0000 Uani D . . . . .
C244 C 0.4530(5) 0.8961(6) 0.3157(4) 0.0710 1.0000 Uani D . . . . .
C245 C 0.4508(5) 0.8088(5) 0.3249(5) 0.0752 1.0000 Uani D . . . . .
O246 O 0.3736(2) 0.8061(3) 0.4299(3) 0.0295 1.0000 Uani . . . . . .
O247 O 0.3646(2) 0.7488(3) 0.4643(3) 0.0311 1.0000 Uani . . . . . .
C248 C 0.3836(2) 0.7725(3) 0.4501(3) 0.0301 1.0000 Uani D . . . . .
C249 C 0.41674(19) 0.7524(3) 0.4533(2) 0.0405 1.0000 Uani D . . . . .
C250 C 0.4291(2) 0.7188(3) 0.4781(2) 0.0420 1.0000 Uani D . . . . .
C251 C 0.4589(2) 0.7016(3) 0.4802(2) 0.0548 1.0000 Uani D . . . . .
C252 C 0.4755(2) 0.7166(4) 0.4589(3) 0.0596 1.0000 Uani D . . . . .
C253 C 0.4640(2) 0.7484(4) 0.4349(3) 0.0706 1.0000 Uani D . . . . .
C254 C 0.4343(2) 0.7675(3) 0.4313(2) 0.0501 1.0000 Uani D . . . . .
C255 C 0.5119(3) 0.6944(7) 0.4628(6) 0.2077 1.0000 Uani D . . . . .
C256 C 0.5218(7) 0.6635(11) 0.4894(7) 0.2065 1.0000 Uani D . . . . .
C257 C 0.5119(8) 0.6717(12) 0.4332(6) 0.2129 1.0000 Uani D . . . . .
C258 C 0.5302(6) 0.7352(8) 0.4668(9) 0.2120 1.0000 Uani D . . . . .
O259 O 0.3060(3) 0.6920(4) 0.3470(3) 0.0409 1.0000 Uani . . . . . .
O260 O 0.3410(3) 0.7386(4) 0.3826(3) 0.0354 1.0000 Uani . . . . . .
C261 C 0.3337(3) 0.7088(3) 0.3581(3) 0.0402 1.0000 Uani D . . . . .
C262 C 0.3600(2) 0.6897(3) 0.3438(2) 0.0310 1.0000 Uani D . . . . .
C263 C 0.3527(2) 0.6620(3) 0.3148(2) 0.0465 1.0000 Uani D . . . . .
C264 C 0.3770(3) 0.6446(3) 0.3023(2) 0.0536 1.0000 Uani D . . . . .
C265 C 0.4096(3) 0.6537(3) 0.3165(3) 0.0539 1.0000 Uani D . . . . .
C266 C 0.4143(2) 0.6831(3) 0.3463(3) 0.0514 1.0000 Uani D . . . . .
C267 C 0.3907(2) 0.7007(3) 0.3596(2) 0.0414 1.0000 Uani D . . . . .
C268 C 0.4345(3) 0.6342(4) 0.3021(3) 0.0845 1.0000 Uani D . . . . .
C269 C 0.4344(5) 0.5786(4) 0.3058(5) 0.0879 1.0000 Uani D . . . . .
C270 C 0.4301(5) 0.6449(8) 0.2645(4) 0.0933 1.0000 Uani D . . . . .
C271 C 0.4678(4) 0.6517(7) 0.3198(5) 0.0828 1.0000 Uani D . . . . .
O272 O 0.2728(3) 0.5486(4) 0.3982(3) 0.0446 1.0000 Uani . . . . . .
O273 O 0.2961(3) 0.6102(4) 0.3781(3) 0.0453 1.0000 Uani . . . . . .
C274 C 0.2939(2) 0.5669(4) 0.3882(3) 0.0440 1.0000 Uani D . . . . .
C275 C 0.3226(2) 0.5352(3) 0.3899(2) 0.0445 1.0000 Uani D . . . . .
C276 C 0.3240(2) 0.4887(3) 0.4046(2) 0.0461 1.0000 Uani D . . . . .
C277 C 0.3520(3) 0.4603(3) 0.4061(2) 0.0590 1.0000 Uani D . . . . .
C278 C 0.3773(2) 0.4765(4) 0.3943(3) 0.0804 1.0000 Uani D . . . . .
C279 C 0.3750(2) 0.5224(4) 0.3802(2) 0.0670 1.0000 Uani D . . . . .
C280 C 0.3482(2) 0.5536(3) 0.3777(2) 0.0547 1.0000 Uani D . . . . .
C281 C 0.4052(3) 0.4394(5) 0.3986(3) 0.1502 1.0000 Uani D . . . . .
C282 C 0.4180(6) 0.4313(9) 0.4363(3) 0.1513 1.0000 Uani D . . . . .
C283 C 0.4305(6) 0.4611(8) 0.3830(6) 0.1511 1.0000 Uani D . . . . .
C284 C 0.3924(6) 0.3922(7) 0.3810(6) 0.1498 1.0000 Uani D . . . . .
O285 O 0.2671(3) 0.4862(4) 0.4519(3) 0.0339 1.0000 Uani . . . . . .
O286 O 0.2924(3) 0.5001(4) 0.5054(3) 0.0375 1.0000 Uani . . . . . .
C287 C 0.2860(2) 0.4750(3) 0.4776(3) 0.0411 1.0000 Uani D . . . . .
C288 C 0.3053(2) 0.4291(3) 0.4798(2) 0.0380 1.0000 Uani D . . . . .
C289 C 0.29592(19) 0.3919(3) 0.4569(2) 0.0439 1.0000 Uani D . . . . .
C290 C 0.3135(2) 0.3491(3) 0.4588(2) 0.0415 1.0000 Uani D . . . . .
C291 C 0.3413(2) 0.3431(3) 0.4842(3) 0.0382 1.0000 Uani D . . . . .
C292 C 0.35078(19) 0.3810(4) 0.5070(2) 0.0434 1.0000 Uani D . . . . .
C293 C 0.3327(2) 0.4234(3) 0.5047(2) 0.0439 1.0000 Uani D . . . . .
C294 C 0.3601(2) 0.2966(3) 0.4857(3) 0.0559 1.0000 Uani D . . . . .
C295 C 0.3398(3) 0.2519(5) 0.4720(4) 0.0608 1.0000 Uani D . . . . .
C296 C 0.3845(4) 0.3036(6) 0.4646(4) 0.0563 1.0000 Uani D . . . . .
C297 C 0.3780(4) 0.2858(6) 0.5222(3) 0.0634 1.0000 Uani D . . . . .
O298 O 0.2323(4) 0.5066(4) 0.6066(3) 0.0534 1.0000 Uani . . . . . .
C300 C 0.2462(3) 0.4920(3) 0.5842(3) 0.0382 1.0000 Uani D . . . . .
O299 O 0.2514(3) 0.5208(4) 0.5622(3) 0.0358 1.0000 Uani . . . . . .
C301 C 0.2551(2) 0.4389(3) 0.5834(2) 0.0490 1.0000 Uani D . . . . .
C302 C 0.2424(2) 0.4055(3) 0.6015(2) 0.0453 1.0000 Uani D . . . . .
C303 C 0.2508(2) 0.3563(3) 0.6001(2) 0.0836 1.0000 Uani D . . . . .
C304 C 0.2714(2) 0.3406(3) 0.5819(3) 0.0624 1.0000 Uani D . . . . .
C305 C 0.2836(2) 0.3751(4) 0.5642(2) 0.0477 1.0000 Uani D . . . . .
C306 C 0.2757(2) 0.4246(3) 0.5645(2) 0.0419 1.0000 Uani D . . . . .
C307 C 0.2796(3) 0.2867(4) 0.5825(3) 0.1334 1.0000 Uani D . . . . .
C308 C 0.2969(5) 0.2760(8) 0.5573(5) 0.1361 1.0000 Uani D . . . . .
C309 C 0.2991(5) 0.2715(8) 0.6149(4) 0.1470 1.0000 Uani D . . . . .
C310 C 0.2517(3) 0.2564(7) 0.5753(6) 0.1280 1.0000 Uani D . . . . .
O311 O 0.1827(3) 0.5384(4) 0.5368(3) 0.0416 1.0000 Uani . . . . . .
O312 O 0.1382(3) 0.5633(4) 0.5069(3) 0.0403 1.0000 Uani . . . . . .
C313 C 0.1527(3) 0.5330(3) 0.5291(3) 0.0378 1.0000 Uani D . . . . .
C314 C 0.1376(2) 0.4914(3) 0.5378(2) 0.0518 1.0000 Uani D . . . . .
C315 C 0.1535(2) 0.4636(4) 0.5647(3) 0.0628 1.0000 Uani D . . . . .
C316 C 0.1383(3) 0.4214(4) 0.5726(3) 0.0888 1.0000 Uani D . . . . .
C317 C 0.1083(3) 0.4089(3) 0.5539(4) 0.1117 1.0000 Uani D . . . . .
C318 C 0.0930(2) 0.4378(4) 0.5269(3) 0.0988 1.0000 Uani D . . . . .
C319 C 0.1077(2) 0.4799(4) 0.5184(3) 0.0676 1.0000 Uani D . . . . .
C320 C 0.0891(4) 0.3621(4) 0.5602(5) 0.1868 1.0000 Uani D . . . . .
C321 C 0.0818(7) 0.3356(8) 0.5264(5) 0.1924 1.0000 Uani D . . . . .
C322 C 0.0587(5) 0.3748(8) 0.5704(7) 0.1850 1.0000 Uani D . . . . .
C323 C 0.1108(5) 0.3315(9) 0.5874(6) 0.1851 1.0000 Uani D . . . . .
O324 O 0.1636(3) 0.5314(4) 0.4531(3) 0.0456 1.0000 Uani . . . . . .
O325 O 0.1959(3) 0.5058(4) 0.4213(3) 0.0379 1.0000 Uani . . . . . .
C326 C 0.1713(2) 0.5037(3) 0.4311(3) 0.0379 1.0000 Uani D . . . . .
C327 C 0.15037(19) 0.4594(3) 0.4211(2) 0.0340 1.0000 Uani D . . . . .
C328 C 0.1274(2) 0.4482(3) 0.4382(2) 0.0456 1.0000 Uani D . . . . .
C329 C 0.10818(19) 0.4065(3) 0.4291(3) 0.0415 1.0000 Uani D . . . . .
C330 C 0.1119(2) 0.3767(3) 0.4030(3) 0.0437 1.0000 Uani D . . . . .
C331 C 0.1350(2) 0.3880(3) 0.3861(2) 0.0563 1.0000 Uani D . . . . .
C332 C 0.1543(2) 0.4297(3) 0.3951(2) 0.0437 1.0000 Uani D . . . . .
C333 C 0.0918(3) 0.3330(4) 0.3942(3) 0.0913 1.0000 Uani D . . . . .
C334 C 0.0721(4) 0.3344(7) 0.3588(4) 0.0912 1.0000 Uani D . . . . .
C335 C 0.0691(5) 0.3205(7) 0.4151(5) 0.0929 1.0000 Uani D . . . . .
C336 C 0.1122(4) 0.2888(6) 0.3958(6) 0.0990 1.0000 Uani D . . . . .
O337 O 0.2064(3) 0.5701(5) 0.3759(3) 0.0544 1.0000 Uani . . . . . .
O338 O 0.2279(3) 0.6223(4) 0.3464(3) 0.0471 1.0000 Uani . . . . . .
C339 C 0.2077(2) 0.5896(5) 0.3495(3) 0.0555 1.0000 Uani D . . . . .
C340 C 0.1902(2) 0.5691(4) 0.3129(3) 0.0771 1.0000 Uani D . . . . .
C341 C 0.1947(3) 0.5939(4) 0.2854(4) 0.1482 1.0000 Uani D . . . . .
C342 C 0.1776(3) 0.5721(5) 0.2519(3) 0.1259 1.0000 Uani D . . . . .
C343 C 0.1619(3) 0.5357(5) 0.2529(4) 0.0856 1.0000 Uani D . . . . .
C344 C 0.1565(2) 0.5118(4) 0.2763(4) 0.0828 1.0000 Uani D . . . . .
C345 C 0.1720(2) 0.5288(4) 0.3117(4) 0.0877 1.0000 Uani D . . . . .
C346 C 0.1433(3) 0.5122(6) 0.2145(4) 0.1144 1.0000 Uani D . . . . .
C347 C 0.1599(5) 0.4620(7) 0.2153(7) 0.1124 1.0000 Uani D . . . . .
C348 C 0.1077(3) 0.5059(10) 0.2136(6) 0.1154 1.0000 Uani D . . . . .
C349 C 0.1478(6) 0.5434(8) 0.1842(6) 0.1181 1.0000 Uani D . . . . .
O350 O 0.2126(3) 0.7832(4) 0.3264(3) 0.0448 1.0000 Uani . . . . . .
O351 O 0.2364(3) 0.7110(4) 0.3193(3) 0.0378 1.0000 Uani . . . . . .
C352 C 0.2193(2) 0.7482(5) 0.3083(2) 0.0433 1.0000 Uani D . . . . .
C353 C 0.2094(2) 0.7540(3) 0.2707(2) 0.0476 1.0000 Uani D . . . . .
C354 C 0.1970(2) 0.7963(3) 0.2573(2) 0.0432 1.0000 Uani D . . . . .
C355 C 0.1876(2) 0.8032(4) 0.2220(3) 0.0555 1.0000 Uani D . . . . .
C356 C 0.1912(2) 0.7648(5) 0.2013(2) 0.0519 1.0000 Uani D . . . . .
C357 C 0.2039(2) 0.7214(4) 0.2149(3) 0.0526 1.0000 Uani D . . . . .
C358 C 0.2129(2) 0.7169(3) 0.2505(3) 0.0530 1.0000 Uani D . . . . .
C359 C 0.1814(2) 0.7708(5) 0.1625(3) 0.0856 1.0000 Uani D . . . . .
C360 C 0.1933(4) 0.7324(6) 0.1433(5) 0.0900 1.0000 Uani D . . . . .
C361 C 0.1466(2) 0.7719(8) 0.1497(5) 0.0874 1.0000 Uani D . . . . .
C362 C 0.1935(4) 0.8178(6) 0.1529(5) 0.0849 1.0000 Uani D . . . . .
O363 O 0.3336(3) 0.5888(4) 0.5439(3) 0.0386 1.0000 Uani . . . . . .
O364 O 0.3178(3) 0.5280(3) 0.5709(3) 0.0339 1.0000 Uani . . . . . .
C365 C 0.3401(2) 0.5486(4) 0.5616(2) 0.0309 1.0000 Uani D . . . . .
C366 C 0.3725(2) 0.5339(3) 0.5774(2) 0.0455 1.0000 Uani D . . . . .
C367 C 0.3790(3) 0.4930(3) 0.5963(3) 0.1341 1.0000 Uani D . . . . .
C368 C 0.4104(3) 0.4801(4) 0.6127(2) 0.0993 1.0000 Uani D . . . . .
C369 C 0.4354(3) 0.5077(5) 0.6107(3) 0.0801 1.0000 Uani D . . . . .
C370 C 0.4288(3) 0.5487(5) 0.5922(3) 0.1737 1.0000 Uani D . . . . .
C371 C 0.3976(3) 0.5619(3) 0.5756(3) 0.1205 1.0000 Uani D . . . . .
C372 C 0.4701(4) 0.4942(8) 0.6284(4) 0.1594 1.0000 Uani D . . . . .
C373 C 0.4724(7) 0.4678(10) 0.6624(5) 0.1648 1.0000 Uani D . . . . .
C374 C 0.4836(7) 0.4603(10) 0.6051(6) 0.1615 1.0000 Uani D . . . . .
C375 C 0.4906(7) 0.5408(8) 0.6352(7) 0.1573 1.0000 Uani D . . . . .
O376 O 0.1076(3) 0.7561(4) 0.4636(3) 0.0386 1.0000 Uani . . . . . .
O377 O 0.1163(2) 0.8151(4) 0.4289(3) 0.0405 1.0000 Uani . . . . . .
C378 C 0.0983(2) 0.7909(4) 0.4413(3) 0.0379 1.0000 Uani D . . . . .
C379 C 0.06343(18) 0.7889(3) 0.4259(2) 0.0366 1.0000 Uani D . . . . .
C380 C 0.0444(2) 0.7574(3) 0.4383(2) 0.0362 1.0000 Uani D . . . . .
C381 C 0.0129(2) 0.7543(3) 0.4239(3) 0.0423 1.0000 Uani D . . . . .
C382 C -0.0008(2) 0.7834(4) 0.3966(3) 0.0425 1.0000 Uani D . . . . .
C383 C 0.0184(2) 0.8156(3) 0.3843(2) 0.0523 1.0000 Uani D . . . . .
C384 C 0.0498(2) 0.8179(3) 0.3988(2) 0.0463 1.0000 Uani D . . . . .
C385 C -0.0373(3) 0.7784(4) 0.3807(3) 0.0633 1.0000 Uani D . . . . .
C386 C -0.0563(4) 0.7869(6) 0.4067(4) 0.0622 1.0000 Uani D . . . . .
C387 C -0.0418(5) 0.7264(4) 0.3680(4) 0.0715 1.0000 Uani D . . . . .
C388 C -0.0480(5) 0.8134(5) 0.3515(4) 0.0656 1.0000 Uani D . . . . .
O389 O 0.1374(3) 0.7447(3) 0.5423(3) 0.0321 1.0000 Uani . . . . . .
O390 O 0.1280(3) 0.6868(4) 0.5765(3) 0.0370 1.0000 Uani . . . . . .
C391 C 0.1179(2) 0.7216(4) 0.5571(3) 0.0338 1.0000 Uani D . . . . .
C392 C 0.0855(2) 0.7407(3) 0.5517(2) 0.0415 1.0000 Uani D . . . . .
C393 C 0.0742(2) 0.7743(3) 0.5276(2) 0.0442 1.0000 Uani D . . . . .
C394 C 0.0440(3) 0.7928(3) 0.5224(3) 0.0541 1.0000 Uani D . . . . .
C395 C 0.0261(2) 0.7759(4) 0.5422(3) 0.0763 1.0000 Uani D . . . . .
C396 C 0.0357(2) 0.7429(4) 0.5665(3) 0.0903 1.0000 Uani D . . . . .
C397 C 0.0661(3) 0.7254(3) 0.5710(2) 0.0654 1.0000 Uani D . . . . .
C398 C -0.0103(3) 0.7998(6) 0.5343(5) 0.1707 1.0000 Uani D . . . . .
C399 C -0.0297(6) 0.7590(7) 0.5229(8) 0.1754 1.0000 Uani D . . . . .
C400 C -0.0175(7) 0.8154(10) 0.5644(5) 0.1712 1.0000 Uani D . . . . .
C401 C -0.0203(7) 0.8370(8) 0.5104(7) 0.1706 1.0000 Uani D . . . . .
O402 O 0.1809(3) 0.9658(4) 0.4367(3) 0.0382 1.0000 Uani . . . . . .
O403 O 0.1695(3) 0.9011(4) 0.4650(3) 0.0350 1.0000 Uani . . . . . .
C404 C 0.1610(2) 0.9405(4) 0.4460(2) 0.0390 1.0000 Uani D . . . . .
C405 C 0.1283(2) 0.9567(3) 0.4439(2) 0.0489 1.0000 Uani D . . . . .
C406 C 0.1183(3) 1.0039(4) 0.4330(2) 0.0626 1.0000 Uani D . . . . .
C407 C 0.0884(3) 1.0204(4) 0.4318(2) 0.1307 1.0000 Uani D . . . . .
C408 C 0.0659(2) 0.9890(6) 0.4418(3) 0.0680 1.0000 Uani D . . . . .
C409 C 0.0760(3) 0.9409(5) 0.4528(2) 0.0794 1.0000 Uani D . . . . .
C410 C 0.1063(3) 0.9262(4) 0.4537(2) 0.0561 1.0000 Uani D . . . . .
C411 C 0.0324(4) 1.0059(9) 0.4405(3) 0.1915 1.0000 Uani D . . . . .
C412 C 0.0209(7) 1.0461(12) 0.4143(6) 0.1928 1.0000 Uani D . . . . .
C413 C 0.0371(6) 1.0266(12) 0.4764(4) 0.1924 1.0000 Uani D . . . . .
C414 C 0.0085(6) 0.9639(10) 0.4351(8) 0.1943 1.0000 Uani D . . . . .
N415 N 0.1422(3) 0.2814(15) 0.2455(7) 0.2106 1.0000 Uani D . . . . .
C416 C 0.1337(4) 0.2538(10) 0.2717(9) 0.2100 1.0000 Uani D . . . . .
C417 C 0.1189(4) 0.2728(15) 0.2993(7) 0.2108 1.0000 Uani D . . . . .
C418 C 0.1148(3) 0.3317(14) 0.2921(7) 0.2107 1.0000 Uani D . . . . .
C419 C 0.1237(5) 0.3671(11) 0.2632(9) 0.2108 1.0000 Uani D . . . . .
C420 C 0.1378(4) 0.3329(15) 0.2415(6) 0.2102 1.0000 Uani D . . . . .
N421 N 0.1987(3) 0.3648(6) 0.3346(4) 0.0907 1.0000 Uani D . . . . .
C422 C 0.2127(3) 0.3482(5) 0.3648(4) 0.0861 1.0000 Uani D . . . . .
C423 C 0.2334(3) 0.3774(7) 0.3882(3) 0.0778 1.0000 Uani D . . . . .
C424 C 0.2367(3) 0.4208(6) 0.3757(4) 0.0798 1.0000 Uani D . . . . .
C425 C 0.2241(3) 0.4411(5) 0.3462(4) 0.0837 1.0000 Uani D . . . . .
C426 C 0.2037(3) 0.4092(6) 0.3248(3) 0.0892 1.0000 Uani D . . . . .
N427 N 0.2132(2) 0.4417(3) 0.4879(3) 0.0413 1.0000 Uani D . . . . .
C428 C 0.1990(2) 0.4280(3) 0.5118(2) 0.0475 1.0000 Uani D . . . . .
C429 C 0.1861(2) 0.3800(4) 0.5113(2) 0.0534 1.0000 Uani D . . . . .
C430 C 0.1882(2) 0.3492(3) 0.4860(3) 0.0556 1.0000 Uani D . . . . .
C431 C 0.2026(2) 0.3635(3) 0.4618(2) 0.0522 1.0000 Uani D . . . . .
C432 C 0.2155(2) 0.4118(4) 0.4631(2) 0.0439 1.0000 Uani D . . . . .
N433 N 0.21535(19) 0.6952(4) 0.6970(2) 0.0421 1.0000 Uani D . . . . .
C434 C 0.2212(2) 0.6481(4) 0.7023(2) 0.0480 1.0000 Uani D . . . . .
C435 C 0.2284(2) 0.6296(3) 0.7361(3) 0.0561 1.0000 Uani D . . . . .
C436 C 0.2286(2) 0.6608(5) 0.7621(2) 0.0609 1.0000 Uani D . . . . .
C437 C 0.2223(2) 0.7089(4) 0.7560(2) 0.0535 1.0000 Uani D . . . . .
C438 C 0.2153(2) 0.7262(3) 0.7219(3) 0.0502 1.0000 Uani D . . . . .
N439 N 0.33914(18) 0.8246(3) 0.6275(2) 0.0355 1.0000 Uani D . . . . .
C440 C 0.3440(2) 0.8030(3) 0.6577(3) 0.0475 1.0000 Uani D . . . . .
C441 C 0.3653(2) 0.8187(4) 0.6855(2) 0.0615 1.0000 Uani D . . . . .
C442 C 0.3834(2) 0.8595(4) 0.6829(3) 0.0664 1.0000 Uani D . . . . .
C443 C 0.3788(2) 0.8822(3) 0.6517(3) 0.0566 1.0000 Uani D . . . . .
C444 C 0.3569(2) 0.8637(3) 0.6254(2) 0.0426 1.0000 Uani D . . . . .
N445 N 0.3821(2) 1.1824(10) 0.7074(5) 0.1672 1.0000 Uani D . . . . .
C446 C 0.3785(3) 1.1444(8) 0.7343(7) 0.1641 1.0000 Uani D . . . . .
C447 C 0.3660(3) 1.1725(11) 0.7603(5) 0.1625 1.0000 Uani D . . . . .
C448 C 0.3609(2) 1.2239(10) 0.7544(5) 0.1613 1.0000 Uani D . . . . .
C449 C 0.3646(3) 1.2579(8) 0.7287(7) 0.1635 1.0000 Uani D . . . . .
C450 C 0.3769(3) 1.2374(11) 0.6998(5) 0.1669 1.0000 Uani D . . . . .
N451 N 0.2873(4) 1.1393(6) 0.6443(5) 0.1222 1.0000 Uani D . . . . .
C452 C 0.3022(3) 1.1261(7) 0.6735(5) 0.1183 1.0000 Uani D . . . . .
C453 C 0.2983(3) 1.0841(8) 0.6825(3) 0.1185 1.0000 Uani D . . . . .
C454 C 0.2769(4) 1.0476(6) 0.6613(5) 0.1144 1.0000 Uani D . . . . .
C455 C 0.2627(3) 1.0724(8) 0.6286(4) 0.1143 1.0000 Uani D . . . . .
C456 C 0.2683(3) 1.1149(8) 0.6220(4) 0.1144 1.0000 Uani D . . . . .
N457 N 0.28911(19) 1.0513(3) 0.5204(3) 0.0455 1.0000 Uani D . . . . .
C458 C 0.2869(2) 1.0832(3) 0.5444(2) 0.0410 1.0000 Uani D . . . . .
C459 C 0.2984(2) 1.1288(3) 0.5460(2) 0.0486 1.0000 Uani D . . . . .
C460 C 0.3132(2) 1.1449(3) 0.5215(3) 0.0520 1.0000 Uani D . . . . .
C461 C 0.3152(2) 1.1120(4) 0.4962(2) 0.0516 1.0000 Uani D . . . . .
C462 C 0.3031(2) 1.0669(3) 0.4967(2) 0.0479 1.0000 Uani D . . . . .
N463 N 0.1216(7) 0.9909(11) 0.3176(8) 0.2774 1.0000 Uani D . . . . .
C464 C 0.1558(8) 0.9950(8) 0.3534(6) 0.2728 1.0000 Uani D . . . . .
C465 C 0.1853(8) 1.0140(11) 0.3727(5) 0.2724 1.0000 Uani D . . . . .
C466 C 0.1884(7) 1.0531(10) 0.3476(7) 0.2739 1.0000 Uani D . . . . .
C467 C 0.1716(9) 1.0738(8) 0.3135(8) 0.2751 1.0000 Uani D . . . . .
C468 C 0.1454(8) 1.0409(10) 0.3079(5) 0.2763 1.0000 Uani D . . . . .
N469 N 0.28867(19) 0.7955(4) 0.3103(2) 0.0522 1.0000 Uani D . . . . .
C470 C 0.2819(2) 0.8429(4) 0.3030(3) 0.0528 1.0000 Uani D . . . . .
C471 C 0.2745(2) 0.8586(4) 0.2705(3) 0.0581 1.0000 Uani D . . . . .
C472 C 0.2736(2) 0.8282(5) 0.2439(2) 0.0621 1.0000 Uani D . . . . .
C473 C 0.2805(2) 0.7806(5) 0.2521(3) 0.0582 1.0000 Uani D . . . . .
C474 C 0.2878(2) 0.7644(3) 0.2845(3) 0.0524 1.0000 Uani D . . . . .
N475 N 0.1626(2) 0.6679(4) 0.3795(3) 0.0461 1.0000 Uani D . . . . .
C476 C 0.1438(2) 0.6323(4) 0.3807(2) 0.0539 1.0000 Uani D . . . . .
C477 C 0.1209(2) 0.6143(3) 0.3546(3) 0.0668 1.0000 Uani D . . . . .
C478 C 0.1164(2) 0.6364(4) 0.3226(3) 0.0714 1.0000 Uani D . . . . .
C479 C 0.1369(3) 0.6758(4) 0.3216(2) 0.0678 1.0000 Uani D . . . . .
C480 C 0.1585(2) 0.6886(3) 0.3505(3) 0.0530 1.0000 Uani D . . . . .
N481 N 0.34079(19) 0.6169(3) 0.4573(2) 0.0400 1.0000 Uani D . . . . .
C482 C 0.3612(2) 0.6395(3) 0.4414(2) 0.0383 1.0000 Uani D . . . . .
C483 C 0.3906(2) 0.6180(4) 0.4411(2) 0.0466 1.0000 Uani D . . . . .
C484 C 0.3987(2) 0.5730(4) 0.4576(2) 0.0521 1.0000 Uani D . . . . .
C485 C 0.3772(3) 0.5499(3) 0.4736(2) 0.0514 1.0000 Uani D . . . . .
C486 C 0.3480(2) 0.5730(3) 0.4729(2) 0.0447 1.0000 Uani D . . . . .
N487 N 0.16108(19) 0.8760(3) 0.5501(2) 0.0378 1.0000 Uani D . . . . .
C488 C 0.1397(2) 0.8554(3) 0.5648(2) 0.0404 1.0000 Uani D . . . . .
C489 C 0.1115(2) 0.8771(4) 0.5661(2) 0.0422 1.0000 Uani D . . . . .
C490 C 0.1051(2) 0.9227(4) 0.5512(2) 0.0457 1.0000 Uani D . . . . .
C491 C 0.1265(3) 0.9451(3) 0.5357(2) 0.0435 1.0000 Uani D . . . . .
C492 C 0.1540(2) 0.9204(3) 0.5360(2) 0.0382 1.0000 Uani D . . . . .
O494 O 0.3014(2) 0.8787(3) 0.5648(2) 0.0260 1.0000 Uani . . . . . .
O495 O 0.3053(2) 0.8158(3) 0.5208(2) 0.0250 1.0000 Uani . . . . . .
O496 O 0.3042(2) 0.7557(3) 0.4710(2) 0.0258 1.0000 Uani . . . . . .
O497 O 0.3000(3) 0.7005(3) 0.4196(3) 0.0345 1.0000 Uani . . . . . .
O498 O 0.2732(3) 0.7691(4) 0.3724(3) 0.0344 1.0000 Uani . . . . . .
O499 O 0.2237(2) 0.7227(4) 0.3875(3) 0.0296 1.0000 Uani . . . . . .
O500 O 0.2176(2) 0.7789(3) 0.4356(2) 0.0245 1.0000 Uani . . . . . .
O501 O 0.1653(3) 0.7390(3) 0.4436(3) 0.0315 1.0000 Uani . . . . . .
O502 O 0.1669(2) 0.8020(3) 0.4946(2) 0.0246 1.0000 Uani . . . . . .
O503 O 0.1976(2) 0.7374(3) 0.5371(3) 0.0279 1.0000 Uani . . . . . .
O504 O 0.2300(2) 0.6748(3) 0.5817(2) 0.0275 1.0000 Uani . . . . . .
O505 O 0.1721(2) 0.6468(3) 0.5396(3) 0.0312 1.0000 Uani . . . . . .
O506 O 0.2299(2) 0.6114(3) 0.5296(3) 0.0254 1.0000 Uani . . . . . .
O507 O 0.2278(2) 0.5409(3) 0.4868(3) 0.0312 1.0000 Uani . . . . . .
O508 O 0.2775(2) 0.5899(3) 0.4757(3) 0.0269 1.0000 Uani . . . . . .
O509 O 0.2010(3) 0.6124(3) 0.4427(3) 0.0347 1.0000 Uani . . . . . .
O510 O 0.2500(2) 0.6469(3) 0.4235(2) 0.0241 1.0000 Uani . . . . . .
O511 O 0.2838(3) 0.6135(4) 0.5834(3) 0.0348 1.0000 Uani . . . . . .
O512 O 0.2835(2) 0.6516(3) 0.5222(2) 0.0239 1.0000 Uani . . . . . .
O513 O 0.2849(2) 0.7123(3) 0.5730(3) 0.0280 1.0000 Uani . . . . . .
O514 O 0.3349(3) 0.6906(3) 0.5145(3) 0.0308 1.0000 Uani . . . . . .
O515 O 0.3367(2) 0.7531(3) 0.5646(3) 0.0281 1.0000 Uani . . . . . .
O516 O 0.1969(2) 0.6773(3) 0.4868(2) 0.0251 1.0000 Uani . . . . . .
O517 O 0.2288(2) 0.7236(3) 0.6349(3) 0.0288 1.0000 Uani . . . . . .
O518 O 0.2780(3) 0.7682(4) 0.6202(3) 0.0353 1.0000 Uani . . . . . .
O519 O 0.2017(2) 0.7915(4) 0.5880(3) 0.0275 1.0000 Uani . . . . . .
O520 O 0.2519(2) 0.8446(3) 0.5847(2) 0.0246 1.0000 Uani . . . . . .
O521 O 0.2514(2) 0.7792(3) 0.5312(3) 0.0219 1.0000 Uani . . . . . .
O522 O 0.2507(2) 0.7135(3) 0.4766(3) 0.0257 1.0000 Uani . . . . . .
O523 O 0.2180(2) 0.8398(3) 0.4859(3) 0.0249 1.0000 Uani . . . . . .
O524 O 0.2244(2) 0.9018(4) 0.5332(3) 0.0319 1.0000 Uani . . . . . .
O525 O 0.2182(3) 0.8779(3) 0.4231(3) 0.0331 1.0000 Uani . . . . . .
O526 O 0.2716(2) 0.8181(3) 0.4264(2) 0.0247 1.0000 Uani . . . . . .
O527 O 0.3304(2) 0.8461(4) 0.4669(3) 0.0323 1.0000 Uani . . . . . .
O528 O 0.2719(2) 0.8817(3) 0.4781(2) 0.0225 1.0000 Uani . . . . . .
O5 O 0.2742(2) 0.9513(3) 0.5211(3) 0.0306 1.0000 Uani . . . . . .
H291 H 0.1630 1.0419 0.4875 0.0466 1.0000 Uiso R . . . . .
H301 H 0.1322 1.1130 0.4839 0.0531 1.0000 Uiso R . . . . .
H321 H 0.1948 1.1684 0.5640 0.0432 1.0000 Uiso R . . . . .
H331 H 0.2250 1.0966 0.5680 0.0439 1.0000 Uiso R . . . . .
H351 H 0.1114 1.2347 0.4841 0.0835 1.0000 Uiso R . . . . .
H352 H 0.1383 1.2095 0.4717 0.0835 1.0000 Uiso R . . . . .
H353 H 0.1099 1.1793 0.4770 0.0835 1.0000 Uiso R . . . . .
H361 H 0.1477 1.2673 0.5335 0.0850 1.0000 Uiso R . . . . .
H362 H 0.1714 1.2342 0.5582 0.0850 1.0000 Uiso R . . . . .
H363 H 0.1760 1.2441 0.5224 0.0850 1.0000 Uiso R . . . . .
H371 H 0.1043 1.2163 0.5410 0.0760 1.0000 Uiso R . . . . .
H372 H 0.1272 1.1813 0.5648 0.0760 1.0000 Uiso R . . . . .
H373 H 0.1032 1.1609 0.5335 0.0760 1.0000 Uiso R . . . . .
H421 H 0.1969 1.0138 0.5948 0.0464 1.0000 Uiso R . . . . .
H431 H 0.1523 1.0657 0.5911 0.0499 1.0000 Uiso R . . . . .
H451 H 0.1113 0.9637 0.6369 0.0424 1.0000 Uiso R . . . . .
H461 H 0.1553 0.9110 0.6395 0.0586 1.0000 Uiso R . . . . .
H481 H 0.0670 1.0847 0.5691 0.0760 1.0000 Uiso R . . . . .
H482 H 0.0993 1.0756 0.5606 0.0760 1.0000 Uiso R . . . . .
H483 H 0.0767 1.0324 0.5617 0.0760 1.0000 Uiso R . . . . .
H491 H 0.0958 1.1273 0.6244 0.0739 1.0000 Uiso R . . . . .
H492 H 0.1228 1.1001 0.6494 0.0739 1.0000 Uiso R . . . . .
H493 H 0.1276 1.1175 0.6149 0.0739 1.0000 Uiso R . . . . .
H501 H 0.0574 1.0573 0.6257 0.0747 1.0000 Uiso R . . . . .
H502 H 0.0841 1.0303 0.6512 0.0747 1.0000 Uiso R . . . . .
H503 H 0.0665 1.0048 0.6181 0.0747 1.0000 Uiso R . . . . .
H551 H 0.1051 0.7727 0.6256 0.0619 1.0000 Uiso R . . . . .
H561 H 0.0647 0.8065 0.6464 0.0699 1.0000 Uiso R . . . . .
H581 H 0.1299 0.8793 0.7190 0.0905 1.0000 Uiso R . . . . .
H591 H 0.1706 0.8467 0.6982 0.0713 1.0000 Uiso R . . . . .
H611 H 0.0202 0.8638 0.6911 0.1647 1.0000 Uiso R . . . . .
H612 H 0.0345 0.8139 0.6849 0.1647 1.0000 Uiso R . . . . .
H613 H 0.0296 0.8540 0.6574 0.1647 1.0000 Uiso R . . . . .
H621 H 0.0478 0.9353 0.7003 0.1724 1.0000 Uiso R . . . . .
H622 H 0.0842 0.9371 0.7049 0.1724 1.0000 Uiso R . . . . .
H623 H 0.0622 0.9301 0.6693 0.1724 1.0000 Uiso R . . . . .
H631 H 0.0542 0.8728 0.7435 0.1717 1.0000 Uiso R . . . . .
H632 H 0.0903 0.8762 0.7466 0.1717 1.0000 Uiso R . . . . .
H633 H 0.0732 0.8263 0.7399 0.1717 1.0000 Uiso R . . . . .
H681 H 0.1523 0.6754 0.6555 0.0381 1.0000 Uiso R . . . . .
H691 H 0.1067 0.6909 0.6746 0.0562 1.0000 Uiso R . . . . .
H711 H 0.0665 0.5684 0.6275 0.0678 1.0000 Uiso R . . . . .
H721 H 0.1119 0.5541 0.6079 0.0659 1.0000 Uiso R . . . . .
H741 H 0.0342 0.6955 0.6878 0.1075 1.0000 Uiso R . . . . .
H742 H 0.0706 0.6907 0.6994 0.1075 1.0000 Uiso R . . . . .
H743 H 0.0552 0.7145 0.6650 0.1075 1.0000 Uiso R . . . . .
H751 H 0.0278 0.6048 0.6970 0.1017 1.0000 Uiso R . . . . .
H752 H 0.0642 0.5997 0.7087 0.1017 1.0000 Uiso R . . . . .
H753 H 0.0455 0.5685 0.6790 0.1017 1.0000 Uiso R . . . . .
H761 H 0.0040 0.6421 0.6389 0.1147 1.0000 Uiso R . . . . .
H762 H 0.0258 0.6614 0.6169 0.1147 1.0000 Uiso R . . . . .
H763 H 0.0223 0.6059 0.6216 0.1147 1.0000 Uiso R . . . . .
H821 H 0.2358 0.4803 0.7176 0.0961 1.0000 Uiso R . . . . .
H841 H 0.3227 0.5226 0.7582 0.0783 1.0000 Uiso R . . . . .
H871 H 0.2585 0.4616 0.8099 0.0952 1.0000 Uiso R . . . . .
H872 H 0.2676 0.5135 0.8007 0.0952 1.0000 Uiso R . . . . .
H873 H 0.2382 0.4877 0.7785 0.0952 1.0000 Uiso R . . . . .
H891 H 0.2665 0.3909 0.7770 0.0918 1.0000 Uiso R . . . . .
H892 H 0.2787 0.3976 0.7447 0.0918 1.0000 Uiso R . . . . .
H893 H 0.2449 0.4146 0.7454 0.0918 1.0000 Uiso R . . . . .
H941 H 0.2806 0.8033 0.7477 0.0784 1.0000 Uiso R . . . . .
H951 H 0.2953 0.7902 0.8068 0.0966 1.0000 Uiso R . . . . .
H971 H 0.3221 0.6576 0.7938 0.0973 1.0000 Uiso R . . . . .
H981 H 0.3074 0.6672 0.7345 0.0681 1.0000 Uiso R . . . . .
H1001 H 0.3575 0.7271 0.8814 0.1535 1.0000 Uiso R . . . . .
H1002 H 0.3599 0.7584 0.8506 0.1535 1.0000 Uiso R . . . . .
H1003 H 0.3633 0.7024 0.8494 0.1535 1.0000 Uiso R . . . . .
H1011 H 0.3100 0.7501 0.8854 0.1662 1.0000 Uiso R . . . . .
H1012 H 0.3062 0.7890 0.8572 0.1662 1.0000 Uiso R . . . . .
H1013 H 0.2800 0.7504 0.8559 0.1662 1.0000 Uiso R . . . . .
H1021 H 0.3139 0.6663 0.8741 0.1659 1.0000 Uiso R . . . . .
H1022 H 0.2881 0.6679 0.8407 0.1659 1.0000 Uiso R . . . . .
H1023 H 0.3218 0.6503 0.8407 0.1659 1.0000 Uiso R . . . . .
H1071 H 0.2915 0.8767 0.7208 0.1250 1.0000 Uiso R . . . . .
H1111 H 0.3332 0.9810 0.6728 0.1052 1.0000 Uiso R . . . . .
H1131 H 0.3472 1.0574 0.8048 0.1414 1.0000 Uiso R . . . . .
H1132 H 0.3439 1.0549 0.7662 0.1414 1.0000 Uiso R . . . . .
H1133 H 0.3174 1.0340 0.7816 0.1414 1.0000 Uiso R . . . . .
H1141 H 0.4017 1.0093 0.8135 0.1461 1.0000 Uiso R . . . . .
H1142 H 0.3954 1.0160 0.7748 0.1461 1.0000 Uiso R . . . . .
H1143 H 0.4005 0.9643 0.7904 0.1461 1.0000 Uiso R . . . . .
H1151 H 0.3605 0.9756 0.8398 0.1441 1.0000 Uiso R . . . . .
H1152 H 0.3280 0.9608 0.8170 0.1441 1.0000 Uiso R . . . . .
H1153 H 0.3575 0.9286 0.8183 0.1441 1.0000 Uiso R . . . . .
H1201 H 0.4026 0.5918 0.6487 0.0973 1.0000 Uiso R . . . . .
H1211 H 0.4344 0.5731 0.7022 0.2236 1.0000 Uiso R . . . . .
H1231 H 0.3794 0.6599 0.7479 0.1350 1.0000 Uiso R . . . . .
H1241 H 0.3466 0.6807 0.6954 0.0855 1.0000 Uiso R . . . . .
H1261 H 0.4502 0.5397 0.7873 0.3208 1.0000 Uiso R . . . . .
H1262 H 0.4506 0.5431 0.7496 0.3208 1.0000 Uiso R . . . . .
H1263 H 0.4188 0.5369 0.7598 0.3208 1.0000 Uiso R . . . . .
H1271 H 0.4713 0.6312 0.7954 0.3180 1.0000 Uiso R . . . . .
H1272 H 0.4540 0.6686 0.7689 0.3180 1.0000 Uiso R . . . . .
H1273 H 0.4704 0.6238 0.7576 0.3180 1.0000 Uiso R . . . . .
H1281 H 0.4176 0.6105 0.8109 0.3194 1.0000 Uiso R . . . . .
H1282 H 0.4049 0.6474 0.7822 0.3194 1.0000 Uiso R . . . . .
H1283 H 0.3901 0.5960 0.7808 0.3194 1.0000 Uiso R . . . . .
H1331 H 0.4418 0.6589 0.6177 0.0597 1.0000 Uiso R . . . . .
H1341 H 0.4948 0.6669 0.6402 0.0622 1.0000 Uiso R . . . . .
H1361 H 0.4995 0.7679 0.5692 0.0563 1.0000 Uiso R . . . . .
H1371 H 0.4466 0.7592 0.5464 0.0540 1.0000 Uiso R . . . . .
H1391 H 0.5755 0.7022 0.6577 0.0870 1.0000 Uiso R . . . . .
H1392 H 0.5439 0.6998 0.6685 0.0870 1.0000 Uiso R . . . . .
H1393 H 0.5513 0.6615 0.6437 0.0870 1.0000 Uiso R . . . . .
H1401 H 0.5787 0.7264 0.6018 0.0840 1.0000 Uiso R . . . . .
H1402 H 0.5487 0.7428 0.5753 0.0840 1.0000 Uiso R . . . . .
H1403 H 0.5538 0.6883 0.5846 0.0840 1.0000 Uiso R . . . . .
H1411 H 0.5648 0.7883 0.6414 0.0850 1.0000 Uiso R . . . . .
H1412 H 0.5321 0.7856 0.6499 0.0850 1.0000 Uiso R . . . . .
H1413 H 0.5346 0.8017 0.6142 0.0850 1.0000 Uiso R . . . . .
H1461 H 0.0484 0.6511 0.4579 0.1268 1.0000 Uiso R . . . . .
H1471 H 0.0066 0.6101 0.4218 0.1897 1.0000 Uiso R . . . . .
H1491 H 0.0720 0.5236 0.3924 0.1338 1.0000 Uiso R . . . . .
H1501 H 0.1117 0.5673 0.4296 0.0788 1.0000 Uiso R . . . . .
H1521 H -0.0276 0.4928 0.3821 0.2981 1.0000 Uiso R . . . . .
H1522 H -0.0199 0.5381 0.4052 0.2981 1.0000 Uiso R . . . . .
H1523 H -0.0014 0.4900 0.4153 0.2981 1.0000 Uiso R . . . . .
H1531 H -0.0092 0.4915 0.3407 0.2973 1.0000 Uiso R . . . . .
H1532 H 0.0146 0.4849 0.3753 0.2973 1.0000 Uiso R . . . . .
H1533 H 0.0256 0.5074 0.3452 0.2973 1.0000 Uiso R . . . . .
H1541 H -0.0292 0.5394 0.3543 0.3019 1.0000 Uiso R . . . . .
H1542 H -0.0294 0.5928 0.3664 0.3019 1.0000 Uiso R . . . . .
H1543 H -0.0051 0.5765 0.3465 0.3019 1.0000 Uiso R . . . . .
H1591 H 0.1544 0.8069 0.3155 0.0697 1.0000 Uiso R . . . . .
H1601 H 0.1266 0.8265 0.2610 0.1159 1.0000 Uiso R . . . . .
H1621 H 0.0757 0.9245 0.2992 0.1750 1.0000 Uiso R . . . . .
H1631 H 0.1038 0.9039 0.3534 0.0973 1.0000 Uiso R . . . . .
H1651 H 0.0829 0.8897 0.1911 0.1418 1.0000 Uiso R . . . . .
H1652 H 0.1154 0.8943 0.2166 0.1418 1.0000 Uiso R . . . . .
H1653 H 0.0970 0.8456 0.2133 0.1418 1.0000 Uiso R . . . . .
H1661 H 0.0630 0.9589 0.2165 0.1455 1.0000 Uiso R . . . . .
H1662 H 0.0646 0.9605 0.2548 0.1455 1.0000 Uiso R . . . . .
H1663 H 0.0955 0.9615 0.2424 0.1455 1.0000 Uiso R . . . . .
H1671 H 0.0360 0.8834 0.2080 0.1468 1.0000 Uiso R . . . . .
H1672 H 0.0344 0.8842 0.2454 0.1468 1.0000 Uiso R . . . . .
H1673 H 0.0458 0.8378 0.2303 0.1468 1.0000 Uiso R . . . . .
H1721 H 0.1772 0.9076 0.2982 0.1039 1.0000 Uiso R . . . . .
H1731 H 0.1723 0.9568 0.2482 0.1230 1.0000 Uiso R . . . . .
H1751 H 0.2594 1.0035 0.2802 0.1078 1.0000 Uiso R . . . . .
H1761 H 0.2666 0.9557 0.3310 0.0705 1.0000 Uiso R . . . . .
H1781 H 0.1902 0.9804 0.1799 0.1729 1.0000 Uiso R . . . . .
H1782 H 0.2144 0.9453 0.2021 0.1729 1.0000 Uiso R . . . . .
H1783 H 0.1798 0.9467 0.2057 0.1729 1.0000 Uiso R . . . . .
H1791 H 0.2319 1.0480 0.2010 0.1639 1.0000 Uiso R . . . . .
H1792 H 0.2453 1.0531 0.2395 0.1639 1.0000 Uiso R . . . . .
H1793 H 0.2514 1.0060 0.2212 0.1639 1.0000 Uiso R . . . . .
H1801 H 0.1788 1.0557 0.1957 0.1610 1.0000 Uiso R . . . . .
H1802 H 0.1850 1.0743 0.2325 0.1610 1.0000 Uiso R . . . . .
H1803 H 0.1596 1.0347 0.2198 0.1610 1.0000 Uiso R . . . . .
H1851 H 0.2737 1.0791 0.3945 0.0586 1.0000 Uiso R . . . . .
H1861 H 0.2636 1.1609 0.4020 0.0659 1.0000 Uiso R . . . . .
H1881 H 0.2089 1.1273 0.4631 0.0526 1.0000 Uiso R . . . . .
H1891 H 0.2182 1.0447 0.4576 0.0438 1.0000 Uiso R . . . . .
H1911 H 0.2301 1.2486 0.4777 0.1246 1.0000 Uiso R . . . . .
H1912 H 0.2560 1.2087 0.4830 0.1246 1.0000 Uiso R . . . . .
H1913 H 0.2218 1.1952 0.4843 0.1246 1.0000 Uiso R . . . . .
H1921 H 0.1924 1.2516 0.4281 0.1164 1.0000 Uiso R . . . . .
H1922 H 0.1828 1.1990 0.4349 0.1164 1.0000 Uiso R . . . . .
H1923 H 0.1899 1.2120 0.4006 0.1164 1.0000 Uiso R . . . . .
H1931 H 0.2419 1.2730 0.4285 0.1076 1.0000 Uiso R . . . . .
H1932 H 0.2685 1.2342 0.4342 0.1076 1.0000 Uiso R . . . . .
H1933 H 0.2422 1.2342 0.4010 0.1076 1.0000 Uiso R . . . . .
H1981 H 0.3332 1.0531 0.6252 0.0538 1.0000 Uiso R . . . . .
H1991 H 0.3640 1.1223 0.6402 0.0523 1.0000 Uiso R . . . . .
H2011 H 0.4070 1.0949 0.5643 0.0565 1.0000 Uiso R . . . . .
H2021 H 0.3758 1.0261 0.5501 0.0684 1.0000 Uiso R . . . . .
H2041 H 0.3949 1.2347 0.6150 0.0858 1.0000 Uiso R . . . . .
H2042 H 0.3729 1.1971 0.6260 0.0858 1.0000 Uiso R . . . . .
H2043 H 0.3715 1.2044 0.5881 0.0858 1.0000 Uiso R . . . . .
H2051 H 0.4420 1.1889 0.6529 0.0873 1.0000 Uiso R . . . . .
H2052 H 0.4163 1.1571 0.6629 0.0873 1.0000 Uiso R . . . . .
H2053 H 0.4427 1.1328 0.6491 0.0873 1.0000 Uiso R . . . . .
H2061 H 0.4410 1.2021 0.5942 0.0824 1.0000 Uiso R . . . . .
H2062 H 0.4430 1.1468 0.5875 0.0824 1.0000 Uiso R . . . . .
H2063 H 0.4158 1.1776 0.5658 0.0824 1.0000 Uiso R . . . . .
H2111 H 0.3911 0.9252 0.5788 0.0596 1.0000 Uiso R . . . . .
H2121 H 0.4301 0.9695 0.6113 0.1005 1.0000 Uiso R . . . . .
H2141 H 0.4940 0.8903 0.5766 0.1043 1.0000 Uiso R . . . . .
H2151 H 0.4542 0.8472 0.5443 0.0797 1.0000 Uiso R . . . . .
H2171 H 0.5101 1.0110 0.6553 0.3099 1.0000 Uiso R . . . . .
H2172 H 0.4773 0.9927 0.6585 0.3099 1.0000 Uiso R . . . . .
H2173 H 0.4801 1.0229 0.6273 0.3099 1.0000 Uiso R . . . . .
H2181 H 0.5270 1.0061 0.6177 0.3114 1.0000 Uiso R . . . . .
H2182 H 0.5016 1.0090 0.5838 0.3114 1.0000 Uiso R . . . . .
H2183 H 0.5231 0.9634 0.5922 0.3114 1.0000 Uiso R . . . . .
H2191 H 0.5283 0.9579 0.6491 0.3167 1.0000 Uiso R . . . . .
H2192 H 0.5056 0.9177 0.6558 0.3167 1.0000 Uiso R . . . . .
H2193 H 0.5274 0.9076 0.6318 0.3167 1.0000 Uiso R . . . . .
H2241 H 0.3274 1.0209 0.4292 0.0899 1.0000 Uiso R . . . . .
H2251 H 0.3529 1.0920 0.4142 0.1034 1.0000 Uiso R . . . . .
H2271 H 0.4284 1.0673 0.4898 0.1141 1.0000 Uiso R . . . . .
H2281 H 0.4040 0.9956 0.5055 0.0808 1.0000 Uiso R . . . . .
H2301 H 0.4279 1.1904 0.4698 0.2512 1.0000 Uiso R . . . . .
H2302 H 0.4317 1.1428 0.4907 0.2512 1.0000 Uiso R . . . . .
H2303 H 0.3993 1.1689 0.4810 0.2512 1.0000 Uiso R . . . . .
H2311 H 0.3994 1.1884 0.4100 0.2508 1.0000 Uiso R . . . . .
H2312 H 0.3695 1.1718 0.4210 0.2508 1.0000 Uiso R . . . . .
H2313 H 0.3812 1.1423 0.3941 0.2508 1.0000 Uiso R . . . . .
H2321 H 0.4484 1.1453 0.4251 0.2542 1.0000 Uiso R . . . . .
H2322 H 0.4524 1.1009 0.4492 0.2542 1.0000 Uiso R . . . . .
H2323 H 0.4332 1.0957 0.4121 0.2542 1.0000 Uiso R . . . . .
H2371 H 0.3880 0.9412 0.3961 0.0547 1.0000 Uiso R . . . . .
H2381 H 0.4325 0.9284 0.3774 0.0552 1.0000 Uiso R . . . . .
H2401 H 0.3958 0.8049 0.3333 0.0525 1.0000 Uiso R . . . . .
H2411 H 0.3511 0.8175 0.3515 0.0386 1.0000 Uiso R . . . . .
H2431 H 0.4966 0.8566 0.3627 0.0998 1.0000 Uiso R . . . . .
H2432 H 0.4788 0.8929 0.3806 0.0998 1.0000 Uiso R . . . . .
H2433 H 0.4767 0.8375 0.3867 0.0998 1.0000 Uiso R . . . . .
H2441 H 0.4717 0.8906 0.3082 0.0859 1.0000 Uiso R . . . . .
H2442 H 0.4540 0.9272 0.3260 0.0859 1.0000 Uiso R . . . . .
H2443 H 0.4352 0.8948 0.2970 0.0859 1.0000 Uiso R . . . . .
H2451 H 0.4698 0.8057 0.3178 0.0939 1.0000 Uiso R . . . . .
H2452 H 0.4497 0.7837 0.3406 0.0939 1.0000 Uiso R . . . . .
H2453 H 0.4332 0.8062 0.3060 0.0939 1.0000 Uiso R . . . . .
H2501 H 0.4171 0.7083 0.4933 0.0492 1.0000 Uiso R . . . . .
H2511 H 0.4676 0.6781 0.4969 0.0621 1.0000 Uiso R . . . . .
H2531 H 0.4763 0.7583 0.4199 0.0792 1.0000 Uiso R . . . . .
H2541 H 0.4261 0.7910 0.4144 0.0659 1.0000 Uiso R . . . . .
H2631 H 0.3314 0.6551 0.3037 0.0518 1.0000 Uiso R . . . . .
H2641 H 0.3717 0.6248 0.2828 0.0575 1.0000 Uiso R . . . . .
H2661 H 0.4354 0.6909 0.3574 0.0622 1.0000 Uiso R . . . . .
H2671 H 0.3956 0.7202 0.3794 0.0514 1.0000 Uiso R . . . . .
H2691 H 0.4508 0.5657 0.2967 0.1054 1.0000 Uiso R . . . . .
H2692 H 0.4381 0.5700 0.3289 0.1054 1.0000 Uiso R . . . . .
H2693 H 0.4147 0.5657 0.2939 0.1054 1.0000 Uiso R . . . . .
H2701 H 0.4469 0.6319 0.2561 0.1081 1.0000 Uiso R . . . . .
H2702 H 0.4291 0.6791 0.2612 0.1081 1.0000 Uiso R . . . . .
H2703 H 0.4107 0.6307 0.2528 0.1081 1.0000 Uiso R . . . . .
H2711 H 0.4824 0.6372 0.3090 0.0965 1.0000 Uiso R . . . . .
H2712 H 0.4686 0.6860 0.3178 0.0965 1.0000 Uiso R . . . . .
H2713 H 0.4729 0.6430 0.3430 0.0965 1.0000 Uiso R . . . . .
H2761 H 0.3072 0.4766 0.4133 0.0522 1.0000 Uiso R . . . . .
H2771 H 0.3531 0.4286 0.4155 0.0654 1.0000 Uiso R . . . . .
H2791 H 0.3920 0.5339 0.3715 0.0777 1.0000 Uiso R . . . . .
H2801 H 0.3475 0.5853 0.3683 0.0668 1.0000 Uiso R . . . . .
H2821 H 0.4349 0.4087 0.4396 0.1866 1.0000 Uiso R . . . . .
H2822 H 0.4252 0.4608 0.4475 0.1866 1.0000 Uiso R . . . . .
H2823 H 0.4015 0.4182 0.4452 0.1866 1.0000 Uiso R . . . . .
H2831 H 0.4475 0.4387 0.3855 0.1865 1.0000 Uiso R . . . . .
H2832 H 0.4379 0.4905 0.3944 0.1865 1.0000 Uiso R . . . . .
H2833 H 0.4221 0.4676 0.3598 0.1865 1.0000 Uiso R . . . . .
H2841 H 0.4087 0.3687 0.3831 0.1870 1.0000 Uiso R . . . . .
H2842 H 0.3762 0.3798 0.3905 0.1870 1.0000 Uiso R . . . . .
H2843 H 0.3839 0.3994 0.3578 0.1870 1.0000 Uiso R . . . . .
H2891 H 0.2772 0.3955 0.4395 0.0522 1.0000 Uiso R . . . . .
H2901 H 0.3067 0.3238 0.4430 0.0476 1.0000 Uiso R . . . . .
H2921 H 0.3696 0.3777 0.5244 0.0505 1.0000 Uiso R . . . . .
H2931 H 0.3393 0.4487 0.5207 0.0514 1.0000 Uiso R . . . . .
H2951 H 0.3529 0.2241 0.4739 0.0715 1.0000 Uiso R . . . . .
H2952 H 0.3247 0.2473 0.4850 0.0715 1.0000 Uiso R . . . . .
H2953 H 0.3291 0.2567 0.4491 0.0715 1.0000 Uiso R . . . . .
H2961 H 0.3966 0.2747 0.4655 0.0667 1.0000 Uiso R . . . . .
H2962 H 0.3981 0.3300 0.4732 0.0667 1.0000 Uiso R . . . . .
H2963 H 0.3737 0.3101 0.4420 0.0667 1.0000 Uiso R . . . . .
H2971 H 0.3898 0.2565 0.5232 0.0786 1.0000 Uiso R . . . . .
H2972 H 0.3921 0.3120 0.5301 0.0786 1.0000 Uiso R . . . . .
H2973 H 0.3635 0.2828 0.5360 0.0786 1.0000 Uiso R . . . . .
H3021 H 0.2285 0.4156 0.6148 0.0518 1.0000 Uiso R . . . . .
H3031 H 0.2422 0.3331 0.6126 0.0881 1.0000 Uiso R . . . . .
H3051 H 0.2977 0.3647 0.5512 0.0519 1.0000 Uiso R . . . . .
H3061 H 0.2841 0.4474 0.5516 0.0489 1.0000 Uiso R . . . . .
H3081 H 0.3017 0.2422 0.5588 0.1327 1.0000 Uiso R . . . . .
H3082 H 0.3160 0.2942 0.5624 0.1327 1.0000 Uiso R . . . . .
H3083 H 0.2852 0.2835 0.5352 0.1327 1.0000 Uiso R . . . . .
H3091 H 0.3032 0.2377 0.6144 0.1449 1.0000 Uiso R . . . . .
H3092 H 0.3184 0.2889 0.6207 0.1449 1.0000 Uiso R . . . . .
H3093 H 0.2872 0.2779 0.6311 0.1449 1.0000 Uiso R . . . . .
H3101 H 0.2571 0.2229 0.5766 0.1260 1.0000 Uiso R . . . . .
H3102 H 0.2391 0.2633 0.5907 0.1260 1.0000 Uiso R . . . . .
H3103 H 0.2401 0.2639 0.5531 0.1260 1.0000 Uiso R . . . . .
H3151 H 0.1739 0.4727 0.5773 0.0714 1.0000 Uiso R . . . . .
H3161 H 0.1485 0.4016 0.5911 0.1282 1.0000 Uiso R . . . . .
H3181 H 0.0725 0.4289 0.5144 0.1143 1.0000 Uiso R . . . . .
H3191 H 0.0975 0.4997 0.4999 0.0840 1.0000 Uiso R . . . . .
H3211 H 0.0702 0.3066 0.5273 0.4473 1.0000 Uiso R . . . . .
H3212 H 0.0697 0.3567 0.5099 0.4473 1.0000 Uiso R . . . . .
H3213 H 0.1010 0.3279 0.5206 0.4473 1.0000 Uiso R . . . . .
H3221 H 0.0483 0.3459 0.5745 0.4409 1.0000 Uiso R . . . . .
H3222 H 0.0636 0.3940 0.5903 0.4409 1.0000 Uiso R . . . . .
H3223 H 0.0453 0.3927 0.5528 0.4409 1.0000 Uiso R . . . . .
H3231 H 0.0993 0.3038 0.5917 0.4365 1.0000 Uiso R . . . . .
H3232 H 0.1177 0.3497 0.6076 0.4365 1.0000 Uiso R . . . . .
H3233 H 0.1286 0.3213 0.5797 0.4365 1.0000 Uiso R . . . . .
H3281 H 0.1247 0.4684 0.4561 0.0499 1.0000 Uiso R . . . . .
H3291 H 0.0927 0.3987 0.4411 0.0446 1.0000 Uiso R . . . . .
H3311 H 0.1378 0.3680 0.3681 0.0619 1.0000 Uiso R . . . . .
H3321 H 0.1699 0.4375 0.3834 0.0544 1.0000 Uiso R . . . . .
H3341 H 0.0597 0.3056 0.3548 0.1169 1.0000 Uiso R . . . . .
H3342 H 0.0587 0.3620 0.3559 0.1169 1.0000 Uiso R . . . . .
H3343 H 0.0851 0.3359 0.3432 0.1169 1.0000 Uiso R . . . . .
H3351 H 0.0578 0.2920 0.4062 0.1179 1.0000 Uiso R . . . . .
H3352 H 0.0810 0.3143 0.4374 0.1179 1.0000 Uiso R . . . . .
H3353 H 0.0547 0.3463 0.4154 0.1179 1.0000 Uiso R . . . . .
H3361 H 0.0997 0.2603 0.3902 0.1256 1.0000 Uiso R . . . . .
H3362 H 0.1255 0.2856 0.4177 0.1256 1.0000 Uiso R . . . . .
H3363 H 0.1247 0.2931 0.3800 0.1256 1.0000 Uiso R . . . . .
H3411 H 0.2071 0.6226 0.2872 0.1730 1.0000 Uiso R . . . . .
H3451 H 0.1693 0.5120 0.3311 0.1121 1.0000 Uiso R . . . . .
H3471 H 0.1506 0.4457 0.1948 0.1422 1.0000 Uiso R . . . . .
H3472 H 0.1818 0.4664 0.2171 0.1422 1.0000 Uiso R . . . . .
H3473 H 0.1570 0.4432 0.2338 0.1422 1.0000 Uiso R . . . . .
H3481 H 0.0969 0.4926 0.1925 0.1482 1.0000 Uiso R . . . . .
H3482 H 0.0991 0.5369 0.2164 0.1482 1.0000 Uiso R . . . . .
H3483 H 0.1053 0.4849 0.2312 0.1482 1.0000 Uiso R . . . . .
H3491 H 0.1370 0.5299 0.1632 0.1563 1.0000 Uiso R . . . . .
H3492 H 0.1397 0.5750 0.1865 0.1563 1.0000 Uiso R . . . . .
H3493 H 0.1697 0.5454 0.1852 0.1563 1.0000 Uiso R . . . . .
H3541 H 0.1945 0.8219 0.2720 0.0538 1.0000 Uiso R . . . . .
H3551 H 0.1795 0.8336 0.2129 0.0753 1.0000 Uiso R . . . . .
H3571 H 0.2064 0.6947 0.2010 0.0599 1.0000 Uiso R . . . . .
H3581 H 0.2214 0.6871 0.2605 0.0620 1.0000 Uiso R . . . . .
H3601 H 0.1865 0.7397 0.1200 0.1088 1.0000 Uiso R . . . . .
H3602 H 0.2158 0.7319 0.1497 0.1088 1.0000 Uiso R . . . . .
H3603 H 0.1854 0.7016 0.1476 0.1088 1.0000 Uiso R . . . . .
H3611 H 0.1417 0.7769 0.1260 0.1041 1.0000 Uiso R . . . . .
H3612 H 0.1382 0.7978 0.1601 0.1041 1.0000 Uiso R . . . . .
H3613 H 0.1377 0.7420 0.1545 0.1041 1.0000 Uiso R . . . . .
H3621 H 0.1874 0.8224 0.1292 0.0991 1.0000 Uiso R . . . . .
H3622 H 0.1852 0.8434 0.1638 0.0991 1.0000 Uiso R . . . . .
H3623 H 0.2159 0.8178 0.1602 0.0991 1.0000 Uiso R . . . . .
H3671 H 0.3621 0.4733 0.5995 0.1781 1.0000 Uiso R . . . . .
H3681 H 0.4141 0.4515 0.6261 0.1284 1.0000 Uiso R . . . . .
H3701 H 0.4456 0.5688 0.5893 0.2469 1.0000 Uiso R . . . . .
H3711 H 0.3938 0.5905 0.5621 0.1536 1.0000 Uiso R . . . . .
H3731 H 0.4933 0.4579 0.6729 0.1796 1.0000 Uiso R . . . . .
H3732 H 0.4653 0.4905 0.6764 0.1796 1.0000 Uiso R . . . . .
H3733 H 0.4588 0.4402 0.6589 0.1796 1.0000 Uiso R . . . . .
H3741 H 0.5040 0.4508 0.6175 0.1744 1.0000 Uiso R . . . . .
H3742 H 0.4852 0.4758 0.5848 0.1744 1.0000 Uiso R . . . . .
H3743 H 0.4705 0.4324 0.5998 0.1744 1.0000 Uiso R . . . . .
H3751 H 0.5116 0.5326 0.6467 0.1704 1.0000 Uiso R . . . . .
H3752 H 0.4821 0.5629 0.6485 0.1704 1.0000 Uiso R . . . . .
H3753 H 0.4908 0.5556 0.6143 0.1704 1.0000 Uiso R . . . . .
H3801 H 0.0537 0.7373 0.4570 0.0412 1.0000 Uiso R . . . . .
H3811 H 0.0004 0.7319 0.4327 0.0535 1.0000 Uiso R . . . . .
H3831 H 0.0093 0.8362 0.3659 0.0576 1.0000 Uiso R . . . . .
H3841 H 0.0626 0.8402 0.3903 0.0536 1.0000 Uiso R . . . . .
H3861 H -0.0781 0.7838 0.3960 0.0745 1.0000 Uiso R . . . . .
H3862 H -0.0523 0.8185 0.4161 0.0745 1.0000 Uiso R . . . . .
H3863 H -0.0506 0.7633 0.4240 0.0745 1.0000 Uiso R . . . . .
H3871 H -0.0634 0.7205 0.3579 0.0853 1.0000 Uiso R . . . . .
H3872 H -0.0347 0.7044 0.3862 0.0853 1.0000 Uiso R . . . . .
H3873 H -0.0297 0.7218 0.3518 0.0853 1.0000 Uiso R . . . . .
H3881 H -0.0700 0.8101 0.3423 0.0803 1.0000 Uiso R . . . . .
H3882 H -0.0434 0.8456 0.3595 0.0803 1.0000 Uiso R . . . . .
H3883 H -0.0369 0.8065 0.3347 0.0803 1.0000 Uiso R . . . . .
H3931 H 0.0876 0.7852 0.5139 0.0516 1.0000 Uiso R . . . . .
H3941 H 0.0363 0.8164 0.5055 0.0609 1.0000 Uiso R . . . . .
H3961 H 0.0225 0.7321 0.5804 0.1125 1.0000 Uiso R . . . . .
H3971 H 0.0739 0.7017 0.5879 0.0824 1.0000 Uiso R . . . . .
H3991 H -0.0514 0.7675 0.5173 0.2124 1.0000 Uiso R . . . . .
H3992 H -0.0257 0.7365 0.5411 0.2124 1.0000 Uiso R . . . . .
H3993 H -0.0243 0.7446 0.5039 0.2124 1.0000 Uiso R . . . . .
H4001 H -0.0381 0.8293 0.5594 0.2087 1.0000 Uiso R . . . . .
H4002 H -0.0025 0.8394 0.5744 0.2087 1.0000 Uiso R . . . . .
H4003 H -0.0167 0.7891 0.5796 0.2087 1.0000 Uiso R . . . . .
H4011 H -0.0414 0.8451 0.5105 0.2103 1.0000 Uiso R . . . . .
H4012 H -0.0075 0.8653 0.5149 0.2103 1.0000 Uiso R . . . . .
H4013 H -0.0198 0.8245 0.4889 0.2103 1.0000 Uiso R . . . . .
H4061 H 0.1329 1.0251 0.4264 0.0746 1.0000 Uiso R . . . . .
H4071 H 0.0827 1.0526 0.4245 0.1597 1.0000 Uiso R . . . . .
H4091 H 0.0618 0.9191 0.4594 0.0989 1.0000 Uiso R . . . . .
H4101 H 0.1125 0.8941 0.4610 0.0668 1.0000 Uiso R . . . . .
H4121 H 0.0001 1.0560 0.4146 0.2027 1.0000 Uiso R . . . . .
H4122 H 0.0348 1.0730 0.4200 0.2027 1.0000 Uiso R . . . . .
H4123 H 0.0211 1.0348 0.3924 0.2027 1.0000 Uiso R . . . . .
H4131 H 0.0174 1.0387 0.4789 0.1993 1.0000 Uiso R . . . . .
H4132 H 0.0523 1.0520 0.4804 0.1993 1.0000 Uiso R . . . . .
H4133 H 0.0440 1.0010 0.4919 0.1993 1.0000 Uiso R . . . . .
H4141 H -0.0120 0.9758 0.4348 0.2032 1.0000 Uiso R . . . . .
H4142 H 0.0144 0.9401 0.4523 0.2032 1.0000 Uiso R . . . . .
H4143 H 0.0084 0.9496 0.4139 0.2032 1.0000 Uiso R . . . . .
H4221 H 0.2083 0.3160 0.3707 0.1034 1.0000 Uiso R . . . . .
H4231 H 0.2436 0.3670 0.4103 0.0915 1.0000 Uiso R . . . . .
H4241 H 0.2507 0.4413 0.3910 0.0939 1.0000 Uiso R . . . . .
H4251 H 0.2288 0.4732 0.3403 0.1005 1.0000 Uiso R . . . . .
H4261 H 0.1934 0.4198 0.3028 0.1067 1.0000 Uiso R . . . . .
H4281 H 0.1974 0.4501 0.5292 0.0546 1.0000 Uiso R . . . . .
H4291 H 0.1760 0.3700 0.5282 0.0635 1.0000 Uiso R . . . . .
H4301 H 0.1796 0.3174 0.4855 0.0671 1.0000 Uiso R . . . . .
H4311 H 0.2043 0.3416 0.4444 0.0632 1.0000 Uiso R . . . . .
H4321 H 0.2256 0.4221 0.4462 0.0522 1.0000 Uiso R . . . . .
H4341 H 0.2209 0.6267 0.6840 0.0574 1.0000 Uiso R . . . . .
H4351 H 0.2326 0.5960 0.7404 0.0666 1.0000 Uiso R . . . . .
H4361 H 0.2331 0.6490 0.7846 0.0706 1.0000 Uiso R . . . . .
H4371 H 0.2225 0.7308 0.7740 0.0650 1.0000 Uiso R . . . . .
H4381 H 0.2108 0.7596 0.7171 0.0611 1.0000 Uiso R . . . . .
H4401 H 0.3317 0.7752 0.6597 0.0531 1.0000 Uiso R . . . . .
H4411 H 0.3678 0.8020 0.7064 0.0700 1.0000 Uiso R . . . . .
H4421 H 0.3984 0.8717 0.7019 0.0749 1.0000 Uiso R . . . . .
H4431 H 0.3907 0.9100 0.6487 0.0637 1.0000 Uiso R . . . . .
H4441 H 0.3537 0.8793 0.6041 0.0467 1.0000 Uiso R . . . . .
H4521 H 0.3160 1.1480 0.6880 0.1440 1.0000 Uiso R . . . . .
H4531 H 0.3092 1.0747 0.7046 0.1429 1.0000 Uiso R . . . . .
H4551 H 0.2486 1.0544 0.6115 0.1345 1.0000 Uiso R . . . . .
H4561 H 0.2592 1.1289 0.6006 0.1364 1.0000 Uiso R . . . . .
H4581 H 0.2767 1.0729 0.5612 0.0473 1.0000 Uiso R . . . . .
H4591 H 0.2964 1.1497 0.5639 0.0570 1.0000 Uiso R . . . . .
H4601 H 0.3218 1.1767 0.5220 0.0622 1.0000 Uiso R . . . . .
H4611 H 0.3249 1.1211 0.4787 0.0608 1.0000 Uiso R . . . . .
H4621 H 0.3046 1.0450 0.4792 0.0534 1.0000 Uiso R . . . . .
H4701 H 0.2823 0.8652 0.3208 0.0643 1.0000 Uiso R . . . . .
H4711 H 0.2699 0.8921 0.2663 0.0698 1.0000 Uiso R . . . . .
H4721 H 0.2687 0.8395 0.2213 0.0727 1.0000 Uiso R . . . . .
H4731 H 0.2804 0.7580 0.2345 0.0683 1.0000 Uiso R . . . . .
H4741 H 0.2921 0.7308 0.2889 0.0610 1.0000 Uiso R . . . . .
H4761 H 0.1462 0.6168 0.4020 0.0613 1.0000 Uiso R . . . . .
H4771 H 0.1081 0.5877 0.3579 0.0759 1.0000 Uiso R . . . . .
H4791 H 0.1357 0.6932 0.3012 0.0772 1.0000 Uiso R . . . . .
H4801 H 0.1720 0.7152 0.3491 0.0590 1.0000 Uiso R . . . . .
H4821 H 0.3554 0.6698 0.4303 0.0461 1.0000 Uiso R . . . . .
H4851 H 0.3820 0.5194 0.4845 0.0625 1.0000 Uiso R . . . . .
H4861 H 0.3330 0.5579 0.4831 0.0548 1.0000 Uiso R . . . . .
H4881 H 0.1444 0.8242 0.5747 0.0490 1.0000 Uiso R . . . . .
H4891 H 0.0970 0.8613 0.5765 0.0511 1.0000 Uiso R . . . . .
H4901 H 0.0858 0.9385 0.5514 0.0545 1.0000 Uiso R . . . . .
H4911 H 0.1224 0.9762 0.5255 0.0524 1.0000 Uiso R . . . . .
H4921 H 0.1690 0.9352 0.5257 0.0451 1.0000 Uiso R . . . . .
H3421 H 0.1787 0.5867 0.2312 0.1181 1.0000 Uiso R . . . . .
H3441 H 0.1436 0.4836 0.2719 0.1129 1.0000 Uiso R . . . . .
H851 H 0.3225 0.5787 0.7122 0.0767 1.0000 Uiso R . . . . .
H811 H 0.2314 0.5342 0.6696 0.0672 1.0000 Uiso R . . . . .
H2571 H 0.5318 0.6574 0.4337 0.2020 1.0000 Uiso R . . . . .
H2572 H 0.5069 0.6949 0.4155 0.2020 1.0000 Uiso R . . . . .
H2573 H 0.4961 0.6472 0.4296 0.2020 1.0000 Uiso R . . . . .
H2561 H 0.5423 0.6524 0.4891 0.1997 1.0000 Uiso R . . . . .
H2562 H 0.5226 0.6799 0.5100 0.1997 1.0000 Uiso R . . . . .
H2563 H 0.5079 0.6365 0.4874 0.1997 1.0000 Uiso R . . . . .
H2581 H 0.5516 0.7260 0.4691 0.2036 1.0000 Uiso R . . . . .
H2582 H 0.5283 0.7529 0.4861 0.2036 1.0000 Uiso R . . . . .
H2583 H 0.5235 0.7550 0.4473 0.2036 1.0000 Uiso R . . . . .
H4781 H 0.1010 0.6256 0.3034 0.0813 1.0000 Uiso R . . . . .
H4841 H 0.4186 0.5583 0.4582 0.0644 1.0000 Uiso R . . . . .
H4831 H 0.4048 0.6339 0.4302 0.0546 1.0000 Uiso R . . . . .
H4151 H 0.1442 0.3473 0.2232 0.2725 1.0000 Uiso R . . . . .
H4152 H 0.1208 0.4012 0.2608 0.2733 1.0000 Uiso R . . . . .
H4153 H 0.1056 0.3484 0.3076 0.2727 1.0000 Uiso R . . . . .
H4154 H 0.1136 0.2547 0.3169 0.2720 1.0000 Uiso R . . . . .
H4161 H 0.1377 0.2199 0.2718 0.2715 1.0000 Uiso R . . . . .
H4541 H 0.2727 1.0154 0.6674 0.1296 1.0000 Uiso R . . . . .
H4451 H 0.3813 1.2551 0.6815 0.1963 1.0000 Uiso R . . . . .
H4452 H 0.3594 1.2913 0.7298 0.1956 1.0000 Uiso R . . . . .
H4453 H 0.3524 1.2388 0.7712 0.1942 1.0000 Uiso R . . . . .
H4454 H 0.3611 1.1567 0.7791 0.1937 1.0000 Uiso R . . . . .
H4461 H 0.3833 1.1106 0.7344 0.1960 1.0000 Uiso R . . . . .
H1101 H 0.3564 1.0112 0.7293 0.1406 1.0000 Uiso R . . . . .
H1081 H 0.3192 0.9167 0.7724 0.1048 1.0000 Uiso R . . . . .
H4631 H 0.1337 1.0528 0.2867 0.3428 1.0000 Uiso R . . . . .
H4632 H 0.1775 1.1003 0.3014 0.3414 1.0000 Uiso R . . . . .
H4633 H 0.2076 1.0698 0.3570 0.3411 1.0000 Uiso R . . . . .
H4634 H 0.1977 1.0036 0.3939 0.3409 1.0000 Uiso R . . . . .
H4641 H 0.1509 0.9690 0.3666 0.3420 1.0000 Uiso R . . . . .
H5141 H 0.4573 0.8413 0.6318 0.4353 1.0000 Uiso R . . . . .
H5142 H 0.4876 0.8196 0.6943 0.4331 1.0000 Uiso R . . . . .
H5143 H 0.4665 0.7610 0.7165 0.4303 1.0000 Uiso R . . . . .
H5144 H 0.4259 0.7141 0.7002 0.4307 1.0000 Uiso R . . . . .
H5151 H 0.3927 0.7309 0.6380 0.4319 1.0000 Uiso R . . . . .
H881 H 0.3124 0.4327 0.8093 0.0988 1.0000 Uiso R . . . . .
H882 H 0.3206 0.4854 0.8009 0.0988 1.0000 Uiso R . . . . .
H883 H 0.3257 0.4426 0.7781 0.0988 1.0000 Uiso R . . . . .
H5071 H 0.2228 0.5074 0.4871 0.0369 1.0000 Uiso R . . . . .
H4981 H 0.2783 0.7778 0.3519 0.0408 1.0000 Uiso R . . . . .
H5171 H 0.2244 0.7142 0.6556 0.0357 1.0000 Uiso R . . . . .
H51 H 0.2793 0.9848 0.5208 0.0366 1.0000 Uiso R . . . . .

loop_
_atom_site_aniso_label
_atom_site_aniso_U_11
_atom_site_aniso_U_22
_atom_site_aniso_U_33
_atom_site_aniso_U_23
_atom_site_aniso_U_13
_atom_site_aniso_U_12
C511 0.50(5) 0.44(4) 0.117(16) 0.05(2) -0.01(2) -0.37(3)
C512 0.50(5) 0.44(4) 0.119(16) 0.04(2) -0.01(2) -0.37(3)
C513 0.50(5) 0.44(4) 0.119(16) 0.04(2) -0.02(2) -0.37(3)
N514 0.50(5) 0.44(4) 0.120(16) 0.04(2) -0.02(2) -0.37(3)
C515 0.51(5) 0.44(4) 0.118(16) 0.05(2) -0.01(2) -0.37(3)
C516 0.50(5) 0.44(4) 0.116(16) 0.05(2) -0.01(2) -0.37(3)
Ce1 0.0234(4) 0.0197(4) 0.0335(4) -0.0053(3) 0.0076(4) 0.0008(3)
Ce2 0.0239(5) 0.0230(4) 0.0348(5) -0.0087(3) 0.0084(4) -0.0034(3)
Ce3 0.0406(6) 0.0216(4) 0.0358(5) 0.0010(3) 0.0159(4) 0.0074(4)
Ce4 0.0231(4) 0.0203(4) 0.0358(5) -0.0043(3) 0.0104(4) -0.0018(3)
Ce5 0.0215(4) 0.0244(4) 0.0327(5) -0.0076(3) 0.0066(3) 0.0010(3)
Ce6 0.0259(5) 0.0306(5) 0.0315(5) -0.0058(3) 0.0066(4) 0.0049(3)
Ce7 0.0199(4) 0.0202(4) 0.0304(4) -0.0064(3) 0.0069(3) -0.0007(3)
Ce8 0.0176(4) 0.0187(4) 0.0276(4) -0.0040(3) 0.0054(3) 0.0011(3)
Ce9 0.0238(4) 0.0226(4) 0.0307(4) -0.0035(3) 0.0086(3) 0.0030(3)
Ce10 0.0265(5) 0.0273(4) 0.0314(4) -0.0088(3) 0.0087(4) -0.0024(3)
Ce11 0.0208(4) 0.0215(4) 0.0294(4) -0.0062(3) 0.0052(3) -0.0024(3)
Ce12 0.0211(4) 0.0218(4) 0.0317(4) -0.0051(3) 0.0077(3) -0.0009(3)
Ce13 0.0278(5) 0.0298(4) 0.0300(4) -0.0072(3) 0.0059(4) 0.0044(3)
Ce14 0.0203(4) 0.0235(4) 0.0325(4) -0.0084(3) 0.0043(3) 0.0008(3)
Ce15 0.0200(4) 0.0226(4) 0.0342(5) -0.0073(3) 0.0070(3) -0.0008(3)
Ce16 0.0185(4) 0.0210(4) 0.0303(4) -0.0036(3) 0.0077(3) 0.0010(3)
Ce17 0.0177(4) 0.0178(4) 0.0289(4) -0.0047(3) 0.0063(3) -0.0010(3)
Ce18 0.0230(4) 0.0233(4) 0.0303(4) -0.0027(3) 0.0065(3) -0.0002(3)
Ce19 0.0260(5) 0.0269(4) 0.0307(4) -0.0033(3) 0.0084(4) 0.0001(3)
Ce20 0.0225(4) 0.0213(4) 0.0347(5) -0.0054(3) 0.0106(4) -0.0016(3)
Ce21 0.0243(5) 0.0246(4) 0.0413(5) -0.0115(4) 0.0095(4) -0.0018(3)
Ce22 0.0221(5) 0.0220(4) 0.0427(5) -0.0090(4) 0.0098(4) -0.0031(3)
Ce23 0.0239(4) 0.0211(4) 0.0370(5) -0.0054(3) 0.0096(4) -0.0008(3)
Ce24 0.0407(6) 0.0197(4) 0.0415(5) -0.0021(4) 0.0192(4) 0.0006(4)
O25 0.037(7) 0.034(6) 0.038(6) -0.002(5) 0.013(5) 0.002(5)
C27 0.044(10) 0.007(6) 0.048(9) 0.004(6) 0.030(8) 0.008(6)
O26 0.034(6) 0.016(5) 0.044(6) -0.002(4) 0.012(5) 0.001(4)
C28 0.008(6) 0.026(7) 0.051(9) 0.000(6) 0.006(6) 0.005(5)
C29 0.038(10) 0.034(8) 0.048(10) -0.011(7) -0.004(7) 0.003(7)
C30 0.029(10) 0.028(8) 0.075(13) -0.004(8) -0.002(9) 0.004(6)
C31 0.023(8) 0.047(9) 0.050(10) -0.007(7) 0.019(7) 0.002(7)
C32 0.042(10) 0.028(8) 0.043(9) -0.008(7) 0.009(7) 0.015(7)
C33 0.026(9) 0.026(7) 0.058(11) -0.008(7) 0.005(8) 0.014(6)
C34 0.048(8) 0.047(7) 0.099(10) -0.001(7) 0.023(7) 0.021(6)
C35 0.061(9) 0.057(8) 0.096(11) 0.000(8) 0.021(8) 0.024(7)
C36 0.049(9) 0.048(8) 0.116(11) 0.000(8) 0.012(9) 0.018(7)
C37 0.051(9) 0.051(8) 0.098(11) -0.004(8) 0.028(8) 0.021(7)
O38 0.036(7) 0.040(6) 0.039(6) -0.011(5) 0.017(5) -0.001(5)
O39 0.033(7) 0.032(6) 0.051(7) -0.011(5) 0.019(6) 0.002(5)
C40 0.037(10) 0.033(9) 0.057(11) 0.016(8) 0.025(9) -0.001(6)
C41 0.037(9) 0.029(7) 0.036(8) -0.009(6) 0.012(7) 0.004(6)
C42 0.035(9) 0.036(8) 0.061(11) -0.007(8) 0.023(9) -0.005(7)
C43 0.045(10) 0.031(9) 0.058(11) -0.015(8) 0.018(9) 0.001(7)
C44 0.064(13) 0.029(8) 0.058(12) -0.005(7) 0.028(10) 0.007(8)
C45 0.025(8) 0.047(9) 0.041(9) -0.007(7) 0.019(7) -0.007(6)
C46 0.050(11) 0.039(10) 0.065(12) -0.008(9) 0.031(10) 0.007(7)
C47 0.052(8) 0.052(7) 0.086(8) -0.003(6) 0.032(7) 0.007(6)
C48 0.053(9) 0.054(8) 0.086(9) -0.002(8) 0.027(8) 0.012(7)
C49 0.054(9) 0.049(8) 0.091(10) -0.002(7) 0.037(8) 0.005(7)
C50 0.053(9) 0.053(8) 0.088(10) -0.006(8) 0.034(8) 0.007(7)
O51 0.035(7) 0.037(6) 0.047(7) -0.011(5) 0.028(6) -0.003(5)
O52 0.043(8) 0.041(7) 0.043(7) -0.001(5) 0.018(6) -0.006(5)
C53 0.039(10) 0.017(7) 0.049(10) -0.004(6) 0.026(8) 0.006(6)
C54 0.057(10) 0.026(8) 0.048(10) -0.009(7) 0.037(8) -0.001(7)
C55 0.052(10) 0.038(9) 0.066(12) -0.002(8) 0.035(9) 0.015(8)
C56 0.027(10) 0.044(10) 0.109(17) -0.016(10) 0.038(10) -0.006(7)
C57 0.087(15) 0.044(12) 0.14(2) -0.034(13) 0.082(16) -0.015(11)
C58 0.096(15) 0.054(13) 0.113(19) -0.043(13) 0.083(15) -0.030(12)
C59 0.077(15) 0.037(10) 0.091(15) -0.029(10) 0.055(13) -0.021(9)
C60 0.116(15) 0.123(13) 0.21(2) -0.080(15) 0.121(16) -0.026(12)
C61 0.114(15) 0.126(14) 0.21(2) -0.079(16) 0.122(17) -0.026(12)
C62 0.120(16) 0.123(14) 0.22(2) -0.080(16) 0.118(17) -0.023(13)
C63 0.121(16) 0.131(14) 0.22(2) -0.076(16) 0.117(17) -0.029(13)
O64 0.034(6) 0.023(5) 0.043(6) 0.006(4) 0.015(5) -0.003(4)
O65 0.084(11) 0.020(6) 0.104(11) -0.024(6) 0.066(10) -0.017(6)
C66 0.038(10) 0.025(8) 0.057(11) -0.001(7) 0.033(8) -0.005(6)
C67 0.029(8) 0.025(7) 0.050(10) -0.004(6) 0.019(7) -0.006(6)
C68 0.030(8) 0.023(7) 0.048(9) -0.001(6) 0.014(7) 0.001(6)
C69 0.043(10) 0.039(10) 0.064(12) 0.002(8) 0.026(9) -0.002(7)
C70 0.033(10) 0.069(12) 0.063(13) -0.000(9) 0.017(9) -0.013(9)
C71 0.056(13) 0.045(11) 0.084(16) -0.008(9) 0.018(11) -0.021(9)
C72 0.076(14) 0.056(12) 0.060(12) -0.029(10) 0.037(11) -0.040(10)
C73 0.053(9) 0.123(12) 0.109(12) 0.011(10) 0.053(8) -0.009(9)
C74 0.060(10) 0.120(13) 0.116(13) 0.013(11) 0.054(10) -0.007(10)
C75 0.051(10) 0.116(13) 0.109(13) 0.010(10) 0.048(9) -0.014(9)
C76 0.058(10) 0.135(13) 0.113(13) 0.014(11) 0.048(9) -0.004(10)
O77 0.057(8) 0.033(6) 0.038(6) 0.004(5) 0.021(6) 0.007(5)
O78 0.032(7) 0.054(7) 0.039(6) -0.007(5) 0.008(5) 0.005(5)
C79 0.036(10) 0.039(9) 0.037(9) -0.006(6) 0.003(8) 0.011(7)
C80 0.058(11) 0.065(12) 0.044(10) 0.009(8) 0.028(8) 0.027(9)
C81 0.058(13) 0.067(13) 0.040(10) 0.015(9) 0.010(10) 0.014(9)
C82 0.074(16) 0.095(18) 0.089(17) 0.050(14) 0.035(11) 0.023(14)
C83 0.072(14) 0.062(13) 0.052(11) 0.022(10) 0.022(10) 0.027(10)
C84 0.061(14) 0.067(14) 0.061(13) 0.026(10) -0.007(11) 0.022(10)
C85 0.049(12) 0.089(16) 0.057(12) -0.000(10) 0.016(9) 0.028(11)
C86 0.107(12) 0.060(8) 0.074(9) 0.032(7) 0.013(8) 0.011(8)
C87 0.105(13) 0.065(9) 0.069(10) 0.035(8) 0.017(9) 0.005(9)
C88 0.114(13) 0.064(9) 0.075(10) 0.031(8) 0.002(9) 0.020(9)
C89 0.105(13) 0.061(9) 0.075(10) 0.036(8) 0.018(9) 0.004(9)
O90 0.038(7) 0.032(6) 0.042(7) -0.002(5) 0.003(5) -0.000(5)
O91 0.057(8) 0.031(6) 0.025(5) -0.005(4) 0.015(5) 0.010(5)
C92 0.050(12) 0.049(10) 0.026(7) 0.000(7) 0.004(8) 0.003(8)
C93 0.056(13) 0.078(12) 0.025(7) -0.006(7) 0.009(8) -0.013(10)
C94 0.062(14) 0.077(14) 0.044(10) -0.017(9) 0.010(10) -0.017(11)
C95 0.051(14) 0.15(2) 0.029(9) -0.033(11) 0.009(9) -0.015(13)
C96 0.067(17) 0.17(2) 0.018(10) -0.012(11) -0.002(10) 0.004(16)
C97 0.079(18) 0.13(2) 0.037(9) 0.031(11) 0.027(11) 0.042(16)
C98 0.061(14) 0.074(12) 0.028(8) -0.011(8) 0.012(9) 0.002(10)
C99 0.115(15) 0.29(3) 0.037(8) 0.050(12) 0.021(9) 0.052(17)
C100 0.116(16) 0.29(3) 0.033(9) 0.054(13) 0.012(10) 0.049(18)
C101 0.120(16) 0.29(3) 0.042(10) 0.052(13) 0.021(10) 0.060(18)
C102 0.118(16) 0.30(3) 0.047(10) 0.044(13) 0.018(10) 0.044(18)
O103 0.056(9) 0.047(7) 0.043(7) 0.006(6) 0.014(6) -0.007(6)
O104 0.046(8) 0.032(6) 0.039(6) -0.006(5) 0.011(6) 0.001(5)
C105 0.046(11) 0.013(7) 0.072(12) -0.002(7) 0.009(9) 0.004(7)
C106 0.033(11) 0.062(12) 0.077(12) -0.018(10) -0.003(10) -0.007(8)
C107 0.09(2) 0.10(2) 0.060(13) -0.001(11) -0.006(13) 0.005(15)
C108 0.14(3) 0.073(18) 0.076(17) -0.005(13) -0.019(17) -0.016(15)
C109 0.069(19) 0.10(2) 0.13(2) 0.021(18) 0.024(18) -0.016(15)
C110 0.15(3) 0.067(17) 0.101(16) 0.004(14) -0.00(2) -0.062(18)
C111 0.074(19) 0.096(18) 0.112(19) -0.057(17) 0.046(15) -0.043(14)
C112 0.119(14) 0.118(13) 0.092(11) -0.046(11) 0.015(11) -0.029(11)
C113 0.119(16) 0.118(14) 0.095(12) -0.048(12) 0.018(12) -0.026(12)
C114 0.118(15) 0.119(14) 0.095(12) -0.046(11) 0.009(13) -0.035(13)
C115 0.121(15) 0.123(15) 0.092(12) -0.043(11) 0.014(12) -0.035(12)
O116 0.044(7) 0.028(6) 0.038(6) -0.000(5) 0.017(5) 0.001(5)
O117 0.035(7) 0.026(5) 0.043(6) -0.002(5) 0.008(5) 0.001(5)
C118 0.043(10) 0.014(6) 0.037(8) -0.012(6) 0.010(7) -0.002(6)
C119 0.030(10) 0.063(12) 0.053(10) -0.015(9) -0.008(8) -0.005(8)
C120 0.086(19) 0.074(16) 0.078(16) -0.005(13) -0.016(14) 0.037(13)
C121 0.15(3) 0.11(2) 0.16(2) -0.02(2) -0.11(3) 0.07(2)
C122 0.18(4) 0.10(3) 0.17(3) -0.06(2) -0.10(3) 0.01(2)
C123 0.17(4) 0.17(4) 0.055(16) -0.010(19) -0.030(18) 0.02(2)
C124 0.10(2) 0.058(13) 0.052(11) -0.019(10) -0.007(11) 0.019(12)
C125 0.38(6) 0.40(5) 0.15(2) 0.00(3) -0.09(3) 0.24(5)
C126 0.38(6) 0.40(5) 0.15(2) 0.00(3) -0.09(3) 0.24(5)
C127 0.37(6) 0.40(5) 0.15(2) 0.00(3) -0.09(3) 0.24(5)
C128 0.38(6) 0.41(5) 0.15(2) 0.00(3) -0.08(3) 0.23(5)
O129 0.023(6) 0.049(7) 0.034(6) -0.002(5) 0.009(5) 0.003(5)
O130 0.035(7) 0.032(6) 0.045(7) 0.004(5) -0.004(5) 0.002(5)
C131 0.043(9) 0.021(7) 0.039(9) 0.005(6) 0.003(7) 0.008(7)
C132 0.040(8) 0.021(7) 0.057(10) -0.003(7) 0.007(8) 0.001(6)
C133 0.054(10) 0.031(9) 0.060(11) 0.009(8) 0.018(9) -0.011(8)
C134 0.050(10) 0.051(11) 0.053(11) 0.010(9) 0.006(9) -0.003(9)
C135 0.053(12) 0.042(10) 0.047(10) -0.008(7) 0.004(8) -0.012(8)
C136 0.033(9) 0.048(10) 0.048(10) -0.004(8) 0.007(7) -0.011(8)
C137 0.041(10) 0.043(10) 0.052(11) -0.010(8) 0.003(8) -0.007(8)
C138 0.043(7) 0.072(8) 0.090(10) 0.006(7) 0.002(7) -0.016(6)
C139 0.047(9) 0.073(10) 0.091(11) 0.007(8) -0.002(8) -0.013(8)
C140 0.041(9) 0.077(10) 0.090(11) 0.007(9) 0.003(7) -0.016(8)
C141 0.043(9) 0.073(9) 0.090(11) 0.005(8) -0.003(8) -0.017(8)
O142 0.024(6) 0.034(6) 0.054(7) -0.011(5) 0.002(5) 0.003(5)
O143 0.036(7) 0.026(6) 0.064(8) -0.012(5) 0.021(6) -0.006(5)
C144 0.025(8) 0.027(8) 0.048(9) -0.010(7) 0.009(7) -0.017(6)
C145 0.025(8) 0.037(9) 0.095(15) -0.026(9) 0.011(9) -0.013(7)
C146 0.039(11) 0.065(15) 0.23(4) -0.088(19) 0.057(17) -0.023(11)
C147 0.057(17) 0.071(17) 0.20(3) -0.041(18) 0.023(18) -0.028(13)
C148 0.038(12) 0.10(2) 0.26(4) -0.09(2) -0.01(2) -0.027(14)
C149 0.056(13) 0.075(16) 0.14(2) -0.066(16) 0.018(15) -0.019(12)
C150 0.026(10) 0.056(13) 0.13(2) -0.044(12) 0.014(11) 0.007(9)
C151 0.20(3) 0.46(6) 0.19(3) -0.14(3) 0.04(2) -0.20(4)
C152 0.19(3) 0.46(6) 0.19(3) -0.14(3) 0.04(3) -0.20(4)
C153 0.20(3) 0.46(6) 0.19(3) -0.14(3) 0.04(3) -0.20(4)
C154 0.20(3) 0.46(6) 0.18(3) -0.14(3) 0.04(3) -0.20(4)
O155 0.030(6) 0.023(5) 0.060(7) -0.013(5) 0.009(6) 0.003(4)
O156 0.023(6) 0.032(5) 0.029(5) 0.001(4) 0.003(4) -0.000(4)
C157 0.039(10) 0.055(11) 0.026(7) -0.027(7) -0.002(7) -0.001(8)
C158 0.048(12) 0.052(11) 0.042(8) -0.012(8) 0.001(8) 0.024(8)
C159 0.049(13) 0.086(15) 0.045(10) -0.031(10) 0.004(9) 0.010(11)
C160 0.09(2) 0.17(3) 0.044(11) -0.042(15) -0.010(13) 0.064(18)
C161 0.055(15) 0.17(3) 0.030(10) -0.001(12) -0.004(10) 0.039(15)
C162 0.20(4) 0.14(3) 0.072(14) -0.041(18) -0.044(19) 0.14(3)
C163 0.10(2) 0.14(2) 0.047(11) -0.051(14) -0.028(13) 0.092(18)
C164 0.23(2) 0.119(14) 0.062(10) -0.017(10) -0.035(12) 0.057(16)
C165 0.23(3) 0.118(15) 0.062(11) -0.019(11) -0.034(13) 0.056(17)
C166 0.24(3) 0.119(14) 0.065(11) -0.016(11) -0.035(14) 0.054(17)
C167 0.23(3) 0.123(15) 0.061(11) -0.015(11) -0.039(13) 0.056(17)
O168 0.041(7) 0.052(7) 0.037(6) -0.000(5) 0.013(6) 0.005(6)
O169 0.046(8) 0.050(7) 0.049(7) -0.019(6) 0.004(6) 0.004(6)
C170 0.059(14) 0.048(11) 0.038(9) 0.004(7) 0.017(9) 0.020(9)
C171 0.050(11) 0.079(14) 0.041(10) 0.018(9) 0.021(8) 0.039(9)
C172 0.059(14) 0.13(2) 0.058(13) 0.001(13) 0.009(10) 0.045(15)
C173 0.078(18) 0.23(4) 0.049(14) 0.027(16) 0.016(13) 0.095(19)
C174 0.13(2) 0.14(3) 0.052(14) 0.059(15) 0.040(13) 0.098(19)
C175 0.085(16) 0.101(19) 0.103(18) 0.074(15) 0.064(13) 0.060(14)
C176 0.079(14) 0.061(12) 0.044(10) 0.033(9) 0.030(11) 0.043(10)
C177 0.23(3) 0.085(12) 0.112(14) 0.018(10) -0.036(15) -0.024(13)
C178 0.24(3) 0.089(13) 0.120(15) 0.015(11) -0.040(16) -0.023(14)
C179 0.23(3) 0.077(13) 0.111(15) 0.029(11) -0.041(16) -0.024(14)
C180 0.23(3) 0.080(13) 0.103(14) 0.019(11) -0.033(16) -0.025(14)
O181 0.034(6) 0.021(5) 0.047(6) -0.000(5) 0.025(5) -0.000(4)
O182 0.102(12) 0.035(7) 0.069(9) 0.019(6) 0.062(9) 0.034(7)
C183 0.043(11) 0.029(8) 0.050(10) -0.005(7) 0.014(8) 0.011(7)
C184 0.071(14) 0.033(8) 0.050(11) -0.021(8) 0.032(10) -0.004(8)
C185 0.070(14) 0.036(8) 0.050(11) 0.010(8) 0.032(10) 0.021(8)
C186 0.076(15) 0.030(8) 0.075(14) 0.017(9) 0.041(12) -0.003(9)
C187 0.047(11) 0.017(7) 0.095(15) 0.007(8) 0.036(10) 0.007(7)
C188 0.039(10) 0.033(8) 0.065(12) 0.011(8) 0.034(9) 0.008(7)
C189 0.024(8) 0.031(7) 0.059(11) -0.006(7) 0.014(7) -0.008(6)
C190 0.081(10) 0.033(7) 0.189(17) -0.027(9) 0.058(12) 0.002(6)
C191 0.095(12) 0.046(9) 0.191(18) -0.027(10) 0.052(13) 0.003(8)
C192 0.082(11) 0.032(8) 0.199(18) -0.023(10) 0.045(13) 0.004(8)
C193 0.077(11) 0.030(8) 0.187(18) -0.026(10) 0.057(12) -0.003(7)
O194 0.034(7) 0.032(6) 0.044(7) -0.008(5) 0.011(5) -0.010(5)
O195 0.038(7) 0.037(6) 0.046(7) -0.016(5) 0.016(6) -0.011(5)
C196 0.031(9) 0.022(7) 0.055(10) -0.007(7) 0.001(8) -0.014(6)
C197 0.039(9) 0.020(7) 0.040(9) -0.000(6) 0.001(7) -0.007(6)
C198 0.048(11) 0.037(9) 0.046(10) -0.010(7) 0.013(9) -0.012(7)
C199 0.042(11) 0.036(9) 0.057(11) -0.014(8) 0.010(8) -0.010(7)
C200 0.043(11) 0.040(10) 0.066(12) -0.006(8) 0.010(9) -0.006(8)
C201 0.039(11) 0.042(10) 0.060(11) 0.000(8) 0.012(9) -0.013(8)
C202 0.050(12) 0.032(9) 0.088(15) -0.019(9) 0.030(10) -0.011(8)
C203 0.047(8) 0.053(7) 0.096(10) -0.016(7) 0.004(7) -0.026(6)
C204 0.051(9) 0.053(8) 0.101(11) -0.015(8) 0.005(8) -0.025(7)
C205 0.049(9) 0.062(9) 0.095(11) -0.024(8) 0.001(8) -0.027(7)
C206 0.052(9) 0.056(9) 0.095(11) -0.015(8) 0.005(8) -0.025(7)
O207 0.032(6) 0.022(5) 0.043(6) -0.005(4) 0.009(5) -0.000(4)
O208 0.034(6) 0.034(6) 0.036(6) -0.011(5) 0.014(5) -0.004(5)
C209 0.020(8) 0.028(8) 0.037(8) -0.012(6) 0.002(6) -0.014(6)
C210 0.031(8) 0.031(8) 0.060(11) -0.028(7) 0.014(8) -0.015(6)
C211 0.044(11) 0.038(10) 0.077(14) -0.032(9) 0.021(10) -0.017(8)
C212 0.058(12) 0.052(13) 0.12(2) -0.052(13) 0.023(14) -0.022(10)
C213 0.063(14) 0.079(17) 0.16(3) -0.074(17) 0.047(17) -0.034(13)
C214 0.038(11) 0.052(12) 0.13(2) -0.041(12) 0.039(12) -0.021(9)
C215 0.052(10) 0.036(10) 0.107(18) -0.030(11) 0.035(12) -0.010(8)
C216 0.15(2) 0.30(4) 0.28(4) -0.18(3) 0.08(2) -0.16(3)
C217 0.15(3) 0.30(4) 0.28(4) -0.18(3) 0.07(2) -0.16(3)
C218 0.15(3) 0.30(4) 0.29(4) -0.17(3) 0.08(2) -0.16(3)
C219 0.15(3) 0.30(4) 0.28(4) -0.18(3) 0.07(2) -0.16(3)
O220 0.026(6) 0.048(7) 0.048(7) -0.011(5) 0.014(5) 0.012(5)
O221 0.036(7) 0.022(5) 0.048(7) -0.010(5) 0.014(5) -0.001(5)
C222 0.052(12) 0.032(8) 0.048(10) -0.023(8) 0.021(9) 0.001(7)
C223 0.043(10) 0.025(7) 0.077(12) -0.003(7) 0.028(9) 0.017(6)
C224 0.059(14) 0.037(10) 0.14(2) 0.041(12) 0.055(14) 0.005(9)
C225 0.073(14) 0.050(12) 0.13(2) 0.044(13) 0.072(14) 0.016(10)
C226 0.056(12) 0.044(12) 0.20(3) 0.016(14) 0.091(14) 0.012(9)
C227 0.038(12) 0.031(10) 0.23(3) 0.028(14) 0.083(16) 0.008(8)
C228 0.046(10) 0.028(9) 0.123(19) 0.002(10) 0.051(11) -0.005(8)
C229 0.076(11) 0.070(11) 0.35(3) 0.100(14) 0.112(16) 0.029(9)
C230 0.080(13) 0.069(12) 0.35(3) 0.101(15) 0.111(17) 0.026(10)
C231 0.075(12) 0.067(11) 0.35(3) 0.098(15) 0.110(17) 0.033(9)
C232 0.074(12) 0.076(12) 0.35(3) 0.102(15) 0.113(17) 0.028(10)
O233 0.080(11) 0.023(6) 0.082(10) -0.014(6) 0.049(9) -0.006(6)
O234 0.025(6) 0.027(5) 0.043(6) -0.004(5) 0.009(5) 0.003(4)
C235 0.065(12) 0.041(10) 0.035(9) 0.001(7) 0.029(9) -0.011(9)
C236 0.039(9) 0.026(7) 0.043(9) -0.007(6) 0.009(7) -0.002(6)
C237 0.055(11) 0.040(10) 0.052(11) -0.010(8) 0.028(9) -0.015(8)
C238 0.051(11) 0.031(9) 0.068(13) -0.002(8) 0.025(10) -0.011(8)
C239 0.039(10) 0.040(9) 0.046(10) 0.007(7) 0.018(8) -0.001(7)
C240 0.046(10) 0.037(9) 0.060(11) -0.021(8) 0.025(9) -0.004(7)
C241 0.031(8) 0.048(9) 0.020(7) -0.012(6) 0.009(6) 0.006(7)
C242 0.049(8) 0.071(8) 0.100(11) 0.007(7) 0.032(7) -0.001(7)
C243 0.055(9) 0.079(10) 0.106(12) 0.008(9) 0.024(8) 0.001(8)
C244 0.051(9) 0.072(10) 0.096(12) 0.006(8) 0.030(9) -0.003(8)
C245 0.052(9) 0.072(9) 0.109(12) 0.002(9) 0.033(9) 0.002(8)
O246 0.019(5) 0.026(5) 0.045(6) 0.006(5) 0.012(5) 0.004(4)
O247 0.026(6) 0.019(5) 0.050(7) 0.002(4) 0.011(5) -0.006(4)
C248 0.029(8) 0.038(8) 0.028(8) -0.010(6) 0.015(6) 0.010(6)
C249 0.029(8) 0.039(9) 0.053(10) 0.011(7) 0.010(7) 0.018(7)
C250 0.033(9) 0.048(10) 0.040(9) 0.009(7) -0.002(8) 0.003(7)
C251 0.029(10) 0.066(13) 0.071(13) 0.002(10) 0.015(9) 0.009(8)
C252 0.027(10) 0.073(14) 0.079(14) 0.025(10) 0.012(9) 0.010(9)
C253 0.055(13) 0.086(16) 0.077(15) 0.029(12) 0.027(12) 0.036(12)
C254 0.049(11) 0.064(12) 0.041(10) 0.010(9) 0.019(8) 0.014(9)
C255 0.077(16) 0.29(4) 0.26(3) 0.06(3) 0.06(2) 0.107(18)
C256 0.072(16) 0.29(4) 0.26(3) 0.06(3) 0.05(2) 0.112(19)
C257 0.086(16) 0.30(4) 0.26(3) 0.05(3) 0.05(2) 0.108(19)
C258 0.080(17) 0.30(4) 0.27(3) 0.06(3) 0.06(2) 0.100(19)
O259 0.031(7) 0.050(7) 0.047(7) -0.014(6) 0.018(5) 0.004(5)
O260 0.034(7) 0.039(6) 0.039(6) -0.003(5) 0.020(5) -0.001(5)
C261 0.040(10) 0.048(10) 0.036(9) -0.008(8) 0.016(8) 0.002(8)
C262 0.032(8) 0.021(7) 0.044(9) 0.007(6) 0.019(7) 0.006(6)
C263 0.043(11) 0.029(9) 0.072(12) -0.007(8) 0.022(9) -0.007(7)
C264 0.048(10) 0.056(12) 0.055(12) -0.034(9) 0.009(9) -0.004(9)
C265 0.037(10) 0.067(13) 0.053(11) -0.007(9) 0.002(9) 0.014(9)
C266 0.045(11) 0.043(10) 0.073(13) -0.013(9) 0.029(10) -0.007(8)
C267 0.040(9) 0.038(9) 0.048(10) 0.008(8) 0.016(8) 0.013(7)
C268 0.067(9) 0.089(10) 0.107(11) -0.033(9) 0.040(9) -0.004(8)
C269 0.067(11) 0.089(10) 0.115(12) -0.032(11) 0.037(10) -0.006(9)
C270 0.076(11) 0.100(11) 0.110(12) -0.028(11) 0.034(11) -0.005(10)
C271 0.065(10) 0.089(11) 0.105(12) -0.031(10) 0.043(10) -0.004(9)
O272 0.041(8) 0.049(7) 0.045(7) -0.006(6) 0.013(6) -0.004(6)
O273 0.043(8) 0.047(7) 0.050(7) -0.009(6) 0.017(6) 0.007(6)
C274 0.040(10) 0.039(10) 0.047(10) -0.027(8) -0.001(8) 0.002(7)
C275 0.041(10) 0.041(9) 0.061(12) -0.014(8) 0.030(9) 0.007(7)
C276 0.058(12) 0.034(8) 0.055(11) -0.010(7) 0.030(10) 0.006(8)
C277 0.065(13) 0.011(7) 0.103(17) 0.001(9) 0.023(12) 0.010(7)
C278 0.075(16) 0.027(9) 0.16(2) -0.022(11) 0.062(16) 0.010(9)
C279 0.062(14) 0.070(13) 0.085(16) 0.010(11) 0.049(13) 0.020(11)
C280 0.050(12) 0.045(11) 0.079(14) -0.026(10) 0.036(11) -0.005(8)
C281 0.109(16) 0.066(10) 0.30(3) 0.050(14) 0.102(18) 0.022(9)
C282 0.108(16) 0.065(11) 0.30(3) 0.056(14) 0.096(19) 0.023(11)
C283 0.110(16) 0.066(11) 0.30(3) 0.050(14) 0.103(19) 0.024(10)
C284 0.109(16) 0.066(11) 0.30(3) 0.046(14) 0.105(19) 0.026(11)
O285 0.027(6) 0.026(5) 0.044(6) -0.014(5) -0.000(5) 0.000(4)
O286 0.039(7) 0.032(6) 0.040(6) -0.015(5) 0.004(5) 0.003(5)
C287 0.017(8) 0.045(9) 0.068(12) -0.019(9) 0.023(8) -0.010(6)
C288 0.051(10) 0.024(7) 0.040(9) -0.002(6) 0.012(7) -0.003(6)
C289 0.041(11) 0.044(9) 0.040(9) -0.016(7) -0.001(8) 0.013(7)
C290 0.049(11) 0.035(8) 0.037(9) -0.013(7) 0.003(7) 0.013(7)
C291 0.036(9) 0.035(8) 0.044(9) -0.008(7) 0.009(7) -0.003(7)
C292 0.040(10) 0.041(9) 0.045(10) -0.012(7) -0.000(8) 0.006(7)
C293 0.030(9) 0.050(10) 0.052(10) -0.025(8) 0.011(7) -0.008(7)
C294 0.049(7) 0.046(7) 0.079(8) 0.008(6) 0.030(6) 0.014(5)
C295 0.054(9) 0.043(8) 0.089(10) 0.007(7) 0.024(8) 0.016(6)
C296 0.050(9) 0.045(8) 0.081(10) 0.007(7) 0.032(7) 0.005(7)
C297 0.060(9) 0.057(8) 0.079(9) 0.009(8) 0.028(8) 0.019(7)
O298 0.096(12) 0.023(6) 0.049(7) 0.001(5) 0.032(8) 0.012(6)
C300 0.047(11) 0.022(7) 0.044(10) 0.001(7) 0.008(8) -0.003(7)
O299 0.037(7) 0.029(6) 0.041(6) 0.002(5) 0.007(5) 0.005(5)
C301 0.059(13) 0.020(7) 0.070(13) -0.007(7) 0.020(9) 0.000(7)
C302 0.038(10) 0.031(8) 0.071(13) 0.005(8) 0.020(9) 0.012(7)
C303 0.10(2) 0.017(8) 0.16(3) 0.002(11) 0.093(19) -0.002(10)
C304 0.065(14) 0.025(9) 0.111(18) -0.007(9) 0.047(13) 0.000(8)
C305 0.043(11) 0.036(8) 0.069(13) -0.003(8) 0.021(9) -0.001(8)
C306 0.060(12) 0.024(7) 0.047(10) -0.004(7) 0.023(9) -0.012(7)
C307 0.131(16) 0.030(7) 0.28(3) 0.002(10) 0.120(17) 0.013(8)
C308 0.136(17) 0.032(9) 0.28(3) -0.002(12) 0.124(18) 0.011(9)
C309 0.141(17) 0.045(9) 0.28(3) 0.006(12) 0.110(18) 0.019(10)
C310 0.126(17) 0.023(8) 0.27(3) -0.005(11) 0.121(18) 0.013(8)
O311 0.035(7) 0.028(6) 0.063(8) -0.004(5) 0.017(6) -0.012(5)
O312 0.034(7) 0.023(5) 0.073(8) -0.013(5) 0.031(6) -0.006(5)
C313 0.033(9) 0.015(7) 0.075(12) -0.009(7) 0.031(9) -0.005(6)
C314 0.036(9) 0.020(7) 0.120(16) 0.006(8) 0.059(9) 0.001(6)
C315 0.034(11) 0.048(11) 0.119(18) 0.012(11) 0.044(11) 0.002(8)
C316 0.058(13) 0.058(13) 0.16(3) 0.060(16) 0.051(15) 0.009(10)
C317 0.046(12) 0.032(11) 0.27(4) 0.042(16) 0.062(16) 0.012(9)
C318 0.042(13) 0.024(10) 0.24(3) 0.001(13) 0.044(16) -0.002(8)
C319 0.034(10) 0.039(10) 0.14(2) -0.001(12) 0.043(11) 0.001(8)
C320 0.077(12) 0.079(13) 0.42(4) 0.107(17) 0.096(19) 0.010(10)
C321 0.083(14) 0.084(14) 0.43(4) 0.103(18) 0.09(2) 0.006(11)
C322 0.075(13) 0.080(13) 0.42(4) 0.110(18) 0.10(2) 0.010(11)
C323 0.074(14) 0.077(13) 0.42(4) 0.107(18) 0.10(2) 0.007(10)
O324 0.029(7) 0.027(6) 0.084(9) -0.021(6) 0.021(6) -0.005(5)
O325 0.039(7) 0.024(5) 0.053(7) -0.014(5) 0.016(6) -0.003(5)
C326 0.022(8) 0.033(8) 0.061(11) -0.029(8) 0.014(8) -0.008(6)
C327 0.029(8) 0.017(7) 0.050(9) 0.002(6) -0.000(7) -0.002(6)
C328 0.016(8) 0.039(9) 0.081(13) -0.033(9) 0.011(8) -0.008(6)
C329 0.025(9) 0.037(9) 0.064(11) -0.005(7) 0.014(8) -0.013(7)
C330 0.041(10) 0.034(9) 0.050(10) -0.004(7) -0.000(8) -0.022(8)
C331 0.051(13) 0.054(11) 0.063(13) -0.034(10) 0.012(9) -0.017(9)
C332 0.052(12) 0.031(8) 0.049(10) -0.007(7) 0.012(9) -0.007(7)
C333 0.089(12) 0.062(8) 0.119(12) -0.035(9) 0.019(9) -0.037(8)
C334 0.088(13) 0.062(10) 0.120(13) -0.037(10) 0.018(10) -0.042(9)
C335 0.090(13) 0.065(10) 0.121(13) -0.027(10) 0.018(10) -0.037(9)
C336 0.096(13) 0.068(10) 0.128(14) -0.034(10) 0.017(11) -0.029(9)
O337 0.040(8) 0.060(8) 0.061(9) 0.007(7) 0.007(7) -0.018(6)
O338 0.053(8) 0.034(6) 0.055(8) -0.014(6) 0.014(6) 0.005(6)
C339 0.027(10) 0.069(14) 0.070(12) 0.006(11) 0.011(9) -0.013(9)
C340 0.056(15) 0.053(12) 0.121(15) -0.053(12) 0.021(13) -0.014(10)
C341 0.21(4) 0.19(3) 0.039(13) 0.010(13) 0.006(15) 0.13(3)
C342 0.12(3) 0.15(3) 0.097(18) 0.059(19) -0.007(19) -0.06(2)
C343 0.074(18) 0.053(14) 0.13(2) 0.014(14) 0.017(17) -0.004(11)
C344 0.073(18) 0.047(13) 0.127(18) -0.002(12) 0.021(15) -0.013(12)
C345 0.062(16) 0.044(12) 0.15(2) -0.032(14) 0.010(16) -0.011(10)
C346 0.115(14) 0.122(14) 0.094(11) -0.029(10) 0.001(12) -0.005(12)
C347 0.112(15) 0.119(15) 0.092(12) -0.031(12) -0.002(12) -0.006(12)
C348 0.112(15) 0.124(15) 0.093(12) -0.033(11) -0.006(13) -0.006(13)
C349 0.118(15) 0.125(15) 0.100(13) -0.026(11) 0.005(13) -0.005(13)
O350 0.040(7) 0.036(6) 0.062(8) 0.001(6) 0.019(6) 0.005(5)
O351 0.052(8) 0.031(6) 0.035(6) -0.009(5) 0.018(6) 0.006(5)
C352 0.039(11) 0.062(12) 0.026(7) 0.005(8) 0.003(7) -0.001(9)
C353 0.056(13) 0.051(10) 0.034(8) 0.009(7) 0.008(8) -0.001(9)
C354 0.046(11) 0.043(9) 0.044(9) -0.011(7) 0.018(8) 0.008(8)
C355 0.045(12) 0.078(14) 0.048(9) -0.003(9) 0.020(9) 0.018(10)
C356 0.035(11) 0.078(12) 0.040(10) -0.013(8) 0.004(8) -0.002(9)
C357 0.043(11) 0.065(11) 0.043(9) -0.023(8) -0.001(9) 0.002(9)
C358 0.048(12) 0.068(12) 0.041(9) 0.009(8) 0.008(9) 0.014(10)
C359 0.079(10) 0.135(13) 0.039(7) 0.014(7) 0.008(7) 0.034(9)
C360 0.089(12) 0.137(14) 0.039(8) 0.008(9) 0.005(8) 0.036(10)
C361 0.078(11) 0.136(14) 0.043(8) 0.018(9) 0.006(8) 0.031(11)
C362 0.076(11) 0.140(14) 0.038(8) 0.016(9) 0.013(8) 0.033(10)
O363 0.032(7) 0.043(7) 0.045(7) -0.008(5) 0.016(5) -0.005(5)
O364 0.033(6) 0.024(5) 0.042(6) -0.002(5) 0.004(5) 0.001(4)
C365 0.028(8) 0.013(6) 0.051(10) -0.004(6) 0.007(7) 0.002(6)
C366 0.024(8) 0.026(8) 0.083(14) -0.003(8) 0.005(8) -0.000(6)
C367 0.051(14) 0.019(10) 0.30(4) 0.045(15) -0.02(2) 0.016(9)
C368 0.041(12) 0.082(18) 0.16(3) 0.033(18) -0.003(15) -0.009(11)
C369 0.043(13) 0.076(15) 0.12(2) -0.010(13) 0.007(14) -0.007(10)
C370 0.049(15) 0.056(17) 0.41(7) 0.06(2) 0.05(2) 0.019(13)
C371 0.037(12) 0.048(13) 0.29(4) 0.018(19) 0.058(18) 0.012(9)
C372 0.088(14) 0.18(2) 0.18(2) -0.075(16) -0.024(15) 0.023(13)
C373 0.095(15) 0.19(2) 0.19(2) -0.069(17) -0.024(16) 0.024(14)
C374 0.089(15) 0.19(2) 0.18(2) -0.078(17) -0.023(16) 0.024(14)
C375 0.087(15) 0.18(2) 0.18(2) -0.076(17) -0.023(16) 0.023(14)
O376 0.024(6) 0.049(7) 0.044(7) -0.010(5) 0.008(5) -0.009(5)
O377 0.016(6) 0.056(7) 0.051(7) -0.015(6) 0.010(5) 0.003(5)
C378 0.035(8) 0.041(9) 0.034(9) -0.014(7) 0.001(7) -0.004(7)
C379 0.028(8) 0.029(8) 0.056(10) -0.003(7) 0.014(7) -0.011(6)
C380 0.035(8) 0.033(8) 0.042(9) 0.002(7) 0.012(7) -0.003(7)
C381 0.030(8) 0.044(10) 0.058(11) 0.006(8) 0.020(8) 0.002(7)
C382 0.025(9) 0.040(9) 0.060(11) 0.000(7) 0.007(8) -0.003(7)
C383 0.039(9) 0.050(11) 0.063(12) 0.020(9) 0.004(9) 0.005(8)
C384 0.030(8) 0.037(9) 0.073(12) 0.013(8) 0.015(8) 0.002(7)
C385 0.039(7) 0.078(8) 0.067(8) 0.011(7) 0.002(6) 0.006(6)
C386 0.040(8) 0.074(9) 0.068(9) 0.014(8) 0.003(7) 0.010(7)
C387 0.047(9) 0.085(9) 0.073(10) 0.003(8) -0.004(8) -0.002(8)
C388 0.040(8) 0.086(10) 0.064(9) 0.012(8) -0.000(7) 0.001(8)
O389 0.037(6) 0.014(5) 0.051(7) -0.007(4) 0.020(5) 0.000(4)
O390 0.043(7) 0.031(6) 0.042(6) -0.005(5) 0.021(6) -0.010(5)
C391 0.038(8) 0.033(8) 0.028(8) -0.018(7) 0.002(7) -0.003(7)
C392 0.043(9) 0.027(8) 0.060(11) -0.005(7) 0.022(8) -0.003(6)
C393 0.031(9) 0.062(11) 0.041(9) -0.007(7) 0.013(8) -0.002(8)
C394 0.035(10) 0.059(12) 0.064(13) -0.009(10) 0.003(8) 0.020(8)
C395 0.049(14) 0.077(16) 0.106(19) 0.013(12) 0.026(12) 0.019(11)
C396 0.037(12) 0.15(2) 0.11(2) 0.061(16) 0.053(14) 0.021(12)
C397 0.039(11) 0.076(15) 0.090(16) 0.026(12) 0.032(11) 0.015(10)
C398 0.089(15) 0.22(3) 0.23(3) 0.09(2) 0.088(18) 0.084(15)
C399 0.094(16) 0.22(3) 0.24(3) 0.09(2) 0.083(19) 0.082(16)
C400 0.091(16) 0.21(3) 0.23(3) 0.09(2) 0.088(18) 0.091(16)
C401 0.089(16) 0.21(3) 0.23(3) 0.09(2) 0.085(18) 0.084(16)
O402 0.033(7) 0.021(5) 0.056(7) -0.007(5) 0.002(6) 0.002(5)
O403 0.035(7) 0.033(6) 0.042(6) -0.005(5) 0.018(5) 0.007(5)
C404 0.034(8) 0.027(8) 0.053(10) -0.021(7) 0.003(8) -0.003(7)
C405 0.035(9) 0.046(9) 0.063(12) -0.015(8) 0.008(9) -0.007(7)
C406 0.035(10) 0.061(12) 0.082(15) 0.009(11) -0.005(10) 0.010(9)
C407 0.037(13) 0.09(2) 0.25(4) 0.05(2) 0.008(19) 0.024(12)
C408 0.048(13) 0.088(14) 0.062(14) -0.011(11) 0.002(11) 0.013(10)
C409 0.057(14) 0.098(16) 0.096(19) 0.006(14) 0.044(14) 0.016(12)
C410 0.041(10) 0.054(12) 0.076(14) -0.022(10) 0.019(10) -0.008(8)
C411 0.042(11) 0.30(3) 0.24(3) 0.01(2) 0.050(16) 0.034(13)
C412 0.042(12) 0.30(3) 0.25(3) 0.02(2) 0.049(17) 0.037(15)
C413 0.041(12) 0.30(3) 0.25(3) 0.01(2) 0.049(17) 0.034(14)
C414 0.044(12) 0.30(3) 0.25(3) 0.01(2) 0.046(17) 0.031(14)
N415 0.135(17) 0.27(3) 0.24(3) -0.06(2) 0.068(17) -0.02(2)
C416 0.133(18) 0.27(3) 0.24(3) -0.06(2) 0.073(17) -0.02(2)
C417 0.135(18) 0.27(3) 0.24(3) -0.07(2) 0.073(17) -0.02(2)
C418 0.133(18) 0.27(3) 0.24(3) -0.06(2) 0.071(17) -0.02(2)
C419 0.133(18) 0.27(3) 0.24(3) -0.06(2) 0.069(17) -0.02(2)
C420 0.134(18) 0.27(3) 0.24(3) -0.07(2) 0.067(17) -0.02(2)
N421 0.095(10) 0.099(10) 0.080(9) -0.002(8) 0.026(8) 0.008(9)
C422 0.086(10) 0.099(10) 0.076(9) -0.006(8) 0.024(8) 0.011(9)
C423 0.078(10) 0.096(10) 0.064(9) -0.005(8) 0.026(8) 0.019(9)
C424 0.081(10) 0.093(10) 0.069(9) -0.007(8) 0.025(8) 0.027(9)
C425 0.091(11) 0.094(10) 0.071(9) 0.000(8) 0.029(8) 0.018(9)
C426 0.098(11) 0.094(10) 0.076(9) 0.002(8) 0.023(8) 0.015(9)
N427 0.047(7) 0.019(5) 0.062(7) -0.001(5) 0.020(5) 0.007(5)
C428 0.050(7) 0.030(6) 0.069(8) -0.006(6) 0.027(6) 0.009(5)
C429 0.059(8) 0.033(6) 0.074(8) -0.006(6) 0.029(7) 0.004(6)
C430 0.062(8) 0.035(6) 0.075(8) -0.007(6) 0.027(7) -0.007(6)
C431 0.057(8) 0.036(6) 0.066(8) -0.005(6) 0.021(6) -0.005(6)
C432 0.048(7) 0.026(6) 0.059(7) -0.007(5) 0.015(6) 0.004(5)
N433 0.051(7) 0.043(6) 0.038(6) 0.009(5) 0.022(5) -0.006(5)
C434 0.054(8) 0.045(6) 0.050(7) 0.000(6) 0.022(6) -0.007(6)
C435 0.064(8) 0.054(7) 0.055(7) 0.004(6) 0.022(7) -0.007(7)
C436 0.071(8) 0.061(7) 0.055(7) 0.001(6) 0.024(7) -0.010(7)
C437 0.064(8) 0.057(7) 0.047(7) -0.005(6) 0.027(7) -0.014(7)
C438 0.054(8) 0.053(7) 0.048(6) -0.002(6) 0.023(6) -0.010(6)
N439 0.027(6) 0.034(6) 0.046(6) -0.007(5) 0.010(5) -0.002(4)
C440 0.036(7) 0.047(7) 0.054(7) -0.001(6) -0.000(6) -0.006(6)
C441 0.055(8) 0.057(7) 0.060(7) 0.001(7) -0.013(7) -0.011(6)
C442 0.060(8) 0.062(8) 0.063(8) 0.003(7) -0.013(7) -0.016(6)
C443 0.052(8) 0.051(7) 0.058(7) -0.001(6) -0.004(6) -0.018(6)
C444 0.038(7) 0.040(6) 0.047(7) 0.001(6) 0.004(6) -0.012(5)
N445 0.189(18) 0.191(19) 0.134(16) -0.032(14) 0.062(15) 0.023(17)
C446 0.186(18) 0.19(2) 0.129(16) -0.034(14) 0.060(15) 0.025(17)
C447 0.187(18) 0.18(2) 0.126(16) -0.035(14) 0.057(15) 0.026(17)
C448 0.183(18) 0.19(2) 0.126(16) -0.030(14) 0.060(15) 0.027(17)
C449 0.186(18) 0.19(2) 0.128(16) -0.027(14) 0.058(15) 0.023(17)
C450 0.190(18) 0.19(2) 0.131(16) -0.026(14) 0.060(15) 0.021(17)
N451 0.131(13) 0.133(13) 0.094(10) -0.048(10) 0.010(10) 0.013(11)
C452 0.132(14) 0.128(13) 0.086(10) -0.048(11) 0.010(10) 0.008(12)
C453 0.134(14) 0.133(13) 0.083(10) -0.039(11) 0.015(10) 0.007(12)
C454 0.131(14) 0.127(13) 0.083(10) -0.041(10) 0.023(10) 0.013(12)
C455 0.123(14) 0.124(13) 0.090(10) -0.044(10) 0.015(10) 0.016(12)
C456 0.123(14) 0.124(13) 0.090(10) -0.044(10) 0.013(10) 0.016(12)
N457 0.036(6) 0.033(6) 0.072(7) -0.022(5) 0.021(5) -0.008(5)
C458 0.037(6) 0.025(6) 0.067(7) -0.015(5) 0.024(6) -0.003(5)
C459 0.044(7) 0.032(6) 0.072(8) -0.006(6) 0.018(6) -0.007(5)
C460 0.046(7) 0.037(6) 0.076(8) -0.002(6) 0.020(6) -0.007(6)
C461 0.042(7) 0.038(6) 0.076(8) -0.002(6) 0.017(7) -0.004(6)
C462 0.039(7) 0.034(6) 0.074(8) -0.005(6) 0.020(6) -0.008(5)
N463 0.27(4) 0.38(4) 0.16(2) 0.11(2) 0.02(2) 0.01(3)
C464 0.27(4) 0.38(4) 0.16(2) 0.12(2) 0.03(2) 0.02(3)
C465 0.27(4) 0.38(4) 0.16(2) 0.12(2) 0.03(2) 0.01(3)
C466 0.27(4) 0.38(4) 0.16(2) 0.12(2) 0.02(2) 0.01(3)
C467 0.27(4) 0.38(4) 0.16(2) 0.12(2) 0.02(2) 0.01(3)
C468 0.27(4) 0.38(4) 0.16(2) 0.12(2) 0.02(2) 0.01(3)
N469 0.032(6) 0.065(7) 0.062(7) -0.005(6) 0.015(6) 0.007(6)
C470 0.041(7) 0.062(7) 0.057(7) 0.001(6) 0.017(6) 0.002(6)
C471 0.050(8) 0.071(8) 0.057(7) 0.007(6) 0.021(7) -0.007(7)
C472 0.049(8) 0.082(8) 0.056(7) 0.003(7) 0.014(7) -0.010(7)
C473 0.040(7) 0.083(8) 0.054(7) -0.004(7) 0.017(7) -0.003(7)
C474 0.033(7) 0.073(8) 0.053(7) -0.008(6) 0.014(6) 0.008(6)
N475 0.034(6) 0.037(6) 0.062(7) -0.011(5) -0.000(6) 0.002(5)
C476 0.040(7) 0.041(7) 0.072(8) -0.012(6) -0.004(6) -0.002(5)
C477 0.045(8) 0.056(8) 0.084(8) -0.002(7) -0.013(7) -0.009(6)
C478 0.054(8) 0.059(8) 0.082(8) -0.002(7) -0.020(7) -0.012(6)
C479 0.055(8) 0.054(7) 0.076(8) 0.002(7) -0.020(7) -0.012(6)
C480 0.043(7) 0.040(7) 0.064(7) -0.005(6) -0.010(6) -0.004(6)
N481 0.038(6) 0.041(6) 0.047(6) -0.014(5) 0.022(5) 0.008(5)
C482 0.037(7) 0.030(6) 0.054(7) -0.011(5) 0.022(6) 0.003(5)
C483 0.042(7) 0.040(6) 0.062(7) -0.014(6) 0.021(6) 0.003(6)
C484 0.046(7) 0.047(7) 0.066(8) -0.010(6) 0.020(6) 0.011(6)
C485 0.051(7) 0.048(7) 0.059(7) -0.008(6) 0.021(6) 0.019(6)
C486 0.047(7) 0.044(6) 0.047(7) -0.014(5) 0.021(6) 0.015(6)
N487 0.037(6) 0.030(5) 0.047(6) -0.008(5) 0.011(5) -0.008(5)
C488 0.036(6) 0.038(6) 0.048(7) -0.015(5) 0.010(5) -0.008(5)
C489 0.036(7) 0.039(6) 0.053(7) -0.014(6) 0.014(6) -0.003(5)
C490 0.039(7) 0.043(6) 0.057(7) -0.013(6) 0.014(6) -0.000(6)
C491 0.040(7) 0.040(6) 0.051(7) -0.007(6) 0.013(6) 0.003(5)
C492 0.036(7) 0.034(6) 0.045(6) -0.007(5) 0.010(6) -0.001(5)
O494 0.020(5) 0.026(5) 0.032(5) -0.002(4) 0.007(4) -0.002(4)
O495 0.037(6) 0.010(4) 0.032(5) -0.004(4) 0.014(5) -0.005(4)
O496 0.028(6) 0.022(5) 0.032(5) 0.002(4) 0.017(5) -0.001(4)
O497 0.038(7) 0.024(5) 0.035(6) -0.017(4) -0.003(5) 0.008(5)
O498 0.036(7) 0.031(6) 0.035(6) -0.012(5) 0.007(5) 0.009(5)
O499 0.022(6) 0.036(6) 0.031(5) -0.013(4) 0.006(4) 0.003(4)
O500 0.018(5) 0.031(5) 0.026(5) -0.008(4) 0.006(4) -0.006(4)
O501 0.031(6) 0.019(5) 0.044(6) -0.009(4) 0.010(5) 0.002(4)
O502 0.021(5) 0.026(5) 0.030(5) -0.007(4) 0.012(4) -0.002(4)
O503 0.019(5) 0.018(5) 0.047(6) -0.011(4) 0.009(5) 0.001(4)
O504 0.022(6) 0.030(5) 0.031(5) 0.010(4) 0.008(4) 0.005(4)
O505 0.029(6) 0.022(5) 0.043(6) -0.012(4) 0.010(5) -0.001(4)
O506 0.029(6) 0.011(4) 0.038(6) -0.011(4) 0.013(5) -0.007(4)
O507 0.029(6) 0.021(5) 0.047(6) -0.007(4) 0.017(5) -0.002(4)
O508 0.010(5) 0.017(5) 0.050(6) -0.021(4) -0.001(4) -0.000(3)
O509 0.034(6) 0.019(5) 0.052(7) -0.012(5) 0.013(5) -0.004(4)
O510 0.016(5) 0.023(5) 0.037(6) -0.000(4) 0.014(4) 0.003(4)
O511 0.026(6) 0.036(6) 0.039(6) 0.007(5) -0.001(5) 0.012(5)
O512 0.016(5) 0.021(5) 0.038(6) 0.008(4) 0.014(4) -0.003(4)
O513 0.026(6) 0.016(5) 0.038(6) -0.006(4) -0.000(5) -0.001(4)
O514 0.040(6) 0.007(4) 0.037(6) -0.005(4) -0.007(5) -0.002(4)
O515 0.024(6) 0.024(5) 0.040(6) -0.001(4) 0.015(5) -0.005(4)
O516 0.021(5) 0.030(5) 0.025(5) -0.009(4) 0.006(4) 0.008(4)
O517 0.031(6) 0.029(5) 0.034(6) 0.003(4) 0.023(5) 0.001(4)
O518 0.026(6) 0.042(6) 0.036(6) -0.009(5) 0.003(5) -0.008(5)
O519 0.008(5) 0.035(6) 0.045(6) -0.002(5) 0.017(4) 0.004(4)
O520 0.026(6) 0.018(5) 0.031(5) -0.013(4) 0.009(4) -0.003(4)
O521 0.015(5) 0.015(4) 0.039(6) -0.004(4) 0.013(4) -0.001(4)
O522 0.023(5) 0.011(4) 0.041(6) -0.011(4) 0.003(5) -0.003(4)
O523 0.024(5) 0.013(4) 0.040(6) -0.006(4) 0.011(5) 0.003(4)
O524 0.027(6) 0.030(5) 0.041(6) -0.007(5) 0.012(5) 0.008(4)
O525 0.036(7) 0.024(5) 0.040(6) -0.011(4) 0.010(5) -0.003(4)
O526 0.037(6) 0.010(4) 0.030(5) -0.000(4) 0.013(5) -0.000(4)
O527 0.024(6) 0.030(6) 0.043(6) -0.015(5) 0.010(5) -0.006(4)
O528 0.021(5) 0.015(4) 0.033(5) -0.004(4) 0.009(4) -0.000(4)
O5 0.023(6) 0.021(5) 0.049(7) -0.003(5) 0.012(5) -0.003(4)

loop_
_atom_type_symbol
_atom_type_scat_dispersion_real
_atom_type_scat_dispersion_imag
_atom_type_scat_Cromer_Mann_a1
_atom_type_scat_Cromer_Mann_b1
_atom_type_scat_Cromer_Mann_a2
_atom_type_scat_Cromer_Mann_b2
_atom_type_scat_Cromer_Mann_a3
_atom_type_scat_Cromer_Mann_b3
_atom_type_scat_Cromer_Mann_a4
_atom_type_scat_Cromer_Mann_b4
_atom_type_scat_Cromer_Mann_c
_atom_type_scat_source
Ce -0.2486 2.6331 21.1671 2.8122 19.7695 0.2268 11.8513 17.6083 3.3305 127.1130 1.8626 'International Tables Vol C 4.2.6.8 and 6.1.1.4'
C 0.0033 0.0016 2.3100 20.8439 1.0200 10.2075 1.5886 0.5687 0.8650 51.6512 0.2156 'International Tables Vol C 4.2.6.8 and 6.1.1.4'
H 0.0000 0.0000 0.4930 10.5109 0.3229 26.1257 0.1402 3.1424 0.0408 57.7998 0.0030 'International Tables Vol C 4.2.6.8 and 6.1.1.4'
N 0.0061 0.0033 12.2126 0.0057 3.1322 9.8933 2.0125 28.9975 1.1663 0.5826 -11.5290 'International Tables Vol C 4.2.6.8 and 6.1.1.4'
O 0.0106 0.0060 3.0485 13.2771 2.2868 5.7011 1.5463 0.3239 0.8670 32.9089 0.2508 'International Tables Vol C 4.2.6.8 and 6.1.1.4'

loop_
_geom_angle_atom_site_label_1
_geom_angle_site_symmetry_1
_geom_angle_atom_site_label_2
_geom_angle_site_symmetry_2
_geom_angle_atom_site_label_3
_geom_angle_site_symmetry_3
_geom_angle
_geom_angle_publ_flag
C512 . C511 . C516 . 141.90(6) yes
C512 . C511 . H5143 . 108.0 no
C516 . C511 . H5143 . 110.1 no
C511 . C512 . C513 . 110.72(6) yes
C511 . C512 . H5142 . 125.7 no
C513 . C512 . H5142 . 123.5 no
C512 . C513 . N514 . 115.19(6) yes
C512 . C513 . H5141 . 123.5 no
N514 . C513 . H5141 . 121.2 no
C513 . N514 . C515 . 126.28(6) yes
N514 . C515 . C516 . 115.19(6) yes
N514 . C515 . H5151 . 123.3 no
C516 . C515 . H5151 . 121.4 no
C515 . C516 . C511 . 110.72(6) yes
C515 . C516 . H5144 . 125.6 no
C511 . C516 . H5144 . 123.6 no
Ce3 . Ce1 . Ce5 . 94.85(3) yes
Ce3 . Ce1 . Ce7 . 123.51(3) yes
Ce5 . Ce1 . Ce7 . 60.14(2) yes
Ce3 . Ce1 . O25 . 130.3(3) yes
Ce5 . Ce1 . O25 . 123.3(3) yes
Ce7 . Ce1 . O25 . 104.0(3) yes
Ce3 . Ce1 . O181 . 44.0(2) yes
Ce5 . Ce1 . O181 . 118.6(3) yes
Ce7 . Ce1 . O181 . 167.1(2) yes
O25 . Ce1 . O181 . 87.4(3) yes
Ce3 . Ce1 . O402 . 98.3(3) yes
Ce5 . Ce1 . O402 . 76.8(2) yes
Ce7 . Ce1 . O402 . 119.9(3) yes
O25 . Ce1 . O402 . 65.8(3) yes
O181 . Ce1 . O402 . 70.1(4) yes
Ce3 . Ce1 . O403 . 124.6(2) yes
Ce5 . Ce1 . O403 . 40.7(2) yes
Ce7 . Ce1 . O403 . 69.6(2) yes
O25 . Ce1 . O403 . 82.8(4) yes
O181 . Ce1 . O403 . 118.7(4) yes
Ce3 . Ce1 . C404 . 115.5(2) yes
Ce5 . Ce1 . C404 . 59.8(2) yes
Ce7 . Ce1 . C404 . 95.2(3) yes
O25 . Ce1 . C404 . 69.4(3) yes
O181 . Ce1 . C404 . 94.6(4) yes
Ce3 . Ce1 . O523 . 94.6(2) yes
Ce5 . Ce1 . O523 . 35.7(3) yes
Ce7 . Ce1 . O523 . 35.0(2) yes
O25 . Ce1 . O523 . 135.1(4) yes
O181 . Ce1 . O523 . 136.0(3) yes
Ce3 . Ce1 . O524 . 138.8(3) yes
Ce5 . Ce1 . O524 . 91.9(3) yes
Ce7 . Ce1 . O524 . 34.2(3) yes
O25 . Ce1 . O524 . 75.9(4) yes
O181 . Ce1 . O524 . 149.4(4) yes
Ce3 . Ce1 . O525 . 50.7(2) yes
Ce5 . Ce1 . O525 . 48.6(2) yes
Ce7 . Ce1 . O525 . 103.1(2) yes
O25 . Ce1 . O525 . 135.3(4) yes
O181 . Ce1 . O525 . 71.7(3) yes
Ce3 . Ce1 . O528 . 37.3(2) yes
Ce5 . Ce1 . O528 . 94.2(2) yes
Ce7 . Ce1 . O528 . 91.0(2) yes
O25 . Ce1 . O528 . 142.3(4) yes
O181 . Ce1 . O528 . 76.1(3) yes
Ce3 . Ce1 . O5 . 83.7(2) yes
Ce5 . Ce1 . O5 . 150.9(2) yes
Ce7 . Ce1 . O5 . 96.6(2) yes
O25 . Ce1 . O5 . 76.7(4) yes
O181 . Ce1 . O5 . 79.9(4) yes
O402 . Ce1 . O403 . 50.7(3) yes
O402 . Ce1 . C404 . 24.7(3) yes
O403 . Ce1 . C404 . 26.4(3) yes
O402 . Ce1 . O523 . 112.1(3) yes
O403 . Ce1 . O523 . 67.5(3) yes
C404 . Ce1 . O523 . 92.1(3) yes
O402 . Ce1 . O524 . 122.8(4) yes
O403 . Ce1 . O524 . 84.9(4) yes
C404 . Ce1 . O524 . 103.0(3) yes
O523 . Ce1 . O524 . 68.8(4) yes
O402 . Ce1 . O525 . 69.9(3) yes
O403 . Ce1 . O525 . 74.3(3) yes
C404 . Ce1 . O525 . 73.3(3) yes
O523 . Ce1 . O525 . 68.8(3) yes
O524 . Ce1 . O525 . 137.3(3) yes
O402 . Ce1 . O528 . 134.5(4) yes
O403 . Ce1 . O528 . 134.9(3) yes
C404 . Ce1 . O528 . 144.4(3) yes
O523 . Ce1 . O528 . 73.5(3) yes
O524 . Ce1 . O528 . 101.7(4) yes
O402 . Ce1 . O5 . 132.2(3) yes
O403 . Ce1 . O5 . 151.7(3) yes
C404 . Ce1 . O5 . 145.9(3) yes
O523 . Ce1 . O5 . 115.4(3) yes
O524 . Ce1 . O5 . 71.5(4) yes
O525 . Ce1 . O528 . 71.1(3) yes
O525 . Ce1 . O5 . 133.9(3) yes
O528 . Ce1 . O5 . 67.3(3) yes
Ce4 . Ce2 . Ce7 . 91.31(2) yes
Ce4 . Ce2 . O26 . 109.8(2) yes
Ce7 . Ce2 . O26 . 108.2(2) yes
Ce4 . Ce2 . O38 . 178.4(3) yes
Ce7 . Ce2 . O38 . 87.1(3) yes
O26 . Ce2 . O38 . 70.6(4) yes
Ce4 . Ce2 . O103 . 106.2(3) yes
Ce7 . Ce2 . O103 . 120.7(3) yes
O26 . Ce2 . O103 . 117.2(4) yes
O38 . Ce2 . O103 . 74.9(4) yes
Ce4 . Ce2 . O194 . 73.7(3) yes
Ce7 . Ce2 . O194 . 164.9(3) yes
O26 . Ce2 . O194 . 75.9(4) yes
O38 . Ce2 . O194 . 107.9(4) yes
O103 . Ce2 . O194 . 67.1(4) yes
Ce4 . Ce2 . O494 . 32.6(3) yes
Ce7 . Ce2 . O494 . 85.6(2) yes
O26 . Ce2 . O494 . 141.7(3) yes
O38 . Ce2 . O494 . 147.3(4) yes
O103 . Ce2 . O494 . 81.7(4) yes
Ce4 . Ce2 . O520 . 95.6(2) yes
Ce7 . Ce2 . O520 . 38.0(2) yes
O26 . Ce2 . O520 . 139.3(3) yes
O38 . Ce2 . O520 . 83.2(4) yes
O103 . Ce2 . O520 . 83.4(4) yes
Ce4 . Ce2 . O524 . 86.7(3) yes
Ce7 . Ce2 . O524 . 33.8(3) yes
O26 . Ce2 . O524 . 78.4(3) yes
O38 . Ce2 . O524 . 91.9(4) yes
O103 . Ce2 . O524 . 153.2(4) yes
Ce4 . Ce2 . O5 . 39.7(2) yes
Ce7 . Ce2 . O5 . 95.7(2) yes
O26 . Ce2 . O5 . 71.0(3) yes
O38 . Ce2 . O5 . 140.3(4) yes
O103 . Ce2 . O5 . 133.2(4) yes
O194 . Ce2 . O494 . 82.8(4) yes
O194 . Ce2 . O520 . 143.4(4) yes
O494 . Ce2 . O520 . 71.6(3) yes
O194 . Ce2 . O524 . 139.7(4) yes
O494 . Ce2 . O524 . 99.3(4) yes
O520 . Ce2 . O524 . 71.8(4) yes
O194 . Ce2 . O5 . 71.6(3) yes
O494 . Ce2 . O5 . 72.2(3) yes
O520 . Ce2 . O5 . 121.7(3) yes
O524 . Ce2 . O5 . 71.0(4) yes
Ce1 . Ce3 . Ce6 . 84.54(3) yes
Ce1 . Ce3 . Ce8 . 57.97(2) yes
Ce6 . Ce3 . Ce8 . 57.99(2) yes
Ce1 . Ce3 . O168 . 109.5(3) yes
Ce6 . Ce3 . O168 . 45.8(3) yes
Ce8 . Ce3 . O168 . 103.8(3) yes
Ce1 . Ce3 . O181 . 39.2(2) yes
Ce6 . Ce3 . O181 . 106.7(2) yes
Ce8 . Ce3 . O181 . 97.2(2) yes
O168 . Ce3 . O181 . 102.5(4) yes
Ce1 . Ce3 . O182 . 88.2(3) yes
Ce6 . Ce3 . O182 . 115.1(4) yes
Ce8 . Ce3 . O182 . 145.0(3) yes
O168 . Ce3 . O182 . 77.8(4) yes
O181 . Ce3 . O182 . 49.6(3) yes
Ce1 . Ce3 . C183 . 64.3(3) yes
Ce6 . Ce3 . C183 . 113.66(19) yes
Ce8 . Ce3 . C183 . 122.0(3) yes
O168 . Ce3 . C183 . 90.3(3) yes
O181 . Ce3 . C183 . 25.4(3) yes
Ce1 . Ce3 . O220 . 79.6(2) yes
Ce6 . Ce3 . O220 . 158.5(3) yes
Ce8 . Ce3 . O220 . 100.9(3) yes
O168 . Ce3 . O220 . 154.7(4) yes
O181 . Ce3 . O220 . 69.2(3) yes
Ce1 . Ce3 . O233 . 151.5(3) yes
Ce6 . Ce3 . O233 . 123.8(3) yes
Ce8 . Ce3 . O233 . 136.4(3) yes
O168 . Ce3 . O233 . 91.6(4) yes
O181 . Ce3 . O233 . 119.2(3) yes
Ce1 . Ce3 . O234 . 155.3(2) yes
Ce6 . Ce3 . O234 . 76.8(2) yes
Ce8 . Ce3 . O234 . 97.9(2) yes
O168 . Ce3 . O234 . 68.2(4) yes
O181 . Ce3 . O234 . 163.8(3) yes
Ce1 . Ce3 . C235 . 172.05(19) yes
Ce6 . Ce3 . C235 . 100.4(2) yes
Ce8 . Ce3 . C235 . 119.45(19) yes
O168 . Ce3 . C235 . 78.3(3) yes
O181 . Ce3 . C235 . 142.4(3) yes
Ce1 . Ce3 . O525 . 43.38(19) yes
Ce6 . Ce3 . O525 . 44.52(18) yes
Ce8 . Ce3 . O525 . 57.6(2) yes
O168 . Ce3 . O525 . 68.4(3) yes
O181 . Ce3 . O525 . 63.3(3) yes
Ce1 . Ce3 . O526 . 86.0(2) yes
Ce6 . Ce3 . O526 . 34.4(2) yes
Ce8 . Ce3 . O526 . 34.2(2) yes
O168 . Ce3 . O526 . 75.9(4) yes
O181 . Ce3 . O526 . 122.5(3) yes
Ce1 . Ce3 . O527 . 100.5(2) yes
Ce6 . Ce3 . O527 . 99.1(2) yes
Ce8 . Ce3 . O527 . 59.1(2) yes
O168 . Ce3 . O527 . 128.4(3) yes
O181 . Ce3 . O527 . 126.4(3) yes
Ce1 . Ce3 . O528 . 34.1(2) yes
Ce6 . Ce3 . O528 . 87.1(2) yes
Ce8 . Ce3 . O528 . 35.3(2) yes
O168 . Ce3 . O528 . 129.0(4) yes
O181 . Ce3 . O528 . 68.8(3) yes
O182 . Ce3 . C183 . 24.2(3) yes
O182 . Ce3 . O220 . 79.0(4) yes
C183 . Ce3 . O220 . 72.1(3) yes
O182 . Ce3 . O233 . 77.6(4) yes
C183 . Ce3 . O233 . 97.9(4) yes
O220 . Ce3 . O233 . 73.6(4) yes
O182 . Ce3 . O234 . 114.4(3) yes
C183 . Ce3 . O234 . 138.6(3) yes
O220 . Ce3 . O234 . 113.3(3) yes
O233 . Ce3 . O234 . 50.4(3) yes
O182 . Ce3 . C235 . 95.3(3) yes
C183 . Ce3 . C235 . 118.4(3) yes
O220 . Ce3 . C235 . 94.0(3) yes
O233 . Ce3 . C235 . 24.9(3) yes
O234 . Ce3 . C235 . 25.6(3) yes
O182 . Ce3 . O525 . 92.6(4) yes
C183 . Ce3 . O525 . 77.9(3) yes
O220 . Ce3 . O525 . 122.8(3) yes
O233 . Ce3 . O525 . 159.4(4) yes
O234 . Ce3 . O525 . 121.3(3) yes
O182 . Ce3 . O526 . 149.4(5) yes
C183 . Ce3 . O526 . 141.1(3) yes
O220 . Ce3 . O526 . 129.0(4) yes
O233 . Ce3 . O526 . 118.4(3) yes
O234 . Ce3 . O526 . 69.4(3) yes
O182 . Ce3 . O527 . 145.4(4) yes
C183 . Ce3 . O527 . 141.1(3) yes
O220 . Ce3 . O527 . 69.9(3) yes
O233 . Ce3 . O527 . 79.3(4) yes
O234 . Ce3 . O527 . 67.2(3) yes
O182 . Ce3 . O528 . 117.8(3) yes
C183 . Ce3 . O528 . 93.8(3) yes
O220 . Ce3 . O528 . 71.7(3) yes
O233 . Ce3 . O528 . 137.6(4) yes
O234 . Ce3 . O528 . 127.4(3) yes
C235 . Ce3 . O525 . 143.2(3) yes
C235 . Ce3 . O526 . 94.5(3) yes
O525 . Ce3 . O526 . 63.2(3) yes
C235 . Ce3 . O527 . 72.7(3) yes
O525 . Ce3 . O527 . 116.7(3) yes
O526 . Ce3 . O527 . 65.1(3) yes
C235 . Ce3 . O528 . 139.3(3) yes
O525 . Ce3 . O528 . 62.9(3) yes
O526 . Ce3 . O528 . 69.5(3) yes
O527 . Ce3 . O528 . 66.6(3) yes
Ce2 . Ce4 . Ce8 . 90.72(2) yes
Ce2 . Ce4 . Ce11 . 60.51(2) yes
Ce8 . Ce4 . Ce11 . 61.48(2) yes
Ce2 . Ce4 . O195 . 71.1(3) yes
Ce8 . Ce4 . O195 . 161.8(3) yes
Ce11 . Ce4 . O195 . 107.4(3) yes
Ce2 . Ce4 . O207 . 115.9(3) yes
Ce8 . Ce4 . O207 . 102.1(2) yes
Ce11 . Ce4 . O207 . 71.7(2) yes
O195 . Ce4 . O207 . 86.5(4) yes
Ce2 . Ce4 . O220 . 118.5(2) yes
Ce8 . Ce4 . O220 . 104.0(3) yes
Ce11 . Ce4 . O220 . 164.8(3) yes
O195 . Ce4 . O220 . 85.3(4) yes
O207 . Ce4 . O220 . 118.3(3) yes
Ce2 . Ce4 . O221 . 140.2(2) yes
Ce8 . Ce4 . O221 . 128.3(2) yes
Ce11 . Ce4 . O221 . 140.2(2) yes
O195 . Ce4 . O221 . 69.7(4) yes
O207 . Ce4 . O221 . 68.5(3) yes
Ce2 . Ce4 . C222 . 131.58(17) yes
Ce8 . Ce4 . C222 . 121.0(2) yes
Ce11 . Ce4 . C222 . 165.2(2) yes
O195 . Ce4 . C222 . 73.7(3) yes
O207 . Ce4 . C222 . 93.7(4) yes
Ce2 . Ce4 . O494 . 32.7(2) yes
Ce8 . Ce4 . O494 . 86.3(2) yes
Ce11 . Ce4 . O494 . 33.1(2) yes
O195 . Ce4 . O494 . 78.4(4) yes
O207 . Ce4 . O494 . 85.1(4) yes
Ce2 . Ce4 . O495 . 91.2(2) yes
Ce8 . Ce4 . O495 . 36.1(3) yes
Ce11 . Ce4 . O495 . 36.2(2) yes
O195 . Ce4 . O495 . 140.5(4) yes
O207 . Ce4 . O495 . 69.6(3) yes
Ce2 . Ce4 . O527 . 152.2(2) yes
Ce8 . Ce4 . O527 . 61.5(2) yes
Ce11 . Ce4 . O527 . 103.5(2) yes
O195 . Ce4 . O527 . 136.6(3) yes
O207 . Ce4 . O527 . 75.1(3) yes
Ce2 . Ce4 . O528 . 87.0(2) yes
Ce8 . Ce4 . O528 . 36.8(2) yes
Ce11 . Ce4 . O528 . 91.0(2) yes
O195 . Ce4 . O528 . 137.7(4) yes
O207 . Ce4 . O528 . 135.7(3) yes
Ce2 . Ce4 . O5 . 40.9(3) yes
Ce8 . Ce4 . O5 . 93.8(2) yes
Ce11 . Ce4 . O5 . 97.3(2) yes
O195 . Ce4 . O5 . 72.6(4) yes
O207 . Ce4 . O5 . 152.6(4) yes
O220 . Ce4 . O221 . 51.4(3) yes
O220 . Ce4 . C222 . 26.1(4) yes
O221 . Ce4 . C222 . 25.6(3) yes
O220 . Ce4 . O494 . 150.7(3) yes
O221 . Ce4 . O494 . 139.2(4) yes
C222 . Ce4 . O494 . 152.1(3) yes
O220 . Ce4 . O495 . 133.4(3) yes
O221 . Ce4 . O495 . 124.2(3) yes
C222 . Ce4 . O495 . 136.4(3) yes
O494 . Ce4 . O495 . 69.0(3) yes
O220 . Ce4 . O527 . 70.5(3) yes
O221 . Ce4 . O527 . 67.0(3) yes
C222 . Ce4 . O527 . 68.8(3) yes
O494 . Ce4 . O527 . 136.6(3) yes
O495 . Ce4 . O527 . 68.0(3) yes
O220 . Ce4 . O528 . 73.8(3) yes
O221 . Ce4 . O528 . 118.3(4) yes
C222 . Ce4 . O528 . 97.7(4) yes
O494 . Ce4 . O528 . 102.4(4) yes
O495 . Ce4 . O528 . 72.8(3) yes
O220 . Ce4 . O5 . 78.3(3) yes
O221 . Ce4 . O5 . 117.9(3) yes
C222 . Ce4 . O5 . 97.1(3) yes
O494 . Ce4 . O5 . 73.6(4) yes
O495 . Ce4 . O5 . 116.4(3) yes
O527 . Ce4 . O528 . 69.8(3) yes
O527 . Ce4 . O5 . 132.4(3) yes
O528 . Ce4 . O5 . 67.5(3) yes
Ce1 . Ce5 . Ce6 . 86.05(3) yes
Ce1 . Ce5 . Ce15 . 123.10(3) yes
Ce6 . Ce5 . Ce15 . 122.36(3) yes
Ce1 . Ce5 . O155 . 114.8(2) yes
Ce6 . Ce5 . O155 . 41.9(2) yes
Ce15 . Ce5 . O155 . 118.5(2) yes
Ce1 . Ce5 . O156 . 89.2(2) yes
Ce6 . Ce5 . O156 . 77.6(2) yes
Ce15 . Ce5 . O156 . 140.5(2) yes
O155 . Ce5 . O156 . 51.5(3) yes
Ce1 . Ce5 . C157 . 106.91(18) yes
Ce6 . Ce5 . C157 . 61.6(2) yes
Ce15 . Ce5 . C157 . 129.74(17) yes
O155 . Ce5 . C157 . 26.5(3) yes
O156 . Ce5 . C157 . 25.8(3) yes
Ce1 . Ce5 . O377 . 129.5(3) yes
Ce6 . Ce5 . O377 . 126.1(3) yes
Ce15 . Ce5 . O377 . 75.4(3) yes
O155 . Ce5 . O377 . 84.2(4) yes
O156 . Ce5 . O377 . 66.0(4) yes
Ce1 . Ce5 . O403 . 42.2(3) yes
Ce6 . Ce5 . O403 . 116.9(3) yes
Ce15 . Ce5 . O403 . 116.9(3) yes
O155 . Ce5 . O403 . 119.3(3) yes
O156 . Ce5 . O403 . 70.3(3) yes
Ce1 . Ce5 . O500 . 88.2(2) yes
Ce6 . Ce5 . O500 . 35.0(2) yes
Ce15 . Ce5 . O500 . 92.3(2) yes
O155 . Ce5 . O500 . 69.6(3) yes
O156 . Ce5 . O500 . 112.6(3) yes
Ce1 . Ce5 . O501 . 147.0(3) yes
Ce6 . Ce5 . O501 . 90.8(3) yes
Ce15 . Ce5 . O501 . 36.8(3) yes
O155 . Ce5 . O501 . 82.6(4) yes
O156 . Ce5 . O501 . 122.2(4) yes
Ce1 . Ce5 . O502 . 89.7(2) yes
Ce6 . Ce5 . O502 . 146.0(3) yes
Ce15 . Ce5 . O502 . 38.2(2) yes
O155 . Ce5 . O502 . 155.5(3) yes
O156 . Ce5 . O502 . 136.1(3) yes
Ce1 . Ce5 . O523 . 35.4(2) yes
Ce6 . Ce5 . O523 . 88.8(2) yes
Ce15 . Ce5 . O523 . 92.2(2) yes
O155 . Ce5 . O523 . 130.0(3) yes
O156 . Ce5 . O523 . 124.0(3) yes
Ce1 . Ce5 . O525 . 44.3(2) yes
Ce6 . Ce5 . O525 . 45.4(2) yes
Ce15 . Ce5 . O525 . 151.8(2) yes
O155 . Ce5 . O525 . 71.2(3) yes
O156 . Ce5 . O525 . 67.2(3) yes
C157 . Ce5 . O377 . 69.0(4) yes
C157 . Ce5 . O403 . 95.9(3) yes
O377 . Ce5 . O403 . 87.3(4) yes
C157 . Ce5 . O500 . 94.0(3) yes
O377 . Ce5 . O500 . 141.3(3) yes
O403 . Ce5 . O500 . 130.1(3) yes
C157 . Ce5 . O501 . 100.2(3) yes
O377 . Ce5 . O501 . 77.7(4) yes
O403 . Ce5 . O501 . 152.3(4) yes
O500 . Ce5 . O501 . 71.3(4) yes
C157 . Ce5 . O502 . 150.4(3) yes
O377 . Ce5 . O502 . 81.5(4) yes
O403 . Ce5 . O502 . 79.9(3) yes
O500 . Ce5 . O502 . 111.2(4) yes
O501 . Ce5 . O502 . 75.0(4) yes
C157 . Ce5 . O523 . 136.6(3) yes
O377 . Ce5 . O523 . 144.5(4) yes
O403 . Ce5 . O523 . 68.6(3) yes
O500 . Ce5 . O523 . 70.8(3) yes
O501 . Ce5 . O523 . 111.9(4) yes
C157 . Ce5 . O525 . 71.6(3) yes
O377 . Ce5 . O525 . 132.9(4) yes
O403 . Ce5 . O525 . 72.1(3) yes
O500 . Ce5 . O525 . 65.2(3) yes
O501 . Ce5 . O525 . 134.7(3) yes
O502 . Ce5 . O523 . 69.2(3) yes
O502 . Ce5 . O525 . 132.5(3) yes
O523 . Ce5 . O525 . 65.2(3) yes
Ce3 . Ce6 . Ce5 . 94.46(3) yes
Ce3 . Ce6 . Ce14 . 123.63(3) yes
Ce5 . Ce6 . Ce14 . 60.14(2) yes
Ce3 . Ce6 . O155 . 124.7(2) yes
Ce5 . Ce6 . O155 . 44.7(3) yes
Ce14 . Ce6 . O155 . 73.3(3) yes
Ce3 . Ce6 . O168 . 40.9(2) yes
Ce5 . Ce6 . O168 . 116.5(2) yes
Ce14 . Ce6 . O168 . 164.4(2) yes
O155 . Ce6 . O168 . 115.9(4) yes
Ce3 . Ce6 . O169 . 79.7(3) yes
Ce5 . Ce6 . O169 . 90.3(3) yes
Ce14 . Ce6 . O169 . 141.3(3) yes
O155 . Ce6 . O169 . 68.0(4) yes
O168 . Ce6 . O169 . 49.4(4) yes
Ce3 . Ce6 . C170 . 61.0(3) yes
Ce5 . Ce6 . C170 . 106.4(2) yes
Ce14 . Ce6 . C170 . 164.8(3) yes
O155 . Ce6 . C170 . 92.2(4) yes
O168 . Ce6 . C170 . 25.3(4) yes
Ce3 . Ce6 . O350 . 125.5(3) yes
Ce5 . Ce6 . O350 . 127.8(3) yes
Ce14 . Ce6 . O350 . 108.1(3) yes
O155 . Ce6 . O350 . 83.3(4) yes
O168 . Ce6 . O350 . 86.1(4) yes
Ce3 . Ce6 . O498 . 83.2(2) yes
Ce5 . Ce6 . O498 . 150.9(3) yes
Ce14 . Ce6 . O498 . 97.1(3) yes
O155 . Ce6 . O498 . 151.5(3) yes
O168 . Ce6 . O498 . 80.1(4) yes
Ce3 . Ce6 . O499 . 138.9(3) yes
Ce5 . Ce6 . O499 . 91.6(3) yes
Ce14 . Ce6 . O499 . 33.8(3) yes
O155 . Ce6 . O499 . 86.7(3) yes
O168 . Ce6 . O499 . 151.5(4) yes
Ce3 . Ce6 . O500 . 93.7(2) yes
Ce5 . Ce6 . O500 . 34.8(2) yes
Ce14 . Ce6 . O500 . 36.2(2) yes
O155 . Ce6 . O500 . 71.8(4) yes
O168 . Ce6 . O500 . 131.9(3) yes
Ce3 . Ce6 . O525 . 50.5(2) yes
Ce5 . Ce6 . O525 . 48.2(2) yes
Ce14 . Ce6 . O525 . 102.8(2) yes
O155 . Ce6 . O525 . 75.3(3) yes
O168 . Ce6 . O525 . 69.5(3) yes
Ce3 . Ce6 . O526 . 36.6(2) yes
Ce5 . Ce6 . O526 . 92.8(2) yes
Ce14 . Ce6 . O526 . 91.3(2) yes
O155 . Ce6 . O526 . 137.1(4) yes
O168 . Ce6 . O526 . 73.3(3) yes
O169 . Ce6 . C170 . 24.4(4) yes
O169 . Ce6 . O350 . 69.0(4) yes
C170 . Ce6 . O350 . 73.8(3) yes
O169 . Ce6 . O498 . 117.6(4) yes
C170 . Ce6 . O498 . 97.8(4) yes
O350 . Ce6 . O498 . 74.2(4) yes
O169 . Ce6 . O499 . 141.0(4) yes
C170 . Ce6 . O499 . 153.0(3) yes
O350 . Ce6 . O499 . 79.3(4) yes
O498 . Ce6 . O499 . 72.4(4) yes
O169 . Ce6 . O500 . 124.4(4) yes
C170 . Ce6 . O500 . 135.3(3) yes
O350 . Ce6 . O500 . 140.7(4) yes
O498 . Ce6 . O500 . 116.2(4) yes
O499 . Ce6 . O500 . 69.6(3) yes
O169 . Ce6 . O525 . 66.5(4) yes
C170 . Ce6 . O525 . 68.3(3) yes
O350 . Ce6 . O525 . 135.2(4) yes
O498 . Ce6 . O525 . 133.1(3) yes
O499 . Ce6 . O525 . 136.6(3) yes
O169 . Ce6 . O526 . 116.2(4) yes
C170 . Ce6 . O526 . 96.6(4) yes
O350 . Ce6 . O526 . 139.4(4) yes
O498 . Ce6 . O526 . 68.2(3) yes
O499 . Ce6 . O526 . 102.6(3) yes
O500 . Ce6 . O525 . 67.3(3) yes
O500 . Ce6 . O526 . 72.6(3) yes
O525 . Ce6 . O526 . 69.4(3) yes
Ce2 . Ce7 . Ce1 . 59.52(2) yes
Ce2 . Ce7 . Ce8 . 87.70(2) yes
Ce1 . Ce7 . Ce8 . 58.29(2) yes
Ce2 . Ce7 . Ce15 . 173.96(3) yes
Ce1 . Ce7 . Ce15 . 115.03(3) yes
Ce8 . Ce7 . Ce15 . 86.94(2) yes
Ce2 . Ce7 . Ce20 . 126.51(3) yes
Ce1 . Ce7 . Ce20 . 173.52(3) yes
Ce8 . Ce7 . Ce20 . 117.55(3) yes
Ce15 . Ce7 . Ce20 . 58.81(2) yes
Ce2 . Ce7 . N487 . 87.86(18) yes
Ce1 . Ce7 . N487 . 91.0(2) yes
Ce8 . Ce7 . N487 . 146.2(2) yes
Ce15 . Ce7 . N487 . 95.05(18) yes
Ce20 . Ce7 . N487 . 91.6(2) yes
Ce2 . Ce7 . O502 . 143.5(2) yes
Ce1 . Ce7 . O502 . 87.3(2) yes
Ce8 . Ce7 . O502 . 86.9(2) yes
Ce15 . Ce7 . O502 . 33.2(2) yes
Ce20 . Ce7 . O502 . 87.4(2) yes
Ce2 . Ce7 . O503 . 147.5(2) yes
Ce1 . Ce7 . O503 . 139.8(3) yes
Ce8 . Ce7 . O503 . 87.9(2) yes
Ce15 . Ce7 . O503 . 35.0(2) yes
Ce20 . Ce7 . O503 . 34.0(3) yes
Ce2 . Ce7 . O519 . 97.5(2) yes
Ce1 . Ce7 . O519 . 154.7(2) yes
Ce8 . Ce7 . O519 . 137.1(2) yes
Ce15 . Ce7 . O519 . 88.3(2) yes
Ce20 . Ce7 . O519 . 31.7(2) yes
Ce2 . Ce7 . O520 . 36.5(2) yes
Ce1 . Ce7 . O520 . 93.0(2) yes
Ce8 . Ce7 . O520 . 94.0(2) yes
Ce15 . Ce7 . O520 . 146.8(2) yes
Ce20 . Ce7 . O520 . 92.2(2) yes
Ce2 . Ce7 . O521 . 88.5(2) yes
Ce1 . Ce7 . O521 . 89.2(2) yes
Ce8 . Ce7 . O521 . 35.8(2) yes
Ce15 . Ce7 . O521 . 88.8(2) yes
Ce20 . Ce7 . O521 . 88.7(2) yes
Ce2 . Ce7 . O523 . 88.3(2) yes
Ce1 . Ce7 . O523 . 34.4(2) yes
Ce8 . Ce7 . O523 . 34.2(2) yes
Ce15 . Ce7 . O523 . 85.7(2) yes
Ce20 . Ce7 . O523 . 139.4(2) yes
Ce2 . Ce7 . O524 . 32.0(3) yes
Ce1 . Ce7 . O524 . 32.6(3) yes
Ce8 . Ce7 . O524 . 82.6(2) yes
Ce15 . Ce7 . O524 . 144.0(3) yes
Ce20 . Ce7 . O524 . 153.8(3) yes
N487 . Ce7 . O502 . 77.2(3) yes
N487 . Ce7 . O503 . 112.6(3) yes
O502 . Ce7 . O503 . 68.2(3) yes
N487 . Ce7 . O519 . 76.7(3) yes
O502 . Ce7 . O519 . 110.7(3) yes
O503 . Ce7 . O519 . 65.4(4) yes
N487 . Ce7 . O520 . 102.1(3) yes
O502 . Ce7 . O520 . 179.2(3) yes
O503 . Ce7 . O520 . 111.8(3) yes
O519 . Ce7 . O520 . 68.7(3) yes
N487 . Ce7 . O521 . 175.7(3) yes
O502 . Ce7 . O521 . 107.2(3) yes
O503 . Ce7 . O521 . 69.7(3) yes
O519 . Ce7 . O521 . 101.5(3) yes
O520 . Ce7 . O521 . 73.6(3) yes
N487 . Ce7 . O523 . 112.1(3) yes
O502 . Ce7 . O523 . 67.8(3) yes
O503 . Ce7 . O523 . 105.4(3) yes
O519 . Ce7 . O523 . 169.7(3) yes
O520 . Ce7 . O523 . 113.0(3) yes
N487 . Ce7 . O524 . 76.1(3) yes
O502 . Ce7 . O524 . 111.5(4) yes
O503 . Ce7 . O524 . 170.4(3) yes
O519 . Ce7 . O524 . 122.1(4) yes
O520 . Ce7 . O524 . 68.6(3) yes
O521 . Ce7 . O523 . 70.0(3) yes
O521 . Ce7 . O524 . 101.9(3) yes
O523 . Ce7 . O524 . 66.6(3) yes
Ce7 . Ce8 . Ce3 . 120.00(2) yes
Ce7 . Ce8 . Ce4 . 90.18(2) yes
Ce3 . Ce8 . Ce4 . 58.99(2) yes
Ce7 . Ce8 . Ce9 . 177.52(3) yes
Ce3 . Ce8 . Ce9 . 59.04(2) yes
Ce4 . Ce8 . Ce9 . 87.40(2) yes
Ce7 . Ce8 . Ce14 . 92.02(2) yes
Ce3 . Ce8 . Ce14 . 119.92(3) yes
Ce4 . Ce8 . Ce14 . 177.78(3) yes
Ce9 . Ce8 . Ce14 . 90.39(2) yes
Ce7 . Ce8 . Ce17 . 60.56(2) yes
Ce3 . Ce8 . Ce17 . 179.10(3) yes
Ce4 . Ce8 . Ce17 . 120.54(3) yes
Ce9 . Ce8 . Ce17 . 120.37(3) yes
Ce14 . Ce8 . Ce17 . 60.52(2) yes
Ce7 . Ce8 . O495 . 89.3(2) yes
Ce3 . Ce8 . O495 . 89.4(2) yes
Ce4 . Ce8 . O495 . 35.3(2) yes
Ce9 . Ce8 . O495 . 88.4(2) yes
Ce14 . Ce8 . O495 . 144.5(2) yes
Ce7 . Ce8 . O496 . 144.4(2) yes
Ce3 . Ce8 . O496 . 89.2(2) yes
Ce4 . Ce8 . O496 . 88.4(2) yes
Ce9 . Ce8 . O496 . 35.0(2) yes
Ce14 . Ce8 . O496 . 89.6(2) yes
Ce7 . Ce8 . O500 . 89.9(2) yes
Ce3 . Ce8 . O500 . 91.6(2) yes
Ce4 . Ce8 . O500 . 145.4(2) yes
Ce9 . Ce8 . O500 . 92.5(2) yes
Ce14 . Ce8 . O500 . 34.9(2) yes
Ce7 . Ce8 . O521 . 34.3(2) yes
Ce3 . Ce8 . O521 . 142.9(2) yes
Ce4 . Ce8 . O521 . 89.2(2) yes
Ce9 . Ce8 . O521 . 145.0(2) yes
Ce14 . Ce8 . O521 . 92.5(2) yes
Ce7 . Ce8 . O522 . 92.2(2) yes
Ce3 . Ce8 . O522 . 142.8(3) yes
Ce4 . Ce8 . O522 . 145.7(2) yes
Ce9 . Ce8 . O522 . 89.5(2) yes
Ce14 . Ce8 . O522 . 33.9(2) yes
Ce7 . Ce8 . O523 . 34.2(2) yes
Ce3 . Ce8 . O523 . 92.0(2) yes
Ce4 . Ce8 . O523 . 91.7(2) yes
Ce9 . Ce8 . O523 . 146.4(2) yes
Ce14 . Ce8 . O523 . 90.3(2) yes
Ce7 . Ce8 . O526 . 144.8(2) yes
Ce3 . Ce8 . O526 . 35.5(2) yes
Ce4 . Ce8 . O526 . 89.4(2) yes
Ce9 . Ce8 . O526 . 35.8(2) yes
Ce14 . Ce8 . O526 . 88.9(2) yes
Ce7 . Ce8 . O528 . 88.1(2) yes
Ce3 . Ce8 . O528 . 36.5(2) yes
Ce4 . Ce8 . O528 . 35.1(2) yes
Ce9 . Ce8 . O528 . 90.3(2) yes
Ce14 . Ce8 . O528 . 145.2(2) yes
Ce17 . Ce8 . O495 . 89.9(2) yes
Ce17 . Ce8 . O496 . 90.0(2) yes
O495 . Ce8 . O496 . 69.7(3) yes
Ce17 . Ce8 . O500 . 89.1(2) yes
O495 . Ce8 . O500 . 179.0(3) yes
O496 . Ce8 . O500 . 110.7(3) yes
Ce17 . Ce8 . O521 . 37.2(2) yes
O495 . Ce8 . O521 . 69.6(3) yes
O496 . Ce8 . O521 . 110.1(3) yes
O500 . Ce8 . O521 . 109.4(3) yes
Ce17 . Ce8 . O522 . 37.1(3) yes
O495 . Ce8 . O522 . 110.5(3) yes
O496 . Ce8 . O522 . 70.3(3) yes
O500 . Ce8 . O522 . 68.8(3) yes
O521 . Ce8 . O522 . 74.3(3) yes
Ce17 . Ce8 . O523 . 88.7(2) yes
O495 . Ce8 . O523 . 109.7(3) yes
O496 . Ce8 . O523 . 178.6(3) yes
O500 . Ce8 . O523 . 69.9(3) yes
O521 . Ce8 . O523 . 68.5(3) yes
Ce17 . Ce8 . O526 . 144.5(2) yes
O495 . Ce8 . O526 . 109.6(3) yes
O496 . Ce8 . O526 . 70.8(3) yes
O500 . Ce8 . O526 . 71.4(3) yes
O521 . Ce8 . O526 . 178.3(3) yes
Ce17 . Ce8 . O528 . 143.6(2) yes
O495 . Ce8 . O528 . 70.3(3) yes
O496 . Ce8 . O528 . 109.9(3) yes
O500 . Ce8 . O528 . 110.3(3) yes
O521 . Ce8 . O528 . 106.4(3) yes
O522 . Ce8 . O523 . 109.0(3) yes
O522 . Ce8 . O526 . 107.4(3) yes
O523 . Ce8 . O526 . 110.6(3) yes
O522 . Ce8 . O528 . 179.1(3) yes
O523 . Ce8 . O528 . 70.8(3) yes
O526 . Ce8 . O528 . 72.0(3) yes
Ce8 . Ce9 . Ce13 . 90.47(3) yes
Ce8 . Ce9 . Ce16 . 61.48(2) yes
Ce13 . Ce9 . Ce16 . 60.11(2) yes
Ce8 . Ce9 . O234 . 108.0(2) yes
Ce13 . Ce9 . O234 . 115.6(3) yes
Ce16 . Ce9 . O234 . 167.3(2) yes
Ce8 . Ce9 . O246 . 128.1(2) yes
Ce13 . Ce9 . O246 . 139.1(2) yes
Ce16 . Ce9 . O246 . 122.4(2) yes
O234 . Ce9 . O246 . 69.2(3) yes
Ce8 . Ce9 . O247 . 100.1(2) yes
Ce13 . Ce9 . O247 . 116.8(2) yes
Ce16 . Ce9 . O247 . 71.4(2) yes
O234 . Ce9 . O247 . 119.3(3) yes
O246 . Ce9 . O247 . 51.3(3) yes
Ce8 . Ce9 . C248 . 119.9(2) yes
Ce13 . Ce9 . C248 . 128.57(17) yes
Ce16 . Ce9 . C248 . 97.0(2) yes
O234 . Ce9 . C248 . 94.6(3) yes
O246 . Ce9 . C248 . 25.4(3) yes
Ce8 . Ce9 . O260 . 160.6(3) yes
Ce13 . Ce9 . O260 . 71.2(3) yes
Ce16 . Ce9 . O260 . 102.4(3) yes
O234 . Ce9 . O260 . 86.3(4) yes
O246 . Ce9 . O260 . 68.7(3) yes
Ce8 . Ce9 . O496 . 34.8(2) yes
Ce13 . Ce9 . O496 . 91.1(2) yes
Ce16 . Ce9 . O496 . 37.1(2) yes
O234 . Ce9 . O496 . 137.0(3) yes
O246 . Ce9 . O496 . 112.7(3) yes
Ce8 . Ce9 . O497 . 85.8(3) yes
Ce13 . Ce9 . O497 . 31.9(3) yes
Ce16 . Ce9 . O497 . 33.0(3) yes
O234 . Ce9 . O497 . 146.5(4) yes
O246 . Ce9 . O497 . 126.0(4) yes
Ce8 . Ce9 . O498 . 92.8(3) yes
Ce13 . Ce9 . O498 . 41.2(2) yes
Ce16 . Ce9 . O498 . 96.9(3) yes
O234 . Ce9 . O498 . 75.8(4) yes
O246 . Ce9 . O498 . 132.2(4) yes
Ce8 . Ce9 . O526 . 36.4(2) yes
Ce13 . Ce9 . O526 . 87.5(2) yes
Ce16 . Ce9 . O526 . 90.9(2) yes
O234 . Ce9 . O526 . 76.7(3) yes
O246 . Ce9 . O526 . 130.7(3) yes
Ce8 . Ce9 . O527 . 62.2(2) yes
Ce13 . Ce9 . O527 . 152.6(2) yes
Ce16 . Ce9 . O527 . 104.4(2) yes
O234 . Ce9 . O527 . 74.2(3) yes
O246 . Ce9 . O527 . 67.8(3) yes
O247 . Ce9 . C248 . 26.5(3) yes
O247 . Ce9 . O260 . 83.3(4) yes
C248 . Ce9 . O260 . 70.4(3) yes
O247 . Ce9 . O496 . 68.9(4) yes
C248 . Ce9 . O496 . 93.4(3) yes
O260 . Ce9 . O496 . 135.9(3) yes
O247 . Ce9 . O497 . 86.5(3) yes
C248 . Ce9 . O497 . 104.8(3) yes
O260 . Ce9 . O497 . 75.2(4) yes
O496 . Ce9 . O497 . 69.7(4) yes
O247 . Ce9 . O498 . 155.0(3) yes
C248 . Ce9 . O498 . 147.2(3) yes
O260 . Ce9 . O498 . 77.7(4) yes
O496 . Ce9 . O498 . 115.1(4) yes
O497 . Ce9 . O498 . 73.1(4) yes
O247 . Ce9 . O526 . 132.9(3) yes
C248 . Ce9 . O526 . 141.8(3) yes
O260 . Ce9 . O526 . 143.8(4) yes
O496 . Ce9 . O526 . 71.1(3) yes
O497 . Ce9 . O526 . 102.0(4) yes
O247 . Ce9 . O527 . 73.5(3) yes
C248 . Ce9 . O527 . 72.6(3) yes
O260 . Ce9 . O527 . 136.2(3) yes
O496 . Ce9 . O527 . 68.2(3) yes
O497 . Ce9 . O527 . 137.5(4) yes
O498 . Ce9 . O526 . 67.3(3) yes
O498 . Ce9 . O527 . 131.5(3) yes
O526 . Ce9 . O527 . 69.3(3) yes
Ce11 . Ce10 . Ce20 . 91.32(2) yes
Ce11 . Ce10 . O39 . 120.5(3) yes
Ce20 . Ce10 . O39 . 103.8(3) yes
Ce11 . Ce10 . O52 . 163.7(3) yes
Ce20 . Ce10 . O52 . 72.5(3) yes
O39 . Ce10 . O52 . 66.9(4) yes
Ce11 . Ce10 . O90 . 108.4(3) yes
Ce20 . Ce10 . O90 . 109.8(2) yes
O39 . Ce10 . O90 . 118.8(4) yes
O52 . Ce10 . O90 . 76.6(4) yes
Ce11 . Ce10 . O104 . 88.3(3) yes
Ce20 . Ce10 . O104 . 179.5(3) yes
O39 . Ce10 . O104 . 76.1(4) yes
O52 . Ce10 . O104 . 107.9(4) yes
O90 . Ce10 . O104 . 70.7(4) yes
Ce11 . Ce10 . O517 . 95.1(2) yes
Ce20 . Ce10 . O517 . 39.5(2) yes
O39 . Ce10 . O517 . 132.0(4) yes
O52 . Ce10 . O517 . 71.4(3) yes
O90 . Ce10 . O517 . 71.4(3) yes
Ce11 . Ce10 . O518 . 34.2(3) yes
Ce20 . Ce10 . O518 . 85.7(3) yes
O39 . Ce10 . O518 . 154.2(4) yes
O52 . Ce10 . O518 . 138.7(4) yes
O90 . Ce10 . O518 . 78.7(4) yes
Ce11 . Ce10 . O519 . 85.8(2) yes
Ce20 . Ce10 . O519 . 32.2(3) yes
O39 . Ce10 . O519 . 79.5(4) yes
O52 . Ce10 . O519 . 81.3(4) yes
O90 . Ce10 . O519 . 141.3(4) yes
Ce11 . Ce10 . O520 . 37.5(2) yes
Ce20 . Ce10 . O520 . 95.6(2) yes
O39 . Ce10 . O520 . 83.4(3) yes
O52 . Ce10 . O520 . 143.3(4) yes
O90 . Ce10 . O520 . 139.1(4) yes
O104 . Ce10 . O517 . 141.0(4) yes
O104 . Ce10 . O518 . 94.2(4) yes
O517 . Ce10 . O518 . 69.6(4) yes
O104 . Ce10 . O519 . 147.4(4) yes
O517 . Ce10 . O519 . 71.6(4) yes
O518 . Ce10 . O519 . 98.6(4) yes
O104 . Ce10 . O520 . 83.9(4) yes
O517 . Ce10 . O520 . 120.8(3) yes
O518 . Ce10 . O520 . 71.7(4) yes
O519 . Ce10 . O520 . 72.1(3) yes
Ce4 . Ce11 . Ce10 . 125.89(3) yes
Ce4 . Ce11 . Ce12 . 58.96(2) yes
Ce10 . Ce11 . Ce12 . 174.30(3) yes
Ce4 . Ce11 . Ce17 . 117.41(3) yes
Ce10 . Ce11 . Ce17 . 87.62(2) yes
Ce12 . Ce11 . Ce17 . 87.18(2) yes
Ce4 . Ce11 . Ce19 . 174.01(3) yes
Ce10 . Ce11 . Ce19 . 59.36(2) yes
Ce12 . Ce11 . Ce19 . 115.64(3) yes
Ce17 . Ce11 . Ce19 . 58.19(2) yes
Ce4 . Ce11 . N439 . 93.0(2) yes
Ce10 . Ce11 . N439 . 84.35(19) yes
Ce12 . Ce11 . N439 . 98.75(18) yes
Ce17 . Ce11 . N439 . 146.8(2) yes
Ce19 . Ce11 . N439 . 90.4(2) yes
Ce4 . Ce11 . O494 . 31.3(2) yes
Ce10 . Ce11 . O494 . 97.4(2) yes
Ce12 . Ce11 . O494 . 88.0(2) yes
Ce17 . Ce11 . O494 . 136.8(2) yes
Ce19 . Ce11 . O494 . 154.7(2) yes
Ce4 . Ce11 . O495 . 34.3(2) yes
Ce10 . Ce11 . O495 . 147.4(2) yes
Ce12 . Ce11 . O495 . 34.6(2) yes
Ce17 . Ce11 . O495 . 87.8(2) yes
Ce19 . Ce11 . O495 . 139.8(2) yes
Ce4 . Ce11 . O513 . 140.0(3) yes
Ce10 . Ce11 . O513 . 88.2(3) yes
Ce12 . Ce11 . O513 . 86.2(3) yes
Ce17 . Ce11 . O513 . 34.8(2) yes
Ce19 . Ce11 . O513 . 34.1(3) yes
Ce4 . Ce11 . O515 . 87.7(2) yes
Ce10 . Ce11 . O515 . 143.9(2) yes
Ce12 . Ce11 . O515 . 33.4(2) yes
Ce17 . Ce11 . O515 . 87.4(2) yes
Ce19 . Ce11 . O515 . 88.0(2) yes
Ce4 . Ce11 . O518 . 154.2(3) yes
Ce10 . Ce11 . O518 . 32.1(3) yes
Ce12 . Ce11 . O518 . 144.2(3) yes
Ce17 . Ce11 . O518 . 81.5(2) yes
Ce19 . Ce11 . O518 . 31.8(3) yes
Ce4 . Ce11 . O520 . 91.9(2) yes
Ce10 . Ce11 . O520 . 36.0(2) yes
Ce12 . Ce11 . O520 . 146.9(2) yes
Ce17 . Ce11 . O520 . 94.0(2) yes
Ce19 . Ce11 . O520 . 92.5(2) yes
Ce4 . Ce11 . O521 . 88.7(2) yes
Ce10 . Ce11 . O521 . 88.2(2) yes
Ce12 . Ce11 . O521 . 88.9(2) yes
Ce17 . Ce11 . O521 . 35.5(2) yes
Ce19 . Ce11 . O521 . 88.6(2) yes
N439 . Ce11 . O494 . 76.3(3) yes
N439 . Ce11 . O495 . 115.3(3) yes
O494 . Ce11 . O495 . 65.3(3) yes
N439 . Ce11 . O513 . 112.6(3) yes
O494 . Ce11 . O513 . 169.9(3) yes
O495 . Ce11 . O513 . 105.7(3) yes
N439 . Ce11 . O515 . 80.5(3) yes
O494 . Ce11 . O515 . 110.4(3) yes
O495 . Ce11 . O515 . 68.0(3) yes
O513 . Ce11 . O515 . 68.1(3) yes
N439 . Ce11 . O518 . 74.7(3) yes
O494 . Ce11 . O518 . 122.9(4) yes
O495 . Ce11 . O518 . 169.3(3) yes
O513 . Ce11 . O518 . 65.5(4) yes
O515 . Ce11 . O518 . 111.8(4) yes
N439 . Ce11 . O520 . 98.1(3) yes
O494 . Ce11 . O520 . 68.7(3) yes
O495 . Ce11 . O520 . 112.4(3) yes
O513 . Ce11 . O520 . 113.0(3) yes
O515 . Ce11 . O520 . 178.5(3) yes
N439 . Ce11 . O521 . 171.9(3) yes
O494 . Ce11 . O521 . 101.5(3) yes
O495 . Ce11 . O521 . 70.0(3) yes
O513 . Ce11 . O521 . 70.3(3) yes
O515 . Ce11 . O521 . 107.5(3) yes
O518 . Ce11 . O520 . 68.1(4) yes
O518 . Ce11 . O521 . 100.5(3) yes
O520 . Ce11 . O521 . 73.9(3) yes
Ce11 . Ce12 . Ce16 . 93.73(2) yes
Ce11 . Ce12 . Ce18 . 61.91(2) yes
Ce16 . Ce12 . Ce18 . 61.61(2) yes
Ce11 . Ce12 . O129 . 111.1(3) yes
Ce16 . Ce12 . O129 . 107.4(3) yes
Ce18 . Ce12 . O129 . 72.7(3) yes
Ce11 . Ce12 . O207 . 71.4(2) yes
Ce16 . Ce12 . O207 . 160.5(2) yes
Ce18 . Ce12 . O207 . 118.1(2) yes
O129 . Ce12 . O207 . 90.1(4) yes
Ce11 . Ce12 . O208 . 121.2(2) yes
Ce16 . Ce12 . O208 . 144.5(2) yes
Ce18 . Ce12 . O208 . 138.2(2) yes
O129 . Ce12 . O208 . 67.9(4) yes
O207 . Ce12 . O208 . 50.2(3) yes
Ce11 . Ce12 . C209 . 97.1(2) yes
Ce16 . Ce12 . C209 . 167.55(19) yes
Ce18 . Ce12 . C209 . 129.50(17) yes
O129 . Ce12 . C209 . 74.4(3) yes
O207 . Ce12 . C209 . 26.5(3) yes
Ce11 . Ce12 . O247 . 162.2(2) yes
Ce16 . Ce12 . O247 . 72.0(2) yes
Ce18 . Ce12 . O247 . 116.9(2) yes
O129 . Ce12 . O247 . 84.0(4) yes
O207 . Ce12 . O247 . 119.7(3) yes
Ce11 . Ce12 . O495 . 36.7(2) yes
Ce16 . Ce12 . O495 . 92.7(2) yes
Ce18 . Ce12 . O495 . 93.0(2) yes
O129 . Ce12 . O495 . 144.4(4) yes
O207 . Ce12 . O495 . 67.8(3) yes
Ce11 . Ce12 . O496 . 92.0(2) yes
Ce16 . Ce12 . O496 . 37.2(2) yes
Ce18 . Ce12 . O496 . 92.8(2) yes
O129 . Ce12 . O496 . 140.7(4) yes
O207 . Ce12 . O496 . 128.2(3) yes
Ce11 . Ce12 . O514 . 91.0(3) yes
Ce16 . Ce12 . O514 . 34.2(2) yes
Ce18 . Ce12 . O514 . 35.3(3) yes
O129 . Ce12 . O514 . 76.7(4) yes
O207 . Ce12 . O514 . 152.7(4) yes
Ce11 . Ce12 . O515 . 34.5(3) yes
Ce16 . Ce12 . O515 . 93.2(2) yes
Ce18 . Ce12 . O515 . 37.3(2) yes
O129 . Ce12 . O515 . 78.5(4) yes
O207 . Ce12 . O515 . 81.6(3) yes
Ce11 . Ce12 . O527 . 102.1(2) yes
Ce16 . Ce12 . O527 . 100.34(19) yes
Ce18 . Ce12 . O527 . 152.7(2) yes
O129 . Ce12 . O527 . 134.4(3) yes
O207 . Ce12 . O527 . 71.7(3) yes
O208 . Ce12 . C209 . 24.2(3) yes
O208 . Ce12 . O247 . 72.5(3) yes
C209 . Ce12 . O247 . 96.2(3) yes
O208 . Ce12 . O495 . 111.2(3) yes
C209 . Ce12 . O495 . 92.2(3) yes
O247 . Ce12 . O495 . 130.9(3) yes
O208 . Ce12 . O496 . 126.8(3) yes
C209 . Ce12 . O496 . 135.8(3) yes
O247 . Ce12 . O496 . 70.2(3) yes
O495 . Ce12 . O496 . 70.3(3) yes
O208 . Ce12 . O514 . 138.4(4) yes
C209 . Ce12 . O514 . 151.0(3) yes
O247 . Ce12 . O514 . 83.0(4) yes
O495 . Ce12 . O514 . 110.3(4) yes
O496 . Ce12 . O514 . 71.3(3) yes
O208 . Ce12 . O515 . 118.7(3) yes
C209 . Ce12 . O515 . 99.2(3) yes
O247 . Ce12 . O515 . 152.5(3) yes
O495 . Ce12 . O515 . 71.2(4) yes
O496 . Ce12 . O515 . 111.9(3) yes
O208 . Ce12 . O527 . 68.5(3) yes
C209 . Ce12 . O527 . 71.3(3) yes
O247 . Ce12 . O527 . 71.1(3) yes
O495 . Ce12 . O527 . 66.2(3) yes
O496 . Ce12 . O527 . 64.4(3) yes
O514 . Ce12 . O515 . 72.5(4) yes
O514 . Ce12 . O527 . 134.0(3) yes
O515 . Ce12 . O527 . 135.7(3) yes
Ce9 . Ce13 . Ce14 . 91.41(2) yes
Ce9 . Ce13 . O259 . 72.3(3) yes
Ce14 . Ce13 . O259 . 163.6(3) yes
Ce9 . Ce13 . O273 . 104.7(3) yes
Ce14 . Ce13 . O273 . 121.5(3) yes
O259 . Ce13 . O273 . 66.2(4) yes
Ce9 . Ce13 . O338 . 178.0(3) yes
Ce14 . Ce13 . O338 . 87.5(3) yes
O259 . Ce13 . O338 . 108.8(4) yes
O273 . Ce13 . O338 . 77.3(4) yes
Ce9 . Ce13 . O351 . 109.2(3) yes
Ce14 . Ce13 . O351 . 109.3(3) yes
O259 . Ce13 . O351 . 75.6(4) yes
O273 . Ce13 . O351 . 116.8(4) yes
O338 . Ce13 . O351 . 69.7(4) yes
Ce9 . Ce13 . O497 . 32.4(3) yes
Ce14 . Ce13 . O497 . 85.3(3) yes
O259 . Ce13 . O497 . 81.7(4) yes
O273 . Ce13 . O497 . 80.9(4) yes
O338 . Ce13 . O497 . 149.0(4) yes
Ce9 . Ce13 . O498 . 39.6(2) yes
Ce14 . Ce13 . O498 . 95.1(2) yes
O259 . Ce13 . O498 . 71.4(4) yes
O273 . Ce13 . O498 . 132.2(4) yes
O338 . Ce13 . O498 . 138.9(4) yes
Ce9 . Ce13 . O499 . 86.4(3) yes
Ce14 . Ce13 . O499 . 33.7(3) yes
O259 . Ce13 . O499 . 139.3(4) yes
O273 . Ce13 . O499 . 154.4(4) yes
O338 . Ce13 . O499 . 91.8(4) yes
Ce9 . Ce13 . O510 . 96.0(2) yes
Ce14 . Ce13 . O510 . 37.2(2) yes
O259 . Ce13 . O510 . 143.6(4) yes
O273 . Ce13 . O510 . 84.8(4) yes
O338 . Ce13 . O510 . 84.1(4) yes
O351 . Ce13 . O497 . 140.8(4) yes
O351 . Ce13 . O498 . 70.8(3) yes
O497 . Ce13 . O498 . 71.9(4) yes
O351 . Ce13 . O499 . 79.6(4) yes
O497 . Ce13 . O499 . 98.6(4) yes
O498 . Ce13 . O499 . 70.2(4) yes
O351 . Ce13 . O510 . 139.7(4) yes
O497 . Ce13 . O510 . 72.0(4) yes
O498 . Ce13 . O510 . 121.0(3) yes
O499 . Ce13 . O510 . 70.9(4) yes
Ce8 . Ce14 . Ce13 . 87.62(2) yes
Ce8 . Ce14 . Ce6 . 58.27(2) yes
Ce13 . Ce14 . Ce6 . 59.35(2) yes
Ce8 . Ce14 . Ce15 . 87.08(2) yes
Ce13 . Ce14 . Ce15 . 174.10(3) yes
Ce6 . Ce14 . Ce15 . 115.40(3) yes
Ce8 . Ce14 . Ce22 . 117.48(3) yes
Ce13 . Ce14 . Ce22 . 126.06(3) yes
Ce6 . Ce14 . Ce22 . 173.95(3) yes
Ce15 . Ce14 . Ce22 . 59.03(2) yes
Ce8 . Ce14 . N475 . 146.2(2) yes
Ce13 . Ce14 . N475 . 84.5(2) yes
Ce6 . Ce14 . N475 . 89.9(3) yes
Ce15 . Ce14 . N475 . 98.5(2) yes
Ce22 . Ce14 . N475 . 93.3(3) yes
Ce8 . Ce14 . O499 . 82.1(2) yes
Ce13 . Ce14 . O499 . 32.1(2) yes
Ce6 . Ce14 . O499 . 32.2(2) yes
Ce15 . Ce14 . O499 . 144.0(2) yes
Ce22 . Ce14 . O499 . 153.9(2) yes
Ce8 . Ce14 . O500 . 34.1(2) yes
Ce13 . Ce14 . O500 . 88.8(2) yes
Ce6 . Ce14 . O500 . 35.0(2) yes
Ce15 . Ce14 . O500 . 85.4(2) yes
Ce22 . Ce14 . O500 . 139.1(2) yes
Ce8 . Ce14 . O501 . 87.2(2) yes
Ce13 . Ce14 . O501 . 144.3(3) yes
Ce6 . Ce14 . O501 . 88.3(3) yes
Ce15 . Ce14 . O501 . 32.7(3) yes
Ce22 . Ce14 . O501 . 87.2(3) yes
Ce8 . Ce14 . O509 . 136.8(3) yes
Ce13 . Ce14 . O509 . 97.2(3) yes
Ce6 . Ce14 . O509 . 154.4(3) yes
Ce15 . Ce14 . O509 . 88.4(3) yes
Ce22 . Ce14 . O509 . 31.6(3) yes
Ce8 . Ce14 . O510 . 94.3(2) yes
Ce13 . Ce14 . O510 . 36.7(2) yes
Ce6 . Ce14 . O510 . 93.2(2) yes
Ce15 . Ce14 . O510 . 146.5(2) yes
Ce22 . Ce14 . O510 . 91.4(2) yes
Ce8 . Ce14 . O516 . 87.2(2) yes
Ce13 . Ce14 . O516 . 148.1(2) yes
Ce6 . Ce14 . O516 . 139.0(2) yes
Ce15 . Ce14 . O516 . 34.1(2) yes
Ce22 . Ce14 . O516 . 35.1(2) yes
Ce8 . Ce14 . O522 . 34.9(2) yes
Ce13 . Ce14 . O522 . 88.6(3) yes
Ce6 . Ce14 . O522 . 88.4(2) yes
Ce15 . Ce14 . O522 . 88.6(3) yes
Ce22 . Ce14 . O522 . 89.1(2) yes
N475 . Ce14 . O499 . 73.9(3) yes
N475 . Ce14 . O500 . 112.8(3) yes
O499 . Ce14 . O500 . 66.7(3) yes
N475 . Ce14 . O501 . 80.4(3) yes
O499 . Ce14 . O501 . 112.2(4) yes
O500 . Ce14 . O501 . 68.0(3) yes
N475 . Ce14 . O509 . 76.8(4) yes
O499 . Ce14 . O509 . 122.3(4) yes
O500 . Ce14 . O509 . 169.2(4) yes
O501 . Ce14 . O509 . 110.4(4) yes
N475 . Ce14 . O510 . 98.6(3) yes
O499 . Ce14 . O510 . 68.8(3) yes
O500 . Ce14 . O510 . 113.7(3) yes
O501 . Ce14 . O510 . 178.3(3) yes
O509 . Ce14 . O510 . 68.0(3) yes
N475 . Ce14 . O516 . 115.7(3) yes
O499 . Ce14 . O516 . 169.4(3) yes
O500 . Ce14 . O516 . 104.0(3) yes
O501 . Ce14 . O516 . 66.8(3) yes
O509 . Ce14 . O516 . 66.4(4) yes
N475 . Ce14 . O522 . 172.8(3) yes
O499 . Ce14 . O522 . 101.2(4) yes
O500 . Ce14 . O522 . 69.0(3) yes
O501 . Ce14 . O522 . 106.5(3) yes
O509 . Ce14 . O522 . 102.1(4) yes
O510 . Ce14 . O516 . 112.5(3) yes
O510 . Ce14 . O522 . 74.5(3) yes
O516 . Ce14 . O522 . 69.8(4) yes
Ce7 . Ce15 . Ce14 . 93.94(2) yes
Ce7 . Ce15 . Ce5 . 61.68(2) yes
Ce14 . Ce15 . Ce5 . 62.07(2) yes
Ce7 . Ce15 . O142 . 160.7(2) yes
Ce14 . Ce15 . O142 . 71.7(3) yes
Ce5 . Ce15 . O142 . 118.6(3) yes
Ce7 . Ce15 . O143 . 145.2(2) yes
Ce14 . Ce15 . O143 . 120.5(2) yes
Ce5 . Ce15 . O143 . 136.6(3) yes
O142 . Ce15 . O143 . 49.4(3) yes
Ce7 . Ce15 . C144 . 167.7(2) yes
Ce14 . Ce15 . C144 . 96.9(2) yes
Ce5 . Ce15 . C144 . 129.05(17) yes
O142 . Ce15 . C144 . 26.2(3) yes
O143 . Ce15 . C144 . 23.6(3) yes
Ce7 . Ce15 . O376 . 108.4(3) yes
Ce14 . Ce15 . O376 . 110.9(3) yes
Ce5 . Ce15 . O376 . 73.3(3) yes
O142 . Ce15 . O376 . 89.1(4) yes
O143 . Ce15 . O376 . 65.8(4) yes
Ce7 . Ce15 . O389 . 71.5(2) yes
Ce14 . Ce15 . O389 . 162.5(3) yes
Ce5 . Ce15 . O389 . 116.0(2) yes
O142 . Ce15 . O389 . 119.8(4) yes
O143 . Ce15 . O389 . 73.8(3) yes
Ce7 . Ce15 . O501 . 93.4(3) yes
Ce14 . Ce15 . O501 . 34.9(3) yes
Ce5 . Ce15 . O501 . 37.2(2) yes
O142 . Ce15 . O501 . 82.2(4) yes
O143 . Ce15 . O501 . 117.2(4) yes
Ce7 . Ce15 . O502 . 33.5(2) yes
Ce14 . Ce15 . O502 . 93.1(2) yes
Ce5 . Ce15 . O502 . 37.3(2) yes
O142 . Ce15 . O502 . 154.9(4) yes
O143 . Ce15 . O502 . 136.7(3) yes
Ce7 . Ce15 . O503 . 36.7(2) yes
Ce14 . Ce15 . O503 . 93.1(2) yes
Ce5 . Ce15 . O503 . 92.9(3) yes
O142 . Ce15 . O503 . 128.9(3) yes
O143 . Ce15 . O503 . 128.0(4) yes
Ce7 . Ce15 . O505 . 100.3(2) yes
Ce14 . Ce15 . O505 . 101.5(2) yes
Ce5 . Ce15 . O505 . 152.3(2) yes
O142 . Ce15 . O505 . 71.2(3) yes
O143 . Ce15 . O505 . 70.3(3) yes
Ce7 . Ce15 . O516 . 92.4(2) yes
Ce14 . Ce15 . O516 . 36.6(2) yes
Ce5 . Ce15 . O516 . 92.7(3) yes
O142 . Ce15 . O516 . 68.4(3) yes
O143 . Ce15 . O516 . 112.1(3) yes
C144 . Ce15 . O376 . 73.0(3) yes
C144 . Ce15 . O389 . 96.8(3) yes
O376 . Ce15 . O389 . 83.6(4) yes
C144 . Ce15 . O501 . 98.8(3) yes
O376 . Ce15 . O501 . 78.2(4) yes
O389 . Ce15 . O501 . 151.3(3) yes
C144 . Ce15 . O502 . 150.5(3) yes
O376 . Ce15 . O502 . 77.6(4) yes
O389 . Ce15 . O502 . 80.1(3) yes
O501 . Ce15 . O502 . 74.4(3) yes
C144 . Ce15 . O503 . 136.4(3) yes
O376 . Ce15 . O503 . 140.7(3) yes
O389 . Ce15 . O503 . 69.5(4) yes
O501 . Ce15 . O503 . 112.8(4) yes
O502 . Ce15 . O503 . 70.2(3) yes
C144 . Ce15 . O505 . 71.9(3) yes
O376 . Ce15 . O505 . 134.3(3) yes
O389 . Ce15 . O505 . 72.6(3) yes
O501 . Ce15 . O505 . 135.4(3) yes
O502 . Ce15 . O505 . 132.8(3) yes
C144 . Ce15 . O516 . 92.9(4) yes
O376 . Ce15 . O516 . 144.0(4) yes
O389 . Ce15 . O516 . 131.7(4) yes
O501 . Ce15 . O516 . 71.4(4) yes
O502 . Ce15 . O516 . 111.2(4) yes
O503 . Ce15 . O505 . 64.5(3) yes
O503 . Ce15 . O516 . 71.1(3) yes
O505 . Ce15 . O516 . 65.8(3) yes
Ce12 . Ce16 . Ce9 . 58.66(2) yes
Ce12 . Ce16 . Ce17 . 86.99(2) yes
Ce9 . Ce16 . Ce17 . 117.53(2) yes
Ce12 . Ce16 . Ce21 . 173.97(3) yes
Ce9 . Ce16 . Ce21 . 126.78(3) yes
Ce17 . Ce16 . Ce21 . 87.81(2) yes
Ce12 . Ce16 . Ce23 . 115.08(3) yes
Ce9 . Ce16 . Ce23 . 173.37(3) yes
Ce17 . Ce16 . Ce23 . 58.12(2) yes
Ce21 . Ce16 . Ce23 . 59.36(2) yes
Ce12 . Ce16 . N481 . 94.78(19) yes
Ce9 . Ce16 . N481 . 91.3(2) yes
Ce17 . Ce16 . N481 . 146.4(2) yes
Ce21 . Ce16 . N481 . 87.90(19) yes
Ce23 . Ce16 . N481 . 91.5(2) yes
Ce12 . Ce16 . O496 . 34.9(2) yes
Ce9 . Ce16 . O496 . 34.7(2) yes
Ce17 . Ce16 . O496 . 87.0(2) yes
Ce21 . Ce16 . O496 . 147.7(2) yes
Ce23 . Ce16 . O496 . 138.9(2) yes
Ce12 . Ce16 . O497 . 88.4(2) yes
Ce9 . Ce16 . O497 . 31.8(2) yes
Ce17 . Ce16 . O497 . 136.7(3) yes
Ce21 . Ce16 . O497 . 97.5(2) yes
Ce23 . Ce16 . O497 . 154.8(2) yes
Ce12 . Ce16 . O508 . 143.1(2) yes
Ce9 . Ce16 . O508 . 155.3(3) yes
Ce17 . Ce16 . O508 . 81.3(2) yes
Ce21 . Ce16 . O508 . 32.6(2) yes
Ce23 . Ce16 . O508 . 31.3(2) yes
Ce12 . Ce16 . O510 . 147.2(2) yes
Ce9 . Ce16 . O510 . 92.9(2) yes
Ce17 . Ce16 . O510 . 93.4(2) yes
Ce21 . Ce16 . O510 . 36.3(2) yes
Ce23 . Ce16 . O510 . 92.4(2) yes
Ce12 . Ce16 . O512 . 86.3(2) yes
Ce9 . Ce16 . O512 . 139.5(2) yes
Ce17 . Ce16 . O512 . 33.7(2) yes
Ce21 . Ce16 . O512 . 87.7(2) yes
Ce23 . Ce16 . O512 . 34.1(2) yes
Ce12 . Ce16 . O514 . 33.3(2) yes
Ce9 . Ce16 . O514 . 88.2(2) yes
Ce17 . Ce16 . O514 . 85.1(3) yes
Ce21 . Ce16 . O514 . 143.0(2) yes
Ce23 . Ce16 . O514 . 86.4(2) yes
Ce12 . Ce16 . O522 . 88.4(2) yes
Ce9 . Ce16 . O522 . 88.4(2) yes
Ce17 . Ce16 . O522 . 36.0(3) yes
Ce21 . Ce16 . O522 . 89.1(2) yes
Ce23 . Ce16 . O522 . 89.3(2) yes
N481 . Ce16 . O496 . 113.1(3) yes
N481 . Ce16 . O497 . 76.8(3) yes
O496 . Ce16 . O497 . 66.0(3) yes
N481 . Ce16 . O508 . 77.3(3) yes
O496 . Ce16 . O508 . 168.3(3) yes
O497 . Ce16 . O508 . 123.5(3) yes
N481 . Ce16 . O510 . 102.5(3) yes
O496 . Ce16 . O510 . 112.3(3) yes
O497 . Ce16 . O510 . 69.1(3) yes
O508 . Ce16 . O510 . 68.9(3) yes
N481 . Ce16 . O512 . 112.8(3) yes
O496 . Ce16 . O512 . 104.8(3) yes
O497 . Ce16 . O512 . 169.3(3) yes
O508 . Ce16 . O512 . 64.9(3) yes
O510 . Ce16 . O512 . 111.6(3) yes
N481 . Ce16 . O514 . 78.6(3) yes
O496 . Ce16 . O514 . 68.1(3) yes
O497 . Ce16 . O514 . 112.4(4) yes
O508 . Ce16 . O514 . 110.4(3) yes
O510 . Ce16 . O514 . 178.4(4) yes
N481 . Ce16 . O522 . 176.0(3) yes
O496 . Ce16 . O522 . 68.6(3) yes
O497 . Ce16 . O522 . 101.0(4) yes
O508 . Ce16 . O522 . 101.5(3) yes
O510 . Ce16 . O522 . 73.5(3) yes
O512 . Ce16 . O514 . 66.9(4) yes
O512 . Ce16 . O522 . 69.7(3) yes
O514 . Ce16 . O522 . 105.4(4) yes
Ce11 . Ce17 . Ce16 . 92.09(2) yes
Ce11 . Ce17 . Ce8 . 60.50(2) yes
Ce16 . Ce17 . Ce8 . 60.51(2) yes
Ce11 . Ce17 . Ce20 . 90.38(2) yes
Ce16 . Ce17 . Ce20 . 177.33(3) yes
Ce8 . Ce17 . Ce20 . 120.10(3) yes
Ce11 . Ce17 . Ce22 . 177.73(3) yes
Ce16 . Ce17 . Ce22 . 90.11(2) yes
Ce8 . Ce17 . Ce22 . 120.31(3) yes
Ce20 . Ce17 . Ce22 . 87.41(2) yes
Ce11 . Ce17 . Ce24 . 120.11(3) yes
Ce16 . Ce17 . Ce24 . 120.43(2) yes
Ce8 . Ce17 . Ce24 . 178.60(3) yes
Ce20 . Ce17 . Ce24 . 58.91(2) yes
Ce22 . Ce17 . Ce24 . 59.02(2) yes
Ce11 . Ce17 . O503 . 89.2(2) yes
Ce16 . Ce17 . O503 . 144.4(3) yes
Ce8 . Ce17 . O503 . 89.9(3) yes
Ce20 . Ce17 . O503 . 34.6(3) yes
Ce22 . Ce17 . O503 . 88.7(2) yes
Ce11 . Ce17 . O504 . 88.7(2) yes
Ce16 . Ce17 . O504 . 145.9(2) yes
Ce8 . Ce17 . O504 . 143.8(2) yes
Ce20 . Ce17 . O504 . 35.1(2) yes
Ce22 . Ce17 . O504 . 89.8(2) yes
Ce11 . Ce17 . O506 . 145.7(3) yes
Ce16 . Ce17 . O506 . 88.8(2) yes
Ce8 . Ce17 . O506 . 143.9(2) yes
Ce20 . Ce17 . O506 . 89.8(2) yes
Ce22 . Ce17 . O506 . 34.9(3) yes
Ce11 . Ce17 . O512 . 90.8(2) yes
Ce16 . Ce17 . O512 . 35.0(2) yes
Ce8 . Ce17 . O512 . 89.6(2) yes
Ce20 . Ce17 . O512 . 146.0(2) yes
Ce22 . Ce17 . O512 . 91.3(2) yes
Ce11 . Ce17 . O513 . 35.6(2) yes
Ce16 . Ce17 . O513 . 90.5(3) yes
Ce8 . Ce17 . O513 . 89.9(2) yes
Ce20 . Ce17 . O513 . 92.1(3) yes
Ce22 . Ce17 . O513 . 145.0(2) yes
Ce11 . Ce17 . O516 . 143.6(2) yes
Ce16 . Ce17 . O516 . 89.5(2) yes
Ce8 . Ce17 . O516 . 89.4(3) yes
Ce20 . Ce17 . O516 . 87.9(2) yes
Ce22 . Ce17 . O516 . 35.8(2) yes
Ce11 . Ce17 . O521 . 34.1(2) yes
Ce16 . Ce17 . O521 . 92.6(2) yes
Ce8 . Ce17 . O521 . 37.3(2) yes
Ce20 . Ce17 . O521 . 88.9(2) yes
Ce22 . Ce17 . O521 . 145.2(2) yes
Ce11 . Ce17 . O522 . 92.2(2) yes
Ce16 . Ce17 . O522 . 34.7(2) yes
Ce8 . Ce17 . O522 . 36.7(2) yes
Ce20 . Ce17 . O522 . 144.1(2) yes
Ce22 . Ce17 . O522 . 89.3(2) yes
Ce24 . Ce17 . O503 . 88.8(3) yes
Ce24 . Ce17 . O504 . 36.0(2) yes
O503 . Ce17 . O504 . 69.6(4) yes
Ce24 . Ce17 . O506 . 36.2(2) yes
O503 . Ce17 . O506 . 109.4(3) yes
O504 . Ce17 . O506 . 72.3(3) yes
Ce24 . Ce17 . O512 . 91.6(2) yes
O503 . Ce17 . O512 . 179.5(4) yes
O504 . Ce17 . O512 . 110.9(3) yes
O506 . Ce17 . O512 . 70.8(3) yes
Ce24 . Ce17 . O513 . 91.1(2) yes
O503 . Ce17 . O513 . 110.1(3) yes
O504 . Ce17 . O513 . 70.9(4) yes
O506 . Ce17 . O513 . 110.1(3) yes
O512 . Ce17 . O513 . 70.2(3) yes
Ce24 . Ce17 . O516 . 89.6(3) yes
O503 . Ce17 . O516 . 69.4(3) yes
O504 . Ce17 . O516 . 109.4(4) yes
O506 . Ce17 . O516 . 70.7(3) yes
O512 . Ce17 . O516 . 110.2(3) yes
Ce24 . Ce17 . O521 . 142.5(2) yes
O503 . Ce17 . O521 . 69.6(3) yes
O504 . Ce17 . O521 . 106.5(3) yes
O506 . Ce17 . O521 . 178.7(3) yes
O512 . Ce17 . O521 . 110.2(3) yes
Ce24 . Ce17 . O522 . 143.5(2) yes
O503 . Ce17 . O522 . 109.7(4) yes
O504 . Ce17 . O522 . 178.8(3) yes
O506 . Ce17 . O522 . 107.3(3) yes
O512 . Ce17 . O522 . 69.8(3) yes
O513 . Ce17 . O516 . 179.1(3) yes
O513 . Ce17 . O521 . 69.7(3) yes
O516 . Ce17 . O521 . 109.5(3) yes
O513 . Ce17 . O522 . 110.2(4) yes
O516 . Ce17 . O522 . 69.4(3) yes
O521 . Ce17 . O522 . 74.0(3) yes
Ce12 . Ce18 . Ce19 . 122.45(3) yes
Ce12 . Ce18 . Ce23 . 123.25(3) yes
Ce19 . Ce18 . Ce23 . 85.53(3) yes
Ce12 . Ce18 . O116 . 141.3(3) yes
Ce19 . Ce18 . O116 . 76.5(3) yes
Ce23 . Ce18 . O116 . 88.9(3) yes
Ce12 . Ce18 . O117 . 119.2(2) yes
Ce19 . Ce18 . O117 . 40.9(2) yes
Ce23 . Ce18 . O117 . 113.5(2) yes
O116 . Ce18 . O117 . 50.9(3) yes
Ce12 . Ce18 . C118 . 131.05(16) yes
Ce19 . Ce18 . C118 . 60.1(2) yes
Ce23 . Ce18 . C118 . 105.57(16) yes
O116 . Ce18 . C118 . 25.2(3) yes
O117 . Ce18 . C118 . 26.3(3) yes
Ce12 . Ce18 . O130 . 75.6(3) yes
Ce19 . Ce18 . O130 . 126.0(3) yes
Ce23 . Ce18 . O130 . 129.7(3) yes
O116 . Ce18 . O130 . 66.7(4) yes
O117 . Ce18 . O130 . 85.1(4) yes
Ce12 . Ce18 . O363 . 118.3(3) yes
Ce19 . Ce18 . O363 . 115.8(3) yes
Ce23 . Ce18 . O363 . 42.9(3) yes
O116 . Ce18 . O363 . 69.2(4) yes
O117 . Ce18 . O363 . 117.5(3) yes
Ce12 . Ce18 . O511 . 151.2(2) yes
Ce19 . Ce18 . O511 . 45.8(2) yes
Ce23 . Ce18 . O511 . 43.1(2) yes
O116 . Ce18 . O511 . 67.0(3) yes
O117 . Ce18 . O511 . 71.0(3) yes
Ce12 . Ce18 . O512 . 93.3(2) yes
Ce19 . Ce18 . O512 . 87.3(2) yes
Ce23 . Ce18 . O512 . 34.8(2) yes
O116 . Ce18 . O512 . 122.9(3) yes
O117 . Ce18 . O512 . 127.4(3) yes
Ce12 . Ce18 . O513 . 93.4(2) yes
Ce19 . Ce18 . O513 . 33.8(3) yes
Ce23 . Ce18 . O513 . 87.7(2) yes
O116 . Ce18 . O513 . 110.2(4) yes
O117 . Ce18 . O513 . 67.6(3) yes
Ce12 . Ce18 . O514 . 37.6(2) yes
Ce19 . Ce18 . O514 . 145.2(3) yes
Ce23 . Ce18 . O514 . 90.2(2) yes
O116 . Ce18 . O514 . 138.0(4) yes
O117 . Ce18 . O514 . 156.0(3) yes
Ce12 . Ce18 . O515 . 37.8(3) yes
Ce19 . Ce18 . O515 . 89.9(3) yes
Ce23 . Ce18 . O515 . 147.1(3) yes
O116 . Ce18 . O515 . 121.6(4) yes
O117 . Ce18 . O515 . 82.2(3) yes
C118 . Ce18 . O130 . 70.4(3) yes
C118 . Ce18 . O363 . 94.1(3) yes
O130 . Ce18 . O363 . 86.8(4) yes
C118 . Ce18 . O511 . 70.8(3) yes
O130 . Ce18 . O511 . 133.2(3) yes
O363 . Ce18 . O511 . 70.9(3) yes
C118 . Ce18 . O512 . 133.7(3) yes
O130 . Ce18 . O512 . 145.9(4) yes
O363 . Ce18 . O512 . 70.0(4) yes
O511 . Ce18 . O512 . 62.9(3) yes
C118 . Ce18 . O513 . 91.7(3) yes
O130 . Ce18 . O513 . 141.1(3) yes
O363 . Ce18 . O513 . 129.9(3) yes
O511 . Ce18 . O513 . 64.4(3) yes
O512 . Ce18 . O513 . 70.4(3) yes
C118 . Ce18 . O514 . 152.5(4) yes
O130 . Ce18 . O514 . 82.2(4) yes
O363 . Ce18 . O514 . 82.1(3) yes
O511 . Ce18 . O514 . 131.7(3) yes
O512 . Ce18 . O514 . 70.5(3) yes
C118 . Ce18 . O515 . 100.2(3) yes
O130 . Ce18 . O515 . 78.2(4) yes
O363 . Ce18 . O515 . 154.3(4) yes
O511 . Ce18 . O515 . 134.1(3) yes
O512 . Ce18 . O515 . 112.5(4) yes
O513 . Ce18 . O514 . 111.7(4) yes
O513 . Ce18 . O515 . 71.2(3) yes
O514 . Ce18 . O515 . 75.3(3) yes
Ce11 . Ce19 . Ce18 . 59.95(2) yes
Ce11 . Ce19 . Ce24 . 123.40(3) yes
Ce18 . Ce19 . Ce24 . 94.85(3) yes
Ce11 . Ce19 . O77 . 163.4(3) yes
Ce18 . Ce19 . O77 . 116.9(2) yes
Ce24 . Ce19 . O77 . 40.3(3) yes
Ce11 . Ce19 . O78 . 142.0(3) yes
Ce18 . Ce19 . O78 . 90.8(3) yes
Ce24 . Ce19 . O78 . 79.4(3) yes
O77 . Ce19 . O78 . 49.7(4) yes
Ce11 . Ce19 . C79 . 165.4(2) yes
Ce18 . Ce19 . C79 . 107.06(18) yes
Ce24 . Ce19 . C79 . 61.0(3) yes
O77 . Ce19 . C79 . 25.8(4) yes
O78 . Ce19 . C79 . 24.3(4) yes
Ce11 . Ce19 . O91 . 107.8(3) yes
Ce18 . Ce19 . O91 . 128.3(3) yes
Ce24 . Ce19 . O91 . 125.6(3) yes
O77 . Ce19 . O91 . 87.0(4) yes
O78 . Ce19 . O91 . 70.1(3) yes
Ce11 . Ce19 . O117 . 73.1(2) yes
Ce18 . Ce19 . O117 . 44.2(3) yes
Ce24 . Ce19 . O117 . 124.8(2) yes
O77 . Ce19 . O117 . 117.0(4) yes
O78 . Ce19 . O117 . 68.9(4) yes
Ce11 . Ce19 . O504 . 91.3(2) yes
Ce18 . Ce19 . O504 . 93.9(3) yes
Ce24 . Ce19 . O504 . 36.7(2) yes
O77 . Ce19 . O504 . 72.3(4) yes
O78 . Ce19 . O504 . 116.1(4) yes
Ce11 . Ce19 . O511 . 102.4(2) yes
Ce18 . Ce19 . O511 . 48.3(2) yes
Ce24 . Ce19 . O511 . 50.7(2) yes
O77 . Ce19 . O511 . 69.7(3) yes
O78 . Ce19 . O511 . 66.9(3) yes
Ce11 . Ce19 . O513 . 36.2(2) yes
Ce18 . Ce19 . O513 . 34.3(2) yes
Ce24 . Ce19 . O513 . 93.9(2) yes
O77 . Ce19 . O513 . 131.5(3) yes
O78 . Ce19 . O513 . 124.4(4) yes
Ce11 . Ce19 . O517 . 96.5(2) yes
Ce18 . Ce19 . O517 . 150.3(2) yes
Ce24 . Ce19 . O517 . 83.1(2) yes
O77 . Ce19 . O517 . 80.1(3) yes
O78 . Ce19 . O517 . 117.7(4) yes
Ce11 . Ce19 . O518 . 34.2(3) yes
Ce18 . Ce19 . O518 . 92.0(3) yes
Ce24 . Ce19 . O518 . 138.0(3) yes
O77 . Ce19 . O518 . 150.5(4) yes
O78 . Ce19 . O518 . 142.0(4) yes
C79 . Ce19 . O91 . 74.3(3) yes
C79 . Ce19 . O117 . 93.0(3) yes
O91 . Ce19 . O117 . 84.4(4) yes
C79 . Ce19 . O504 . 96.4(4) yes
O91 . Ce19 . O504 . 137.7(4) yes
O117 . Ce19 . O504 . 137.8(4) yes
C79 . Ce19 . O511 . 69.0(3) yes
O91 . Ce19 . O511 . 136.6(3) yes
O117 . Ce19 . O511 . 75.3(3) yes
O504 . Ce19 . O511 . 70.1(3) yes
C79 . Ce19 . O513 . 135.5(3) yes
O91 . Ce19 . O513 . 140.5(4) yes
O117 . Ce19 . O513 . 71.0(4) yes
O504 . Ce19 . O513 . 73.6(4) yes
O511 . Ce19 . O513 . 66.8(3) yes
C79 . Ce19 . O517 . 97.9(3) yes
O91 . Ce19 . O517 . 73.6(4) yes
O117 . Ce19 . O517 . 151.7(3) yes
O504 . Ce19 . O517 . 66.9(4) yes
O511 . Ce19 . O517 . 133.1(3) yes
C79 . Ce19 . O518 . 152.8(3) yes
O91 . Ce19 . O518 . 78.7(4) yes
O117 . Ce19 . O518 . 87.4(4) yes
O504 . Ce19 . O518 . 101.5(4) yes
O511 . Ce19 . O518 . 136.6(4) yes
O513 . Ce19 . O517 . 116.1(3) yes
O513 . Ce19 . O518 . 70.0(4) yes
O517 . Ce19 . O518 . 71.2(4) yes
Ce7 . Ce20 . Ce17 . 61.67(2) yes
Ce7 . Ce20 . Ce10 . 60.37(2) yes
Ce17 . Ce20 . Ce10 . 90.55(2) yes
Ce7 . Ce20 . O51 . 101.7(3) yes
Ce17 . Ce20 . O51 . 160.3(3) yes
Ce10 . Ce20 . O51 . 71.1(3) yes
Ce7 . Ce20 . O64 . 166.7(3) yes
Ce17 . Ce20 . O64 . 106.7(3) yes
Ce10 . Ce20 . O64 . 116.1(3) yes
O51 . Ce20 . O64 . 88.3(4) yes
Ce7 . Ce20 . O389 . 70.7(2) yes
Ce17 . Ce20 . O389 . 100.0(2) yes
Ce10 . Ce20 . O389 . 116.5(2) yes
O51 . Ce20 . O389 . 82.7(4) yes
O64 . Ce20 . O389 . 119.8(3) yes
Ce7 . Ce20 . O390 . 121.5(2) yes
Ce17 . Ce20 . O390 . 127.7(2) yes
Ce10 . Ce20 . O390 . 139.3(2) yes
O51 . Ce20 . O390 . 68.9(4) yes
O64 . Ce20 . O390 . 70.1(4) yes
Ce7 . Ce20 . C391 . 96.3(3) yes
Ce17 . Ce20 . C391 . 120.3(2) yes
Ce10 . Ce20 . C391 . 127.85(17) yes
O51 . Ce20 . C391 . 69.4(3) yes
O64 . Ce20 . C391 . 95.4(4) yes
Ce7 . Ce20 . O503 . 36.5(2) yes
Ce17 . Ce20 . O503 . 35.7(2) yes
Ce10 . Ce20 . O503 . 90.9(2) yes
O51 . Ce20 . O503 . 134.2(4) yes
O64 . Ce20 . O503 . 136.5(3) yes
Ce7 . Ce20 . O504 . 91.3(2) yes
Ce17 . Ce20 . O504 . 36.7(2) yes
Ce10 . Ce20 . O504 . 87.1(3) yes
O51 . Ce20 . O504 . 143.9(4) yes
O64 . Ce20 . O504 . 75.5(3) yes
Ce7 . Ce20 . O505 . 103.5(2) yes
Ce17 . Ce20 . O505 . 61.5(2) yes
Ce10 . Ce20 . O505 . 152.0(2) yes
O51 . Ce20 . O505 . 136.9(4) yes
O64 . Ce20 . O505 . 73.9(3) yes
Ce7 . Ce20 . O517 . 96.7(2) yes
Ce17 . Ce20 . O517 . 92.8(2) yes
Ce10 . Ce20 . O517 . 40.7(2) yes
O51 . Ce20 . O517 . 78.1(4) yes
O64 . Ce20 . O517 . 76.6(3) yes
Ce7 . Ce20 . O519 . 33.5(3) yes
Ce17 . Ce20 . O519 . 86.6(2) yes
Ce10 . Ce20 . O519 . 32.3(3) yes
O51 . Ce20 . O519 . 74.1(3) yes
O64 . Ce20 . O519 . 147.3(4) yes
O389 . Ce20 . O390 . 51.1(3) yes
O389 . Ce20 . C391 . 26.7(3) yes
O390 . Ce20 . C391 . 25.3(3) yes
O389 . Ce20 . O503 . 68.0(3) yes
O390 . Ce20 . O503 . 111.8(3) yes
C391 . Ce20 . O503 . 93.0(4) yes
O389 . Ce20 . O504 . 133.4(3) yes
O390 . Ce20 . O504 . 131.0(3) yes
C391 . Ce20 . O504 . 143.0(3) yes
O503 . Ce20 . O504 . 72.3(3) yes
O389 . Ce20 . O505 . 73.5(3) yes
O390 . Ce20 . O505 . 68.1(3) yes
C391 . Ce20 . O505 . 73.5(3) yes
O503 . Ce20 . O505 . 67.9(3) yes
O504 . Ce20 . O505 . 69.5(3) yes
O389 . Ce20 . O517 . 154.3(3) yes
O390 . Ce20 . O517 . 133.1(3) yes
C391 . Ce20 . O517 . 146.8(3) yes
O503 . Ce20 . O517 . 115.1(3) yes
O504 . Ce20 . O517 . 67.0(3) yes
O389 . Ce20 . O519 . 85.7(3) yes
O390 . Ce20 . O519 . 125.1(3) yes
C391 . Ce20 . O519 . 103.5(3) yes
O503 . Ce20 . O519 . 69.5(3) yes
O504 . Ce20 . O519 . 102.6(3) yes
O505 . Ce20 . O517 . 132.0(3) yes
O505 . Ce20 . O519 . 137.0(4) yes
O517 . Ce20 . O519 . 72.9(3) yes
Ce16 . Ce21 . Ce22 . 91.26(2) yes
Ce16 . Ce21 . O272 . 87.5(3) yes
Ce22 . Ce21 . O272 . 178.8(3) yes
Ce16 . Ce21 . O285 . 108.2(2) yes
Ce22 . Ce21 . O285 . 109.6(3) yes
O272 . Ce21 . O285 . 71.0(4) yes
Ce16 . Ce21 . O325 . 164.5(3) yes
Ce22 . Ce21 . O325 . 73.3(2) yes
O272 . Ce21 . O325 . 107.9(4) yes
O285 . Ce21 . O325 . 76.7(4) yes
Ce16 . Ce21 . O337 . 120.6(3) yes
Ce22 . Ce21 . O337 . 106.2(3) yes
O272 . Ce21 . O337 . 74.2(5) yes
O285 . Ce21 . O337 . 117.3(4) yes
O325 . Ce21 . O337 . 66.7(4) yes
Ce16 . Ce21 . O507 . 95.8(2) yes
Ce22 . Ce21 . O507 . 39.4(2) yes
O272 . Ce21 . O507 . 141.0(4) yes
O285 . Ce21 . O507 . 71.0(3) yes
O325 . Ce21 . O507 . 71.5(4) yes
Ce16 . Ce21 . O508 . 34.6(3) yes
Ce22 . Ce21 . O508 . 85.5(3) yes
O272 . Ce21 . O508 . 93.6(4) yes
O285 . Ce21 . O508 . 78.2(3) yes
O325 . Ce21 . O508 . 139.1(4) yes
Ce16 . Ce21 . O509 . 85.8(3) yes
Ce22 . Ce21 . O509 . 32.3(3) yes
O272 . Ce21 . O509 . 147.3(4) yes
O285 . Ce21 . O509 . 141.2(4) yes
O325 . Ce21 . O509 . 81.8(4) yes
Ce16 . Ce21 . O510 . 37.9(2) yes
Ce22 . Ce21 . O510 . 94.5(2) yes
O272 . Ce21 . O510 . 84.3(4) yes
O285 . Ce21 . O510 . 140.1(3) yes
O325 . Ce21 . O510 . 142.2(4) yes
O337 . Ce21 . O507 . 133.0(4) yes
O337 . Ce21 . O508 . 154.2(4) yes
O507 . Ce21 . O508 . 69.9(4) yes
O337 . Ce21 . O509 . 81.9(4) yes
O507 . Ce21 . O509 . 71.6(4) yes
O508 . Ce21 . O509 . 98.7(4) yes
O337 . Ce21 . O510 . 83.6(4) yes
O507 . Ce21 . O510 . 120.8(3) yes
O508 . Ce21 . O510 . 72.4(4) yes
O509 . Ce21 . O510 . 70.9(3) yes
Ce14 . Ce22 . Ce17 . 61.61(2) yes
Ce14 . Ce22 . Ce21 . 60.78(2) yes
Ce17 . Ce22 . Ce21 . 90.68(3) yes
Ce14 . Ce22 . O142 . 72.3(3) yes
Ce17 . Ce22 . O142 . 102.6(2) yes
Ce21 . Ce22 . O142 . 116.6(3) yes
Ce14 . Ce22 . O311 . 165.9(3) yes
Ce17 . Ce22 . O311 . 104.6(3) yes
Ce21 . Ce22 . O311 . 119.7(3) yes
O142 . Ce22 . O311 . 116.0(4) yes
Ce14 . Ce22 . O312 . 140.0(3) yes
Ce17 . Ce22 . O312 . 127.3(3) yes
Ce21 . Ce22 . O312 . 141.2(2) yes
O142 . Ce22 . O312 . 67.7(4) yes
O311 . Ce22 . O312 . 49.7(4) yes
Ce14 . Ce22 . C313 . 164.6(2) yes
Ce17 . Ce22 . C313 . 120.8(2) yes
Ce21 . Ce22 . C313 . 131.90(16) yes
O142 . Ce22 . C313 . 92.5(4) yes
O311 . Ce22 . C313 . 25.0(4) yes
Ce14 . Ce22 . O324 . 107.3(3) yes
Ce17 . Ce22 . O324 . 161.9(3) yes
Ce21 . Ce22 . O324 . 71.2(3) yes
O142 . Ce22 . O324 . 86.0(4) yes
O311 . Ce22 . O324 . 85.3(4) yes
Ce14 . Ce22 . O505 . 102.8(2) yes
Ce17 . Ce22 . O505 . 61.0(2) yes
Ce21 . Ce22 . O505 . 151.6(2) yes
O142 . Ce22 . O505 . 74.7(4) yes
O311 . Ce22 . O505 . 70.3(3) yes
Ce14 . Ce22 . O506 . 90.9(2) yes
Ce17 . Ce22 . O506 . 36.1(2) yes
Ce21 . Ce22 . O506 . 87.4(2) yes
O142 . Ce22 . O506 . 135.2(3) yes
O311 . Ce22 . O506 . 75.1(4) yes
Ce14 . Ce22 . O507 . 97.5(2) yes
Ce17 . Ce22 . O507 . 93.5(2) yes
Ce21 . Ce22 . O507 . 40.9(3) yes
O142 . Ce22 . O507 . 153.1(4) yes
O311 . Ce22 . O507 . 79.7(4) yes
Ce14 . Ce22 . O509 . 33.8(2) yes
Ce17 . Ce22 . O509 . 86.9(3) yes
Ce21 . Ce22 . O509 . 32.4(3) yes
O142 . Ce22 . O509 . 86.1(4) yes
O311 . Ce22 . O509 . 151.3(4) yes
Ce14 . Ce22 . O516 . 36.6(2) yes
Ce17 . Ce22 . O516 . 36.2(2) yes
Ce21 . Ce22 . O516 . 91.7(2) yes
O142 . Ce22 . O516 . 69.9(3) yes
O311 . Ce22 . O516 . 133.0(3) yes
O312 . Ce22 . C313 . 25.0(4) yes
O312 . Ce22 . O324 . 70.7(4) yes
C313 . Ce22 . O324 . 73.9(4) yes
O312 . Ce22 . O505 . 66.6(3) yes
C313 . Ce22 . O505 . 69.2(3) yes
O324 . Ce22 . O505 . 137.1(4) yes
O312 . Ce22 . O506 . 117.3(4) yes
C313 . Ce22 . O506 . 98.0(4) yes
O324 . Ce22 . O506 . 138.8(4) yes
O505 . Ce22 . O506 . 68.9(3) yes
O312 . Ce22 . O507 . 118.4(3) yes
C313 . Ce22 . O507 . 97.5(3) yes
O324 . Ce22 . O507 . 73.0(4) yes
O505 . Ce22 . O507 . 132.2(3) yes
O506 . Ce22 . O507 . 68.0(3) yes
O312 . Ce22 . O509 . 139.7(4) yes
C313 . Ce22 . O509 . 151.7(3) yes
O324 . Ce22 . O509 . 77.8(4) yes
O505 . Ce22 . O509 . 136.6(3) yes
O506 . Ce22 . O509 . 102.8(4) yes
O312 . Ce22 . O516 . 123.0(3) yes
C313 . Ce22 . O516 . 135.5(3) yes
O324 . Ce22 . O516 . 140.5(4) yes
O505 . Ce22 . O516 . 66.8(3) yes
O506 . Ce22 . O516 . 72.3(3) yes
O507 . Ce22 . O509 . 73.3(4) yes
O507 . Ce22 . O516 . 116.8(3) yes
O509 . Ce22 . O516 . 70.1(3) yes
Ce16 . Ce23 . Ce18 . 60.00(2) yes
Ce16 . Ce23 . Ce24 . 123.24(3) yes
Ce18 . Ce23 . Ce24 . 95.17(3) yes
Ce16 . Ce23 . O286 . 103.1(3) yes
Ce18 . Ce23 . O286 . 122.9(3) yes
Ce24 . Ce23 . O286 . 131.2(3) yes
Ce16 . Ce23 . O299 . 166.5(3) yes
Ce18 . Ce23 . O299 . 119.9(3) yes
Ce24 . Ce23 . O299 . 44.0(2) yes
O286 . Ce23 . O299 . 88.2(4) yes
Ce16 . Ce23 . O363 . 71.1(3) yes
Ce18 . Ce23 . O363 . 41.5(2) yes
Ce24 . Ce23 . O363 . 124.6(2) yes
O286 . Ce23 . O363 . 81.7(4) yes
O299 . Ce23 . O363 . 118.6(4) yes
Ce16 . Ce23 . O364 . 121.8(2) yes
Ce18 . Ce23 . O364 . 77.2(2) yes
Ce24 . Ce23 . O364 . 96.4(3) yes
O286 . Ce23 . O364 . 67.7(4) yes
O299 . Ce23 . O364 . 69.3(4) yes
Ce16 . Ce23 . C365 . 96.6(2) yes
Ce18 . Ce23 . C365 . 61.3(2) yes
Ce24 . Ce23 . C365 . 115.61(19) yes
O286 . Ce23 . C365 . 68.3(3) yes
O299 . Ce23 . C365 . 94.5(3) yes
Ce16 . Ce23 . O506 . 90.7(2) yes
Ce18 . Ce23 . O506 . 94.0(2) yes
Ce24 . Ce23 . O506 . 37.1(3) yes
O286 . Ce23 . O506 . 142.8(4) yes
O299 . Ce23 . O506 . 75.7(3) yes
Ce16 . Ce23 . O507 . 96.5(2) yes
Ce18 . Ce23 . O507 . 150.7(2) yes
Ce24 . Ce23 . O507 . 83.2(2) yes
O286 . Ce23 . O507 . 76.9(4) yes
O299 . Ce23 . O507 . 78.6(4) yes
Ce16 . Ce23 . O508 . 34.0(2) yes
Ce18 . Ce23 . O508 . 91.7(2) yes
Ce24 . Ce23 . O508 . 138.1(2) yes
O286 . Ce23 . O508 . 75.3(4) yes
O299 . Ce23 . O508 . 148.3(3) yes
Ce16 . Ce23 . O511 . 103.1(2) yes
Ce18 . Ce23 . O511 . 48.7(3) yes
Ce24 . Ce23 . O511 . 50.9(3) yes
O286 . Ce23 . O511 . 136.0(3) yes
O299 . Ce23 . O511 . 72.6(4) yes
Ce16 . Ce23 . O512 . 35.8(2) yes
Ce18 . Ce23 . O512 . 35.8(2) yes
Ce24 . Ce23 . O512 . 93.5(2) yes
O286 . Ce23 . O512 . 135.2(4) yes
O299 . Ce23 . O512 . 135.5(3) yes
O363 . Ce23 . O364 . 50.8(4) yes
O363 . Ce23 . C365 . 26.4(3) yes
O364 . Ce23 . C365 . 25.2(3) yes
O363 . Ce23 . O506 . 135.5(3) yes
O364 . Ce23 . O506 . 132.3(4) yes
C365 . Ce23 . O506 . 144.9(3) yes
O363 . Ce23 . O507 . 152.1(3) yes
O364 . Ce23 . O507 . 132.0(3) yes
C365 . Ce23 . O507 . 144.7(3) yes
O506 . Ce23 . O507 . 67.3(3) yes
O363 . Ce23 . O508 . 86.1(3) yes
O364 . Ce23 . O508 . 125.4(3) yes
C365 . Ce23 . O508 . 103.9(3) yes
O506 . Ce23 . O508 . 101.3(4) yes
O507 . Ce23 . O508 . 71.5(3) yes
O363 . Ce23 . O511 . 74.2(3) yes
O364 . Ce23 . O511 . 68.5(3) yes
C365 . Ce23 . O511 . 74.0(3) yes
O506 . Ce23 . O511 . 70.8(3) yes
O507 . Ce23 . O511 . 133.7(3) yes
O363 . Ce23 . O512 . 69.6(3) yes
O364 . Ce23 . O512 . 112.9(3) yes
C365 . Ce23 . O512 . 94.3(3) yes
O506 . Ce23 . O512 . 72.3(3) yes
O507 . Ce23 . O512 . 115.0(3) yes
O508 . Ce23 . O511 . 137.1(3) yes
O508 . Ce23 . O512 . 69.3(3) yes
O511 . Ce23 . O512 . 68.2(3) yes
Ce17 . Ce24 . Ce23 . 57.93(2) yes
Ce17 . Ce24 . Ce19 . 58.05(2) yes
Ce23 . Ce24 . Ce19 . 84.31(3) yes
Ce17 . Ce24 . O64 . 98.4(2) yes
Ce23 . Ce24 . O64 . 155.7(2) yes
Ce19 . Ce24 . O64 . 77.4(2) yes
Ce17 . Ce24 . O65 . 136.1(3) yes
Ce23 . Ce24 . O65 . 151.4(3) yes
Ce19 . Ce24 . O65 . 124.2(3) yes
O64 . Ce24 . O65 . 50.1(3) yes
Ce17 . Ce24 . C66 . 119.95(18) yes
Ce23 . Ce24 . C66 . 171.6(2) yes
Ce19 . Ce24 . C66 . 101.4(2) yes
O64 . Ce24 . C66 . 26.0(3) yes
O65 . Ce24 . C66 . 24.2(3) yes
Ce17 . Ce24 . O77 . 102.3(3) yes
Ce23 . Ce24 . O77 . 108.7(3) yes
Ce19 . Ce24 . O77 . 44.3(3) yes
O64 . Ce24 . O77 . 68.4(4) yes
O65 . Ce24 . O77 . 93.3(5) yes
Ce17 . Ce24 . O298 . 145.1(3) yes
Ce23 . Ce24 . O298 . 88.6(3) yes
Ce19 . Ce24 . O298 . 113.9(3) yes
O64 . Ce24 . O298 . 113.4(4) yes
O65 . Ce24 . O298 . 78.1(5) yes
Ce17 . Ce24 . C300 . 121.7(3) yes
Ce23 . Ce24 . C300 . 63.9(3) yes
Ce19 . Ce24 . C300 . 114.38(18) yes
O64 . Ce24 . C300 . 138.8(3) yes
O65 . Ce24 . C300 . 98.0(4) yes
Ce17 . Ce24 . O299 . 97.0(2) yes
Ce23 . Ce24 . O299 . 39.1(2) yes
Ce19 . Ce24 . O299 . 107.0(2) yes
O64 . Ce24 . O299 . 163.8(3) yes
O65 . Ce24 . O299 . 119.1(3) yes
Ce17 . Ce24 . O311 . 101.7(3) yes
Ce23 . Ce24 . O311 . 81.2(3) yes
Ce19 . Ce24 . O311 . 159.5(3) yes
O64 . Ce24 . O311 . 111.6(4) yes
O65 . Ce24 . O311 . 71.7(4) yes
Ce17 . Ce24 . O504 . 35.1(2) yes
Ce23 . Ce24 . O504 . 86.9(2) yes
Ce19 . Ce24 . O504 . 34.5(2) yes
O64 . Ce24 . O504 . 68.9(3) yes
O65 . Ce24 . O504 . 117.4(3) yes
Ce17 . Ce24 . O505 . 58.7(2) yes
Ce23 . Ce24 . O505 . 99.9(2) yes
Ce19 . Ce24 . O505 . 99.3(2) yes
O64 . Ce24 . O505 . 68.0(3) yes
O65 . Ce24 . O505 . 79.3(4) yes
Ce17 . Ce24 . O506 . 34.82(19) yes
Ce23 . Ce24 . O506 . 34.6(2) yes
Ce19 . Ce24 . O506 . 86.8(2) yes
O64 . Ce24 . O506 . 127.2(3) yes
O65 . Ce24 . O506 . 137.0(4) yes
Ce17 . Ce24 . O511 . 57.25(19) yes
Ce23 . Ce24 . O511 . 42.3(2) yes
Ce19 . Ce24 . O511 . 45.1(2) yes
O64 . Ce24 . O511 . 122.5(3) yes
O65 . Ce24 . O511 . 160.8(4) yes
C66 . Ce24 . O77 . 79.6(3) yes
C66 . Ce24 . O298 . 94.6(3) yes
O77 . Ce24 . O298 . 77.8(4) yes
C66 . Ce24 . C300 . 118.1(3) yes
O77 . Ce24 . C300 . 92.3(3) yes
O298 . Ce24 . C300 . 25.4(4) yes
C66 . Ce24 . O299 . 141.7(3) yes
O77 . Ce24 . O299 . 103.4(4) yes
O298 . Ce24 . O299 . 50.5(4) yes
C300 . Ce24 . O299 . 25.1(3) yes
C66 . Ce24 . O311 . 91.7(3) yes
O77 . Ce24 . O311 . 155.6(4) yes
O298 . Ce24 . O311 . 80.3(4) yes
C300 . Ce24 . O311 . 71.7(3) yes
O299 . Ce24 . O311 . 69.8(4) yes
C66 . Ce24 . O504 . 94.3(3) yes
O77 . Ce24 . O504 . 74.1(3) yes
O298 . Ce24 . O504 . 148.4(4) yes
C300 . Ce24 . O504 . 142.3(3) yes
O299 . Ce24 . O504 . 123.5(3) yes
C66 . Ce24 . O505 . 73.3(3) yes
O77 . Ce24 . O505 . 128.1(3) yes
O298 . Ce24 . O505 . 146.4(4) yes
C300 . Ce24 . O505 . 139.5(3) yes
O299 . Ce24 . O505 . 125.2(3) yes
C66 . Ce24 . O506 . 138.8(3) yes
O77 . Ce24 . O506 . 127.6(4) yes
O298 . Ce24 . O506 . 119.1(3) yes
C300 . Ce24 . O506 . 93.7(3) yes
O299 . Ce24 . O506 . 69.0(3) yes
C66 . Ce24 . O511 . 144.9(3) yes
O77 . Ce24 . O511 . 68.3(4) yes
O298 . Ce24 . O511 . 92.2(4) yes
C300 . Ce24 . O511 . 78.1(3) yes
O299 . Ce24 . O511 . 63.1(3) yes
O311 . Ce24 . O504 . 129.7(4) yes
O311 . Ce24 . O505 . 69.2(3) yes
O504 . Ce24 . O505 . 65.0(3) yes
O311 . Ce24 . O506 . 73.1(3) yes
O504 . Ce24 . O506 . 69.9(3) yes
O505 . Ce24 . O506 . 65.5(3) yes
O311 . Ce24 . O511 . 123.4(3) yes
O504 . Ce24 . O511 . 64.1(3) yes
O505 . Ce24 . O511 . 115.9(3) yes
O506 . Ce24 . O511 . 62.2(3) yes
Ce1 . O25 . C27 . 135.9(8) yes
O25 . C27 . O26 . 127.7(9) yes
O25 . C27 . C28 . 111.4(7) yes
O26 . C27 . C28 . 120.9(7) yes
Ce2 . O26 . C27 . 130.1(7) yes
C27 . C28 . C29 . 120.74(9) yes
C27 . C28 . C33 . 120.75(9) yes
C29 . C28 . C33 . 118.51(13) yes
C28 . C29 . C30 . 120.90(9) yes
C28 . C29 . H291 . 119.8 no
C30 . C29 . H291 . 119.3 no
C29 . C30 . C31 . 120.75(10) yes
C29 . C30 . H301 . 120.0 no
C31 . C30 . H301 . 119.2 no
C30 . C31 . C32 . 118.2(2) yes
C30 . C31 . C34 . 121.9(8) yes
C32 . C31 . C34 . 119.9(8) yes
C31 . C32 . C33 . 120.74(10) yes
C31 . C32 . H321 . 119.7 no
C33 . C32 . H321 . 119.6 no
C32 . C33 . C28 . 120.89(9) yes
C32 . C33 . H331 . 119.8 no
C28 . C33 . H331 . 119.3 no
C31 . C34 . C35 . 110.8(10) yes
C31 . C34 . C36 . 113.3(10) yes
C35 . C34 . C36 . 108.34(6) yes
C31 . C34 . C37 . 107.6(8) yes
C35 . C34 . C37 . 108.34(6) yes
C36 . C34 . C37 . 108.34(6) yes
C34 . C35 . H351 . 110.2 no
C34 . C35 . H352 . 109.6 no
H351 . C35 . H352 . 109.5 no
C34 . C35 . H353 . 108.5 no
H351 . C35 . H353 . 109.5 no
H352 . C35 . H353 . 109.5 no
C34 . C36 . H361 . 109.9 no
C34 . C36 . H362 . 110.3 no
H361 . C36 . H362 . 109.5 no
C34 . C36 . H363 . 108.3 no
H361 . C36 . H363 . 109.5 no
H362 . C36 . H363 . 109.5 no
C34 . C37 . H371 . 108.8 no
C34 . C37 . H372 . 109.1 no
H371 . C37 . H372 . 109.5 no
C34 . C37 . H373 . 110.5 no
H371 . C37 . H373 . 109.5 no
H372 . C37 . H373 . 109.5 no
Ce2 . O38 . C40 . 143.5(8) yes
Ce10 . O39 . C40 . 133.7(8) yes
O38 . C40 . O39 . 124.9(10) yes
O38 . C40 . C41 . 117.0(8) yes
O39 . C40 . C41 . 117.7(8) yes
C40 . C41 . C42 . 118.57(9) yes
C40 . C41 . C46 . 118.58(9) yes
C42 . C41 . C46 . 122.84(13) yes
C41 . C42 . C43 . 118.56(9) yes
C41 . C42 . H421 . 120.7 no
C43 . C42 . H421 . 120.8 no
C42 . C43 . C44 . 119.57(10) yes
C42 . C43 . H431 . 120.2 no
C44 . C43 . H431 . 120.2 no
C43 . C44 . C45 . 120.9(2) yes
C43 . C44 . C47 . 116.1(8) yes
C45 . C44 . C47 . 123.0(8) yes
C44 . C45 . C46 . 119.54(10) yes
C44 . C45 . H451 . 119.7 no
C46 . C45 . H451 . 120.8 no
C45 . C46 . C41 . 118.54(9) yes
C45 . C46 . H461 . 120.2 no
C41 . C46 . H461 . 121.2 no
C44 . C47 . C48 . 108.3(8) yes
C44 . C47 . C49 . 108.3(9) yes
C48 . C47 . C49 . 109.80(6) yes
C44 . C47 . C50 . 110.8(10) yes
C48 . C47 . C50 . 109.80(6) yes
C49 . C47 . C50 . 109.81(6) yes
C47 . C48 . H481 . 109.0 no
C47 . C48 . H482 . 110.1 no
H481 . C48 . H482 . 109.5 no
C47 . C48 . H483 . 109.3 no
H481 . C48 . H483 . 109.5 no
H482 . C48 . H483 . 109.5 no
C47 . C49 . H491 . 109.3 no
C47 . C49 . H492 . 109.7 no
H491 . C49 . H492 . 109.5 no
C47 . C49 . H493 . 109.4 no
H491 . C49 . H493 . 109.5 no
H492 . C49 . H493 . 109.5 no
C47 . C50 . H501 . 110.0 no
C47 . C50 . H502 . 108.9 no
H501 . C50 . H502 . 109.5 no
C47 . C50 . H503 . 109.5 no
H501 . C50 . H503 . 109.5 no
H502 . C50 . H503 . 109.5 no
Ce20 . O51 . C53 . 136.9(8) yes
Ce10 . O52 . C53 . 124.9(8) yes
O52 . C53 . O51 . 127.2(10) yes
O52 . C53 . C54 . 115.1(8) yes
O51 . C53 . C54 . 117.7(8) yes
C53 . C54 . C55 . 119.71(9) yes
C53 . C54 . C59 . 119.70(9) yes
C55 . C54 . C59 . 120.59(13) yes
C54 . C55 . C56 . 119.27(9) yes
C54 . C55 . H551 . 120.6 no
C56 . C55 . H551 . 120.1 no
C55 . C56 . C57 . 122.50(10) yes
C55 . C56 . H561 . 119.3 no
C57 . C56 . H561 . 118.2 no
C56 . C57 . C58 . 115.9(2) yes
C56 . C57 . C60 . 122.2(11) yes
C58 . C57 . C60 . 121.9(11) yes
C57 . C58 . C59 . 122.50(10) yes
C57 . C58 . H581 . 118.1 no
C59 . C58 . H581 . 119.4 no
C54 . C59 . C58 . 119.27(9) yes
C54 . C59 . H591 . 120.7 no
C58 . C59 . H591 . 120.0 no
C57 . C60 . C61 . 112.8(15) yes
C57 . C60 . C62 . 111.3(11) yes
C61 . C60 . C62 . 106.34(6) yes
C57 . C60 . C63 . 113.2(13) yes
C61 . C60 . C63 . 106.33(6) yes
C62 . C60 . C63 . 106.33(6) yes
C60 . C61 . H611 . 106.3 no
C60 . C61 . H612 . 110.0 no
H611 . C61 . H612 . 109.5 no
C60 . C61 . H613 . 112.0 no
H611 . C61 . H613 . 109.5 no
H612 . C61 . H613 . 109.5 no
C60 . C62 . H621 . 109.5 no
C60 . C62 . H622 . 108.6 no
H621 . C62 . H622 . 109.5 no
C60 . C62 . H623 . 110.3 no
H621 . C62 . H623 . 109.5 no
H622 . C62 . H623 . 109.5 no
C60 . C63 . H631 . 112.7 no
C60 . C63 . H632 . 107.1 no
H631 . C63 . H632 . 109.5 no
C60 . C63 . H633 . 108.6 no
H631 . C63 . H633 . 109.5 no
H632 . C63 . H633 . 109.5 no
Ce24 . O64 . Ce20 . 95.5(3) yes
Ce24 . O64 . C66 . 93.1(7) yes
Ce20 . O64 . C66 . 141.0(8) yes
Ce24 . O65 . C66 . 98.3(8) yes
O64 . C66 . O65 . 118.3(10) yes
O64 . C66 . Ce24 . 60.9(6) yes
O65 . C66 . Ce24 . 57.5(7) yes
O64 . C66 . C67 . 119.0(7) yes
O65 . C66 . C67 . 121.2(9) yes
Ce24 . C66 . C67 . 172.3(6) yes
C66 . C67 . C68 . 118.79(9) yes
C66 . C67 . C72 . 118.78(9) yes
C68 . C67 . C72 . 122.42(13) yes
C67 . C68 . C69 . 118.75(9) yes
C67 . C68 . H681 . 120.5 no
C69 . C68 . H681 . 120.8 no
C68 . C69 . C70 . 121.57(10) yes
C68 . C69 . H691 . 119.4 no
C70 . C69 . H691 . 119.0 no
C69 . C70 . C71 . 116.9(2) yes
C69 . C70 . C73 . 124.9(9) yes
C71 . C70 . C73 . 118.2(9) yes
C70 . C71 . C72 . 121.58(10) yes
C70 . C71 . H711 . 118.9 no
C72 . C71 . H711 . 119.6 no
C71 . C72 . C67 . 118.76(9) yes
C71 . C72 . H721 . 120.6 no
C67 . C72 . H721 . 120.6 no
C70 . C73 . C74 . 107.2(12) yes
C70 . C73 . C75 . 112.1(9) yes
C74 . C73 . C75 . 109.69(6) yes
C70 . C73 . C76 . 108.4(10) yes
C74 . C73 . C76 . 109.68(6) yes
C75 . C73 . C76 . 109.68(6) yes
C73 . C74 . H741 . 109.1 no
C73 . C74 . H742 . 108.4 no
H741 . C74 . H742 . 109.5 no
C73 . C74 . H743 . 110.9 no
H741 . C74 . H743 . 109.5 no
H742 . C74 . H743 . 109.5 no
C73 . C75 . H751 . 111.1 no
C73 . C75 . H752 . 109.4 no
H751 . C75 . H752 . 109.5 no
C73 . C75 . H753 . 107.9 no
H751 . C75 . H753 . 109.5 no
H752 . C75 . H753 . 109.5 no
C73 . C76 . H761 . 108.8 no
C73 . C76 . H762 . 109.3 no
H761 . C76 . H762 . 109.5 no
C73 . C76 . H763 . 110.4 no
H761 . C76 . H763 . 109.5 no
H762 . C76 . H763 . 109.5 no
Ce19 . O77 . Ce24 . 95.5(4) yes
Ce19 . O77 . C79 . 91.3(8) yes
Ce24 . O77 . C79 . 135.5(8) yes
Ce19 . O78 . C79 . 98.0(8) yes
O77 . C79 . Ce19 . 62.9(6) yes
O77 . C79 . O78 . 119.3(11) yes
Ce19 . C79 . O78 . 57.7(7) yes
O77 . C79 . C80 . 121.8(9) yes
Ce19 . C79 . C80 . 158.7(6) yes
O78 . C79 . C80 . 118.0(9) yes
C79 . C80 . C81 . 120.25(9) yes
C79 . C80 . C85 . 120.24(9) yes
C81 . C80 . C85 . 119.50(13) yes
C80 . C81 . C82 . 116.88(9) yes
C80 . C81 . H811 . 120.4 no
C82 . C81 . H811 . 122.7 no
C81 . C82 . C83 . 125.32(10) yes
C81 . C82 . H821 . 116.4 no
C83 . C82 . H821 . 118.3 no
C82 . C83 . C84 . 116.1(2) yes
C82 . C83 . C86 . 118.5(10) yes
C84 . C83 . C86 . 125.3(10) yes
C83 . C84 . C85 . 125.30(10) yes
C83 . C84 . H841 . 117.6 no
C85 . C84 . H841 . 117.1 no
C84 . C85 . C80 . 116.85(9) yes
C84 . C85 . H851 . 122.1 no
C80 . C85 . H851 . 121.1 no
C83 . C86 . C87 . 107.9(9) yes
C83 . C86 . C88 . 108.7(12) yes
C87 . C86 . C88 . 108.79(6) yes
C83 . C86 . C89 . 113.7(10) yes
C87 . C86 . C89 . 108.79(6) yes
C88 . C86 . C89 . 108.79(6) yes
C86 . C87 . H871 . 109.4 no
C86 . C87 . H872 . 110.0 no
H871 . C87 . H872 . 109.5 no
C86 . C87 . H873 . 109.0 no
H871 . C87 . H873 . 109.5 no
H872 . C87 . H873 . 109.5 no
C86 . C88 . H881 . 108.9 no
C86 . C88 . H882 . 109.9 no
H881 . C88 . H882 . 109.5 no
C86 . C88 . H883 . 109.6 no
H881 . C88 . H883 . 109.5 no
H882 . C88 . H883 . 109.5 no
C86 . C89 . H891 . 109.9 no
C86 . C89 . H892 . 108.8 no
H891 . C89 . H892 . 109.5 no
C86 . C89 . H893 . 109.7 no
H891 . C89 . H893 . 109.5 no
H892 . C89 . H893 . 109.5 no
Ce10 . O90 . C92 . 132.3(9) yes
Ce19 . O91 . C92 . 134.4(8) yes
O91 . C92 . O90 . 129.3(11) yes
O91 . C92 . C93 . 115.5(8) yes
O90 . C92 . C93 . 114.9(9) yes
C92 . C93 . C94 . 118.84(9) yes
C92 . C93 . C98 . 118.84(9) yes
C94 . C93 . C98 . 122.33(13) yes
C93 . C94 . C95 . 116.83(9) yes
C93 . C94 . H941 . 120.7 no
C95 . C94 . H941 . 122.4 no
C94 . C95 . C96 . 124.52(10) yes
C94 . C95 . H951 . 117.1 no
C96 . C95 . H951 . 118.3 no
C95 . C96 . C97 . 115.0(2) yes
C95 . C96 . C99 . 114.8(13) yes
C97 . C96 . C99 . 130.2(13) yes
C96 . C97 . C98 . 124.52(10) yes
C96 . C97 . H971 . 117.5 no
C98 . C97 . H971 . 118.0 no
C97 . C98 . C93 . 116.84(9) yes
C97 . C98 . H981 . 121.6 no
C93 . C98 . H981 . 121.6 no
C96 . C99 . C100 . 110.9(10) yes
C96 . C99 . C101 . 119.9(15) yes
C100 . C99 . C101 . 107.94(6) yes
C96 . C99 . C102 . 101.4(14) yes
C100 . C99 . C102 . 107.95(6) yes
C101 . C99 . C102 . 107.95(6) yes
C99 . C100 . H1001 . 109.7 no
C99 . C100 . H1002 . 110.6 no
H1001 . C100 . H1002 . 109.5 no
C99 . C100 . H1003 . 108.2 no
H1001 . C100 . H1003 . 109.5 no
H1002 . C100 . H1003 . 109.5 no
C99 . C101 . H1011 . 107.4 no
C99 . C101 . H1012 . 110.5 no
H1011 . C101 . H1012 . 109.5 no
C99 . C101 . H1013 . 110.4 no
H1011 . C101 . H1013 . 109.5 no
H1012 . C101 . H1013 . 109.5 no
C99 . C102 . H1021 . 111.4 no
C99 . C102 . H1022 . 108.2 no
H1021 . C102 . H1022 . 109.5 no
C99 . C102 . H1023 . 108.8 no
H1021 . C102 . H1023 . 109.5 no
H1022 . C102 . H1023 . 109.5 no
Ce2 . O103 . C105 . 136.1(10) yes
Ce10 . O104 . C105 . 145.0(9) yes
O104 . C105 . O103 . 123.7(12) yes
O104 . C105 . C106 . 112.4(9) yes
O103 . C105 . C106 . 123.1(10) yes
C105 . C106 . C107 . 117.54(9) yes
C105 . C106 . C111 . 117.56(9) yes
C107 . C106 . C111 . 124.90(13) yes
C106 . C107 . C108 . 111.17(9) yes
C106 . C107 . H1071 . 124.4 no
C108 . C107 . H1071 . 124.4 no
C107 . C108 . C109 . 125.74(10) yes
C107 . C108 . H1081 . 116.8 no
C109 . C108 . H1081 . 117.5 no
C108 . C109 . C110 . 121.3(2) yes
C108 . C109 . C112 . 120.3(12) yes
C110 . C109 . C112 . 118.3(12) yes
C109 . C110 . C111 . 125.72(10) yes
C109 . C110 . H1101 . 117.1 no
C111 . C110 . H1101 . 117.2 no
C110 . C111 . C106 . 111.13(9) yes
C110 . C111 . H1111 . 124.8 no
C106 . C111 . H1111 . 124.1 no
C109 . C112 . C113 . 98.4(10) yes
C109 . C112 . C114 . 110.6(11) yes
C113 . C112 . C114 . 111.77(6) yes
C109 . C112 . C115 . 111.8(14) yes
C113 . C112 . C115 . 111.77(6) yes
C114 . C112 . C115 . 111.77(6) yes
C112 . C113 . H1131 . 108.7 no
C112 . C113 . H1132 . 109.1 no
H1131 . C113 . H1132 . 109.5 no
C112 . C113 . H1133 . 110.7 no
H1131 . C113 . H1133 . 109.5 no
H1132 . C113 . H1133 . 109.5 no
C112 . C114 . H1141 . 109.6 no
C112 . C114 . H1142 . 110.6 no
H1141 . C114 . H1142 . 109.5 no
C112 . C114 . H1143 . 108.2 no
H1141 . C114 . H1143 . 109.5 no
H1142 . C114 . H1143 . 109.5 no
C112 . C115 . H1151 . 110.7 no
C112 . C115 . H1152 . 108.2 no
H1151 . C115 . H1152 . 109.5 no
C112 . C115 . H1153 . 109.4 no
H1151 . C115 . H1153 . 109.5 no
H1152 . C115 . H1153 . 109.5 no
Ce18 . O116 . C118 . 98.3(7) yes
Ce18 . O117 . Ce19 . 95.0(4) yes
Ce18 . O117 . C118 . 89.7(7) yes
Ce19 . O117 . C118 . 128.1(8) yes
Ce18 . C118 . O117 . 64.0(6) yes
Ce18 . C118 . O116 . 56.4(6) yes
O117 . C118 . O116 . 118.0(11) yes
Ce18 . C118 . C119 . 163.1(6) yes
O117 . C118 . C119 . 126.1(9) yes
O116 . C118 . C119 . 115.9(8) yes
C118 . C119 . C120 . 117.09(9) yes
C118 . C119 . C124 . 117.11(9) yes
C120 . C119 . C124 . 125.80(13) yes
C119 . C120 . C121 . 115.45(9) yes
C119 . C120 . H1201 . 123.0 no
C121 . C120 . H1201 . 121.6 no
C120 . C121 . C122 . 122.95(10) yes
C120 . C121 . H1211 . 119.8 no
C122 . C121 . H1211 . 117.3 no
C121 . C122 . C123 . 117.4(2) yes
C121 . C122 . C125 . 124.2(17) yes
C123 . C122 . C125 . 118.4(17) yes
C122 . C123 . C124 . 122.93(10) yes
C122 . C123 . H1231 . 118.4 no
C124 . C123 . H1231 . 118.6 no
C119 . C124 . C123 . 115.43(9) yes
C119 . C124 . H1241 . 121.8 no
C123 . C124 . H1241 . 122.7 no
C122 . C125 . C126 . 102(2) yes
C122 . C125 . C127 . 104.9(17) yes
C126 . C125 . C127 . 116.11(6) yes
C122 . C125 . C128 . 98(2) yes
C126 . C125 . C128 . 116.11(6) yes
C127 . C125 . C128 . 116.11(6) yes
C125 . C126 . H1261 . 108.9 no
C125 . C126 . H1262 . 116.1 no
H1261 . C126 . H1262 . 109.5 no
C125 . C126 . H1263 . 103.2 no
H1261 . C126 . H1263 . 109.5 no
H1262 . C126 . H1263 . 109.5 no
C125 . C127 . H1271 . 107.7 no
C125 . C127 . H1272 . 116.0 no
H1271 . C127 . H1272 . 109.5 no
C125 . C127 . H1273 . 104.5 no
H1271 . C127 . H1273 . 109.5 no
H1272 . C127 . H1273 . 109.5 no
C125 . C128 . H1281 . 111.3 no
C125 . C128 . H1282 . 102.6 no
H1281 . C128 . H1282 . 109.5 no
C125 . C128 . H1283 . 114.3 no
H1281 . C128 . H1283 . 109.5 no
H1282 . C128 . H1283 . 109.5 no
Ce12 . O129 . C131 . 139.2(8) yes
Ce18 . O130 . C131 . 126.8(8) yes
O130 . C131 . O129 . 125.1(10) yes
O130 . C131 . C132 . 122.5(8) yes
O129 . C131 . C132 . 111.1(8) yes
C131 . C132 . C133 . 119.83(9) yes
C131 . C132 . C137 . 119.81(9) yes
C133 . C132 . C137 . 120.32(13) yes
C132 . C133 . C134 . 119.50(9) yes
C132 . C133 . H1331 . 120.3 no
C134 . C133 . H1331 . 120.2 no
C133 . C134 . C135 . 122.27(10) yes
C133 . C134 . H1341 . 119.1 no
C135 . C134 . H1341 . 118.6 no
C134 . C135 . C136 . 116.1(2) yes
C134 . C135 . C138 . 126.9(8) yes
C136 . C135 . C138 . 117.0(8) yes
C135 . C136 . C137 . 122.29(10) yes
C135 . C136 . H1361 . 119.2 no
C137 . C136 . H1361 . 118.5 no
C132 . C137 . C136 . 119.53(9) yes
C132 . C137 . H1371 . 119.7 no
C136 . C137 . H1371 . 120.8 no
C135 . C138 . C139 . 111.8(11) yes
C135 . C138 . C140 . 111.2(9) yes
C139 . C138 . C140 . 108.63(6) yes
C135 . C138 . C141 . 107.9(9) yes
C139 . C138 . C141 . 108.62(6) yes
C140 . C138 . C141 . 108.63(6) yes
C138 . C139 . H1391 . 108.0 no
C138 . C139 . H1392 . 110.3 no
H1391 . C139 . H1392 . 109.5 no
C138 . C139 . H1393 . 110.1 no
H1391 . C139 . H1393 . 109.5 no
H1392 . C139 . H1393 . 109.5 no
C138 . C140 . H1401 . 109.9 no
C138 . C140 . H1402 . 108.6 no
H1401 . C140 . H1402 . 109.5 no
C138 . C140 . H1403 . 109.9 no
H1401 . C140 . H1403 . 109.5 no
H1402 . C140 . H1403 . 109.5 no
C138 . C141 . H1411 . 110.5 no
C138 . C141 . H1412 . 109.0 no
H1411 . C141 . H1412 . 109.5 no
C138 . C141 . H1413 . 108.9 no
H1411 . C141 . H1413 . 109.5 no
H1412 . C141 . H1413 . 109.5 no
Ce15 . O142 . Ce22 . 96.3(4) yes
Ce15 . O142 . C144 . 93.6(7) yes
Ce22 . O142 . C144 . 129.6(8) yes
Ce15 . O143 . C144 . 94.2(8) yes
O142 . C144 . Ce15 . 60.2(6) yes
O142 . C144 . O143 . 120.8(10) yes
Ce15 . C144 . O143 . 62.2(7) yes
O142 . C144 . C145 . 115.8(8) yes
Ce15 . C144 . C145 . 156.0(6) yes
O143 . C144 . C145 . 122.1(9) yes
C144 . C145 . C146 . 121.05(9) yes
C144 . C145 . C150 . 121.05(9) yes
C146 . C145 . C150 . 117.89(13) yes
C145 . C146 . C147 . 123.26(9) yes
C145 . C146 . H1461 . 118.3 no
C147 . C146 . H1461 . 118.4 no
C146 . C147 . C148 . 116.60(10) yes
C146 . C147 . H1471 . 121.8 no
C148 . C147 . H1471 . 121.6 no
C147 . C148 . C149 . 122.4(2) yes
C147 . C148 . C151 . 114.6(18) yes
C149 . C148 . C151 . 123.0(18) yes
C148 . C149 . C150 . 116.60(10) yes
C148 . C149 . H1491 . 122.1 no
C150 . C149 . H1491 . 121.2 no
C149 . C150 . C145 . 123.27(9) yes
C149 . C150 . H1501 . 119.0 no
C145 . C150 . H1501 . 117.7 no
C148 . C151 . C152 . 116.3(19) yes
C148 . C151 . C153 . 126(3) yes
C152 . C151 . C153 . 97.03(6) yes
C148 . C151 . C154 . 118(2) yes
C152 . C151 . C154 . 97.02(6) yes
C153 . C151 . C154 . 97.03(6) yes
C151 . C152 . H1521 . 114.7 no
C151 . C152 . H1522 . 93.1 no
H1521 . C152 . H1522 . 109.5 no
C151 . C152 . H1523 . 119.1 no
H1521 . C152 . H1523 . 109.5 no
H1522 . C152 . H1523 . 109.5 no
C151 . C153 . H1531 . 125.0 no
C151 . C153 . H1532 . 79.2 no
H1531 . C153 . H1532 . 109.5 no
C151 . C153 . H1533 . 118.4 no
H1531 . C153 . H1533 . 109.5 no
H1532 . C153 . H1533 . 109.5 no
C151 . C154 . H1541 . 92.2 no
C151 . C154 . H1542 . 138.0 no
H1541 . C154 . H1542 . 109.5 no
C151 . C154 . H1543 . 95.5 no
H1541 . C154 . H1543 . 109.5 no
H1542 . C154 . H1543 . 109.5 no
Ce5 . O155 . Ce6 . 93.4(4) yes
Ce5 . O155 . C157 . 87.2(7) yes
Ce6 . O155 . C157 . 129.4(8) yes
Ce5 . O156 . C157 . 95.1(7) yes
Ce5 . C157 . O155 . 66.3(7) yes
Ce5 . C157 . O156 . 59.1(6) yes
O155 . C157 . O156 . 122.1(10) yes
Ce5 . C157 . C158 . 169.9(6) yes
O155 . C157 . C158 . 120.7(8) yes
O156 . C157 . C158 . 116.1(8) yes
C157 . C158 . C159 . 118.98(9) yes
C157 . C158 . C163 . 118.99(9) yes
C159 . C158 . C163 . 122.03(13) yes
C158 . C159 . C160 . 119.46(9) yes
C158 . C159 . H1591 . 119.7 no
C160 . C159 . H1591 . 120.8 no
C159 . C160 . C161 . 119.04(10) yes
C159 . C160 . H1601 . 120.7 no
C161 . C160 . H1601 . 120.3 no
C160 . C161 . C162 . 121.0(2) yes
C160 . C161 . C164 . 123.6(11) yes
C162 . C161 . C164 . 115.4(11) yes
C161 . C162 . C163 . 119.04(10) yes
C161 . C162 . H1621 . 119.9 no
C163 . C162 . H1621 . 121.0 no
C162 . C163 . C158 . 119.46(9) yes
C162 . C163 . H1631 . 120.4 no
C158 . C163 . H1631 . 120.1 no
C161 . C164 . C165 . 109.9(14) yes
C161 . C164 . C166 . 110.7(13) yes
C165 . C164 . C166 . 107.35(6) yes
C161 . C164 . C167 . 113.9(11) yes
C165 . C164 . C167 . 107.35(6) yes
C166 . C164 . C167 . 107.36(6) yes
C164 . C165 . H1651 . 110.3 no
C164 . C165 . H1652 . 111.1 no
H1651 . C165 . H1652 . 109.5 no
C164 . C165 . H1653 . 107.0 no
H1651 . C165 . H1653 . 109.5 no
H1652 . C165 . H1653 . 109.5 no
C164 . C166 . H1661 . 110.8 no
C164 . C166 . H1662 . 112.0 no
H1661 . C166 . H1662 . 109.5 no
C164 . C166 . H1663 . 105.6 no
H1661 . C166 . H1663 . 109.5 no
H1662 . C166 . H1663 . 109.5 no
C164 . C167 . H1671 . 107.3 no
C164 . C167 . H1672 . 107.7 no
H1671 . C167 . H1672 . 109.5 no
C164 . C167 . H1673 . 113.4 no
H1671 . C167 . H1673 . 109.5 no
H1672 . C167 . H1673 . 109.5 no
Ce6 . O168 . Ce3 . 93.2(4) yes
Ce6 . O168 . C170 . 89.7(8) yes
Ce3 . O168 . C170 . 135.2(8) yes
Ce6 . O169 . C170 . 101.7(8) yes
O168 . C170 . O169 . 118.0(11) yes
O168 . C170 . Ce6 . 65.1(7) yes
O169 . C170 . Ce6 . 53.9(7) yes
O168 . C170 . C171 . 123.0(10) yes
O169 . C170 . C171 . 116.8(10) yes
Ce6 . C170 . C171 . 154.2(6) yes
C170 . C171 . C172 . 120.89(9) yes
C170 . C171 . C176 . 120.90(9) yes
C172 . C171 . C176 . 118.20(13) yes
C171 . C172 . C173 . 119.29(9) yes
C171 . C172 . H1721 . 119.9 no
C173 . C172 . H1721 . 120.8 no
C172 . C173 . C174 . 120.43(10) yes
C172 . C173 . H1731 . 119.4 no
C174 . C173 . H1731 . 120.1 no
C173 . C174 . C175 . 122.4(2) yes
C173 . C174 . C177 . 107.8(15) yes
C175 . C174 . C177 . 129.8(15) yes
C174 . C175 . C176 . 120.42(10) yes
C174 . C175 . H1751 . 120.8 no
C176 . C175 . H1751 . 118.8 no
C175 . C176 . C171 . 119.28(9) yes
C175 . C176 . H1761 . 121.5 no
C171 . C176 . H1761 . 119.3 no
C174 . C177 . C178 . 107.0(14) yes
C174 . C177 . C179 . 107.6(18) yes
C178 . C177 . C179 . 104.19(6) yes
C174 . C177 . C180 . 127.5(12) yes
C178 . C177 . C180 . 104.19(6) yes
C179 . C177 . C180 . 104.19(6) yes
C177 . C178 . H1781 . 109.2 no
C177 . C178 . H1782 . 109.4 no
H1781 . C178 . H1782 . 109.5 no
C177 . C178 . H1783 . 109.8 no
H1781 . C178 . H1783 . 109.5 no
H1782 . C178 . H1783 . 109.5 no
C177 . C179 . H1791 . 111.7 no
C177 . C179 . H1792 . 108.6 no
H1791 . C179 . H1792 . 109.5 no
C177 . C179 . H1793 . 108.0 no
H1791 . C179 . H1793 . 109.5 no
H1792 . C179 . H1793 . 109.5 no
C177 . C180 . H1801 . 108.2 no
C177 . C180 . H1802 . 109.1 no
H1801 . C180 . H1802 . 109.5 no
C177 . C180 . H1803 . 111.1 no
H1801 . C180 . H1803 . 109.5 no
H1802 . C180 . H1803 . 109.5 no
Ce3 . O181 . Ce1 . 96.8(3) yes
Ce3 . O181 . C183 . 92.6(7) yes
Ce1 . O181 . C183 . 165.3(9) yes
Ce3 . O182 . C183 . 97.6(8) yes
O181 . C183 . O182 . 120.2(10) yes
O181 . C183 . Ce3 . 62.0(6) yes
O182 . C183 . Ce3 . 58.2(6) yes
O181 . C183 . C184 . 118.6(8) yes
O182 . C183 . C184 . 119.5(9) yes
Ce3 . C183 . C184 . 164.9(6) yes
C183 . C184 . C185 . 119.41(9) yes
C183 . C184 . C189 . 119.40(9) yes
C185 . C184 . C189 . 121.19(13) yes
C184 . C185 . C186 . 117.61(9) yes
C184 . C185 . H1851 . 121.3 no
C186 . C185 . H1851 . 121.1 no
C185 . C186 . C187 . 124.11(10) yes
C185 . C186 . H1861 . 118.0 no
C187 . C186 . H1861 . 117.9 no
C186 . C187 . C188 . 115.3(2) yes
C186 . C187 . C190 . 124.2(9) yes
C188 . C187 . C190 . 120.4(9) yes
C187 . C188 . C189 . 124.13(10) yes
C187 . C188 . H1881 . 117.6 no
C189 . C188 . H1881 . 118.3 no
C188 . C189 . C184 . 117.64(9) yes
C188 . C189 . H1891 . 120.8 no
C184 . C189 . H1891 . 121.6 no
C187 . C190 . C191 . 107.7(10) yes
C187 . C190 . C192 . 111.1(9) yes
C191 . C190 . C192 . 107.96(6) yes
C187 . C190 . C193 . 114.0(11) yes
C191 . C190 . C193 . 107.96(6) yes
C192 . C190 . C193 . 107.97(6) yes
C190 . C191 . H1911 . 109.0 no
C190 . C191 . H1912 . 107.5 no
H1911 . C191 . H1912 . 109.5 no
C190 . C191 . H1913 . 111.9 no
H1911 . C191 . H1913 . 109.5 no
H1912 . C191 . H1913 . 109.5 no
C190 . C192 . H1921 . 108.0 no
C190 . C192 . H1922 . 109.0 no
H1921 . C192 . H1922 . 109.5 no
C190 . C192 . H1923 . 111.3 no
H1921 . C192 . H1923 . 109.5 no
H1922 . C192 . H1923 . 109.5 no
C190 . C193 . H1931 . 111.6 no
C190 . C193 . H1932 . 109.8 no
H1931 . C193 . H1932 . 109.5 no
C190 . C193 . H1933 . 107.0 no
H1931 . C193 . H1933 . 109.5 no
H1932 . C193 . H1933 . 109.5 no
Ce2 . O194 . C196 . 129.4(8) yes
Ce4 . O195 . C196 . 139.2(8) yes
O195 . C196 . O194 . 125.7(10) yes
O195 . C196 . C197 . 116.1(8) yes
O194 . C196 . C197 . 116.4(8) yes
C196 . C197 . C198 . 120.33(9) yes
C196 . C197 . C202 . 120.32(9) yes
C198 . C197 . C202 . 119.34(13) yes
C197 . C198 . C199 . 120.97(9) yes
C197 . C198 . H1981 . 119.5 no
C199 . C198 . H1981 . 119.5 no
C198 . C199 . C200 . 120.82(10) yes
C198 . C199 . H1991 . 119.7 no
C200 . C199 . H1991 . 119.4 no
C199 . C200 . C201 . 117.1(2) yes
C199 . C200 . C203 . 122.4(9) yes
C201 . C200 . C203 . 120.6(9) yes
C200 . C201 . C202 . 120.83(10) yes
C200 . C201 . H2011 . 119.3 no
C202 . C201 . H2011 . 119.8 no
C201 . C202 . C197 . 120.98(9) yes
C201 . C202 . H2021 . 119.4 no
C197 . C202 . H2021 . 119.6 no
C200 . C203 . C204 . 103.5(9) yes
C200 . C203 . C205 . 109.3(8) yes
C204 . C203 . C205 . 110.62(6) yes
C200 . C203 . C206 . 112.0(10) yes
C204 . C203 . C206 . 110.61(6) yes
C205 . C203 . C206 . 110.62(6) yes
C203 . C204 . H2041 . 110.8 no
C203 . C204 . H2042 . 108.2 no
H2041 . C204 . H2042 . 109.5 no
C203 . C204 . H2043 . 109.4 no
H2041 . C204 . H2043 . 109.5 no
H2042 . C204 . H2043 . 109.5 no
C203 . C205 . H2051 . 109.8 no
C203 . C205 . H2052 . 109.4 no
H2051 . C205 . H2052 . 109.5 no
C203 . C205 . H2053 . 109.3 no
H2051 . C205 . H2053 . 109.5 no
H2052 . C205 . H2053 . 109.5 no
C203 . C206 . H2061 . 108.3 no
C203 . C206 . H2062 . 110.7 no
H2061 . C206 . H2062 . 109.5 no
C203 . C206 . H2063 . 109.4 no
H2061 . C206 . H2063 . 109.5 no
H2062 . C206 . H2063 . 109.5 no
Ce12 . O207 . Ce4 . 96.6(4) yes
Ce12 . O207 . C209 . 93.5(6) yes
Ce4 . O207 . C209 . 127.4(7) yes
Ce12 . O208 . C209 . 93.2(7) yes
O207 . C209 . Ce12 . 60.0(5) yes
O207 . C209 . O208 . 120.8(10) yes
Ce12 . C209 . O208 . 62.6(6) yes
O207 . C209 . C210 . 117.0(7) yes
Ce12 . C209 . C210 . 158.5(6) yes
O208 . C209 . C210 . 121.6(8) yes
C209 . C210 . C211 . 121.08(9) yes
C209 . C210 . C215 . 121.08(9) yes
C211 . C210 . C215 . 117.84(13) yes
C210 . C211 . C212 . 121.67(9) yes
C210 . C211 . H2111 . 118.9 no
C212 . C211 . H2111 . 119.4 no
C211 . C212 . C213 . 121.24(10) yes
C211 . C212 . H2121 . 119.1 no
C213 . C212 . H2121 . 119.7 no
C212 . C213 . C214 . 116.3(2) yes
C212 . C213 . C216 . 120.9(17) yes
C214 . C213 . C216 . 122.8(17) yes
C213 . C214 . C215 . 121.24(10) yes
C213 . C214 . H2141 . 119.4 no
C215 . C214 . H2141 . 119.4 no
C210 . C215 . C214 . 121.68(9) yes
C210 . C215 . H2151 . 119.2 no
C214 . C215 . H2151 . 119.1 no
C213 . C216 . C217 . 134(3) yes
C213 . C216 . C218 . 120.2(18) yes
C217 . C216 . C218 . 92.88(6) yes
C213 . C216 . C219 . 114.8(19) yes
C217 . C216 . C219 . 92.88(6) yes
C218 . C216 . C219 . 92.88(6) yes
C216 . C217 . H2171 . 118.2 no
C216 . C217 . H2172 . 115.2 no
H2171 . C217 . H2172 . 109.5 no
C216 . C217 . H2173 . 93.7 no
H2171 . C217 . H2173 . 109.5 no
H2172 . C217 . H2173 . 109.5 no
C216 . C218 . H2181 . 111.8 no
C216 . C218 . H2182 . 111.6 no
H2181 . C218 . H2182 . 109.5 no
C216 . C218 . H2183 . 104.9 no
H2181 . C218 . H2183 . 109.5 no
H2182 . C218 . H2183 . 109.5 no
C216 . C219 . H2191 . 97.9 no
C216 . C219 . H2192 . 104.9 no
H2191 . C219 . H2192 . 109.5 no
C216 . C219 . H2193 . 124.5 no
H2191 . C219 . H2193 . 109.5 no
H2192 . C219 . H2193 . 109.5 no
Ce4 . O220 . Ce3 . 95.8(4) yes
Ce4 . O220 . C222 . 96.4(8) yes
Ce3 . O220 . C222 . 128.0(7) yes
Ce4 . O221 . C222 . 96.8(7) yes
O220 . C222 . O221 . 114.3(10) yes
O220 . C222 . Ce4 . 57.4(6) yes
O221 . C222 . Ce4 . 57.7(6) yes
O220 . C222 . C223 . 123.0(9) yes
O221 . C222 . C223 . 120.8(8) yes
Ce4 . C222 . C223 . 158.9(6) yes
C222 . C223 . C224 . 120.11(9) yes
C222 . C223 . C228 . 120.10(9) yes
C224 . C223 . C228 . 119.79(13) yes
C223 . C224 . C225 . 119.50(9) yes
C223 . C224 . H2241 . 120.3 no
C225 . C224 . H2241 . 120.2 no
C224 . C225 . C226 . 121.10(10) yes
C224 . C225 . H2251 . 120.0 no
C226 . C225 . H2251 . 118.9 no
C225 . C226 . C227 . 119.0(2) yes
C225 . C226 . C229 . 121.4(11) yes
C227 . C226 . C229 . 119.6(11) yes
C226 . C227 . C228 . 121.10(10) yes
C226 . C227 . H2271 . 119.0 no
C228 . C227 . H2271 . 119.9 no
C227 . C228 . C223 . 119.52(9) yes
C227 . C228 . H2281 . 120.3 no
C223 . C228 . H2281 . 120.2 no
C226 . C229 . C230 . 106.3(11) yes
C226 . C229 . C231 . 113.3(14) yes
C230 . C229 . C231 . 109.03(6) yes
C226 . C229 . C232 . 110.0(10) yes
C230 . C229 . C232 . 109.03(6) yes
C231 . C229 . C232 . 109.03(6) yes
C229 . C230 . H2301 . 110.6 no
C229 . C230 . H2302 . 108.8 no
H2301 . C230 . H2302 . 109.5 no
C229 . C230 . H2303 . 109.0 no
H2301 . C230 . H2303 . 109.5 no
H2302 . C230 . H2303 . 109.5 no
C229 . C231 . H2311 . 107.9 no
C229 . C231 . H2312 . 110.3 no
H2311 . C231 . H2312 . 109.5 no
C229 . C231 . H2313 . 110.2 no
H2311 . C231 . H2313 . 109.5 no
H2312 . C231 . H2313 . 109.5 no
C229 . C232 . H2321 . 110.1 no
C229 . C232 . H2322 . 108.6 no
H2321 . C232 . H2322 . 109.5 no
C229 . C232 . H2323 . 109.7 no
H2321 . C232 . H2323 . 109.5 no
H2322 . C232 . H2323 . 109.5 no
Ce3 . O233 . C235 . 95.7(8) yes
Ce3 . O234 . Ce9 . 94.4(4) yes
Ce3 . O234 . C235 . 88.8(7) yes
Ce9 . O234 . C235 . 142.5(8) yes
O234 . C235 . Ce3 . 65.6(6) yes
O234 . C235 . O233 . 124.8(11) yes
Ce3 . C235 . O233 . 59.4(7) yes
O234 . C235 . C236 . 116.4(8) yes
Ce3 . C235 . C236 . 172.3(5) yes
O233 . C235 . C236 . 117.6(9) yes
C235 . C236 . C237 . 121.84(9) yes
C235 . C236 . C241 . 121.84(9) yes
C237 . C236 . C241 . 116.32(13) yes
C236 . C237 . C238 . 121.64(9) yes
C236 . C237 . H2371 . 119.1 no
C238 . C237 . H2371 . 119.2 no
C237 . C238 . C239 . 121.44(10) yes
C237 . C238 . H2381 . 119.1 no
C239 . C238 . H2381 . 119.4 no
C238 . C239 . C240 . 117.5(2) yes
C238 . C239 . C242 . 119.9(8) yes
C240 . C239 . C242 . 122.6(8) yes
C239 . C240 . C241 . 121.46(10) yes
C239 . C240 . H2401 . 119.4 no
C241 . C240 . H2401 . 119.1 no
C236 . C241 . C240 . 121.65(9) yes
C236 . C241 . H2411 . 119.1 no
C240 . C241 . H2411 . 119.2 no
C239 . C242 . C243 . 109.7(10) yes
C239 . C242 . C244 . 111.2(9) yes
C243 . C242 . C244 . 107.81(6) yes
C239 . C242 . C245 . 112.3(11) yes
C243 . C242 . C245 . 107.81(6) yes
C244 . C242 . C245 . 107.81(6) yes
C242 . C243 . H2431 . 108.7 no
C242 . C243 . H2432 . 110.3 no
H2431 . C243 . H2432 . 109.5 no
C242 . C243 . H2433 . 109.4 no
H2431 . C243 . H2433 . 109.5 no
H2432 . C243 . H2433 . 109.5 no
C242 . C244 . H2441 . 110.1 no
C242 . C244 . H2442 . 108.8 no
H2441 . C244 . H2442 . 109.5 no
C242 . C244 . H2443 . 109.5 no
H2441 . C244 . H2443 . 109.5 no
H2442 . C244 . H2443 . 109.5 no
C242 . C245 . H2451 . 109.6 no
C242 . C245 . H2452 . 110.2 no
H2451 . C245 . H2452 . 109.5 no
C242 . C245 . H2453 . 108.6 no
H2451 . C245 . H2453 . 109.5 no
H2452 . C245 . H2453 . 109.5 no
Ce9 . O246 . C248 . 91.6(7) yes
Ce9 . O247 . Ce12 . 97.0(4) yes
Ce9 . O247 . C248 . 93.3(7) yes
Ce12 . O247 . C248 . 128.6(7) yes
Ce9 . C248 . O247 . 60.2(6) yes
Ce9 . C248 . O246 . 63.0(6) yes
O247 . C248 . O246 . 120.8(10) yes
Ce9 . C248 . C249 . 154.5(5) yes
O247 . C248 . C249 . 118.3(8) yes
O246 . C248 . C249 . 119.9(8) yes
C248 . C249 . C250 . 120.00(9) yes
C248 . C249 . C254 . 119.99(9) yes
C250 . C249 . C254 . 120.02(13) yes
C249 . C250 . C251 . 118.27(9) yes
C249 . C250 . H2501 . 120.4 no
C251 . C250 . H2501 . 121.3 no
C250 . C251 . C252 . 120.81(10) yes
C250 . C251 . H2511 . 119.1 no
C252 . C251 . H2511 . 120.1 no
C251 . C252 . C253 . 121.8(2) yes
C251 . C252 . C255 . 118.6(12) yes
C253 . C252 . C255 . 119.6(12) yes
C252 . C253 . C254 . 120.81(10) yes
C252 . C253 . H2531 . 120.0 no
C254 . C253 . H2531 . 119.2 no
C249 . C254 . C253 . 118.28(9) yes
C249 . C254 . H2541 . 120.5 no
C253 . C254 . H2541 . 121.2 no
C252 . C255 . C256 . 114.4(18) yes
C252 . C255 . C257 . 106.6(15) yes
C256 . C255 . C257 . 110.81(6) yes
C252 . C255 . C258 . 103.1(14) yes
C256 . C255 . C258 . 110.81(6) yes
C257 . C255 . C258 . 110.81(6) yes
C255 . C256 . H2561 . 107.7 no
C255 . C256 . H2562 . 110.3 no
H2561 . C256 . H2562 . 109.5 no
C255 . C256 . H2563 . 110.3 no
H2561 . C256 . H2563 . 109.5 no
H2562 . C256 . H2563 . 109.5 no
C255 . C257 . H2571 . 111.7 no
C255 . C257 . H2572 . 108.8 no
H2571 . C257 . H2572 . 109.5 no
C255 . C257 . H2573 . 107.9 no
H2571 . C257 . H2573 . 109.5 no
H2572 . C257 . H2573 . 109.5 no
C255 . C258 . H2581 . 109.1 no
C255 . C258 . H2582 . 110.6 no
H2581 . C258 . H2582 . 109.5 no
C255 . C258 . H2583 . 108.6 no
H2581 . C258 . H2583 . 109.5 no
H2582 . C258 . H2583 . 109.5 no
Ce13 . O259 . C261 . 130.4(8) yes
Ce9 . O260 . C261 . 138.0(8) yes
O259 . C261 . O260 . 123.2(10) yes
O259 . C261 . C262 . 119.0(8) yes
O260 . C261 . C262 . 117.6(8) yes
C261 . C262 . C263 . 119.27(9) yes
C261 . C262 . C267 . 119.27(9) yes
C263 . C262 . C267 . 121.46(13) yes
C262 . C263 . C264 . 118.43(9) yes
C262 . C263 . H2631 . 121.1 no
C264 . C263 . H2631 . 120.5 no
C263 . C264 . C265 . 125.13(10) yes
C263 . C264 . H2641 . 117.7 no
C265 . C264 . H2641 . 117.2 no
C264 . C265 . C266 . 111.4(2) yes
C264 . C265 . C268 . 122.7(9) yes
C266 . C265 . C268 . 125.9(9) yes
C265 . C266 . C267 . 125.15(10) yes
C265 . C266 . H2661 . 117.0 no
C267 . C266 . H2661 . 117.8 no
C262 . C267 . C266 . 118.41(9) yes
C262 . C267 . H2671 . 121.2 no
C266 . C267 . H2671 . 120.4 no
C265 . C268 . C269 . 108.0(10) yes
C265 . C268 . C270 . 114.2(11) yes
C269 . C268 . C270 . 106.75(6) yes
C265 . C268 . C271 . 113.9(13) yes
C269 . C268 . C271 . 106.75(6) yes
C270 . C268 . C271 . 106.75(6) yes
C268 . C269 . H2691 . 108.4 no
C268 . C269 . H2692 . 109.9 no
H2691 . C269 . H2692 . 109.5 no
C268 . C269 . H2693 . 110.1 no
H2691 . C269 . H2693 . 109.5 no
H2692 . C269 . H2693 . 109.5 no
C268 . C270 . H2701 . 111.6 no
C268 . C270 . H2702 . 108.9 no
H2701 . C270 . H2702 . 109.5 no
C268 . C270 . H2703 . 107.9 no
H2701 . C270 . H2703 . 109.5 no
H2702 . C270 . H2703 . 109.5 no
C268 . C271 . H2711 . 108.4 no
C268 . C271 . H2712 . 108.7 no
H2711 . C271 . H2712 . 109.5 no
C268 . C271 . H2713 . 111.2 no
H2711 . C271 . H2713 . 109.5 no
H2712 . C271 . H2713 . 109.5 no
Ce21 . O272 . C274 . 140.4(9) yes
Ce13 . O273 . C274 . 132.3(9) yes
O273 . C274 . O272 . 128.7(11) yes
O273 . C274 . C275 . 115.3(9) yes
O272 . C274 . C275 . 115.9(9) yes
C274 . C275 . C276 . 119.41(9) yes
C274 . C275 . C280 . 119.42(9) yes
C276 . C275 . C280 . 121.13(13) yes
C275 . C276 . C277 . 117.36(9) yes
C275 . C276 . H2761 . 121.5 no
C277 . C276 . H2761 . 121.1 no
C276 . C277 . C278 . 123.41(10) yes
C276 . C277 . H2771 . 118.3 no
C278 . C277 . H2771 . 118.3 no
C277 . C278 . C279 . 117.4(2) yes
C277 . C278 . C281 . 114.6(10) yes
C279 . C278 . C281 . 128.1(10) yes
C278 . C279 . C280 . 123.39(10) yes
C278 . C279 . H2791 . 118.6 no
C280 . C279 . H2791 . 118.0 no
C279 . C280 . C275 . 117.34(9) yes
C279 . C280 . H2801 . 121.4 no
C275 . C280 . H2801 . 121.2 no
C278 . C281 . C282 . 107.0(12) yes
C278 . C281 . C283 . 108.8(14) yes
C282 . C281 . C283 . 110.84(6) yes
C278 . C281 . C284 . 108.4(12) yes
C282 . C281 . C284 . 110.84(6) yes
C283 . C281 . C284 . 110.84(6) yes
C281 . C282 . H2821 . 108.8 no
C281 . C282 . H2822 . 111.1 no
H2821 . C282 . H2822 . 109.5 no
C281 . C282 . H2823 . 108.6 no
H2821 . C282 . H2823 . 109.5 no
H2822 . C282 . H2823 . 109.5 no
C281 . C283 . H2831 . 109.2 no
C281 . C283 . H2832 . 108.9 no
H2831 . C283 . H2832 . 109.5 no
C281 . C283 . H2833 . 110.2 no
H2831 . C283 . H2833 . 109.5 no
H2832 . C283 . H2833 . 109.5 no
C281 . C284 . H2841 . 110.9 no
C281 . C284 . H2842 . 109.8 no
H2841 . C284 . H2842 . 109.5 no
C281 . C284 . H2843 . 107.7 no
H2841 . C284 . H2843 . 109.5 no
H2842 . C284 . H2843 . 109.5 no
Ce21 . O285 . C287 . 131.4(8) yes
Ce23 . O286 . C287 . 137.7(8) yes
O286 . C287 . O285 . 125.6(10) yes
O286 . C287 . C288 . 113.1(8) yes
O285 . C287 . C288 . 121.2(8) yes
C287 . C288 . C289 . 120.63(9) yes
C287 . C288 . C293 . 120.63(9) yes
C289 . C288 . C293 . 118.74(13) yes
C288 . C289 . C290 . 121.15(9) yes
C288 . C289 . H2891 . 119.6 no
C290 . C289 . H2891 . 119.3 no
C289 . C290 . C291 . 120.41(10) yes
C289 . C290 . H2901 . 120.2 no
C291 . C290 . H2901 . 119.3 no
C290 . C291 . C292 . 118.1(2) yes
C290 . C291 . C294 . 119.7(8) yes
C292 . C291 . C294 . 122.2(8) yes
C291 . C292 . C293 . 120.43(10) yes
C291 . C292 . H2921 . 119.5 no
C293 . C292 . H2921 . 120.1 no
C292 . C293 . C288 . 121.19(9) yes
C292 . C293 . H2931 . 119.4 no
C288 . C293 . H2931 . 119.4 no
C291 . C294 . C295 . 113.5(9) yes
C291 . C294 . C296 . 108.3(8) yes
C295 . C294 . C296 . 108.17(6) yes
C291 . C294 . C297 . 110.4(9) yes
C295 . C294 . C297 . 108.18(6) yes
C296 . C294 . C297 . 108.17(6) yes
C294 . C295 . H2951 . 109.3 no
C294 . C295 . H2952 . 108.7 no
H2951 . C295 . H2952 . 109.5 no
C294 . C295 . H2953 . 110.5 no
H2951 . C295 . H2953 . 109.5 no
H2952 . C295 . H2953 . 109.5 no
C294 . C296 . H2961 . 109.3 no
C294 . C296 . H2962 . 110.1 no
H2961 . C296 . H2962 . 109.5 no
C294 . C296 . H2963 . 109.0 no
H2961 . C296 . H2963 . 109.5 no
H2962 . C296 . H2963 . 109.5 no
C294 . C297 . H2971 . 110.2 no
C294 . C297 . H2972 . 108.4 no
H2971 . C297 . H2972 . 109.5 no
C294 . C297 . H2973 . 109.8 no
H2971 . C297 . H2973 . 109.5 no
H2972 . C297 . H2973 . 109.5 no
Ce24 . O298 . C300 . 96.8(7) yes
O298 . C300 . Ce24 . 57.7(6) yes
O298 . C300 . O299 . 120.9(10) yes
Ce24 . C300 . O299 . 63.6(6) yes
O298 . C300 . C301 . 119.0(8) yes
Ce24 . C300 . C301 . 170.2(6) yes
O299 . C300 . C301 . 120.0(8) yes
Ce24 . O299 . Ce23 . 96.9(3) yes
Ce24 . O299 . C300 . 91.3(7) yes
Ce23 . O299 . C300 . 166.2(9) yes
C300 . C301 . C302 . 119.46(9) yes
C300 . C301 . C306 . 119.48(9) yes
C302 . C301 . C306 . 121.05(13) yes
C301 . C302 . C303 . 118.37(9) yes
C301 . C302 . H3021 . 120.9 no
C303 . C302 . H3021 . 120.8 no
C302 . C303 . C304 . 122.48(10) yes
C302 . C303 . H3031 . 119.0 no
C304 . C303 . H3031 . 118.5 no
C303 . C304 . C305 . 117.2(2) yes
C303 . C304 . C307 . 118.7(9) yes
C305 . C304 . C307 . 124.1(9) yes
C304 . C305 . C306 . 122.49(10) yes
C304 . C305 . H3051 . 118.2 no
C306 . C305 . H3051 . 119.3 no
C305 . C306 . C301 . 118.35(9) yes
C305 . C306 . H3061 . 120.4 no
C301 . C306 . H3061 . 121.2 no
C304 . C307 . C308 . 110.4(12) yes
C304 . C307 . C309 . 112.2(10) yes
C308 . C307 . C309 . 107.31(6) yes
C304 . C307 . C310 . 112.1(10) yes
C308 . C307 . C310 . 107.31(6) yes
C309 . C307 . C310 . 107.31(6) yes
C307 . C308 . H3081 . 107.5 no
C307 . C308 . H3082 . 108.7 no
H3081 . C308 . H3082 . 109.5 no
C307 . C308 . H3083 . 112.2 no
H3081 . C308 . H3083 . 109.5 no
H3082 . C308 . H3083 . 109.5 no
C307 . C309 . H3091 . 109.7 no
C307 . C309 . H3092 . 112.0 no
H3091 . C309 . H3092 . 109.5 no
C307 . C309 . H3093 . 106.7 no
H3091 . C309 . H3093 . 109.5 no
H3092 . C309 . H3093 . 109.5 no
C307 . C310 . H3101 . 111.1 no
C307 . C310 . H3102 . 110.1 no
H3101 . C310 . H3102 . 109.5 no
C307 . C310 . H3103 . 107.1 no
H3101 . C310 . H3103 . 109.5 no
H3102 . C310 . H3103 . 109.5 no
Ce22 . O311 . Ce24 . 94.6(3) yes
Ce22 . O311 . C313 . 97.3(8) yes
Ce24 . O311 . C313 . 130.1(8) yes
Ce22 . O312 . C313 . 97.8(7) yes
O312 . C313 . O311 . 113.7(10) yes
O312 . C313 . Ce22 . 57.2(6) yes
O311 . C313 . Ce22 . 57.7(7) yes
O312 . C313 . C314 . 121.6(8) yes
O311 . C313 . C314 . 123.1(9) yes
Ce22 . C313 . C314 . 157.9(6) yes
C313 . C314 . C315 . 118.32(9) yes
C313 . C314 . C319 . 118.32(9) yes
C315 . C314 . C319 . 123.36(13) yes
C314 . C315 . C316 . 117.73(9) yes
C314 . C315 . H3151 . 120.9 no
C316 . C315 . H3151 . 121.4 no
C315 . C316 . C317 . 120.49(10) yes
C315 . C316 . H3161 . 119.9 no
C317 . C316 . H3161 . 119.6 no
C316 . C317 . C318 . 120.2(2) yes
C316 . C317 . C320 . 125.0(11) yes
C318 . C317 . C320 . 114.8(11) yes
C317 . C318 . C319 . 120.51(10) yes
C317 . C318 . H3181 . 119.3 no
C319 . C318 . H3181 . 120.2 no
C318 . C319 . C314 . 117.75(9) yes
C318 . C319 . H3191 . 121.1 no
C314 . C319 . H3191 . 121.1 no
C317 . C320 . C321 . 104.0(12) yes
C317 . C320 . C322 . 112.7(11) yes
C321 . C320 . C322 . 110.74(6) yes
C317 . C320 . C323 . 107.7(14) yes
C321 . C320 . C323 . 110.74(6) yes
C322 . C320 . C323 . 110.75(6) yes
C320 . C321 . H3211 . 111.1 no
C320 . C321 . H3212 . 108.0 no
H3211 . C321 . H3212 . 109.5 no
C320 . C321 . H3213 . 109.3 no
H3211 . C321 . H3213 . 109.5 no
H3212 . C321 . H3213 . 109.5 no
C320 . C322 . H3221 . 109.8 no
C320 . C322 . H3222 . 109.4 no
H3221 . C322 . H3222 . 109.5 no
C320 . C322 . H3223 . 109.2 no
H3221 . C322 . H3223 . 109.5 no
H3222 . C322 . H3223 . 109.5 no
C320 . C323 . H3231 . 108.2 no
C320 . C323 . H3232 . 110.8 no
H3231 . C323 . H3232 . 109.5 no
C320 . C323 . H3233 . 109.4 no
H3231 . C323 . H3233 . 109.5 no
H3232 . C323 . H3233 . 109.5 no
Ce22 . O324 . C326 . 138.0(8) yes
Ce21 . O325 . C326 . 130.4(8) yes
O324 . C326 . O325 . 126.4(10) yes
O324 . C326 . C327 . 115.1(8) yes
O325 . C326 . C327 . 117.7(7) yes
C326 . C327 . C328 . 120.22(9) yes
C326 . C327 . C332 . 120.23(9) yes
C328 . C327 . C332 . 119.54(13) yes
C327 . C328 . C329 . 120.10(9) yes
C327 . C328 . H3281 . 119.9 no
C329 . C328 . H3281 . 120.0 no
C328 . C329 . C330 . 120.67(10) yes
C328 . C329 . H3291 . 119.8 no
C330 . C329 . H3291 . 119.6 no
C329 . C330 . C331 . 118.9(2) yes
C329 . C330 . C333 . 119.7(9) yes
C331 . C330 . C333 . 121.4(9) yes
C330 . C331 . C332 . 120.67(10) yes
C330 . C331 . H3311 . 120.0 no
C332 . C331 . H3311 . 119.3 no
C331 . C332 . C327 . 120.10(9) yes
C331 . C332 . H3321 . 120.5 no
C327 . C332 . H3321 . 119.4 no
C330 . C333 . C334 . 112.5(10) yes
C330 . C333 . C335 . 118.9(12) yes
C334 . C333 . C335 . 104.85(6) yes
C330 . C333 . C336 . 109.7(10) yes
C334 . C333 . C336 . 104.85(6) yes
C335 . C333 . C336 . 104.84(6) yes
C333 . C334 . H3341 . 108.3 no
C333 . C334 . H3342 . 109.3 no
H3341 . C334 . H3342 . 109.5 no
C333 . C334 . H3343 . 110.7 no
H3341 . C334 . H3343 . 109.5 no
H3342 . C334 . H3343 . 109.5 no
C333 . C335 . H3351 . 109.0 no
C333 . C335 . H3352 . 107.9 no
H3351 . C335 . H3352 . 109.5 no
C333 . C335 . H3353 . 111.4 no
H3351 . C335 . H3353 . 109.5 no
H3352 . C335 . H3353 . 109.5 no
C333 . C336 . H3361 . 111.0 no
C333 . C336 . H3362 . 109.7 no
H3361 . C336 . H3362 . 109.5 no
C333 . C336 . H3363 . 107.7 no
H3361 . C336 . H3363 . 109.5 no
H3362 . C336 . H3363 . 109.5 no
Ce21 . O337 . C339 . 137.2(10) yes
Ce13 . O338 . C339 . 143.9(10) yes
O338 . C339 . O337 . 125.1(13) yes
O338 . C339 . C340 . 109.5(10) yes
O337 . C339 . C340 . 123.9(10) yes
C339 . C340 . C341 . 117.46(9) yes
C339 . C340 . C345 . 117.47(9) yes
C341 . C340 . C345 . 125.07(13) yes
C340 . C341 . C342 . 114.05(9) yes
C340 . C341 . H3411 . 122.6 no
C342 . C341 . H3411 . 123.3 no
C341 . C342 . C343 . 117.04(10) yes
C341 . C342 . H3421 . 121.2 no
C343 . C342 . H3421 . 121.7 no
C342 . C343 . C344 . 132.8(2) yes
C342 . C343 . C346 . 115.2(11) yes
C344 . C343 . C346 . 112.1(11) yes
C343 . C344 . C345 . 117.05(10) yes
C343 . C344 . H3441 . 120.6 no
C345 . C344 . H3441 . 122.4 no
C344 . C345 . C340 . 114.04(9) yes
C344 . C345 . H3451 . 122.2 no
C340 . C345 . H3451 . 123.7 no
C343 . C346 . C347 . 101.6(11) yes
C343 . C346 . C348 . 108.3(12) yes
C347 . C346 . C348 . 110.98(6) yes
C343 . C346 . C349 . 113.6(14) yes
C347 . C346 . C349 . 110.98(6) yes
C348 . C346 . C349 . 110.99(6) yes
C346 . C347 . H3471 . 107.8 no
C346 . C347 . H3472 . 110.1 no
H3471 . C347 . H3472 . 109.5 no
C346 . C347 . H3473 . 110.5 no
H3471 . C347 . H3473 . 109.5 no
H3472 . C347 . H3473 . 109.5 no
C346 . C348 . H3481 . 109.8 no
C346 . C348 . H3482 . 108.5 no
H3481 . C348 . H3482 . 109.5 no
C346 . C348 . H3483 . 110.1 no
H3481 . C348 . H3483 . 109.5 no
H3482 . C348 . H3483 . 109.5 no
C346 . C349 . H3491 . 112.2 no
C346 . C349 . H3492 . 107.7 no
H3491 . C349 . H3492 . 109.5 no
C346 . C349 . H3493 . 108.5 no
H3491 . C349 . H3493 . 109.5 no
H3492 . C349 . H3493 . 109.5 no
Ce6 . O350 . C352 . 134.2(9) yes
Ce13 . O351 . C352 . 134.3(8) yes
O350 . C352 . O351 . 126.0(10) yes
O350 . C352 . C353 . 117.2(9) yes
O351 . C352 . C353 . 116.4(8) yes
C352 . C353 . C354 . 120.00(9) yes
C352 . C353 . C358 . 120.00(9) yes
C354 . C353 . C358 . 120.00(13) yes
C353 . C354 . C355 . 121.37(9) yes
C353 . C354 . H3541 . 118.7 no
C355 . C354 . H3541 . 119.9 no
C354 . C355 . C356 . 118.38(10) yes
C354 . C355 . H3551 . 120.3 no
C356 . C355 . H3551 . 121.3 no
C355 . C356 . C357 . 120.5(2) yes
C355 . C356 . C359 . 120.1(9) yes
C357 . C356 . C359 . 119.3(9) yes
C356 . C357 . C358 . 118.36(10) yes
C356 . C357 . H3571 . 121.4 no
C358 . C357 . H3571 . 120.3 no
C357 . C358 . C353 . 121.36(9) yes
C357 . C358 . H3581 . 120.0 no
C353 . C358 . H3581 . 118.7 no
C356 . C359 . C360 . 115.0(12) yes
C356 . C359 . C361 . 111.7(9) yes
C360 . C359 . C361 . 106.65(6) yes
C356 . C359 . C362 . 109.7(10) yes
C360 . C359 . C362 . 106.64(6) yes
C361 . C359 . C362 . 106.65(6) yes
C359 . C360 . H3601 . 108.6 no
C359 . C360 . H3602 . 109.6 no
H3601 . C360 . H3602 . 109.5 no
C359 . C360 . H3603 . 110.3 no
H3601 . C360 . H3603 . 109.5 no
H3602 . C360 . H3603 . 109.5 no
C359 . C361 . H3611 . 108.9 no
C359 . C361 . H3612 . 109.2 no
H3611 . C361 . H3612 . 109.5 no
C359 . C361 . H3613 . 110.3 no
H3611 . C361 . H3613 . 109.5 no
H3612 . C361 . H3613 . 109.5 no
C359 . C362 . H3621 . 110.9 no
C359 . C362 . H3622 . 108.7 no
H3621 . C362 . H3622 . 109.5 no
C359 . C362 . H3623 . 108.7 no
H3621 . C362 . H3623 . 109.5 no
H3622 . C362 . H3623 . 109.5 no
Ce23 . O363 . Ce18 . 95.5(4) yes
Ce23 . O363 . C365 . 93.6(7) yes
Ce18 . O363 . C365 . 129.5(8) yes
Ce23 . O364 . C365 . 93.8(7) yes
O363 . C365 . Ce23 . 60.0(6) yes
O363 . C365 . O364 . 117.9(10) yes
Ce23 . C365 . O364 . 60.9(6) yes
O363 . C365 . C366 . 122.0(8) yes
Ce23 . C365 . C366 . 175.3(6) yes
O364 . C365 . C366 . 118.5(8) yes
C365 . C366 . C367 . 121.84(9) yes
C365 . C366 . C371 . 121.85(9) yes
C367 . C366 . C371 . 116.19(15) yes
C366 . C367 . C368 . 121.63(9) yes
C366 . C367 . H3671 . 119.4 no
C368 . C367 . H3671 . 118.9 no
C367 . C368 . C369 . 122.26(10) yes
C367 . C368 . H3681 . 119.3 no
C369 . C368 . H3681 . 118.4 no
C368 . C369 . C370 . 116.0(2) yes
C368 . C369 . C372 . 123.3(13) yes
C370 . C369 . C372 . 120.7(13) yes
C369 . C370 . C371 . 122.28(10) yes
C369 . C370 . H3701 . 119.5 no
C371 . C370 . H3701 . 118.2 no
C370 . C371 . C366 . 121.64(9) yes
C370 . C371 . H3711 . 120.1 no
C366 . C371 . H3711 . 118.2 no
C369 . C372 . C373 . 111.9(16) yes
C369 . C372 . C374 . 109.2(11) yes
C373 . C372 . C374 . 108.54(6) yes
C369 . C372 . C375 . 110.0(17) yes
C373 . C372 . C375 . 108.54(6) yes
C374 . C372 . C375 . 108.55(6) yes
C372 . C373 . H3731 . 112.7 no
C372 . C373 . H3732 . 105.9 no
H3731 . C373 . H3732 . 109.5 no
C372 . C373 . H3733 . 109.7 no
H3731 . C373 . H3733 . 109.5 no
H3732 . C373 . H3733 . 109.5 no
C372 . C374 . H3741 . 106.5 no
C372 . C374 . H3742 . 112.8 no
H3741 . C374 . H3742 . 109.5 no
C372 . C374 . H3743 . 109.1 no
H3741 . C374 . H3743 . 109.5 no
H3742 . C374 . H3743 . 109.5 no
C372 . C375 . H3751 . 109.7 no
C372 . C375 . H3752 . 109.9 no
H3751 . C375 . H3752 . 109.5 no
C372 . C375 . H3753 . 108.8 no
H3751 . C375 . H3753 . 109.5 no
H3752 . C375 . H3753 . 109.5 no
Ce15 . O376 . C378 . 137.2(8) yes
Ce5 . O377 . C378 . 129.6(9) yes
O376 . C378 . O377 . 124.0(10) yes
O376 . C378 . C379 . 112.0(7) yes
O377 . C378 . C379 . 122.2(9) yes
C378 . C379 . C380 . 120.68(9) yes
C378 . C379 . C384 . 120.69(9) yes
C380 . C379 . C384 . 118.62(13) yes
C379 . C380 . C381 . 121.05(9) yes
C379 . C380 . H3801 . 118.8 no
C381 . C380 . H3801 . 120.1 no
C380 . C381 . C382 . 120.36(10) yes
C380 . C381 . H3811 . 119.3 no
C382 . C381 . H3811 . 120.3 no
C381 . C382 . C383 . 118.6(2) yes
C381 . C382 . C385 . 118.5(8) yes
C383 . C382 . C385 . 122.9(8) yes
C382 . C383 . C384 . 120.34(10) yes
C382 . C383 . H3831 . 119.6 no
C384 . C383 . H3831 . 120.1 no
C379 . C384 . C383 . 121.03(9) yes
C379 . C384 . H3841 . 119.5 no
C383 . C384 . H3841 . 119.4 no
C382 . C385 . C386 . 111.6(9) yes
C382 . C385 . C387 . 104.9(9) yes
C386 . C385 . C387 . 109.81(6) yes
C382 . C385 . C388 . 110.9(10) yes
C386 . C385 . C388 . 109.81(6) yes
C387 . C385 . C388 . 109.81(6) yes
C385 . C386 . H3861 . 108.7 no
C385 . C386 . H3862 . 110.4 no
H3861 . C386 . H3862 . 109.5 no
C385 . C386 . H3863 . 109.3 no
H3861 . C386 . H3863 . 109.5 no
H3862 . C386 . H3863 . 109.5 no
C385 . C387 . H3871 . 109.9 no
C385 . C387 . H3872 . 110.0 no
H3871 . C387 . H3872 . 109.5 no
C385 . C387 . H3873 . 108.5 no
H3871 . C387 . H3873 . 109.5 no
H3872 . C387 . H3873 . 109.5 no
C385 . C388 . H3881 . 110.1 no
C385 . C388 . H3882 . 108.8 no
H3881 . C388 . H3882 . 109.5 no
C385 . C388 . H3883 . 109.5 no
H3881 . C388 . H3883 . 109.5 no
H3882 . C388 . H3883 . 109.5 no
Ce20 . O389 . Ce15 . 96.5(3) yes
Ce20 . O389 . C391 . 93.0(7) yes
Ce15 . O389 . C391 . 129.2(7) yes
Ce20 . O390 . C391 . 92.3(7) yes
O389 . C391 . Ce20 . 60.4(6) yes
O389 . C391 . O390 . 119.6(10) yes
Ce20 . C391 . O390 . 62.4(6) yes
O389 . C391 . C392 . 117.6(8) yes
Ce20 . C391 . C392 . 157.9(6) yes
O390 . C391 . C392 . 122.7(9) yes
C391 . C392 . C393 . 121.04(9) yes
C391 . C392 . C397 . 121.04(9) yes
C393 . C392 . C397 . 117.92(13) yes
C392 . C393 . C394 . 121.79(9) yes
C392 . C393 . H3931 . 118.6 no
C394 . C393 . H3931 . 119.6 no
C393 . C394 . C395 . 117.11(10) yes
C393 . C394 . H3941 . 121.3 no
C395 . C394 . H3941 . 121.6 no
C394 . C395 . C396 . 124.2(2) yes
C394 . C395 . C398 . 114.3(11) yes
C396 . C395 . C398 . 121.5(11) yes
C395 . C396 . C397 . 117.13(10) yes
C395 . C396 . H3961 . 121.9 no
C397 . C396 . H3961 . 120.9 no
C396 . C397 . C392 . 121.81(9) yes
C396 . C397 . H3971 . 120.0 no
C392 . C397 . H3971 . 118.2 no
C395 . C398 . C399 . 102.6(13) yes
C395 . C398 . C400 . 110.7(14) yes
C399 . C398 . C400 . 106.65(6) yes
C395 . C398 . C401 . 122.6(17) yes
C399 . C398 . C401 . 106.65(6) yes
C400 . C398 . C401 . 106.65(6) yes
C398 . C399 . H3991 . 111.6 no
C398 . C399 . H3992 . 106.0 no
H3991 . C399 . H3992 . 109.5 no
C398 . C399 . H3993 . 110.7 no
H3991 . C399 . H3993 . 109.5 no
H3992 . C399 . H3993 . 109.5 no
C398 . C400 . H4001 . 109.6 no
C398 . C400 . H4002 . 108.0 no
H4001 . C400 . H4002 . 109.5 no
C398 . C400 . H4003 . 110.8 no
H4001 . C400 . H4003 . 109.5 no
H4002 . C400 . H4003 . 109.5 no
C398 . C401 . H4011 . 107.6 no
C398 . C401 . H4012 . 112.9 no
H4011 . C401 . H4012 . 109.5 no
C398 . C401 . H4013 . 107.8 no
H4011 . C401 . H4013 . 109.5 no
H4012 . C401 . H4013 . 109.5 no
Ce1 . O402 . C404 . 90.4(7) yes
Ce1 . O403 . Ce5 . 97.1(4) yes
Ce1 . O403 . C404 . 96.0(7) yes
Ce5 . O403 . C404 . 126.0(7) yes
O403 . C404 . Ce1 . 57.6(6) yes
O403 . C404 . O402 . 121.0(10) yes
Ce1 . C404 . O402 . 64.9(7) yes
O403 . C404 . C405 . 114.3(8) yes
Ce1 . C404 . C405 . 154.4(6) yes
O402 . C404 . C405 . 123.3(9) yes
C404 . C405 . C406 . 121.33(9) yes
C404 . C405 . C410 . 121.34(9) yes
C406 . C405 . C410 . 117.30(13) yes
C405 . C406 . C407 . 122.50(9) yes
C405 . C406 . H4061 . 118.6 no
C407 . C406 . H4061 . 118.9 no
C406 . C407 . C408 . 120.00(10) yes
C406 . C407 . H4071 . 119.7 no
C408 . C407 . H4071 . 120.3 no
C407 . C408 . C409 . 117.7(2) yes
C407 . C408 . C411 . 121.5(14) yes
C409 . C408 . C411 . 120.9(14) yes
C408 . C409 . C410 . 120.01(10) yes
C408 . C409 . H4091 . 120.1 no
C410 . C409 . H4091 . 119.9 no
C405 . C410 . C409 . 122.51(9) yes
C405 . C410 . H4101 . 118.8 no
C409 . C410 . H4101 . 118.7 no
C408 . C411 . C412 . 113.2(17) yes
C408 . C411 . C413 . 100.1(11) yes
C412 . C411 . C413 . 110.15(6) yes
C408 . C411 . C414 . 112.7(17) yes
C412 . C411 . C414 . 110.14(6) yes
C413 . C411 . C414 . 110.14(6) yes
C411 . C412 . H4121 . 110.5 no
C411 . C412 . H4122 . 107.7 no
H4121 . C412 . H4122 . 109.5 no
C411 . C412 . H4123 . 110.2 no
H4121 . C412 . H4123 . 109.5 no
H4122 . C412 . H4123 . 109.5 no
C411 . C413 . H4131 . 108.7 no
C411 . C413 . H4132 . 111.5 no
H4131 . C413 . H4132 . 109.5 no
C411 . C413 . H4133 . 108.2 no
H4131 . C413 . H4133 . 109.5 no
H4132 . C413 . H4133 . 109.5 no
C411 . C414 . H4141 . 110.1 no
C411 . C414 . H4142 . 111.1 no
H4141 . C414 . H4142 . 109.5 no
C411 . C414 . H4143 . 107.2 no
H4141 . C414 . H4143 . 109.5 no
H4142 . C414 . H4143 . 109.5 no
C416 . N415 . C420 . 123.75(6) yes
N415 . C416 . C417 . 127.36(6) yes
N415 . C416 . H4161 . 116.2 no
C417 . C416 . H4161 . 116.5 no
C416 . C417 . C418 . 104.52(6) yes
C416 . C417 . H4154 . 127.6 no
C418 . C417 . H4154 . 127.9 no
C417 . C418 . C419 . 132.48(6) yes
C417 . C418 . H4153 . 113.7 no
C419 . C418 . H4153 . 113.9 no
C418 . C419 . C420 . 104.52(6) yes
C418 . C419 . H4152 . 127.6 no
C420 . C419 . H4152 . 127.8 no
C419 . C420 . N415 . 127.37(6) yes
C419 . C420 . H4151 . 116.3 no
N415 . C420 . H4151 . 116.4 no
C422 . N421 . C426 . 122.05(6) yes
N421 . C422 . C423 . 121.15(6) yes
N421 . C422 . H4221 . 118.9 no
C423 . C422 . H4221 . 120.0 no
C422 . C423 . C424 . 111.62(6) yes
C422 . C423 . H4231 . 123.8 no
C424 . C423 . H4231 . 124.6 no
C423 . C424 . C425 . 132.42(6) yes
C423 . C424 . H4241 . 113.4 no
C425 . C424 . H4241 . 114.2 no
C424 . C425 . C426 . 111.61(6) yes
C424 . C425 . H4251 . 123.8 no
C426 . C425 . H4251 . 124.6 no
C425 . C426 . N421 . 121.14(6) yes
C425 . C426 . H4261 . 119.2 no
N421 . C426 . H4261 . 119.7 no
C428 . N427 . C432 . 121.40(6) yes
N427 . C428 . C429 . 119.88(6) yes
N427 . C428 . H4281 . 120.0 no
C429 . C428 . H4281 . 120.1 no
C428 . C429 . C430 . 119.20(6) yes
C428 . C429 . H4291 . 120.3 no
C430 . C429 . H4291 . 120.5 no
C429 . C430 . C431 . 120.44(6) yes
C429 . C430 . H4301 . 119.6 no
C431 . C430 . H4301 . 120.0 no
C430 . C431 . C432 . 119.20(6) yes
C430 . C431 . H4311 . 120.1 no
C432 . C431 . H4311 . 120.7 no
C431 . C432 . N427 . 119.87(6) yes
C431 . C432 . H4321 . 119.7 no
N427 . C432 . H4321 . 120.4 no
C434 . N433 . C438 . 122.34(6) yes
N433 . C434 . C435 . 119.58(6) yes
N433 . C434 . H4341 . 120.5 no
C435 . C434 . H4341 . 119.9 no
C434 . C435 . C436 . 119.15(6) yes
C434 . C435 . H4351 . 120.8 no
C436 . C435 . H4351 . 120.0 no
C435 . C436 . C437 . 120.20(6) yes
C435 . C436 . H4361 . 120.2 no
C437 . C436 . H4361 . 119.6 no
C436 . C437 . C438 . 119.14(6) yes
C436 . C437 . H4371 . 120.6 no
C438 . C437 . H4371 . 120.3 no
C437 . C438 . N433 . 119.58(6) yes
C437 . C438 . H4381 . 120.5 no
N433 . C438 . H4381 . 119.9 no
Ce11 . N439 . C440 . 123.8(5) yes
Ce11 . N439 . C444 . 119.4(5) yes
C440 . N439 . C444 . 116.61(6) yes
N439 . C440 . C441 . 123.98(6) yes
N439 . C440 . H4401 . 117.8 no
C441 . C440 . H4401 . 118.2 no
C440 . C441 . C442 . 118.62(6) yes
C440 . C441 . H4411 . 120.6 no
C442 . C441 . H4411 . 120.8 no
C441 . C442 . C443 . 118.17(6) yes
C441 . C442 . H4421 . 121.0 no
C443 . C442 . H4421 . 120.8 no
C442 . C443 . C444 . 118.62(6) yes
C442 . C443 . H4431 . 121.0 no
C444 . C443 . H4431 . 120.3 no
C443 . C444 . N439 . 123.99(6) yes
C443 . C444 . H4441 . 118.4 no
N439 . C444 . H4441 . 117.6 no
C446 . N445 . C450 . 139.80(6) yes
N445 . C446 . C447 . 105.57(6) yes
N445 . C446 . H4461 . 127.1 no
C447 . C446 . H4461 . 127.3 no
C446 . C447 . C448 . 116.64(6) yes
C446 . C447 . H4454 . 121.6 no
C448 . C447 . H4454 . 121.7 no
C447 . C448 . C449 . 135.75(6) yes
C447 . C448 . H4453 . 111.9 no
C449 . C448 . H4453 . 112.3 no
C448 . C449 . C450 . 116.65(6) yes
C448 . C449 . H4452 . 121.4 no
C450 . C449 . H4452 . 122.0 no
N445 . C450 . C449 . 105.58(6) yes
N445 . C450 . H4451 . 127.4 no
C449 . C450 . H4451 . 126.9 no
C452 . N451 . C456 . 128.86(6) yes
N451 . C452 . C453 . 118.03(6) yes
N451 . C452 . H4521 . 120.8 no
C453 . C452 . H4521 . 121.1 no
C452 . C453 . C454 . 124.46(6) yes
C452 . C453 . H4531 . 117.6 no
C454 . C453 . H4531 . 117.9 no
C453 . C454 . C455 . 106.16(6) yes
C453 . C454 . H4541 . 127.4 no
C455 . C454 . H4541 . 126.4 no
C454 . C455 . C456 . 124.46(6) yes
C454 . C455 . H4551 . 118.5 no
C456 . C455 . H4551 . 117.1 no
N451 . C456 . C455 . 118.02(6) yes
N451 . C456 . H4561 . 120.3 no
C455 . C456 . H4561 . 121.6 no
C458 . N457 . C462 . 116.66(6) yes
N457 . C458 . C459 . 123.72(6) yes
N457 . C458 . H4581 . 118.0 no
C459 . C458 . H4581 . 118.3 no
C458 . C459 . C460 . 119.48(6) yes
C458 . C459 . H4591 . 120.0 no
C460 . C459 . H4591 . 120.5 no
C459 . C460 . C461 . 116.91(6) yes
C459 . C460 . H4601 . 121.5 no
C461 . C460 . H4601 . 121.6 no
C460 . C461 . C462 . 119.49(6) yes
C460 . C461 . H4611 . 120.4 no
C462 . C461 . H4611 . 120.1 no
C461 . C462 . N457 . 123.72(6) yes
C461 . C462 . H4621 . 118.2 no
N457 . C462 . H4621 . 118.0 no
C464 . N463 . C468 . 74.36(6) yes
N463 . C464 . C465 . 156.16(6) yes
N463 . C464 . H4641 . 99.0 no
C465 . C464 . H4641 . 104.8 no
C464 . C465 . C466 . 95.84(6) yes
C464 . C465 . H4634 . 129.2 no
C466 . C465 . H4634 . 135.0 no
C465 . C466 . C467 . 141.64(6) yes
C465 . C466 . H4633 . 106.4 no
C467 . C466 . H4633 . 111.9 no
C466 . C467 . C468 . 95.84(6) yes
C466 . C467 . H4632 . 129.5 no
C468 . C467 . H4632 . 134.7 no
C467 . C468 . N463 . 156.16(6) yes
C467 . C468 . H4631 . 99.3 no
N463 . C468 . H4631 . 104.5 no
C470 . N469 . C474 . 118.11(6) yes
N469 . C470 . C471 . 120.63(6) yes
N469 . C470 . H4701 . 119.3 no
C471 . C470 . H4701 . 120.0 no
C470 . C471 . C472 . 122.60(6) yes
C470 . C471 . H4711 . 118.3 no
C472 . C471 . H4711 . 119.1 no
C471 . C472 . C473 . 115.42(6) yes
C471 . C472 . H4721 . 122.1 no
C473 . C472 . H4721 . 122.5 no
C472 . C473 . C474 . 122.60(6) yes
C472 . C473 . H4731 . 118.7 no
C474 . C473 . H4731 . 118.7 no
C473 . C474 . N469 . 120.63(6) yes
C473 . C474 . H4741 . 119.7 no
N469 . C474 . H4741 . 119.7 no
Ce14 . N475 . C476 . 121.4(6) yes
Ce14 . N475 . C480 . 123.4(6) yes
C476 . N475 . C480 . 115.16(6) yes
N475 . C476 . C477 . 126.66(6) yes
N475 . C476 . H4761 . 116.7 no
C477 . C476 . H4761 . 116.6 no
C476 . C477 . C478 . 118.59(6) yes
C476 . C477 . H4771 . 120.7 no
C478 . C477 . H4771 . 120.7 no
C477 . C478 . C479 . 114.36(6) yes
C477 . C478 . H4781 . 122.9 no
C479 . C478 . H4781 . 122.8 no
C478 . C479 . C480 . 118.58(6) yes
C478 . C479 . H4791 . 120.7 no
C480 . C479 . H4791 . 120.7 no
C479 . C480 . N475 . 126.65(6) yes
C479 . C480 . H4801 . 116.7 no
N475 . C480 . H4801 . 116.6 no
Ce16 . N481 . C482 . 117.5(5) yes
Ce16 . N481 . C486 . 119.5(5) yes
C482 . N481 . C486 . 121.45(6) yes
N481 . C482 . C483 . 120.49(6) yes
N481 . C482 . H4821 . 119.6 no
C483 . C482 . H4821 . 120.0 no
C482 . C483 . C484 . 118.98(6) yes
C482 . C483 . H4831 . 120.3 no
C484 . C483 . H4831 . 120.7 no
C483 . C484 . C485 . 119.61(6) yes
C483 . C484 . H4841 . 120.4 no
C485 . C484 . H4841 . 120.0 no
C484 . C485 . C486 . 118.98(6) yes
C484 . C485 . H4851 . 121.1 no
C486 . C485 . H4851 . 119.9 no
C485 . C486 . N481 . 120.48(6) yes
C485 . C486 . H4861 . 120.4 no
N481 . C486 . H4861 . 119.1 no
Ce7 . N487 . C488 . 119.9(5) yes
Ce7 . N487 . C492 . 121.4(5) yes
C488 . N487 . C492 . 117.27(6) yes
N487 . C488 . C489 . 123.73(6) yes
N487 . C488 . H4881 . 117.8 no
C489 . C488 . H4881 . 118.5 no
C488 . C489 . C490 . 117.17(6) yes
C488 . C489 . H4891 . 121.1 no
C490 . C489 . H4891 . 121.7 no
C489 . C490 . C491 . 120.95(6) yes
C489 . C490 . H4901 . 119.5 no
C491 . C490 . H4901 . 119.6 no
C490 . C491 . C492 . 117.17(6) yes
C490 . C491 . H4911 . 121.6 no
C492 . C491 . H4911 . 121.2 no
C491 . C492 . N487 . 123.72(6) yes
C491 . C492 . H4921 . 118.4 no
N487 . C492 . H4921 . 117.8 no
Ce11 . O494 . Ce2 . 114.2(4) yes
Ce11 . O494 . Ce4 . 115.6(4) yes
Ce2 . O494 . Ce4 . 114.7(4) yes
Ce11 . O495 . Ce8 . 110.0(4) yes
Ce11 . O495 . Ce4 . 109.5(4) yes
Ce8 . O495 . Ce4 . 108.7(4) yes
Ce11 . O495 . Ce12 . 108.7(4) yes
Ce8 . O495 . Ce12 . 109.4(4) yes
Ce4 . O495 . Ce12 . 110.6(4) yes
Ce16 . O496 . Ce12 . 108.0(4) yes
Ce16 . O496 . Ce9 . 108.1(4) yes
Ce12 . O496 . Ce9 . 109.4(4) yes
Ce16 . O496 . Ce8 . 110.6(4) yes
Ce12 . O496 . Ce8 . 110.5(4) yes
Ce9 . O496 . Ce8 . 110.2(4) yes
Ce16 . O497 . Ce9 . 115.2(4) yes
Ce16 . O497 . Ce13 . 114.7(5) yes
Ce9 . O497 . Ce13 . 115.7(5) yes
Ce13 . O498 . Ce9 . 99.2(4) yes
Ce13 . O498 . Ce6 . 101.0(4) yes
Ce9 . O498 . Ce6 . 107.6(4) yes
Ce13 . O498 . H4981 . 112.1 no
Ce9 . O498 . H4981 . 115.0 no
Ce6 . O498 . H4981 . 119.3 no
Ce14 . O499 . Ce13 . 114.1(4) yes
Ce14 . O499 . Ce6 . 114.1(4) yes
Ce13 . O499 . Ce6 . 116.3(5) yes
Ce14 . O500 . Ce8 . 111.0(4) yes
Ce14 . O500 . Ce6 . 108.8(4) yes
Ce8 . O500 . Ce6 . 107.7(4) yes
Ce14 . O500 . Ce5 . 108.9(4) yes
Ce8 . O500 . Ce5 . 110.2(4) yes
Ce6 . O500 . Ce5 . 110.3(4) yes
Ce14 . O501 . Ce5 . 111.8(4) yes
Ce14 . O501 . Ce15 . 112.4(4) yes
Ce5 . O501 . Ce15 . 106.0(4) yes
Ce7 . O502 . Ce15 . 113.3(4) yes
Ce7 . O502 . Ce5 . 113.9(4) yes
Ce15 . O502 . Ce5 . 104.5(4) yes
Ce7 . O503 . Ce17 . 110.1(4) yes
Ce7 . O503 . Ce15 . 108.3(4) yes
Ce17 . O503 . Ce15 . 108.9(4) yes
Ce7 . O503 . Ce20 . 109.6(4) yes
Ce17 . O503 . Ce20 . 109.7(4) yes
Ce15 . O503 . Ce20 . 110.2(4) yes
Ce24 . O504 . Ce17 . 108.8(4) yes
Ce24 . O504 . Ce19 . 108.7(4) yes
Ce17 . O504 . Ce19 . 107.1(4) yes
Ce24 . O504 . Ce20 . 106.5(4) yes
Ce17 . O504 . Ce20 . 108.2(4) yes
Ce19 . O504 . Ce20 . 117.2(4) yes
Ce22 . O505 . Ce20 . 150.1(4) yes
Ce22 . O505 . Ce24 . 86.0(3) yes
Ce20 . O505 . Ce24 . 86.9(3) yes
Ce22 . O505 . Ce15 . 85.5(3) yes
Ce20 . O505 . Ce15 . 86.6(3) yes
Ce24 . O505 . Ce15 . 150.6(4) yes
Ce24 . O506 . Ce17 . 108.9(3) yes
Ce24 . O506 . Ce23 . 108.4(4) yes
Ce17 . O506 . Ce23 . 107.4(4) yes
Ce24 . O506 . Ce22 . 106.4(4) yes
Ce17 . O506 . Ce22 . 108.9(4) yes
Ce23 . O506 . Ce22 . 116.6(4) yes
Ce21 . O507 . Ce23 . 100.7(4) yes
Ce21 . O507 . Ce22 . 99.7(4) yes
Ce23 . O507 . Ce22 . 106.7(4) yes
Ce21 . O507 . H5071 . 112.3 no
Ce23 . O507 . H5071 . 118.9 no
Ce22 . O507 . H5071 . 115.9 no
Ce16 . O508 . Ce21 . 112.8(4) yes
Ce16 . O508 . Ce23 . 114.7(4) yes
Ce21 . O508 . Ce23 . 117.9(4) yes
Ce14 . O509 . Ce21 . 114.2(5) yes
Ce14 . O509 . Ce22 . 114.6(4) yes
Ce21 . O509 . Ce22 . 115.3(5) yes
Ce16 . O510 . Ce14 . 103.0(3) yes
Ce16 . O510 . Ce13 . 104.1(4) yes
Ce14 . O510 . Ce13 . 106.1(4) yes
Ce16 . O510 . Ce21 . 105.7(4) yes
Ce14 . O510 . Ce21 . 107.0(4) yes
Ce13 . O510 . Ce21 . 128.3(4) yes
Ce19 . O511 . Ce18 . 85.9(3) yes
Ce19 . O511 . Ce23 . 150.9(4) yes
Ce18 . O511 . Ce23 . 88.1(3) yes
Ce19 . O511 . Ce24 . 84.2(3) yes
Ce18 . O511 . Ce24 . 149.6(4) yes
Ce23 . O511 . Ce24 . 86.8(3) yes
Ce16 . O512 . Ce18 . 107.1(3) yes
Ce16 . O512 . Ce17 . 111.3(4) yes
Ce18 . O512 . Ce17 . 109.7(4) yes
Ce16 . O512 . Ce23 . 110.1(4) yes
Ce18 . O512 . Ce23 . 109.4(4) yes
Ce17 . O512 . Ce23 . 109.2(4) yes
Ce11 . O513 . Ce17 . 109.7(4) yes
Ce11 . O513 . Ce18 . 108.0(4) yes
Ce17 . O513 . Ce18 . 109.4(4) yes
Ce11 . O513 . Ce19 . 109.7(4) yes
Ce17 . O513 . Ce19 . 108.1(4) yes
Ce18 . O513 . Ce19 . 111.9(4) yes
Ce16 . O514 . Ce12 . 112.4(4) yes
Ce16 . O514 . Ce18 . 115.4(5) yes
Ce12 . O514 . Ce18 . 107.1(4) yes
Ce11 . O515 . Ce12 . 112.1(4) yes
Ce11 . O515 . Ce18 . 112.7(4) yes
Ce12 . O515 . Ce18 . 104.9(4) yes
Ce14 . O516 . Ce17 . 110.2(4) yes
Ce14 . O516 . Ce22 . 108.3(4) yes
Ce17 . O516 . Ce22 . 108.0(4) yes
Ce14 . O516 . Ce15 . 109.4(4) yes
Ce17 . O516 . Ce15 . 110.5(4) yes
Ce22 . O516 . Ce15 . 110.5(4) yes
Ce10 . O517 . Ce20 . 99.9(4) yes
Ce10 . O517 . Ce19 . 101.4(4) yes
Ce20 . O517 . Ce19 . 107.5(4) yes
Ce10 . O517 . H5171 . 113.1 no
Ce20 . O517 . H5171 . 116.0 no
Ce19 . O517 . H5171 . 116.7 no
Ce11 . O518 . Ce10 . 113.7(5) yes
Ce11 . O518 . Ce19 . 114.1(5) yes
Ce10 . O518 . Ce19 . 117.8(5) yes
Ce7 . O519 . Ce10 . 114.0(4) yes
Ce7 . O519 . Ce20 . 114.8(4) yes
Ce10 . O519 . Ce20 . 115.6(4) yes
Ce7 . O520 . Ce11 . 102.5(3) yes
Ce7 . O520 . Ce2 . 105.5(4) yes
Ce11 . O520 . Ce2 . 105.5(4) yes
Ce7 . O520 . Ce10 . 105.2(4) yes
Ce11 . O520 . Ce10 . 106.5(4) yes
Ce2 . O520 . Ce10 . 128.8(4) yes
Ce8 . O521 . Ce17 . 105.5(4) yes
Ce8 . O521 . Ce11 . 110.4(4) yes
Ce17 . O521 . Ce11 . 110.4(4) yes
Ce8 . O521 . Ce7 . 109.9(4) yes
Ce17 . O521 . Ce7 . 110.6(4) yes
Ce11 . O521 . Ce7 . 110.0(4) yes
Ce17 . O522 . Ce8 . 106.2(4) yes
Ce17 . O522 . Ce16 . 109.3(4) yes
Ce8 . O522 . Ce16 . 110.6(4) yes
Ce17 . O522 . Ce14 . 110.6(4) yes
Ce8 . O522 . Ce14 . 111.2(4) yes
Ce16 . O522 . Ce14 . 109.0(4) yes
Ce7 . O523 . Ce8 . 111.6(4) yes
Ce7 . O523 . Ce5 . 109.1(4) yes
Ce8 . O523 . Ce5 . 109.0(4) yes
Ce7 . O523 . Ce1 . 110.6(4) yes
Ce8 . O523 . Ce1 . 107.5(4) yes
Ce5 . O523 . Ce1 . 109.0(4) yes
Ce7 . O524 . Ce1 . 113.2(4) yes
Ce7 . O524 . Ce2 . 114.2(4) yes
Ce1 . O524 . Ce2 . 116.4(5) yes
Ce6 . O525 . Ce1 . 150.1(4) yes
Ce6 . O525 . Ce5 . 86.4(3) yes
Ce1 . O525 . Ce5 . 87.1(3) yes
Ce6 . O525 . Ce3 . 85.0(3) yes
Ce1 . O525 . Ce3 . 85.9(3) yes
Ce5 . O525 . Ce3 . 149.4(4) yes
Ce3 . O526 . Ce8 . 110.3(4) yes
Ce3 . O526 . Ce9 . 106.1(4) yes
Ce8 . O526 . Ce9 . 107.8(4) yes
Ce3 . O526 . Ce6 . 109.0(4) yes
Ce8 . O526 . Ce6 . 108.2(4) yes
Ce9 . O526 . Ce6 . 115.4(4) yes
Ce4 . O527 . Ce9 . 148.8(4) yes
Ce4 . O527 . Ce3 . 85.6(3) yes
Ce9 . O527 . Ce3 . 87.6(3) yes
Ce4 . O527 . Ce12 . 84.5(3) yes
Ce9 . O527 . Ce12 . 86.1(3) yes
Ce3 . O527 . Ce12 . 149.4(4) yes
Ce3 . O528 . Ce8 . 108.2(3) yes
Ce3 . O528 . Ce4 . 106.2(4) yes
Ce8 . O528 . Ce4 . 108.0(4) yes
Ce3 . O528 . Ce1 . 108.7(4) yes
Ce8 . O528 . Ce1 . 107.8(4) yes
Ce4 . O528 . Ce1 . 117.7(4) yes
Ce2 . O5 . Ce1 . 101.1(4) yes
Ce2 . O5 . Ce4 . 99.5(4) yes
Ce1 . O5 . Ce4 . 106.2(4) yes
Ce2 . O5 . H51 . 112.6 no
Ce1 . O5 . H51 . 119.4 no
Ce4 . O5 . H51 . 115.5 no

loop_
_geom_bond_atom_site_label_1
_geom_bond_site_symmetry_1
_geom_bond_atom_site_label_2
_geom_bond_site_symmetry_2
_geom_bond_distance
_geom_bond_publ_flag
C511 . C512 . 1.309(6) yes
C511 . C516 . 1.306(6) yes
C511 . H5143 . 0.950 no
C512 . C513 . 1.600(5) yes
C512 . H5142 . 0.950 no
C513 . N514 . 1.436(6) yes
C513 . H5141 . 0.950 no
N514 . C515 . 1.439(6) yes
C515 . C516 . 1.600(5) yes
C515 . H5151 . 0.950 no
C516 . H5144 . 0.950 no
Ce1 . Ce3 . 3.7895(12) yes
Ce1 . Ce5 . 3.7296(11) yes
Ce1 . Ce7 . 3.7826(11) yes
Ce1 . O25 . 2.344(10) yes
Ce1 . O181 . 2.413(10) yes
Ce1 . O402 . 2.696(11) yes
Ce1 . O403 . 2.526(11) yes
Ce1 . C404 . 2.976(10) yes
Ce1 . O523 . 2.282(9) yes
Ce1 . O524 . 2.218(11) yes
Ce1 . O525 . 2.609(10) yes
Ce1 . O528 . 2.240(9) yes
Ce1 . O5 . 2.417(10) yes
Ce2 . Ce4 . 3.6982(12) yes
Ce2 . Ce7 . 3.7933(11) yes
Ce2 . O26 . 2.555(10) yes
Ce2 . O38 . 2.304(11) yes
Ce2 . O103 . 2.422(13) yes
Ce2 . O194 . 2.470(10) yes
Ce2 . O494 . 2.201(10) yes
Ce2 . O520 . 2.343(9) yes
Ce2 . O524 . 2.206(11) yes
Ce2 . O5 . 2.454(11) yes
Ce3 . Ce6 . 3.7955(13) yes
Ce3 . Ce8 . 3.8669(11) yes
Ce3 . O168 . 2.490(12) yes
Ce3 . O181 . 2.650(10) yes
Ce3 . O182 . 2.570(11) yes
Ce3 . C183 . 2.998(9) yes
Ce3 . O220 . 2.509(11) yes
Ce3 . O233 . 2.561(13) yes
Ce3 . O234 . 2.697(10) yes
Ce3 . C235 . 2.961(9) yes
Ce3 . O525 . 2.940(11) yes
Ce3 . O526 . 2.393(8) yes
Ce3 . O527 . 2.783(11) yes
Ce3 . O528 . 2.42(1) yes
Ce4 . Ce8 . 3.7290(11) yes
Ce4 . Ce11 . 3.8035(11) yes
Ce4 . O195 . 2.349(10) yes
Ce4 . O207 . 2.444(10) yes
Ce4 . O220 . 2.536(12) yes
Ce4 . O221 . 2.544(11) yes
Ce4 . C222 . 2.990(10) yes
Ce4 . O494 . 2.192(10) yes
Ce4 . O495 . 2.273(8) yes
Ce4 . O527 . 2.722(10) yes
Ce4 . O528 . 2.256(9) yes
Ce4 . O5 . 2.393(10) yes
Ce5 . Ce6 . 3.7473(12) yes
Ce5 . Ce15 . 3.5373(12) yes
Ce5 . O155 . 2.640(12) yes
Ce5 . O156 . 2.482(10) yes
Ce5 . C157 . 2.881(10) yes
Ce5 . O377 . 2.467(11) yes
Ce5 . O403 . 2.449(10) yes
Ce5 . O500 . 2.277(10) yes
Ce5 . O501 . 2.225(9) yes
Ce5 . O502 . 2.212(9) yes
Ce5 . O523 . 2.300(10) yes
Ce5 . O525 . 2.800(11) yes
Ce6 . Ce14 . 3.7817(12) yes
Ce6 . O155 . 2.509(11) yes
Ce6 . O168 . 2.727(12) yes
Ce6 . O169 . 2.480(13) yes
Ce6 . C170 . 3.007(10) yes
Ce6 . O350 . 2.403(13) yes
Ce6 . O498 . 2.372(10) yes
Ce6 . O499 . 2.204(10) yes
Ce6 . O500 . 2.290(10) yes
Ce6 . O525 . 2.671(10) yes
Ce6 . O526 . 2.269(10) yes
Ce7 . Ce8 . 3.8354(11) yes
Ce7 . Ce15 . 3.7923(11) yes
Ce7 . Ce20 . 3.7847(11) yes
Ce7 . N487 . 2.677(8) yes
Ce7 . O502 . 2.279(10) yes
Ce7 . O503 . 2.387(9) yes
Ce7 . O519 . 2.298(10) yes
Ce7 . O520 . 2.422(9) yes
Ce7 . O521 . 2.298(9) yes
Ce7 . O523 . 2.320(10) yes
Ce7 . O524 . 2.312(10) yes
Ce8 . Ce9 . 3.7236(11) yes
Ce8 . Ce14 . 3.8479(11) yes
Ce8 . Ce17 . 3.7974(11) yes
Ce8 . O495 . 2.317(10) yes
Ce8 . O496 . 2.264(10) yes
Ce8 . O500 . 2.309(9) yes
Ce8 . O521 . 2.388(10) yes
Ce8 . O522 . 2.363(9) yes
Ce8 . O523 . 2.318(9) yes
Ce8 . O526 . 2.319(9) yes
Ce8 . O528 . 2.352(8) yes
Ce9 . Ce13 . 3.7201(12) yes
Ce9 . Ce16 . 3.7980(11) yes
Ce9 . O234 . 2.395(10) yes
Ce9 . O246 . 2.585(10) yes
Ce9 . O247 . 2.522(11) yes
Ce9 . C248 . 2.901(9) yes
Ce9 . O260 . 2.391(10) yes
Ce9 . O496 . 2.277(9) yes
Ce9 . O497 . 2.211(10) yes
Ce9 . O498 . 2.403(11) yes
Ce9 . O526 . 2.289(10) yes
Ce9 . O527 . 2.623(9) yes
Ce10 . Ce11 . 3.7906(12) yes
Ce10 . Ce20 . 3.7173(11) yes
Ce10 . O39 . 2.448(10) yes
Ce10 . O52 . 2.462(11) yes
Ce10 . O90 . 2.453(11) yes
Ce10 . O104 . 2.322(11) yes
Ce10 . O517 . 2.458(9) yes
Ce10 . O518 . 2.199(11) yes
Ce10 . O519 . 2.200(10) yes
Ce10 . O520 . 2.325(10) yes
Ce11 . Ce12 . 3.7749(11) yes
Ce11 . Ce17 . 3.8449(10) yes
Ce11 . Ce19 . 3.7832(11) yes
Ce11 . N439 . 2.659(8) yes
Ce11 . O494 . 2.303(9) yes
Ce11 . O495 . 2.383(10) yes
Ce11 . O513 . 2.374(9) yes
Ce11 . O515 . 2.307(10) yes
Ce11 . O518 . 2.327(11) yes
Ce11 . O520 . 2.405(9) yes
Ce11 . O521 . 2.300(10) yes
Ce12 . Ce16 . 3.8001(11) yes
Ce12 . Ce18 . 3.5390(12) yes
Ce12 . O129 . 2.334(11) yes
Ce12 . O207 . 2.552(10) yes
Ce12 . O208 . 2.617(11) yes
Ce12 . C209 . 2.942(8) yes
Ce12 . O247 . 2.446(11) yes
Ce12 . O495 . 2.262(10) yes
Ce12 . O496 . 2.283(10) yes
Ce12 . O514 . 2.259(9) yes
Ce12 . O515 . 2.243(10) yes
Ce12 . O527 . 2.825(11) yes
Ce13 . Ce14 . 3.7860(12) yes
Ce13 . O259 . 2.468(11) yes
Ce13 . O273 . 2.415(12) yes
Ce13 . O338 . 2.334(12) yes
Ce13 . O351 . 2.458(11) yes
Ce13 . O497 . 2.184(10) yes
Ce13 . O498 . 2.482(10) yes
Ce13 . O499 . 2.207(10) yes
Ce13 . O510 . 2.354(9) yes
Ce14 . Ce15 . 3.7697(12) yes
Ce14 . Ce22 . 3.7916(12) yes
Ce14 . N475 . 2.685(8) yes
Ce14 . O499 . 2.303(11) yes
Ce14 . O500 . 2.360(9) yes
Ce14 . O501 . 2.332(10) yes
Ce14 . O509 . 2.320(10) yes
Ce14 . O510 . 2.383(9) yes
Ce14 . O516 . 2.380(10) yes
Ce14 . O522 . 2.302(10) yes
Ce15 . O142 . 2.563(10) yes
Ce15 . O143 . 2.613(11) yes
Ce15 . C144 . 2.947(9) yes
Ce15 . O376 . 2.342(11) yes
Ce15 . O389 . 2.435(10) yes
Ce15 . O501 . 2.204(11) yes
Ce15 . O502 . 2.261(9) yes
Ce15 . O503 . 2.291(10) yes
Ce15 . O505 . 2.789(11) yes
Ce15 . O516 . 2.239(9) yes
Ce16 . Ce17 . 3.8339(11) yes
Ce16 . Ce21 . 3.7896(11) yes
Ce16 . Ce23 . 3.7901(12) yes
Ce16 . N481 . 2.651(7) yes
Ce16 . O496 . 2.413(9) yes
Ce16 . O497 . 2.288(11) yes
Ce16 . O508 . 2.333(9) yes
Ce16 . O510 . 2.419(10) yes
Ce16 . O512 . 2.361(9) yes
Ce16 . O514 . 2.313(10) yes
Ce16 . O522 . 2.315(10) yes
Ce17 . Ce20 . 3.7230(11) yes
Ce17 . Ce22 . 3.7314(11) yes
Ce17 . Ce24 . 3.8529(11) yes
Ce17 . O503 . 2.308(9) yes
Ce17 . O504 . 2.342(10) yes
Ce17 . O506 . 2.326(8) yes
Ce17 . O512 . 2.283(9) yes
Ce17 . O513 . 2.328(10) yes
Ce17 . O516 . 2.317(10) yes
Ce17 . O521 . 2.383(8) yes
Ce17 . O522 . 2.385(10) yes
Ce18 . Ce19 . 3.7581(12) yes
Ce18 . Ce23 . 3.7391(11) yes
Ce18 . O116 . 2.463(11) yes
Ce18 . O117 . 2.628(11) yes
Ce18 . C118 . 2.925(10) yes
Ce18 . O130 . 2.472(11) yes
Ce18 . O363 . 2.491(11) yes
Ce18 . O511 . 2.813(11) yes
Ce18 . O512 . 2.319(10) yes
Ce18 . O513 . 2.282(10) yes
Ce18 . O514 . 2.139(11) yes
Ce18 . O515 . 2.220(9) yes
Ce19 . Ce24 . 3.7925(12) yes
Ce19 . O77 . 2.660(11) yes
Ce19 . O78 . 2.550(12) yes
Ce19 . C79 . 2.987(10) yes
Ce19 . O91 . 2.366(10) yes
Ce19 . O117 . 2.469(11) yes
Ce19 . O504 . 2.269(10) yes
Ce19 . O511 . 2.702(11) yes
Ce19 . O513 . 2.253(11) yes
Ce19 . O517 . 2.387(10) yes
Ce19 . O518 . 2.181(11) yes
Ce20 . O51 . 2.350(10) yes
Ce20 . O64 . 2.398(9) yes
Ce20 . O389 . 2.552(11) yes
Ce20 . O390 . 2.601(11) yes
Ce20 . C391 . 2.932(10) yes
Ce20 . O503 . 2.245(11) yes
Ce20 . O504 . 2.253(10) yes
Ce20 . O505 . 2.634(9) yes
Ce20 . O517 . 2.398(11) yes
Ce20 . O519 . 2.194(10) yes
Ce21 . Ce22 . 3.7012(12) yes
Ce21 . O272 . 2.347(12) yes
Ce21 . O285 . 2.544(10) yes
Ce21 . O325 . 2.456(11) yes
Ce21 . O337 . 2.429(13) yes
Ce21 . O507 . 2.457(10) yes
Ce21 . O508 . 2.215(9) yes
Ce21 . O509 . 2.196(10) yes
Ce21 . O510 . 2.333(9) yes
Ce22 . O142 . 2.436(11) yes
Ce22 . O311 . 2.553(12) yes
Ce22 . O312 . 2.541(10) yes
Ce22 . C313 . 2.996(9) yes
Ce22 . O324 . 2.352(11) yes
Ce22 . O505 . 2.697(10) yes
Ce22 . O506 . 2.259(10) yes
Ce22 . O507 . 2.383(10) yes
Ce22 . O509 . 2.185(11) yes
Ce22 . O516 . 2.296(10) yes
Ce23 . Ce24 . 3.7925(12) yes
Ce23 . O286 . 2.344(10) yes
Ce23 . O299 . 2.410(11) yes
Ce23 . O363 . 2.558(11) yes
Ce23 . O364 . 2.584(10) yes
Ce23 . C365 . 2.949(10) yes
Ce23 . O506 . 2.268(10) yes
Ce23 . O507 . 2.418(10) yes
Ce23 . O508 . 2.167(11) yes
Ce23 . O511 . 2.557(11) yes
Ce23 . O512 . 2.261(9) yes
Ce24 . O64 . 2.634(11) yes
Ce24 . O65 . 2.566(13) yes
Ce24 . C66 . 3.009(9) yes
Ce24 . O77 . 2.462(12) yes
Ce24 . O298 . 2.523(11) yes
Ce24 . C300 . 2.963(9) yes
Ce24 . O299 . 2.655(11) yes
Ce24 . O311 . 2.533(11) yes
Ce24 . O504 . 2.396(10) yes
Ce24 . O505 . 2.783(11) yes
Ce24 . O506 . 2.408(10) yes
Ce24 . O511 . 2.949(11) yes
O25 . C27 . 1.327(15) yes
C27 . O26 . 1.222(15) yes
C27 . C28 . 1.498(6) yes
C28 . C29 . 1.375(7) yes
C28 . C33 . 1.378(7) yes
C29 . C30 . 1.418(7) yes
C29 . H291 . 0.950 no
C30 . C31 . 1.385(7) yes
C30 . H301 . 0.950 no
C31 . C32 . 1.381(7) yes
C31 . C34 . 1.542(12) yes
C32 . C33 . 1.418(7) yes
C32 . H321 . 0.950 no
C33 . H331 . 0.950 no
C34 . C35 . 1.523(5) yes
C34 . C36 . 1.521(5) yes
C34 . C37 . 1.524(5) yes
C35 . H351 . 0.950 no
C35 . H352 . 0.950 no
C35 . H353 . 0.950 no
C36 . H361 . 0.950 no
C36 . H362 . 0.950 no
C36 . H363 . 0.950 no
C37 . H371 . 0.950 no
C37 . H372 . 0.950 no
C37 . H373 . 0.950 no
O38 . C40 . 1.246(15) yes
O39 . C40 . 1.241(15) yes
C40 . C41 . 1.533(6) yes
C41 . C42 . 1.360(7) yes
C41 . C46 . 1.366(7) yes
C42 . C43 . 1.425(7) yes
C42 . H421 . 0.950 no
C43 . C44 . 1.376(7) yes
C43 . H431 . 0.950 no
C44 . C45 . 1.374(7) yes
C44 . C47 . 1.578(13) yes
C45 . C46 . 1.424(7) yes
C45 . H451 . 0.950 no
C46 . H461 . 0.950 no
C47 . C48 . 1.566(5) yes
C47 . C49 . 1.565(5) yes
C47 . C50 . 1.568(5) yes
C48 . H481 . 0.950 no
C48 . H482 . 0.950 no
C48 . H483 . 0.950 no
C49 . H491 . 0.950 no
C49 . H492 . 0.950 no
C49 . H493 . 0.950 no
C50 . H501 . 0.950 no
C50 . H502 . 0.950 no
C50 . H503 . 0.950 no
O51 . C53 . 1.238(15) yes
O52 . C53 . 1.294(16) yes
C53 . C54 . 1.520(6) yes
C54 . C55 . 1.425(8) yes
C54 . C59 . 1.425(7) yes
C55 . C56 . 1.385(7) yes
C55 . H551 . 0.950 no
C56 . C57 . 1.450(8) yes
C56 . H561 . 0.950 no
C57 . C58 . 1.445(8) yes
C57 . C60 . 1.438(16) yes
C58 . C59 . 1.388(7) yes
C58 . H581 . 0.950 no
C59 . H591 . 0.950 no
C60 . C61 . 1.516(5) yes
C60 . C62 . 1.515(5) yes
C60 . C63 . 1.515(6) yes
C61 . H611 . 0.950 no
C61 . H612 . 0.950 no
C61 . H613 . 0.950 no
C62 . H621 . 0.950 no
C62 . H622 . 0.950 no
C62 . H623 . 0.950 no
C63 . H631 . 0.950 no
C63 . H632 . 0.950 no
C63 . H633 . 0.950 no
O64 . C66 . 1.320(14) yes
O65 . C66 . 1.244(15) yes
C66 . C67 . 1.532(6) yes
C67 . C68 . 1.377(7) yes
C67 . C72 . 1.375(7) yes
C68 . C69 . 1.391(7) yes
C68 . H681 . 0.950 no
C69 . C70 . 1.415(8) yes
C69 . H691 . 0.950 no
C70 . C71 . 1.413(8) yes
C70 . C73 . 1.495(14) yes
C71 . C72 . 1.392(7) yes
C71 . H711 . 0.950 no
C72 . H721 . 0.950 no
C73 . C74 . 1.559(5) yes
C73 . C75 . 1.558(5) yes
C73 . C76 . 1.559(5) yes
C74 . H741 . 0.950 no
C74 . H742 . 0.950 no
C74 . H743 . 0.950 no
C75 . H751 . 0.950 no
C75 . H752 . 0.950 no
C75 . H753 . 0.950 no
C76 . H761 . 0.950 no
C76 . H762 . 0.950 no
C76 . H763 . 0.950 no
O77 . C79 . 1.300(17) yes
O78 . C79 . 1.240(17) yes
C79 . C80 . 1.423(6) yes
C80 . C81 . 1.424(8) yes
C80 . C85 . 1.428(8) yes
C81 . C82 . 1.496(7) yes
C81 . H811 . 0.950 no
C82 . C83 . 1.349(8) yes
C82 . H821 . 0.950 no
C83 . C84 . 1.346(8) yes
C83 . C86 . 1.493(14) yes
C84 . C85 . 1.496(7) yes
C84 . H841 . 0.950 no
C85 . H851 . 0.950 no
C86 . C87 . 1.515(5) yes
C86 . C88 . 1.519(5) yes
C86 . C89 . 1.516(5) yes
C87 . H871 . 0.950 no
C87 . H872 . 0.950 no
C87 . H873 . 0.950 no
C88 . H881 . 0.950 no
C88 . H882 . 0.950 no
C88 . H883 . 0.950 no
C89 . H891 . 0.950 no
C89 . H892 . 0.950 no
C89 . H893 . 0.950 no
O90 . C92 . 1.244(16) yes
O91 . C92 . 1.254(16) yes
C92 . C93 . 1.579(6) yes
C93 . C94 . 1.343(8) yes
C93 . C98 . 1.345(8) yes
C94 . C95 . 1.432(7) yes
C94 . H941 . 0.950 no
C95 . C96 . 1.334(8) yes
C95 . H951 . 0.950 no
C96 . C97 . 1.340(8) yes
C96 . C99 . 1.472(15) yes
C97 . C98 . 1.428(7) yes
C97 . H971 . 0.950 no
C98 . H981 . 0.950 no
C99 . C100 . 1.477(5) yes
C99 . C101 . 1.480(5) yes
C99 . C102 . 1.479(6) yes
C100 . H1001 . 0.950 no
C100 . H1002 . 0.950 no
C100 . H1003 . 0.950 no
C101 . H1011 . 0.950 no
C101 . H1012 . 0.950 no
C101 . H1013 . 0.950 no
C102 . H1021 . 0.950 no
C102 . H1022 . 0.950 no
C102 . H1023 . 0.950 no
O103 . C105 . 1.204(18) yes
O104 . C105 . 1.303(17) yes
C105 . C106 . 1.543(6) yes
C106 . C107 . 1.385(8) yes
C106 . C111 . 1.393(8) yes
C107 . C108 . 1.461(7) yes
C107 . H1071 . 0.950 no
C108 . C109 . 1.225(8) yes
C108 . H1081 . 0.950 no
C109 . C110 . 1.227(8) yes
C109 . C112 . 1.667(17) yes
C110 . C111 . 1.457(8) yes
C110 . H1101 . 0.950 no
C111 . H1111 . 0.950 no
C112 . C113 . 1.525(5) yes
C112 . C114 . 1.524(5) yes
C112 . C115 . 1.525(5) yes
C113 . H1131 . 0.950 no
C113 . H1132 . 0.950 no
C113 . H1133 . 0.950 no
C114 . H1141 . 0.950 no
C114 . H1142 . 0.950 no
C114 . H1143 . 0.950 no
C115 . H1151 . 0.950 no
C115 . H1152 . 0.950 no
C115 . H1153 . 0.950 no
O116 . C118 . 1.260(15) yes
O117 . C118 . 1.297(15) yes
C118 . C119 . 1.487(6) yes
C119 . C120 . 1.455(8) yes
C119 . C124 . 1.451(8) yes
C120 . C121 . 1.378(8) yes
C120 . H1201 . 0.950 no
C121 . C122 . 1.465(8) yes
C121 . H1211 . 0.950 no
C122 . C123 . 1.469(8) yes
C122 . C125 . 1.62(2) yes
C123 . C124 . 1.379(8) yes
C123 . H1231 . 0.950 no
C124 . H1241 . 0.950 no
C125 . C126 . 1.446(6) yes
C125 . C127 . 1.446(6) yes
C125 . C128 . 1.447(6) yes
C126 . H1261 . 0.950 no
C126 . H1262 . 0.950 no
C126 . H1263 . 0.950 no
C127 . H1271 . 0.950 no
C127 . H1272 . 0.950 no
C127 . H1273 . 0.950 no
C128 . H1281 . 0.950 no
C128 . H1282 . 0.950 no
C128 . H1283 . 0.950 no
O129 . C131 . 1.247(15) yes
O130 . C131 . 1.282(15) yes
C131 . C132 . 1.515(6) yes
C132 . C133 . 1.392(7) yes
C132 . C137 . 1.394(7) yes
C133 . C134 . 1.347(7) yes
C133 . H1331 . 0.950 no
C134 . C135 . 1.416(8) yes
C134 . H1341 . 0.950 no
C135 . C136 . 1.415(8) yes
C135 . C138 . 1.524(14) yes
C136 . C137 . 1.345(7) yes
C136 . H1361 . 0.950 no
C137 . H1371 . 0.950 no
C138 . C139 . 1.533(5) yes
C138 . C140 . 1.535(5) yes
C138 . C141 . 1.536(5) yes
C139 . H1391 . 0.950 no
C139 . H1392 . 0.950 no
C139 . H1393 . 0.950 no
C140 . H1401 . 0.950 no
C140 . H1402 . 0.950 no
C140 . H1403 . 0.950 no
C141 . H1411 . 0.950 no
C141 . H1412 . 0.950 no
C141 . H1413 . 0.950 no
O142 . C144 . 1.303(16) yes
O143 . C144 . 1.185(15) yes
C144 . C145 . 1.543(6) yes
C145 . C146 . 1.372(8) yes
C145 . C150 . 1.372(8) yes
C146 . C147 . 1.388(7) yes
C146 . H1461 . 0.950 no
C147 . C148 . 1.404(8) yes
C147 . H1471 . 0.950 no
C148 . C149 . 1.401(8) yes
C148 . C151 . 1.51(2) yes
C149 . C150 . 1.389(7) yes
C149 . H1491 . 0.950 no
C150 . H1501 . 0.950 no
C151 . C152 . 1.383(6) yes
C151 . C153 . 1.384(6) yes
C151 . C154 . 1.383(6) yes
C152 . H1521 . 0.950 no
C152 . H1522 . 0.950 no
C152 . H1523 . 0.950 no
C153 . H1531 . 0.950 no
C153 . H1532 . 0.950 no
C153 . H1533 . 0.950 no
C154 . H1541 . 0.950 no
C154 . H1542 . 0.950 no
C154 . H1543 . 0.950 no
O155 . C157 . 1.289(15) yes
O156 . C157 . 1.259(14) yes
C157 . C158 . 1.532(6) yes
C158 . C159 . 1.362(7) yes
C158 . C163 . 1.359(8) yes
C159 . C160 . 1.360(7) yes
C159 . H1591 . 0.950 no
C160 . C161 . 1.381(8) yes
C160 . H1601 . 0.950 no
C161 . C162 . 1.380(8) yes
C161 . C164 . 1.591(17) yes
C162 . C163 . 1.361(7) yes
C162 . H1621 . 0.950 no
C163 . H1631 . 0.950 no
C164 . C165 . 1.508(6) yes
C164 . C166 . 1.511(5) yes
C164 . C167 . 1.511(6) yes
C165 . H1651 . 0.950 no
C165 . H1652 . 0.950 no
C165 . H1653 . 0.950 no
C166 . H1661 . 0.950 no
C166 . H1662 . 0.950 no
C166 . H1663 . 0.950 no
C167 . H1671 . 0.950 no
C167 . H1672 . 0.950 no
C167 . H1673 . 0.950 no
O168 . C170 . 1.283(18) yes
O169 . C170 . 1.270(19) yes
C170 . C171 . 1.410(6) yes
C171 . C172 . 1.382(8) yes
C171 . C176 . 1.386(8) yes
C172 . C173 . 1.465(7) yes
C172 . H1721 . 0.950 no
C173 . C174 . 1.308(8) yes
C173 . H1731 . 0.950 no
C174 . C175 . 1.308(8) yes
C174 . C177 . 1.426(18) yes
C175 . C176 . 1.464(7) yes
C175 . H1751 . 0.950 no
C176 . H1761 . 0.950 no
C177 . C178 . 1.590(5) yes
C177 . C179 . 1.584(6) yes
C177 . C180 . 1.577(6) yes
C178 . H1781 . 0.950 no
C178 . H1782 . 0.950 no
C178 . H1783 . 0.950 no
C179 . H1791 . 0.950 no
C179 . H1792 . 0.950 no
C179 . H1793 . 0.950 no
C180 . H1801 . 0.950 no
C180 . H1802 . 0.950 no
C180 . H1803 . 0.950 no
O181 . C183 . 1.286(15) yes
O182 . C183 . 1.241(16) yes
C183 . C184 . 1.514(6) yes
C184 . C185 . 1.377(7) yes
C184 . C189 . 1.378(7) yes
C185 . C186 . 1.393(7) yes
C185 . H1851 . 0.950 no
C186 . C187 . 1.370(8) yes
C186 . H1861 . 0.950 no
C187 . C188 . 1.369(7) yes
C187 . C190 . 1.536(13) yes
C188 . C189 . 1.392(7) yes
C188 . H1881 . 0.950 no
C189 . H1891 . 0.950 no
C190 . C191 . 1.430(5) yes
C190 . C192 . 1.424(5) yes
C190 . C193 . 1.429(5) yes
C191 . H1911 . 0.950 no
C191 . H1912 . 0.950 no
C191 . H1913 . 0.950 no
C192 . H1921 . 0.950 no
C192 . H1922 . 0.950 no
C192 . H1923 . 0.950 no
C193 . H1931 . 0.950 no
C193 . H1932 . 0.950 no
C193 . H1933 . 0.950 no
O194 . C196 . 1.252(15) yes
O195 . C196 . 1.284(15) yes
C196 . C197 . 1.509(6) yes
C197 . C198 . 1.380(7) yes
C197 . C202 . 1.379(7) yes
C198 . C199 . 1.384(7) yes
C198 . H1981 . 0.950 no
C199 . C200 . 1.412(8) yes
C199 . H1991 . 0.950 no
C200 . C201 . 1.416(8) yes
C200 . C203 . 1.564(12) yes
C201 . C202 . 1.382(7) yes
C201 . H2011 . 0.950 no
C202 . H2021 . 0.950 no
C203 . C204 . 1.502(5) yes
C203 . C205 . 1.502(5) yes
C203 . C206 . 1.503(5) yes
C204 . H2041 . 0.950 no
C204 . H2042 . 0.950 no
C204 . H2043 . 0.950 no
C205 . H2051 . 0.950 no
C205 . H2052 . 0.950 no
C205 . H2053 . 0.950 no
C206 . H2061 . 0.950 no
C206 . H2062 . 0.950 no
C206 . H2063 . 0.950 no
O207 . C209 . 1.315(15) yes
O208 . C209 . 1.208(14) yes
C209 . C210 . 1.556(6) yes
C210 . C211 . 1.379(7) yes
C210 . C215 . 1.379(7) yes
C211 . C212 . 1.324(7) yes
C211 . H2111 . 0.950 no
C212 . C213 . 1.405(8) yes
C212 . H2121 . 0.950 no
C213 . C214 . 1.407(8) yes
C213 . C216 . 1.29(2) yes
C214 . C215 . 1.322(7) yes
C214 . H2141 . 0.950 no
C215 . H2151 . 0.950 no
C216 . C217 . 1.506(6) yes
C216 . C218 . 1.504(6) yes
C216 . C219 . 1.503(6) yes
C217 . H2171 . 0.950 no
C217 . H2172 . 0.950 no
C217 . H2173 . 0.950 no
C218 . H2181 . 0.950 no
C218 . H2182 . 0.950 no
C218 . H2183 . 0.950 no
C219 . H2191 . 0.950 no
C219 . H2192 . 0.950 no
C219 . H2193 . 0.950 no
O220 . C222 . 1.326(16) yes
O221 . C222 . 1.299(16) yes
C222 . C223 . 1.410(6) yes
C223 . C224 . 1.383(8) yes
C223 . C228 . 1.383(8) yes
C224 . C225 . 1.449(7) yes
C224 . H2241 . 0.950 no
C225 . C226 . 1.373(8) yes
C225 . H2251 . 0.950 no
C226 . C227 . 1.370(8) yes
C226 . C229 . 1.501(14) yes
C227 . C228 . 1.450(7) yes
C227 . H2271 . 0.950 no
C228 . H2281 . 0.950 no
C229 . C230 . 1.521(6) yes
C229 . C231 . 1.521(5) yes
C229 . C232 . 1.519(5) yes
C230 . H2301 . 0.950 no
C230 . H2302 . 0.950 no
C230 . H2303 . 0.950 no
C231 . H2311 . 0.950 no
C231 . H2312 . 0.950 no
C231 . H2313 . 0.950 no
C232 . H2321 . 0.950 no
C232 . H2322 . 0.950 no
C232 . H2323 . 0.950 no
O233 . C235 . 1.253(15) yes
O234 . C235 . 1.279(15) yes
C235 . C236 . 1.527(6) yes
C236 . C237 . 1.383(7) yes
C236 . C241 . 1.382(7) yes
C237 . C238 . 1.352(7) yes
C237 . H2371 . 0.950 no
C238 . C239 . 1.367(7) yes
C238 . H2381 . 0.950 no
C239 . C240 . 1.370(7) yes
C239 . C242 . 1.558(14) yes
C240 . C241 . 1.351(7) yes
C240 . H2401 . 0.950 no
C241 . H2411 . 0.950 no
C242 . C243 . 1.510(5) yes
C242 . C244 . 1.508(5) yes
C242 . C245 . 1.508(5) yes
C243 . H2431 . 0.950 no
C243 . H2432 . 0.950 no
C243 . H2433 . 0.950 no
C244 . H2441 . 0.950 no
C244 . H2442 . 0.950 no
C244 . H2443 . 0.950 no
C245 . H2451 . 0.950 no
C245 . H2452 . 0.950 no
C245 . H2453 . 0.950 no
O246 . C248 . 1.246(14) yes
O247 . C248 . 1.298(14) yes
C248 . C249 . 1.526(6) yes
C249 . C250 . 1.382(7) yes
C249 . C254 . 1.381(7) yes
C250 . C251 . 1.370(7) yes
C250 . H2501 . 0.950 no
C251 . C252 . 1.325(8) yes
C251 . H2511 . 0.950 no
C252 . C253 . 1.320(8) yes
C252 . C255 . 1.676(17) yes
C253 . C254 . 1.373(7) yes
C253 . H2531 . 0.950 no
C254 . H2541 . 0.950 no
C255 . C256 . 1.365(6) yes
C255 . C257 . 1.363(6) yes
C255 . C258 . 1.364(6) yes
C256 . H2561 . 0.950 no
C256 . H2562 . 0.950 no
C256 . H2563 . 0.950 no
C257 . H2571 . 0.950 no
C257 . H2572 . 0.950 no
C257 . H2573 . 0.950 no
C258 . H2581 . 0.950 no
C258 . H2582 . 0.950 no
C258 . H2583 . 0.950 no
O259 . C261 . 1.274(16) yes
O260 . C261 . 1.273(15) yes
C261 . C262 . 1.503(6) yes
C262 . C263 . 1.380(7) yes
C262 . C267 . 1.374(7) yes
C263 . C264 . 1.367(7) yes
C263 . H2631 . 0.950 no
C264 . C265 . 1.426(8) yes
C264 . H2641 . 0.950 no
C265 . C266 . 1.435(8) yes
C265 . C268 . 1.456(15) yes
C266 . C267 . 1.365(7) yes
C266 . H2661 . 0.950 no
C267 . H2671 . 0.950 no
C268 . C269 . 1.536(5) yes
C268 . C270 . 1.533(5) yes
C268 . C271 . 1.537(5) yes
C269 . H2691 . 0.950 no
C269 . H2692 . 0.950 no
C269 . H2693 . 0.950 no
C270 . H2701 . 0.950 no
C270 . H2702 . 0.950 no
C270 . H2703 . 0.950 no
C271 . H2711 . 0.950 no
C271 . H2712 . 0.950 no
C271 . H2713 . 0.950 no
O272 . C274 . 1.205(17) yes
O273 . C274 . 1.272(17) yes
C274 . C275 . 1.515(6) yes
C275 . C276 . 1.409(7) yes
C275 . C280 . 1.419(8) yes
C276 . C277 . 1.441(7) yes
C276 . H2761 . 0.950 no
C277 . C278 . 1.381(8) yes
C277 . H2771 . 0.950 no
C278 . C279 . 1.380(8) yes
C278 . C281 . 1.567(16) yes
C279 . C280 . 1.437(7) yes
C279 . H2791 . 0.950 no
C280 . H2801 . 0.950 no
C281 . C282 . 1.525(6) yes
C281 . C283 . 1.523(5) yes
C281 . C284 . 1.524(5) yes
C282 . H2821 . 0.950 no
C282 . H2822 . 0.950 no
C282 . H2823 . 0.950 no
C283 . H2831 . 0.950 no
C283 . H2832 . 0.950 no
C283 . H2833 . 0.950 no
C284 . H2841 . 0.950 no
C284 . H2842 . 0.950 no
C284 . H2843 . 0.950 no
O285 . C287 . 1.210(15) yes
O286 . C287 . 1.302(15) yes
C287 . C288 . 1.510(6) yes
C288 . C289 . 1.379(7) yes
C288 . C293 . 1.380(7) yes
C289 . C290 . 1.396(7) yes
C289 . H2891 . 0.950 no
C290 . C291 . 1.404(7) yes
C290 . H2901 . 0.950 no
C291 . C292 . 1.395(7) yes
C291 . C294 . 1.513(12) yes
C292 . C293 . 1.399(7) yes
C292 . H2921 . 0.950 no
C293 . H2931 . 0.950 no
C294 . C295 . 1.541(5) yes
C294 . C296 . 1.535(5) yes
C294 . C297 . 1.538(5) yes
C295 . H2951 . 0.950 no
C295 . H2952 . 0.950 no
C295 . H2953 . 0.950 no
C296 . H2961 . 0.950 no
C296 . H2962 . 0.950 no
C296 . H2963 . 0.950 no
C297 . H2971 . 0.950 no
C297 . H2972 . 0.950 no
C297 . H2973 . 0.950 no
O298 . C300 . 1.282(17) yes
C300 . O299 . 1.258(15) yes
C300 . C301 . 1.515(6) yes
C301 . C302 . 1.378(7) yes
C301 . C306 . 1.377(7) yes
C302 . C303 . 1.408(7) yes
C302 . H3021 . 0.950 no
C303 . C304 . 1.369(8) yes
C303 . H3031 . 0.950 no
C304 . C305 . 1.376(8) yes
C304 . C307 . 1.524(14) yes
C305 . C306 . 1.405(7) yes
C305 . H3051 . 0.950 no
C306 . H3061 . 0.950 no
C307 . C308 . 1.448(5) yes
C307 . C309 . 1.453(6) yes
C307 . C310 . 1.448(5) yes
C308 . H3081 . 0.950 no
C308 . H3082 . 0.950 no
C308 . H3083 . 0.950 no
C309 . H3091 . 0.950 no
C309 . H3092 . 0.950 no
C309 . H3093 . 0.950 no
C310 . H3101 . 0.950 no
C310 . H3102 . 0.950 no
C310 . H3103 . 0.950 no
O311 . C313 . 1.277(16) yes
O312 . C313 . 1.280(17) yes
C313 . C314 . 1.409(6) yes
C314 . C315 . 1.382(8) yes
C314 . C319 . 1.391(8) yes
C315 . C316 . 1.413(7) yes
C315 . H3151 . 0.950 no
C316 . C317 . 1.392(8) yes
C316 . H3161 . 0.950 no
C317 . C318 . 1.392(8) yes
C317 . C320 . 1.591(15) yes
C318 . C319 . 1.409(7) yes
C318 . H3181 . 0.950 no
C319 . H3191 . 0.950 no
C320 . C321 . 1.529(6) yes
C320 . C322 . 1.525(5) yes
C320 . C323 . 1.528(6) yes
C321 . H3211 . 0.950 no
C321 . H3212 . 0.950 no
C321 . H3213 . 0.950 no
C322 . H3221 . 0.950 no
C322 . H3222 . 0.950 no
C322 . H3223 . 0.950 no
C323 . H3231 . 0.950 no
C323 . H3232 . 0.950 no
C323 . H3233 . 0.950 no
O324 . C326 . 1.284(15) yes
O325 . C326 . 1.237(15) yes
C326 . C327 . 1.517(6) yes
C327 . C328 . 1.388(7) yes
C327 . C332 . 1.387(7) yes
C328 . C329 . 1.416(7) yes
C328 . H3281 . 0.950 no
C329 . C330 . 1.388(7) yes
C329 . H3291 . 0.950 no
C330 . C331 . 1.388(8) yes
C330 . C333 . 1.478(13) yes
C331 . C332 . 1.417(7) yes
C331 . H3311 . 0.950 no
C332 . H3321 . 0.950 no
C333 . C334 . 1.497(5) yes
C333 . C335 . 1.498(5) yes
C333 . C336 . 1.499(5) yes
C334 . H3341 . 0.950 no
C334 . H3342 . 0.950 no
C334 . H3343 . 0.950 no
C335 . H3351 . 0.950 no
C335 . H3352 . 0.950 no
C335 . H3353 . 0.950 no
C336 . H3361 . 0.950 no
C336 . H3362 . 0.950 no
C336 . H3363 . 0.950 no
O337 . C339 . 1.218(19) yes
O338 . C339 . 1.288(18) yes
C339 . C340 . 1.609(7) yes
C340 . C341 . 1.372(8) yes
C340 . C345 . 1.359(8) yes
C341 . C342 . 1.514(7) yes
C341 . H3411 . 0.950 no
C342 . C343 . 1.220(8) yes
C342 . H3421 . 0.950 no
C343 . C344 . 1.227(8) yes
C343 . C346 . 1.710(18) yes
C344 . C345 . 1.518(7) yes
C344 . H3441 . 0.950 no
C345 . H3451 . 0.950 no
C346 . C347 . 1.555(5) yes
C346 . C348 . 1.556(5) yes
C346 . C349 . 1.557(5) yes
C347 . H3471 . 0.950 no
C347 . H3472 . 0.950 no
C347 . H3473 . 0.950 no
C348 . H3481 . 0.950 no
C348 . H3482 . 0.950 no
C348 . H3483 . 0.950 no
C349 . H3491 . 0.950 no
C349 . H3492 . 0.950 no
C349 . H3493 . 0.950 no
O350 . C352 . 1.293(17) yes
O351 . C352 . 1.282(16) yes
C352 . C353 . 1.501(6) yes
C353 . C354 . 1.342(7) yes
C353 . C358 . 1.348(7) yes
C354 . C355 . 1.416(7) yes
C354 . H3541 . 0.950 no
C355 . C356 . 1.383(8) yes
C355 . H3551 . 0.950 no
C356 . C357 . 1.378(8) yes
C356 . C359 . 1.550(14) yes
C357 . C358 . 1.417(7) yes
C357 . H3571 . 0.950 no
C358 . H3581 . 0.950 no
C359 . C360 . 1.483(5) yes
C359 . C361 . 1.484(5) yes
C359 . C362 . 1.485(5) yes
C360 . H3601 . 0.950 no
C360 . H3602 . 0.950 no
C360 . H3603 . 0.950 no
C361 . H3611 . 0.950 no
C361 . H3612 . 0.950 no
C361 . H3613 . 0.950 no
C362 . H3621 . 0.950 no
C362 . H3622 . 0.950 no
C362 . H3623 . 0.950 no
O363 . C365 . 1.315(15) yes
O364 . C365 . 1.260(15) yes
C365 . C366 . 1.464(6) yes
C366 . C367 . 1.356(8) yes
C366 . C371 . 1.355(8) yes
C367 . C368 . 1.418(8) yes
C367 . H3671 . 0.950 no
C368 . C369 . 1.348(8) yes
C368 . H3681 . 0.950 no
C369 . C370 . 1.350(8) yes
C369 . C372 . 1.556(19) yes
C370 . C371 . 1.417(8) yes
C370 . H3701 . 0.950 no
C371 . H3711 . 0.950 no
C372 . C373 . 1.551(6) yes
C372 . C374 . 1.551(5) yes
C372 . C375 . 1.550(5) yes
C373 . H3731 . 0.950 no
C373 . H3732 . 0.950 no
C373 . H3733 . 0.950 no
C374 . H3741 . 0.950 no
C374 . H3742 . 0.950 no
C374 . H3743 . 0.950 no
C375 . H3751 . 0.950 no
C375 . H3752 . 0.950 no
C375 . H3753 . 0.950 no
O376 . C378 . 1.318(16) yes
O377 . C378 . 1.227(16) yes
C378 . C379 . 1.502(6) yes
C379 . C380 . 1.380(7) yes
C379 . C384 . 1.381(7) yes
C380 . C381 . 1.361(7) yes
C380 . H3801 . 0.950 no
C381 . C382 . 1.387(7) yes
C381 . H3811 . 0.950 no
C382 . C383 . 1.394(7) yes
C382 . C385 . 1.576(13) yes
C383 . C384 . 1.358(7) yes
C383 . H3831 . 0.950 no
C384 . H3841 . 0.950 no
C385 . C386 . 1.516(5) yes
C385 . C387 . 1.519(5) yes
C385 . C388 . 1.517(5) yes
C386 . H3861 . 0.950 no
C386 . H3862 . 0.950 no
C386 . H3863 . 0.950 no
C387 . H3871 . 0.950 no
C387 . H3872 . 0.950 no
C387 . H3873 . 0.950 no
C388 . H3881 . 0.950 no
C388 . H3882 . 0.950 no
C388 . H3883 . 0.950 no
O389 . C391 . 1.318(15) yes
O390 . C391 . 1.254(15) yes
C391 . C392 . 1.476(6) yes
C392 . C393 . 1.357(7) yes
C392 . C397 . 1.357(7) yes
C393 . C394 . 1.382(7) yes
C393 . H3931 . 0.950 no
C394 . C395 . 1.336(8) yes
C394 . H3941 . 0.950 no
C395 . C396 . 1.336(8) yes
C395 . C398 . 1.677(17) yes
C396 . C397 . 1.381(7) yes
C396 . H3961 . 0.950 no
C397 . H3971 . 0.950 no
C398 . C399 . 1.415(6) yes
C398 . C400 . 1.412(6) yes
C398 . C401 . 1.413(6) yes
C399 . H3991 . 0.950 no
C399 . H3992 . 0.950 no
C399 . H3993 . 0.950 no
C400 . H4001 . 0.950 no
C400 . H4002 . 0.950 no
C400 . H4003 . 0.950 no
C401 . H4011 . 0.950 no
C401 . H4012 . 0.950 no
C401 . H4013 . 0.950 no
O402 . C404 . 1.244(16) yes
O403 . C404 . 1.331(16) yes
C404 . C405 . 1.475(6) yes
C405 . C406 . 1.408(8) yes
C405 . C410 . 1.405(8) yes
C406 . C407 . 1.370(7) yes
C406 . H4061 . 0.950 no
C407 . C408 . 1.440(8) yes
C407 . H4071 . 0.950 no
C408 . C409 . 1.431(8) yes
C408 . C411 . 1.525(18) yes
C409 . C410 . 1.376(7) yes
C409 . H4091 . 0.950 no
C410 . H4101 . 0.950 no
C411 . C412 . 1.538(6) yes
C411 . C413 . 1.540(6) yes
C411 . C414 . 1.537(6) yes
C412 . H4121 . 0.950 no
C412 . H4122 . 0.950 no
C412 . H4123 . 0.950 no
C413 . H4131 . 0.950 no
C413 . H4132 . 0.950 no
C413 . H4133 . 0.950 no
C414 . H4141 . 0.950 no
C414 . H4142 . 0.950 no
C414 . H4143 . 0.950 no
N415 . C416 . 1.433(6) yes
N415 . C420 . 1.434(6) yes
C416 . C417 . 1.521(5) yes
C416 . H4161 . 0.950 no
C417 . C418 . 1.649(6) yes
C417 . H4154 . 0.950 no
C418 . C419 . 1.648(6) yes
C418 . H4153 . 0.950 no
C419 . C420 . 1.521(6) yes
C419 . H4152 . 0.950 no
C420 . H4151 . 0.950 no
N421 . C422 . 1.322(6) yes
N421 . C426 . 1.321(6) yes
C422 . C423 . 1.397(5) yes
C422 . H4221 . 0.950 no
C423 . C424 . 1.320(6) yes
C423 . H4231 . 0.950 no
C424 . C425 . 1.322(6) yes
C424 . H4241 . 0.950 no
C425 . C426 . 1.398(5) yes
C425 . H4251 . 0.950 no
C426 . H4261 . 0.950 no
N427 . C428 . 1.334(5) yes
N427 . C432 . 1.327(5) yes
C428 . C429 . 1.435(5) yes
C428 . H4281 . 0.950 no
C429 . C430 . 1.354(5) yes
C429 . H4291 . 0.950 no
C430 . C431 . 1.353(5) yes
C430 . H4301 . 0.950 no
C431 . C432 . 1.439(5) yes
C431 . H4311 . 0.950 no
C432 . H4321 . 0.950 no
N433 . C434 . 1.329(5) yes
N433 . C438 . 1.330(5) yes
C434 . C435 . 1.435(5) yes
C434 . H4341 . 0.950 no
C435 . C436 . 1.366(5) yes
C435 . H4351 . 0.950 no
C436 . C437 . 1.364(5) yes
C436 . H4361 . 0.950 no
C437 . C438 . 1.435(5) yes
C437 . H4371 . 0.950 no
C438 . H4381 . 0.950 no
N439 . C440 . 1.342(5) yes
N439 . C444 . 1.341(5) yes
C440 . C441 . 1.353(5) yes
C440 . H4401 . 0.950 no
C441 . C442 . 1.393(5) yes
C441 . H4411 . 0.950 no
C442 . C443 . 1.393(5) yes
C442 . H4421 . 0.950 no
C443 . C444 . 1.353(5) yes
C443 . H4431 . 0.950 no
C444 . H4441 . 0.950 no
N445 . C446 . 1.553(6) yes
N445 . C450 . 1.551(6) yes
C446 . C447 . 1.520(5) yes
C446 . H4461 . 0.950 no
C447 . C448 . 1.443(6) yes
C447 . H4454 . 0.950 no
C448 . C449 . 1.445(6) yes
C448 . H4453 . 0.950 no
C449 . C450 . 1.520(5) yes
C449 . H4452 . 0.950 no
C450 . H4451 . 0.950 no
N451 . C452 . 1.268(6) yes
N451 . C456 . 1.266(5) yes
C452 . C453 . 1.239(6) yes
C452 . H4521 . 0.950 no
C453 . C454 . 1.496(6) yes
C453 . H4531 . 0.950 no
C454 . C455 . 1.496(6) yes
C454 . H4541 . 0.950 no
C455 . C456 . 1.240(6) yes
C455 . H4551 . 0.950 no
C456 . H4561 . 0.950 no
N457 . C458 . 1.336(5) yes
N457 . C462 . 1.337(5) yes
C458 . C459 . 1.348(5) yes
C458 . H4581 . 0.950 no
C459 . C460 . 1.393(5) yes
C459 . H4591 . 0.950 no
C460 . C461 . 1.390(5) yes
C460 . H4601 . 0.950 no
C461 . C462 . 1.349(5) yes
C461 . H4611 . 0.950 no
C462 . H4621 . 0.950 no
N463 . C464 . 1.826(6) yes
N463 . C468 . 1.825(6) yes
C464 . C465 . 1.435(6) yes
C464 . H4641 . 0.950 no
C465 . C466 . 1.517(5) yes
C465 . H4634 . 0.950 no
C466 . C467 . 1.520(5) yes
C466 . H4633 . 0.950 no
C467 . C468 . 1.435(6) yes
C467 . H4632 . 0.950 no
C468 . H4631 . 0.950 no
N469 . C470 . 1.355(5) yes
N469 . C474 . 1.354(5) yes
C470 . C471 . 1.361(5) yes
C470 . H4701 . 0.950 no
C471 . C472 . 1.366(5) yes
C471 . H4711 . 0.950 no
C472 . C473 . 1.366(5) yes
C472 . H4721 . 0.950 no
C473 . C474 . 1.362(5) yes
C473 . H4731 . 0.950 no
C474 . H4741 . 0.950 no
N475 . C476 . 1.287(5) yes
N475 . C480 . 1.287(5) yes
C476 . C477 . 1.369(5) yes
C476 . H4761 . 0.950 no
C477 . C478 . 1.414(5) yes
C477 . H4771 . 0.950 no
C478 . C479 . 1.412(5) yes
C478 . H4781 . 0.950 no
C479 . C480 . 1.371(5) yes
C479 . H4791 . 0.950 no
C480 . H4801 . 0.950 no
N481 . C482 . 1.372(5) yes
N481 . C486 . 1.368(5) yes
C482 . C483 . 1.419(5) yes
C482 . H4821 . 0.950 no
C483 . C484 . 1.415(5) yes
C483 . H4831 . 0.950 no
C484 . C485 . 1.419(5) yes
C484 . H4841 . 0.950 no
C485 . C486 . 1.419(5) yes
C485 . H4851 . 0.950 no
C486 . H4861 . 0.950 no
N487 . C488 . 1.351(5) yes
N487 . C492 . 1.354(5) yes
C488 . C489 . 1.380(5) yes
C488 . H4881 . 0.950 no
C489 . C490 . 1.393(5) yes
C489 . H4891 . 0.950 no
C490 . C491 . 1.392(5) yes
C490 . H4901 . 0.950 no
C491 . C492 . 1.380(5) yes
C491 . H4911 . 0.950 no
C492 . H4921 . 0.950 no
O498 . H4981 . 0.950 no
O507 . H5071 . 0.950 no
O517 . H5171 . 0.950 no
O5 . H51 . 0.950 no

loop_
_geom_hbond_atom_site_label_D
_geom_hbond_site_symmetry_D
_geom_hbond_atom_site_label_H
_geom_hbond_site_symmetry_H
_geom_hbond_atom_site_label_A
_geom_hbond_site_symmetry_A
_geom_hbond_angle_DHA
_geom_hbond_distance_DH
_geom_hbond_distance_HA
_geom_hbond_distance_DA
_geom_hbond_publ_flag
C33 . H331 . C456 . 160 0.95 2.58 3.49(2) yes
C42 . H421 . O26 . 153 0.95 2.56 3.44(2) yes
C124 . H1241 . O91 . 158 0.95 2.57 3.47(2) yes
C150 . H1501 . O324 . 160 0.95 2.45 3.36(2) yes
C159 . H1591 . O350 . 152 0.95 2.56 3.42(2) yes
C189 . H1891 . O25 . 161 0.95 2.40 3.32(2) yes
C211 . H2111 . O195 . 152 0.95 2.49 3.36(2) yes
C250 . H2501 . O129 . 144 0.95 2.59 3.40(2) yes
C289 . H2891 . C423 . 161 0.95 2.53 3.44(2) yes
C306 . H3061 . O286 . 163 0.95 2.47 3.40(2) yes
C371 . H3711 . O130 . 130 0.95 2.52 3.21(2) yes
C393 . H3931 . O376 . 139 0.95 2.55 3.33(2) yes
C410 . H4101 . O377 . 133 0.95 2.56 3.28(2) yes
C428 . H4281 . O311 . 140 0.95 2.55 3.33(2) yes
C432 . H4321 . O285 . 127 0.95 2.50 3.16(2) yes
C434 . H4341 . O77 . 142 0.95 2.46 3.26(2) yes
C438 . H4381 . O52 . 128 0.95 2.50 3.18(2) yes
C444 . H4441 . O494 . 120 0.95 2.46 3.05(2) yes
C455 . H4551 . O26 . 153 0.95 2.55 3.42(2) yes
C458 . H4581 . O26 . 128 0.95 2.56 3.22(2) yes
C462 . H4621 . O220 . 140 0.95 2.60 3.38(2) yes
C470 . H4701 . O168 . 141 0.95 2.56 3.35(2) yes
C474 . H4741 . O259 . 125 0.95 2.54 3.19(2) yes
C480 . H4801 . O499 . 121 0.95 2.43 3.03(2) yes
C482 . H4821 . O497 . 121 0.95 2.50 3.10(2) yes
C486 . H4861 . O508 . 122 0.95 2.52 3.14(2) yes
C488 . H4881 . O389 . 125 0.95 2.54 3.17(2) yes
C488 . H4881 . O519 . 120 0.95 2.59 3.17(2) yes
C492 . H4921 . O524 . 122 0.95 2.53 3.14(2) yes
C465 . H4634 . C183 . 137 0.95 2.45 3.20(2) yes
C465 . H4634 . O402 . 128 0.95 2.30 2.98(2) yes
O507 . H5071 . N427 . 180 0.95 1.86 2.81(2) yes
O498 . H4981 . N469 . 180 0.95 1.93 2.88(2) yes
O517 . H5171 . N433 . 180 0.95 1.90 2.85(2) yes
O5 . H51 . N457 . 180 0.95 1.88 2.83(2) yes

loop_
_platon_squeeze_void_nr
_platon_squeeze_void_average_x
_platon_squeeze_void_average_y
_platon_squeeze_void_average_z
_platon_squeeze_void_volume
_platon_squeeze_void_count_electrons
_platon_squeeze_void_content
1 -0.165 -0.270 0.182 10167 3414 ' 81( C5H5N)'
2 0.050 0.100 0.090 27 -1 ' - '
3 0.050 0.900 0.590 27 -1 '  - '
4 0.041 0.094 0.009 8 1 '  -'
5 0.041 0.906 0.509 8 1 ' - '
6 0.273 0.223 0.674 10 -1 ' - '
7 0.273 0.777 0.173 10 -1 '  -'
8 0.320 0.432 0.324 23 1 ' - '
9 0.320 0.568 0.824 23 1 ' - '
10 0.315 0.018 0.371 6 1 ' - '
11 0.315 0.982 0.871 6 1 ' - '
12 0.378 0.486 0.307 15 0 ' - '
13 0.378 0.514 0.807 15 0 ' - '
14 0.472 0.350 0.195 9 -1 ' - '
15 0.472 0.650 0.695 9 -1 ' - '
16 0.527 0.350 0.305 9 -1 ' - '
17 0.527 0.650 0.805 9 -1 ' - '
18 0.624 0.481 0.193 17 0 '  -'
19 0.624 0.519 0.693 17 0 ' - '
20 0.682 0.431 0.175 22 1 ' -  '
21 0.682 0.569 0.675 22 1 ' - '
22 0.685 0.018 0.129 6 1 ' - '
23 0.685 0.982 0.629 6 1 ' - '
24 0.727 0.223 0.826 9 -1 ' - '
25 0.727 0.777 0.326 10 -1 ' - '
26 0.950 0.100 0.410 27 -1 ' - '
27 0.950 0.900 0.910 27 -1 ' - '
28 0.959 0.094 0.491 8 1 ' - '
29 0.959 0.906 0.991 8 1 ' - '
